data_4117700
loop_
_publ_author_name
'Chong Zheng'
'J\"urgen K\"ohler'
'Hansj\"urgen Mattausch'
'Constantin Hoch'
'Arndt Simon'

_publ_section_title
;
 A Five-Membered Ru5 Ring in a Hexagonal La14 Cage: The La14Cl20Ru5
 Structure
;
_journal_name_full 'Journal of the American Chemical Society'
_journal_page_first 5026
_journal_page_last 5028
_journal_paper_doi 10.1021/ja210846d
_journal_volume 134
_journal_year 2012
_chemical_formula_sum 'Cl20 La14 Ru5'
_chemical_formula_weight 3159.09
_chemical_name_systematic
; 
 ? 
;
_space_group_IT_number 2
_symmetry_cell_setting triclinic
_symmetry_space_group_name_Hall '-P 1'
_symmetry_space_group_name_H-M 'P -1'
_atom_sites_solution_primary direct
_atom_sites_solution_secondary difmap
_audit_creation_method SHELXL-97
_cell_angle_alpha 90.99(3)
_cell_angle_beta 90.14(3)
_cell_angle_gamma 90.43(3)
_cell_formula_units_Z 2
_cell_length_a 8.0466(16)
_cell_length_b 12.206(2)
_cell_length_c 20.981(4)
_cell_measurement_reflns_used 25
_cell_measurement_temperature 293(2)
_cell_measurement_theta_max 14
_cell_measurement_theta_min 4
_cell_volume 2060.3(7)
_computing_cell_refinement 'SMART and SAINT (Bruker, 1999)'
_computing_data_collection 'SMART (Bruker, 1999)'
_computing_data_reduction 'SAINT (Bruker, 1999)'
_computing_molecular_graphics 'SHELXTL (Sheldrick, 1997)'
_computing_publication_material 'SHELXTL (Sheldrick, 1997)'
_computing_structure_refinement 'SHELXTL (Sheldrick, 1997)'
_computing_structure_solution 'SIR97 (Altomare et al., 1999)'
_diffrn_ambient_temperature 293(2)
_diffrn_detector_area_resol_mean 0
_diffrn_measured_fraction_theta_full 0.980
_diffrn_measured_fraction_theta_max 0.980
_diffrn_measurement_device_type 'Enraf-Nonius CAD4'
_diffrn_measurement_method '\w scans'
_diffrn_radiation_monochromator graphite
_diffrn_radiation_source 'fine-focus sealed tube'
_diffrn_radiation_type AgK\a
_diffrn_radiation_wavelength 0.56086
_diffrn_reflns_av_R_equivalents 0.0000
_diffrn_reflns_av_sigmaI/netI 0.0681
_diffrn_reflns_limit_h_max 9
_diffrn_reflns_limit_h_min -9
_diffrn_reflns_limit_k_max 14
_diffrn_reflns_limit_k_min -14
_diffrn_reflns_limit_l_max 25
_diffrn_reflns_limit_l_min 0
_diffrn_reflns_number 7665
_diffrn_reflns_theta_full 20.00
_diffrn_reflns_theta_max 20.00
_diffrn_reflns_theta_min 3.02
_diffrn_standards_decay_% 0
_diffrn_standards_interval_count 0
_diffrn_standards_interval_time 0
_diffrn_standards_number 0
_exptl_absorpt_coefficient_mu 9.055
_exptl_absorpt_correction_T_max 0.5738
_exptl_absorpt_correction_T_min 0.4031
_exptl_absorpt_correction_type psi-scan
_exptl_absorpt_process_details '(North, Phillips & Mathews, 1968)'
_exptl_crystal_colour black
_exptl_crystal_density_diffrn 5.092
_exptl_crystal_description fragment
_exptl_crystal_F_000 2716
_exptl_crystal_size_max 0.12
_exptl_crystal_size_mid 0.08
_exptl_crystal_size_min 0.08
_refine_diff_density_max 4.250
_refine_diff_density_min -4.877
_refine_diff_density_rms 0.606
_refine_ls_extinction_coef 0.00042(10)
_refine_ls_extinction_expression Fc^*^=kFc[1+0.001xFc^2^\l^3^/sin(2\q)]^-1/4^
_refine_ls_extinction_method SHELXL
_refine_ls_goodness_of_fit_ref 1.081
_refine_ls_matrix_type full
_refine_ls_number_parameters 358
_refine_ls_number_reflns 7665
_refine_ls_number_restraints 0
_refine_ls_restrained_S_all 1.081
_refine_ls_R_factor_all 0.1156
_refine_ls_R_factor_gt 0.0771
_refine_ls_shift/su_max 0.020
_refine_ls_shift/su_mean 0.001
_refine_ls_structure_factor_coef Fsqd
_refine_ls_weighting_details 'calc w=1/[\s^2^(Fo^2^)+(0.0759P)^2^+264.1225P] where P=(Fo^2^+2Fc^2^)/3'
_refine_ls_weighting_scheme calc
_refine_ls_wR_factor_gt 0.1792
_refine_ls_wR_factor_ref 0.1995
_reflns_number_gt 5484
_reflns_number_total 7665
_reflns_threshold_expression >2sigma(I)
_cod_data_source_file ja210846d_si_002.cif
_cod_data_source_block zheng31
_cod_database_code 4117700

loop_
_symmetry_equiv_pos_as_xyz
'x, y, z'
'-x, -y, -z'

loop_
_atom_site_label
_atom_site_type_symbol
_atom_site_fract_x
_atom_site_fract_y
_atom_site_fract_z
_atom_site_U_iso_or_equiv
_atom_site_adp_type
_atom_site_occupancy
_atom_site_symmetry_multiplicity
_atom_site_calc_flag
_atom_site_refinement_flags
La1 La 0.5686(2) 0.13537(15) 0.43921(10) 0.0253(4) Uani 1 1 d .
La2 La 0.5988(2) -0.08905(14) 0.29245(9) 0.0255(4) Uani 1 1 d .
La3 La 0.6022(3) -0.0091(3) 0.10633(11) 0.0569(8) Uani 1 1 d .
La4 La 0.5687(2) 0.31723(15) 0.05756(9) 0.0248(4) Uani 1 1 d .
La5 La 0.49721(18) 0.55585(13) 0.19236(7) 0.0150(3) Uani 1 1 d .
La6 La 0.50071(18) 0.45995(13) 0.38770(7) 0.0147(3) Uani 1 1 d .
La7 La 0.9981(2) 0.04034(14) 0.39595(10) 0.0292(5) Uani 1 1 d .
La8 La 1.0112(2) -0.06995(15) 0.20511(12) 0.0338(5) Uani 1 1 d .
La9 La 0.9861(2) 0.18272(15) 0.06532(8) 0.0223(4) Uani 1 1 d .
La10 La 0.92440(19) 0.51760(15) 0.12347(8) 0.0218(4) Uani 1 1 d .
La11 La 0.88773(19) 0.58700(13) 0.30933(8) 0.0176(4) Uani 1 1 d .
La12 La 0.92460(18) 0.36387(14) 0.44313(8) 0.0192(4) Uani 1 1 d .
La13 La 0.52043(18) 0.22559(13) 0.24453(8) 0.0162(4) Uani 1 1 d .
La14 La 1.00146(18) 0.26886(13) 0.25740(8) 0.0159(4) Uani 1 1 d .
Ru1 Ru 0.7659(3) 0.1477(2) 0.34279(15) 0.0235(6) Uani 1 1 d .
Ru2 Ru 0.7841(3) 0.0618(2) 0.22403(16) 0.0254(7) Uani 1 1 d .
Ru3 Ru 0.7712(3) 0.2300(3) 0.14424(13) 0.0235(7) Uani 1 1 d .
Ru4 Ru 0.7401(3) 0.4223(2) 0.20682(14) 0.0198(6) Uani 1 1 d .
Ru5 Ru 0.7420(3) 0.3643(2) 0.33142(14) 0.0200(6) Uani 1 1 d .
ClA Cl 0.3763(18) -0.0509(12) 0.4109(7) 0.027(4) Uiso 0.50(2) 1 d P
ClB Cl 0.2878(19) -0.0016(13) 0.3246(7) 0.028(4) Uiso 0.50(2) 1 d P
Cl2A Cl 0.6319(19) -0.1014(13) 0.4322(7) 0.031(4) Uiso 0.52(2) 1 d P
Cl2B Cl 0.2691(17) 0.0619(11) 0.5129(7) 0.019(4) Uiso 0.48(2) 1 d P
Cl3 Cl 0.2435(9) 0.2485(6) 0.3989(4) 0.0298(17) Uani 1 1 d .
Cl4 Cl 0.5880(9) 0.3482(7) 0.5030(3) 0.0284(17) Uani 1 1 d .
Cl5 Cl 0.9110(15) 0.1607(11) 0.5140(5) 0.067(4) Uani 1 1 d .
Cl6 Cl 0.9373(13) -0.1716(6) 0.3292(5) 0.049(3) Uani 1 1 d .
Cl7 Cl 0.7627(9) -0.2596(6) 0.1838(4) 0.0343(19) Uani 1 1 d .
Cl8 Cl 0.3854(9) -0.1418(6) 0.1822(4) 0.0300(17) Uani 1 1 d .
Cl9 Cl 0.5357(8) 0.6684(5) 0.3184(3) 0.0203(14) Uani 1 1 d .
Cl10 Cl 0.6728(19) 0.1195(10) -0.0143(6) 0.082(5) Uani 1 1 d .
Cl1A Cl 0.964(2) -0.0635(11) 0.0732(6) 0.030(5) Uiso 0.63(4) 1 d P
Cl1B Cl 0.878(4) -0.082(2) 0.0605(13) 0.043(9) Uiso 0.37(4) 1 d P
Cl12 Cl 0.6038(9) 0.5740(7) 0.0601(3) 0.0297(17) Uani 1 1 d .
Cl13 Cl 0.8869(10) 0.3769(8) -0.0060(4) 0.037(2) Uani 1 1 d .
Cl4A Cl 0.336(2) 0.1578(13) 0.0237(8) 0.032(5) Uiso 0.49(3) 1 d P
Cl4B Cl 0.314(2) 0.1256(16) 0.1194(9) 0.046(6) Uiso 0.51(3) 1 d P
Cl15 Cl 1.1369(8) 0.6433(7) 0.2126(4) 0.0320(18) Uani 1 1 d .
Cl16 Cl 1.2506(9) 0.4015(7) 0.1107(4) 0.0304(17) Uani 1 1 d .
Cl17 Cl 0.2922(8) 0.4135(6) 0.2711(3) 0.0201(14) Uani 1 1 d .
Cl18 Cl 0.7836(9) 0.5899(7) 0.4502(4) 0.0297(17) Uani 1 1 d .
Cl19 Cl 1.1480(8) 0.5391(6) 0.3997(4) 0.0248(16) Uani 1 1 d .
Cl0A Cl 1.2342(19) 0.1216(12) 0.1751(7) 0.029(4) Uiso 0.51(2) 1 d P
Cl0B Cl 1.2413(18) 0.0663(12) 0.2777(7) 0.022(4) Uiso 0.49(2) 1 d P

loop_
_atom_site_aniso_label
_atom_site_aniso_U_11
_atom_site_aniso_U_22
_atom_site_aniso_U_33
_atom_site_aniso_U_23
_atom_site_aniso_U_13
_atom_site_aniso_U_12
La1 0.0117(8) 0.0239(9) 0.0408(11) 0.0107(8) 0.0054(7) 0.0067(7)
La2 0.0212(9) 0.0186(9) 0.0368(11) 0.0049(7) -0.0136(7) -0.0029(7)
La3 0.0365(12) 0.101(2) 0.0318(12) -0.0334(13) 0.0088(9) -0.0440(13)
La4 0.0159(8) 0.0327(10) 0.0254(10) -0.0135(8) -0.0110(7) 0.0118(7)
La5 0.0087(7) 0.0191(8) 0.0172(8) -0.0021(6) -0.0010(6) 0.0045(6)
La6 0.0078(7) 0.0195(8) 0.0165(8) -0.0050(6) -0.0024(6) 0.0060(6)
La7 0.0206(9) 0.0163(9) 0.0505(12) -0.0007(8) -0.0235(8) 0.0039(7)
La8 0.0113(8) 0.0198(9) 0.0703(15) -0.0030(9) 0.0079(8) 0.0063(7)
La9 0.0134(8) 0.0299(10) 0.0237(9) -0.0056(7) 0.0004(6) 0.0093(7)
La10 0.0106(8) 0.0350(10) 0.0200(9) 0.0040(7) -0.0004(6) 0.0035(7)
La11 0.0111(7) 0.0153(8) 0.0263(9) -0.0063(6) -0.0023(6) 0.0022(6)
La12 0.0078(7) 0.0304(9) 0.0191(9) -0.0072(7) -0.0043(6) 0.0054(6)
La13 0.0066(7) 0.0194(8) 0.0224(8) -0.0076(6) -0.0036(6) 0.0049(6)
La14 0.0061(7) 0.0179(8) 0.0236(9) -0.0040(6) -0.0022(6) 0.0030(6)
Ru1 0.0116(13) 0.0298(16) 0.0297(16) 0.0104(13) -0.0018(11) 0.0080(11)
Ru2 0.0127(13) 0.0145(14) 0.049(2) -0.0120(13) -0.0082(12) 0.0065(11)
Ru3 0.0148(13) 0.0425(18) 0.0131(14) -0.0069(12) -0.0007(10) 0.0057(12)
Ru4 0.0119(13) 0.0149(13) 0.0327(16) -0.0008(12) -0.0057(11) 0.0047(10)
Ru5 0.0081(12) 0.0237(14) 0.0275(15) -0.0171(12) -0.0011(10) -0.0002(10)
Cl3 0.020(4) 0.026(4) 0.043(5) -0.006(3) -0.001(3) 0.007(3)
Cl4 0.016(3) 0.050(5) 0.019(4) -0.001(3) -0.003(3) -0.004(3)
Cl5 0.067(7) 0.103(9) 0.032(5) 0.034(6) -0.027(5) -0.053(7)
Cl6 0.078(7) 0.011(4) 0.057(6) -0.006(4) -0.050(5) 0.009(4)
Cl7 0.018(4) 0.025(4) 0.059(6) -0.020(4) -0.010(3) 0.000(3)
Cl8 0.013(3) 0.033(4) 0.043(5) -0.008(3) -0.007(3) 0.001(3)
Cl9 0.020(3) 0.019(3) 0.022(4) -0.004(3) -0.003(3) 0.010(3)
Cl10 0.117(11) 0.063(7) 0.064(8) -0.041(6) -0.064(7) 0.048(7)
Cl12 0.029(4) 0.045(5) 0.016(4) 0.000(3) -0.008(3) 0.013(3)
Cl13 0.032(4) 0.054(5) 0.027(4) 0.012(4) 0.010(3) 0.013(4)
Cl15 0.005(3) 0.034(4) 0.057(5) -0.002(4) 0.002(3) 0.003(3)
Cl16 0.024(4) 0.039(4) 0.028(4) -0.011(3) -0.004(3) 0.018(3)
Cl17 0.009(3) 0.028(4) 0.023(4) -0.006(3) -0.003(2) 0.002(3)
Cl18 0.016(3) 0.038(4) 0.035(4) -0.020(3) -0.007(3) 0.011(3)
Cl19 0.010(3) 0.026(4) 0.038(4) -0.011(3) -0.006(3) 0.006(3)

loop_
_atom_type_symbol
_atom_type_description
_atom_type_scat_dispersion_real
_atom_type_scat_dispersion_imag
_atom_type_scat_source
Cl Cl 0.0998 0.0984 'International Tables Vol C Tables 4.2.6.8 and 6.1.1.4'
Ru Ru -5.3630 3.6506 'International Tables Vol C Tables 4.2.6.8 and 6.1.1.4'
La La -0.6411 1.6148 'International Tables Vol C Tables 4.2.6.8 and 6.1.1.4'

loop_
_geom_angle_atom_site_label_1
_geom_angle_atom_site_label_2
_geom_angle_atom_site_label_3
_geom_angle
_geom_angle_site_symmetry_1
_geom_angle_site_symmetry_3
Ru1 La1 ClA 103.2(3) . .
Ru1 La1 Cl4 105.63(17) . .
ClA La1 Cl4 147.2(3) . .
Ru1 La1 Cl2B 92.8(3) . 2_656
ClA La1 Cl2B 69.5(4) . 2_656
Cl4 La1 Cl2B 123.6(3) . 2_656
Ru1 La1 Cl2A 85.4(3) . .
ClA La1 Cl2A 45.0(4) . .
Cl4 La1 Cl2A 152.3(3) . .
Cl2B La1 Cl2A 29.0(4) 2_656 .
Ru1 La1 Cl2B 156.8(3) . .
ClA La1 Cl2B 54.7(4) . .
Cl4 La1 Cl2B 94.1(3) . .
Cl2B La1 Cl2B 86.0(4) 2_656 .
Cl2A La1 Cl2B 82.5(4) . .
Ru1 La1 Cl3 106.06(18) . .
ClA La1 Cl3 81.0(3) . .
Cl4 La1 Cl3 76.4(2) . .
Cl2B La1 Cl3 148.0(3) 2_656 .
Cl2A La1 Cl3 125.7(3) . .
Cl2B La1 Cl3 66.4(3) . .
Ru1 La1 Cl2A 171.6(3) . 2_656
ClA La1 Cl2A 77.6(4) . 2_656
Cl4 La1 Cl2A 76.2(3) . 2_656
Cl2B La1 Cl2A 79.6(4) 2_656 2_656
Cl2A La1 Cl2A 89.6(4) . 2_656
Cl2B La1 Cl2A 27.3(4) . 2_656
Cl3 La1 Cl2A 82.3(3) . 2_656
Ru1 La1 Cl5 81.2(2) . .
ClA La1 Cl5 130.5(4) . .
Cl4 La1 Cl5 69.8(3) . .
Cl2B La1 Cl5 61.0(4) 2_656 .
Cl2A La1 Cl5 87.4(4) . .
Cl2B La1 Cl5 117.8(3) . .
Cl3 La1 Cl5 146.1(3) . .
Cl2A La1 Cl5 91.9(3) 2_656 .
Ru1 La1 ClA 132.5(3) . 2_656
ClA La1 ClA 90.5(4) . 2_656
Cl4 La1 ClA 81.3(3) . 2_656
Cl2B La1 ClA 49.7(4) 2_656 2_656
Cl2A La1 ClA 72.9(4) . 2_656
Cl2B La1 ClA 61.6(4) . 2_656
Cl3 La1 ClA 121.0(3) . 2_656
Cl2A La1 ClA 39.2(4) 2_656 2_656
Cl5 La1 ClA 56.7(3) . 2_656
Ru1 La1 ClB 84.0(3) . .
ClA La1 ClB 33.6(4) . .
Cl4 La1 ClB 136.4(3) . .
Cl2B La1 ClB 97.6(4) 2_656 .
Cl2A La1 ClB 69.0(4) . .
Cl2B La1 ClB 73.2(4) . .
Cl3 La1 ClB 60.2(3) . .
Cl2A La1 ClB 100.4(4) 2_656 .
Cl5 La1 ClB 153.0(4) . .
ClA La1 ClB 123.5(4) 2_656 .
Ru1 La1 La7 42.63(7) . .
ClA La1 La7 101.9(3) . .
Cl4 La1 La7 109.78(15) . .
Cl2B La1 La7 54.3(3) 2_656 .
Cl2A La1 La7 61.5(3) . .
Cl2B La1 La7 140.2(3) . .
Cl3 La1 La7 148.63(17) . .
Cl2A La1 La7 129.0(3) 2_656 .
Cl5 La1 La7 49.4(3) . .
ClA La1 La7 90.3(3) 2_656 .
ClB La1 La7 105.6(2) . .
Ru1 La1 Ru5 43.22(8) . .
ClA La1 Ru5 131.5(3) . .
Cl4 La1 Ru5 66.73(16) . .
Cl2B La1 Ru5 129.9(3) 2_656 .
Cl2A La1 Ru5 128.6(3) . .
Cl2B La1 Ru5 144.0(3) . .
Cl3 La1 Ru5 79.19(16) . .
Cl2A La1 Ru5 141.4(3) 2_656 .
Cl5 La1 Ru5 85.14(18) . .
ClA La1 Ru5 137.3(3) 2_656 .
ClB La1 Ru5 99.2(3) . .
La7 La1 Ru5 75.74(6) . .
Ru1 La1 La12 61.69(8) . .
ClA La1 La12 164.1(3) . .
Cl4 La1 La12 48.51(15) . .
Cl2B La1 La12 104.4(3) 2_656 .
Cl2A La1 La12 124.0(3) . .
Cl2B La1 La12 140.9(3) . .
Cl3 La1 La12 107.21(16) . .
Cl2A La1 La12 116.6(3) 2_656 .
Cl5 La1 La12 46.4(2) . .
ClA La1 La12 96.5(3) 2_656 .
ClB La1 La12 139.5(2) . .
La7 La1 La12 63.89(5) . .
Ru5 La1 La12 41.14(5) . .
Ru1 La1 La2 54.33(9) . .
ClA La1 La2 49.1(3) . .
Cl4 La1 La2 157.65(16) . .
Cl2B La1 La2 71.7(3) 2_656 .
Cl2A La1 La2 46.1(3) . .
Cl2B La1 La2 103.8(3) . .
Cl3 La1 La2 98.42(16) . .
Cl2A La1 La2 125.2(3) 2_656 .
Cl5 La1 La2 111.8(3) . .
ClA La1 La2 118.9(3) 2_656 .
ClB La1 La2 41.9(2) . .
La7 La1 La2 63.78(5) . .
Ru5 La1 La2 90.99(6) . .
La12 La1 La2 115.30(6) . .
Ru1 La1 La6 79.23(8) . .
ClA La1 La6 130.1(3) . .
Cl4 La1 La6 43.84(15) . .
Cl2B La1 La6 159.9(3) 2_656 .
Cl2A La1 La6 161.9(3) . .
Cl2B La1 La6 108.5(3) . .
Cl3 La1 La6 51.71(15) . .
Cl2A La1 La6 106.8(3) 2_656 .
Cl5 La1 La6 99.3(2) . .
ClA La1 La6 124.8(3) 2_656 .
ClB La1 La6 99.8(2) . .
La7 La1 La6 110.80(6) . .
Ru5 La1 La6 36.82(5) . .
La12 La1 La6 55.58(4) . .
La2 La1 La6 116.17(6) . .
Ru1 La1 La13 44.42(7) . .
ClA La1 La13 88.3(3) . .
Cl4 La1 La13 101.65(16) . .
Cl2B La1 La13 126.5(3) 2_656 .
Cl2A La1 La13 103.8(3) . .
Cl2B La1 La13 120.3(3) . .
Cl3 La1 La13 62.42(16) . .
Cl2A La1 La13 143.7(3) 2_656 .
Cl5 La1 La13 121.77(18) . .
ClA La1 La13 176.1(3) 2_656 .
ClB La1 La13 55.9(2) . .
La7 La1 La13 86.33(6) . .
Ru5 La1 La13 43.41(5) . .
La12 La1 La13 83.81(5) . .
La2 La1 La13 57.75(5) . .
La6 La1 La13 58.44(5) . .
Ru1 La1 La1 131.99(10) . 2_656
ClA La1 La1 50.5(3) . 2_656
Cl4 La1 La1 115.07(17) . 2_656
Cl2B La1 La1 43.6(3) 2_656 2_656
Cl2A La1 La1 47.0(3) . 2_656
Cl2B La1 La1 42.4(3) . 2_656
Cl3 La1 La1 107.26(17) . 2_656
Cl2A La1 La1 42.6(3) 2_656 2_656
Cl5 La1 La1 89.68(19) . 2_656
ClA La1 La1 40.0(3) 2_656 2_656
ClB La1 La1 83.7(2) . 2_656
La7 La1 La1 97.88(7) . 2_656
Ru5 La1 La1 173.49(8) . 2_656
La12 La1 La1 134.84(8) . 2_656
La2 La1 La1 87.27(6) . 2_656
La6 La1 La1 148.68(7) . 2_656
La13 La1 La1 138.65(8) . 2_656
Ru1 La1 Cl0B 76.9(2) . 1_455
ClA La1 Cl0B 50.2(4) . 1_455
Cl4 La1 Cl0B 123.1(2) . 1_455
Cl2B La1 Cl0B 112.8(3) 2_656 1_455
Cl2A La1 Cl0B 83.9(4) . 1_455
Cl2B La1 Cl0B 82.1(3) . 1_455
Cl3 La1 Cl0B 50.0(2) . 1_455
Cl2A La1 Cl0B 109.2(3) 2_656 1_455
Cl5 La1 Cl0B 157.0(3) . 1_455
ClA La1 Cl0B 138.6(3) 2_656 1_455
ClB La1 Cl0B 16.8(3) . 1_455
La7 La1 Cl0B 108.2(2) . 1_455
Ru5 La1 Cl0B 83.8(2) . 1_455
La12 La1 Cl0B 124.9(2) . 1_455
La2 La1 Cl0B 48.43(19) . 1_455
La6 La1 Cl0B 83.54(19) . 1_455
La13 La1 Cl0B 41.42(19) . 1_455
La1 La1 Cl0B 99.7(2) 2_656 1_455
Ru1 La1 La7 117.17(9) . 1_455
ClA La1 La7 41.1(3) . 1_455
Cl4 La1 La7 109.98(15) . 1_455
Cl2B La1 La7 107.3(3) 2_656 1_455
Cl2A La1 La7 85.9(3) . 1_455
Cl2B La1 La7 42.4(3) . 1_455
Cl3 La1 La7 41.13(15) . 1_455
Cl2A La1 La7 69.0(3) 2_656 1_455
Cl5 La1 La7 159.81(18) . 1_455
ClA La1 La7 103.1(3) 2_656 1_455
ClB La1 La7 35.8(2) . 1_455
La7 La1 La7 139.47(7) . 1_455
Ru5 La1 La7 113.75(7) . 1_455
La12 La1 La7 148.29(6) . 1_455
La2 La1 La7 76.40(5) . 1_455
La6 La1 La7 92.72(5) . 1_455
La13 La1 La7 78.37(5) . 1_455
La1 La1 La7 71.92(6) 2_656 1_455
Cl0B La1 La7 40.27(19) 1_455 1_455
Ru2 La2 ClB 110.4(3) . .
Ru2 La2 Cl8 92.36(18) . .
ClB La2 Cl8 75.3(3) . .
Ru2 La2 Cl2A 120.8(3) . .
ClB La2 Cl2A 82.3(4) . .
Cl8 La2 Cl2A 145.1(3) . .
Ru2 La2 Cl6 82.9(2) . .
ClB La2 Cl6 151.2(4) . .
Cl8 La2 Cl6 131.1(2) . .
Cl2A La2 Cl6 69.1(4) . .
Ru2 La2 Cl9 145.91(15) . 1_545
ClB La2 Cl9 100.4(3) . 1_545
Cl8 La2 Cl9 81.2(2) . 1_545
Cl2A La2 Cl9 76.8(3) . 1_545
Cl6 La2 Cl9 76.7(2) . 1_545
Ru2 La2 ClA 129.2(3) . .
ClB La2 ClA 40.2(4) . .
Cl8 La2 ClA 108.8(3) . .
Cl2A La2 ClA 42.6(4) . .
Cl6 La2 ClA 111.5(4) . .
Cl9 La2 ClA 84.1(3) 1_545 .
Ru2 La2 Ru1 51.27(9) . .
ClB La2 Ru1 87.4(3) . .
Cl8 La2 Ru1 131.09(18) . .
Cl2A La2 Ru1 73.1(3) . .
Cl6 La2 Ru1 81.48(16) . .
Cl9 La2 Ru1 147.49(15) 1_545 .
ClA La2 Ru1 81.9(3) . .
Ru2 La2 Cl7 81.04(17) . .
ClB La2 Cl7 138.8(3) . .
Cl8 La2 Cl7 64.5(2) . .
Cl2A La2 Cl7 126.9(3) . .
Cl6 La2 Cl7 66.7(2) . .
Cl9 La2 Cl7 65.9(2) 1_545 .
ClA La2 Cl7 149.8(3) . .
Ru1 La2 Cl7 125.72(15) . .
Ru2 La2 Cl0B 91.7(2) . 1_455
ClB La2 Cl0B 21.7(4) . 1_455
Cl8 La2 Cl0B 63.9(3) . 1_455
Cl2A La2 Cl0B 101.5(4) . 1_455
Cl6 La2 Cl0B 164.1(3) . 1_455
Cl9 La2 Cl0B 114.5(3) 1_545 1_455
ClA La2 Cl0B 60.9(4) . 1_455
Ru1 La2 Cl0B 83.5(2) . 1_455
Cl7 La2 Cl0B 127.4(3) . 1_455
Ru2 La2 La8 40.50(7) . .
ClB La2 La8 150.6(3) . .
Cl8 La2 La8 98.20(17) . .
Cl2A La2 La8 114.0(3) . .
Cl6 La2 La8 49.9(2) . .
Cl9 La2 La8 106.99(14) 1_545 .
ClA La2 La8 152.2(3) . .
Ru1 La2 La8 75.32(7) . .
Cl7 La2 La8 50.45(14) . .
Cl0B La2 La8 130.2(2) 1_455 .
Ru2 La2 La13 46.96(7) . .
ClB La2 La13 63.6(3) . .
Cl8 La2 La13 84.62(17) . .
Cl2A La2 La13 109.1(3) . .
Cl6 La2 La13 122.29(18) . .
Cl9 La2 La13 161.02(14) 1_545 .
ClA La2 La13 88.6(3) . .
Ru1 La2 La13 47.20(6) . .
Cl7 La2 La13 118.61(17) . .
Cl0B La2 La13 47.1(2) 1_455 .
La8 La2 La13 87.46(6) . .
Ru2 La2 La3 47.50(8) . .
ClB La2 La3 98.1(3) . .
Cl8 La2 La3 45.31(17) . .
Cl2A La2 La3 167.7(3) . .
Cl6 La2 La3 109.1(2) . .
Cl9 La2 La3 115.07(14) 1_545 .
ClA La2 La3 138.1(3) . .
Ru1 La2 La3 94.64(8) . .
Cl7 La2 La3 59.71(17) . .
Cl0B La2 La3 77.2(2) 1_455 .
La8 La2 La3 60.67(6) . .
La13 La2 La3 60.95(6) . .
Ru2 La2 La1 89.03(8) . .
ClB La2 La1 60.9(3) . .
Cl8 La2 La1 133.52(16) . .
Cl2A La2 La1 45.9(3) . .
Cl6 La2 La1 95.16(17) . .
Cl9 La2 La1 119.51(14) 1_545 .
ClA La2 La1 43.0(3) . .
Ru1 La2 La1 38.98(6) . .
Cl7 La2 La1 160.13(13) . .
Cl0B La2 La1 69.7(2) 1_455 .
La8 La2 La1 111.99(6) . .
La13 La2 La1 63.25(5) . .
La3 La2 La1 123.89(7) . .
Ru2 La2 La7 67.14(8) . .
ClB La2 La7 115.0(3) . .
Cl8 La2 La7 159.02(18) . .
Cl2A La2 La7 55.8(3) . .
Cl6 La2 La7 45.29(15) . .
Cl9 La2 La7 112.90(14) 1_545 .
ClA La2 La7 88.7(3) . .
Ru1 La2 La7 37.88(6) . .
Cl7 La2 La7 105.92(14) . .
Cl0B La2 La7 118.9(2) 1_455 .
La8 La2 La7 63.55(6) . .
La13 La2 La7 84.31(5) . .
La3 La2 La7 113.76(6) . .
La1 La2 La7 54.22(5) . .
Ru2 La2 Cl2B 109.0(2) . 2_656
ClB La2 Cl2B 88.1(4) . 2_656
Cl8 La2 Cl2B 156.7(3) . 2_656
Cl2A La2 Cl2B 11.9(3) . 2_656
Cl6 La2 Cl2B 63.2(3) . 2_656
Cl9 La2 Cl2B 85.8(2) 1_545 2_656
ClA La2 Cl2B 50.3(3) . 2_656
Ru1 La2 Cl2B 62.7(2) . 2_656
Cl7 La2 Cl2B 126.7(2) . 2_656
Cl0B La2 Cl2B 105.0(3) 1_455 2_656
La8 La2 Cl2B 104.12(19) . 2_656
La13 La2 Cl2B 102.83(19) . 2_656
La3 La2 Cl2B 156.36(19) . 2_656
La1 La2 Cl2B 41.35(19) . 2_656
La7 La2 Cl2B 44.06(19) . 2_656
Ru2 La2 La11 110.08(8) . 1_545
ClB La2 La11 139.5(3) . 1_545
Cl8 La2 La11 100.37(16) . 1_545
Cl2A La2 La11 79.6(3) . 1_545
Cl6 La2 La11 39.53(15) . 1_545
Cl9 La2 La11 40.10(12) 1_545 1_545
ClA La2 La11 110.6(3) . 1_545
Ru1 La2 La11 120.81(7) . 1_545
Cl7 La2 La11 47.48(16) . 1_545
Cl0B La2 La11 154.2(2) 1_455 1_545
La8 La2 La11 69.60(5) . 1_545
La13 La2 La11 156.96(6) . 1_545
La3 La2 La11 106.95(7) . 1_545
La1 La2 La11 122.57(6) . 1_545
La7 La2 La11 83.46(5) . 1_545
Cl2B La2 La11 81.49(19) 2_656 1_545
Ru2 La2 Cl0A 71.8(2) . 1_455
ClB La2 Cl0A 49.3(4) . 1_455
Cl8 La2 Cl0A 47.9(2) . 1_455
Cl2A La2 Cl0A 128.4(4) . 1_455
Cl6 La2 Cl0A 154.2(3) . 1_455
Cl9 La2 Cl0A 122.7(2) 1_545 1_455
ClA La2 Cl0A 88.9(3) . 1_455
Ru1 La2 Cl0A 86.26(19) . 1_455
Cl7 La2 Cl0A 103.7(2) . 1_455
Cl0B La2 Cl0A 28.0(3) 1_455 1_455
La8 La2 Cl0A 105.05(19) . 1_455
La13 La2 Cl0A 39.45(19) . 1_455
La3 La2 Cl0A 49.26(19) . 1_455
La1 La2 Cl0A 89.28(19) . 1_455
La7 La2 Cl0A 123.75(19) . 1_455
Cl2B La2 Cl0A 129.5(3) 2_656 1_455
La11 La2 Cl0A 147.78(19) 1_545 1_455
Ru2 La2 La5 117.20(9) . 1_545
ClB La2 La5 107.1(3) . 1_545
Cl8 La2 La5 51.89(16) . 1_545
Cl2A La2 La5 112.6(3) . 1_545
Cl6 La2 La5 87.48(15) . 1_545
Cl9 La2 La5 35.94(13) 1_545 1_545
ClA La2 La5 112.0(3) . 1_545
Ru1 La2 La5 164.84(8) . 1_545
Cl7 La2 La5 39.37(14) . 1_545
Cl0B La2 La5 108.3(2) 1_455 1_545
La8 La2 La5 89.62(6) . 1_545
La13 La2 La5 135.46(5) . 1_545
La3 La2 La5 79.13(6) . 1_545
La1 La2 La5 153.75(6) . 1_545
La7 La2 La5 132.71(5) . 1_545
Cl2B La2 La5 120.90(19) 2_656 1_545
La11 La2 La5 49.84(4) 1_545 1_545
Cl0A La2 La5 99.63(19) 1_455 1_545
Ru2 La2 Cl4B 61.1(2) . .
ClB La2 Cl4B 64.3(4) . .
Cl8 La2 Cl4B 44.0(3) . .
Cl2A La2 Cl4B 142.0(4) . .
Cl6 La2 Cl4B 140.7(3) . .
Cl9 La2 Cl4B 124.7(3) 1_545 .
ClA La2 Cl4B 103.8(4) . .
Ru1 La2 Cl4B 87.2(2) . .
Cl7 La2 Cl4B 91.0(3) . .
Cl0B La2 Cl4B 43.0(3) 1_455 .
La8 La2 Cl4B 90.9(2) . .
La13 La2 Cl4B 40.8(2) . .
La3 La2 Cl4B 34.4(2) . .
La1 La2 Cl4B 99.3(2) . .
La7 La2 Cl4B 121.8(2) . .
Cl2B La2 Cl4B 140.6(3) 2_656 .
La11 La2 Cl4B 137.7(2) 1_545 .
Cl0A La2 Cl4B 15.0(3) 1_455 .
La5 La2 Cl4B 94.9(2) 1_545 .
Cl1B La3 Cl4B 158.8(7) . .
Cl1B La3 Cl8 122.4(6) . .
Cl4B La3 Cl8 77.5(4) . .
Cl1B La3 Ru2 88.9(7) . .
Cl4B La3 Ru2 99.2(4) . .
Cl8 La3 Ru2 89.64(18) . .
Cl1B La3 Cl10 73.1(6) . .
Cl4B La3 Cl10 85.8(5) . .
Cl8 La3 Cl10 150.8(3) . .
Ru2 La3 Cl10 116.8(2) . .
Cl1B La3 Cl1A 12.1(7) . .
Cl4B La3 Cl1A 156.6(5) . .
Cl8 La3 Cl1A 125.3(3) . .
Ru2 La3 Cl1A 77.5(3) . .
Cl10 La3 Cl1A 75.5(4) . .
Cl1B La3 Cl10 103.3(8) . 2_655
Cl4B La3 Cl10 74.6(4) . 2_655
Cl8 La3 Cl10 71.6(3) . 2_655
Ru2 La3 Cl10 161.0(3) . 2_655
Cl10 La3 Cl10 81.0(5) . 2_655
Cl1A La3 Cl10 115.4(4) . 2_655
Cl1B La3 Cl4A 51.3(8) . 2_655
Cl4B La3 Cl4A 121.0(5) . 2_655
Cl8 La3 Cl4A 104.2(3) . 2_655
Ru2 La3 Cl4A 139.4(3) . 2_655
Cl10 La3 Cl4A 64.4(3) . 2_655
Cl1A La3 Cl4A 63.2(4) . 2_655
Cl10 La3 Cl4A 52.3(4) 2_655 2_655
Cl1B La3 Ru3 92.1(7) . .
Cl4B La3 Ru3 78.6(4) . .
Cl8 La3 Ru3 128.07(18) . .
Ru2 La3 Ru3 50.12(9) . .
Cl10 La3 Ru3 70.1(2) . .
Cl1A La3 Ru3 81.7(3) . .
Cl10 La3 Ru3 141.7(3) 2_655 .
Cl4A La3 Ru3 127.6(3) 2_655 .
Cl1B La3 Cl4A 123.6(7) . .
Cl4B La3 Cl4A 36.6(5) . .
Cl8 La3 Cl4A 104.2(3) . .
Ru2 La3 Cl4A 123.7(3) . .
Cl10 La3 Cl4A 51.8(4) . .
Cl1A La3 Cl4A 127.3(4) . .
Cl10 La3 Cl4A 61.0(3) 2_655 .
Cl4A La3 Cl4A 90.2(4) 2_655 .
Ru3 La3 Cl4A 81.1(3) . .
Cl1B La3 Cl0A 173.8(7) . 1_455
Cl4B La3 Cl0A 19.0(5) . 1_455
Cl8 La3 Cl0A 62.4(3) . 1_455
Ru2 La3 Cl0A 87.2(3) . 1_455
Cl10 La3 Cl0A 104.5(3) . 1_455
Cl1A La3 Cl0A 162.4(4) . 1_455
Cl10 La3 Cl0A 81.7(3) 2_655 1_455
Cl4A La3 Cl0A 133.2(4) 2_655 1_455
Ru3 La3 Cl0A 81.8(2) . 1_455
Cl4A La3 Cl0A 55.5(4) . 1_455
Cl1B La3 Cl7 65.1(6) . .
Cl4B La3 Cl7 136.0(4) . .
Cl8 La3 Cl7 59.8(2) . .
Ru2 La3 Cl7 72.30(14) . .
Cl10 La3 Cl7 137.2(3) . .
Cl1A La3 Cl7 65.7(3) . .
Cl10 La3 Cl7 99.5(3) 2_655 .
Cl4A La3 Cl7 82.0(3) 2_655 .
Ru3 La3 Cl7 118.81(14) . .
Cl4A La3 Cl7 159.2(3) . .
Cl0A La3 Cl7 118.0(3) 1_455 .
Cl1B La3 La8 53.9(7) . .
Cl4B La3 La8 137.6(4) . .
Cl8 La3 La8 95.71(17) . .
Ru2 La3 La8 38.48(7) . .
Cl10 La3 La8 112.6(3) . .
Cl1A La3 La8 44.6(3) . .
Cl10 La3 La8 143.4(2) 2_655 .
Cl4A La3 La8 101.4(3) 2_655 .
Ru3 La3 La8 73.15(7) . .
Cl4A La3 La8 153.8(3) . .
Cl0A La3 La8 123.6(2) 1_455 .
Cl7 La3 La8 46.97(12) . .
Cl1B La3 La9 56.6(7) . .
Cl4B La3 La9 108.2(4) . .
Cl8 La3 La9 158.19(17) . .
Ru2 La3 La9 68.79(8) . .
Cl10 La3 La9 50.5(2) . .
Cl1A La3 La9 48.7(3) . .
Cl10 La3 La9 130.1(3) 2_655 .
Cl4A La3 La9 91.0(3) 2_655 .
Ru3 La3 La9 38.23(6) . .
Cl4A La3 La9 91.0(3) . .
Cl0A La3 La9 117.4(2) 1_455 .
Cl7 La3 La9 108.28(14) . .
La8 La3 La9 65.60(5) . .
Cl1B La3 La2 106.2(6) . .
Cl4B La3 La2 92.8(4) . .
Cl8 La3 La2 46.58(16) . .
Ru2 La3 La2 43.48(8) . .
Cl10 La3 La2 159.8(2) . .
Cl1A La3 La2 99.8(3) . .
Cl10 La3 La2 118.1(3) 2_655 .
Cl4A La3 La2 131.5(3) 2_655 .
Ru3 La3 La2 89.84(8) . .
Cl4A La3 La2 129.5(3) . .
Cl0A La3 La2 74.0(2) 1_455 .
Cl7 La3 La2 50.77(14) . .
La8 La3 La2 56.68(6) . .
La9 La3 La2 111.62(7) . .
Cl1B La3 La13 129.8(7) . .
Cl4B La3 La13 53.3(4) . .
Cl8 La3 La13 84.31(16) . .
Ru2 La3 La13 46.03(7) . .
Cl10 La3 La13 104.7(2) . .
Cl1A La3 La13 117.7(3) . .
Cl10 La3 La13 126.3(2) 2_655 .
Cl4A La3 La13 168.9(3) 2_655 .
Ru3 La3 La13 44.91(6) . .
Cl4A La3 La13 80.8(3) . .
Cl0A La3 La13 44.8(2) 1_455 .
Cl7 La3 La13 108.62(14) . .
La8 La3 La13 84.50(6) . .
La9 La3 La13 82.83(6) . .
La2 La3 La13 59.51(5) . .
Cl1B La3 La4 107.2(6) . .
Cl4B La3 La4 54.0(4) . .
Cl8 La3 La4 130.34(18) . .
Ru2 La3 La4 88.44(9) . .
Cl10 La3 La4 45.4(2) . .
Cl1A La3 La4 102.6(3) . .
Cl10 La3 La4 101.4(2) 2_655 .
Cl4A La3 La4 109.0(3) 2_655 .
Ru3 La3 La4 40.27(7) . .
Cl4A La3 La4 41.6(3) . .
Cl0A La3 La4 68.0(2) 1_455 .
Cl7 La3 La4 158.96(12) . .
La8 La3 La4 112.23(7) . .
La9 La3 La4 55.12(5) . .
La2 La3 La4 119.18(7) . .
La13 La3 La4 59.94(6) . .
Cl1B La3 Cl0B 151.9(7) . 1_455
Cl4B La3 Cl0B 47.0(4) . 1_455
Cl8 La3 Cl0B 46.2(2) . 1_455
Ru2 La3 Cl0B 67.61(19) . 1_455
Cl10 La3 Cl0B 130.6(3) . 1_455
Cl1A La3 Cl0B 143.2(3) . 1_455
Cl10 La3 Cl0B 96.3(3) 2_655 1_455
Cl4A La3 Cl0B 145.9(3) 2_655 1_455
Ru3 La3 Cl0B 84.63(19) . 1_455
Cl4A La3 Cl0B 83.6(3) . 1_455
Cl0A La3 Cl0B 28.0(3) 1_455 1_455
Cl7 La3 Cl0B 92.1(2) . 1_455
La8 La3 Cl0B 98.70(18) . 1_455
La9 La3 Cl0B 122.51(18) . 1_455
La2 La3 Cl0B 45.98(18) . 1_455
La13 La3 Cl0B 39.74(18) . 1_455
La4 La3 Cl0B 88.16(19) . 1_455
Cl1B La3 La3 88.2(7) . 2_655
Cl4B La3 La3 76.9(4) . 2_655
Cl8 La3 La3 110.33(17) . 2_655
Ru2 La3 La3 157.87(13) . 2_655
Cl10 La3 La3 41.7(2) . 2_655
Cl1A La3 La3 97.4(3) . 2_655
Cl10 La3 La3 39.3(3) 2_655 2_655
Cl4A La3 La3 46.4(3) 2_655 2_655
Ru3 La3 La3 108.07(12) . 2_655
Cl4A La3 La3 43.7(3) . 2_655
Cl0A La3 La3 93.6(3) 1_455 2_655
Cl7 La3 La3 125.56(16) . 2_655
La8 La3 La3 141.89(9) . 2_655
La9 La3 La3 91.47(8) . 2_655
La2 La3 La3 156.78(8) . 2_655
La13 La3 La3 124.21(12) . 2_655
La4 La3 La3 71.52(9) . 2_655
Cl0B La3 La3 119.4(2) 1_455 2_655
Cl1B La3 Cl4B 55.4(7) . 2_655
Cl4B La3 Cl4B 111.1(4) . 2_655
Cl8 La3 Cl4B 117.2(3) . 2_655
Ru2 La3 Cl4B 142.7(2) . 2_655
Cl10 La3 Cl4B 47.7(3) . 2_655
Cl1A La3 Cl4B 66.0(4) . 2_655
Cl10 La3 Cl4B 54.0(4) 2_655 2_655
Cl4A La3 Cl4B 17.0(4) 2_655 2_655
Ru3 La3 Cl4B 114.3(2) . 2_655
Cl4A La3 Cl4B 76.7(4) . 2_655
Cl0A La3 Cl4B 127.2(3) 1_455 2_655
Cl7 La3 Cl4B 98.2(3) . 2_655
La8 La3 Cl4B 109.2(2) . 2_655
La9 La3 Cl4B 81.1(2) . 2_655
La2 La3 Cl4B 148.4(2) . 2_655
La13 La3 Cl4B 152.0(2) . 2_655
La4 La3 Cl4B 92.0(2) . 2_655
Cl0B La3 Cl4B 149.7(3) 1_455 2_655
La3 La3 Cl4B 34.2(2) 2_655 2_655
Ru3 La4 Cl4A 107.2(4) . .
Ru3 La4 Cl10 80.7(2) . .
Cl4A La4 Cl10 60.0(5) . .
Ru3 La4 Cl16 114.27(17) . 1_455
Cl4A La4 Cl16 75.8(4) . 1_455
Cl10 La4 Cl16 135.8(4) . 1_455
Ru3 La4 Cl13 83.31(18) . .
Cl4A La4 Cl13 129.4(4) . .
Cl10 La4 Cl13 74.1(4) . .
Cl16 La4 Cl13 145.3(2) 1_455 .
Ru3 La4 Cl12 110.25(16) . .
Cl4A La4 Cl12 139.0(4) . .
Cl10 La4 Cl12 142.2(4) . .
Cl16 La4 Cl12 74.1(2) 1_455 .
Cl13 La4 Cl12 71.7(2) . .
Ru3 La4 Cl12 168.53(17) . 2_665
Cl4A La4 Cl12 78.9(4) . 2_665
Cl10 La4 Cl12 94.6(3) . 2_665
Cl16 La4 Cl12 76.4(2) 1_455 2_665
Cl13 La4 Cl12 85.3(2) . 2_665
Cl12 La4 Cl12 67.4(2) . 2_665
Ru3 La4 Cl4B 79.7(3) . .
Cl4A La4 Cl4B 37.6(5) . .
Cl10 La4 Cl4B 78.8(5) . .
Cl16 La4 Cl4B 64.7(4) 1_455 .
Cl13 La4 Cl4B 149.9(4) . .
Cl12 La4 Cl4B 137.7(4) . .
Cl12 La4 Cl4B 109.8(4) 2_665 .
Ru3 La4 Ru4 47.47(8) . .
Cl4A La4 Ru4 135.1(4) . .
Cl10 La4 Ru4 127.3(2) . .
Cl16 La4 Ru4 83.47(16) 1_455 .
Cl13 La4 Ru4 88.77(19) . .
Cl12 La4 Ru4 67.49(14) . .
Cl12 La4 Ru4 134.05(17) 2_665 .
Cl4B La4 Ru4 97.6(3) . .
Ru3 La4 La9 40.86(7) . .
Cl4A La4 La9 107.8(3) . .
Cl10 La4 La9 53.6(2) . .
Cl16 La4 La9 155.13(17) 1_455 .
Cl13 La4 La9 50.17(17) . .
Cl12 La4 La9 111.21(15) . .
Cl12 La4 La9 128.44(15) 2_665 .
Cl4B La4 La9 102.6(3) . .
Ru4 La4 La9 76.92(6) . .
Ru3 La4 La10 65.04(8) . .
Cl4A La4 La10 172.2(4) . .
Cl10 La4 La10 117.5(3) . .
Cl16 La4 La10 106.23(16) 1_455 .
Cl13 La4 La10 52.39(19) . .
Cl12 La4 La10 47.87(14) . .
Cl12 La4 La10 108.86(17) 2_665 .
Cl4B La4 La10 136.2(3) . .
Ru4 La4 La10 39.33(6) . .
La9 La4 La10 67.09(5) . .
Ru3 La4 La5 84.65(8) . .
Cl4A La4 La5 124.7(3) . .
Cl10 La4 La5 165.3(2) . .
Cl16 La4 La5 51.19(15) 1_455 .
Cl13 La4 La5 105.11(19) . .
Cl12 La4 La5 45.51(14) . .
Cl12 La4 La5 99.97(15) 2_665 .
Cl4B La4 La5 97.8(3) . .
Ru4 La4 La5 38.55(5) . .
La9 La4 La5 114.28(6) . .
La10 La4 La5 55.69(4) . .
Ru3 La4 La13 45.00(7) . .
Cl4A La4 La13 88.9(4) . .
Cl10 La4 La13 106.3(3) . .
Cl16 La4 La13 70.09(16) 1_455 .
Cl13 La4 La13 125.46(17) . .
Cl12 La4 La13 106.19(14) . .
Cl12 La4 La13 146.20(15) 2_665 .
Cl4B La4 La13 51.4(3) . .
Ru4 La4 La13 46.44(6) . .
La9 La4 La13 85.25(6) . .
La10 La4 La13 84.94(5) . .
La5 La4 La13 61.75(4) . .
Ru3 La4 La3 52.63(8) . .
Cl4A La4 La3 55.7(3) . .
Cl10 La4 La3 47.4(3) . .
Cl16 La4 La3 107.29(18) 1_455 .
Cl13 La4 La3 107.01(18) . .
Cl12 La4 La3 162.33(14) . .
Cl12 La4 La3 130.25(16) 2_665 .
Cl4B La4 La3 43.3(3) . .
Ru4 La4 La3 94.99(7) . .
La9 La4 La3 60.10(6) . .
La10 La4 La3 116.79(6) . .
La5 La4 La3 121.26(6) . .
La13 La4 La3 59.53(5) . .
Ru3 La4 Cl0A 76.3(2) . 1_455
Cl4A La4 Cl0A 49.3(4) . 1_455
Cl10 La4 Cl0A 91.0(4) . 1_455
Cl16 La4 Cl0A 56.6(3) 1_455 1_455
Cl13 La4 Cl0A 156.5(3) . 1_455
Cl12 La4 Cl0A 126.5(2) . 1_455
Cl12 La4 Cl0A 114.4(3) 2_665 1_455
Cl4B La4 Cl0A 13.2(4) . 1_455
Ru4 La4 Cl0A 86.1(2) . 1_455
La9 La4 Cl0A 106.4(2) . 1_455
La10 La4 Cl0A 125.4(2) . 1_455
La5 La4 Cl0A 84.8(2) . 1_455
La13 La4 Cl0A 41.0(2) . 1_455
La3 La4 Cl0A 50.8(2) . 1_455
Ru3 La4 La9 114.65(9) . 1_455
Cl4A La4 La9 31.4(3) . 1_455
Cl10 La4 La9 91.3(3) . 1_455
Cl16 La4 La9 44.48(16) 1_455 1_455
Cl13 La4 La9 155.14(18) . 1_455
Cl12 La4 La9 114.05(15) . 1_455
Cl12 La4 La9 75.71(16) 2_665 1_455
Cl4B La4 La9 35.6(3) . 1_455
Ru4 La4 La9 115.97(7) . 1_455
La9 La4 La9 134.42(7) . 1_455
La10 La4 La9 149.67(5) . 1_455
La5 La4 La9 94.05(5) . 1_455
La13 La4 La9 77.53(5) . 1_455
La3 La4 La9 74.88(6) . 1_455
Cl0A La4 La9 38.8(2) 1_455 1_455
Ru3 La4 Ru2 19.81(8) . .
Cl4A La4 Ru2 88.3(4) . .
Cl10 La4 Ru2 75.1(2) . .
Cl16 La4 Ru2 104.73(17) 1_455 .
Cl13 La4 Ru2 99.87(17) . .
Cl12 La4 Ru2 126.05(14) . .
Cl12 La4 Ru2 166.46(17) 2_665 .
Cl4B La4 Ru2 60.1(3) . .
Ru4 La4 Ru2 58.99(6) . .
La9 La4 Ru2 51.80(5) . .
La10 La4 Ru2 83.98(5) . .
La5 La4 Ru2 90.78(5) . .
La13 La4 Ru2 35.91(5) . .
La3 La4 Ru2 36.28(5) . .
Cl0A La4 Ru2 58.1(2) 1_455 .
La9 La4 Ru2 95.48(6) 1_455 .
Ru3 La4 Cl17 76.21(10) . .
Cl4A La4 Cl17 94.6(4) . .
Cl10 La4 Cl17 138.3(3) . .
Cl16 La4 Cl17 39.00(17) 1_455 .
Cl13 La4 Cl17 135.4(2) . .
Cl12 La4 Cl17 78.93(16) . .
Cl12 La4 Cl17 113.47(16) 2_665 .
Cl4B La4 Cl17 63.3(3) . .
Ru4 La4 Cl17 48.57(9) . .
La9 La4 Cl17 116.67(9) . .
La10 La4 Cl17 83.03(8) . .
La5 La4 Cl17 34.68(8) . .
La13 La4 Cl17 35.72(8) . .
La3 La4 Cl17 91.29(10) . .
Cl0A La4 Cl17 50.1(2) 1_455 .
La9 La4 Cl17 68.27(8) 1_455 .
Ru2 La4 Cl17 71.42(9) . .
Ru3 La4 Cl16 124.78(12) . 2_765
Cl4A La4 Cl16 118.8(4) . 2_765
Cl10 La4 Cl16 96.7(3) . 2_765
Cl16 La4 Cl16 105.43(18) 1_455 2_765
Cl13 La4 Cl16 44.42(18) . 2_765
Cl12 La4 Cl16 46.79(16) . 2_765
Cl12 La4 Cl16 45.04(18) 2_665 2_765
Cl4B La4 Cl16 154.5(3) . 2_765
Ru4 La4 Cl16 104.83(11) . 2_765
La9 La4 Cl16 94.37(9) . 2_765
La10 La4 Cl16 68.14(10) . 2_765
La5 La4 Cl16 92.29(9) . 2_765
La13 La4 Cl16 150.64(10) . 2_765
La3 La4 Cl16 143.30(9) . 2_765
Cl0A La4 Cl16 158.4(2) 1_455 2_765
La9 La4 Cl16 120.57(9) 1_455 2_765
Ru2 La4 Cl16 143.46(9) . 2_765
Cl17 La4 Cl16 124.97(12) . 2_765
Ru3 La4 Cl1B 121.3(3) . 2_655
Cl4A La4 Cl1B 15.4(5) . 2_655
Cl10 La4 Cl1B 60.9(4) . 2_655
Cl16 La4 Cl1B 76.7(3) 1_455 2_655
Cl13 La4 Cl1B 121.0(3) . 2_655
Cl12 La4 Cl1B 127.5(3) . 2_655
Cl12 La4 Cl1B 63.8(3) 2_665 2_655
Cl4B La4 Cl1B 52.2(4) . 2_655
Ru4 La4 Cl1B 148.8(3) . 2_655
La9 La4 Cl1B 113.5(3) . 2_655
La10 La4 Cl1B 171.6(3) . 2_655
La5 La4 Cl1B 127.9(3) . 2_655
La13 La4 Cl1B 103.5(3) . 2_655
La3 La4 Cl1B 68.9(3) . 2_655
Cl0A La4 Cl1B 62.9(4) 1_455 2_655
La9 La4 Cl1B 35.5(3) 1_455 2_655
Ru2 La4 Cl1B 103.0(3) . 2_655
Cl17 La4 Cl1B 103.5(3) . 2_655
Cl16 La4 Cl1B 103.6(3) 2_765 2_655
Ru4 La5 Cl12 86.85(17) . .
Ru4 La5 Cl17 88.76(15) . .
Cl12 La5 Cl17 139.4(2) . .
Ru4 La5 Cl9 95.96(15) . .
Cl12 La5 Cl9 140.8(2) . .
Cl17 La5 Cl9 79.8(2) . .
Ru4 La5 Cl7 86.96(16) . 1_565
Cl12 La5 Cl7 71.1(2) . 1_565
Cl17 La5 Cl7 148.9(2) . 1_565
Cl9 La5 Cl7 70.1(2) . 1_565
Ru4 La5 Cl15 155.53(18) . 1_455
Cl12 La5 Cl15 111.9(2) . 1_455
Cl17 La5 Cl15 66.8(2) . 1_455
Cl9 La5 Cl15 79.6(2) . 1_455
Cl7 La5 Cl15 113.4(2) 1_565 1_455
Ru4 La5 Cl16 99.45(15) . 1_455
Cl12 La5 Cl16 74.1(2) . 1_455
Cl17 La5 Cl16 66.9(2) . 1_455
Cl9 La5 Cl16 142.7(2) . 1_455
Cl7 La5 Cl16 144.1(2) 1_565 1_455
Cl15 La5 Cl16 72.4(2) 1_455 1_455
Ru4 La5 La10 43.24(8) . .
Cl12 La5 La10 51.31(15) . .
Cl17 La5 La10 131.32(14) . .
Cl9 La5 La10 107.69(14) . .
Cl7 La5 La10 55.75(15) 1_565 .
Cl15 La5 La10 160.80(17) 1_455 .
Cl16 La5 La10 106.78(14) 1_455 .
Ru4 La5 Cl8 143.82(13) . 1_565
Cl12 La5 Cl8 85.9(2) . 1_565
Cl17 La5 Cl8 118.71(18) . 1_565
Cl9 La5 Cl8 68.95(18) . 1_565
Cl7 La5 Cl8 57.21(18) 1_565 1_565
Cl15 La5 Cl8 56.82(18) 1_455 1_565
Cl16 La5 Cl8 112.45(18) 1_455 1_565
La10 La5 Cl8 108.36(13) . 1_565
Ru4 La5 La11 51.86(7) . .
Cl12 La5 La11 110.14(16) . .
Cl17 La5 La11 98.31(14) . .
Cl9 La5 La11 48.60(13) . .
Cl7 La5 La11 55.80(17) 1_565 .
Cl15 La5 La11 128.19(17) 1_455 .
Cl16 La5 La11 149.31(15) 1_455 .
La10 La5 La11 61.81(4) . .
Cl8 La5 La11 98.23(12) 1_565 .
Ru4 La5 La4 61.43(8) . .
Cl12 La5 La4 50.25(17) . .
Cl17 La5 La4 92.90(14) . .
Cl9 La5 La4 156.59(13) . .
Cl7 La5 La4 111.72(16) 1_565 .
Cl15 La5 La4 118.10(16) 1_455 .
Cl16 La5 La4 46.47(13) 1_455 .
La10 La5 La4 60.96(5) . .
Cl8 La5 La4 132.74(14) 1_565 .
La11 La5 La4 111.72(5) . .
Ru4 La5 La13 47.01(7) . .
Cl12 La5 La13 108.77(17) . .
Cl17 La5 La13 45.47(13) . .
Cl9 La5 La13 101.19(14) . .
Cl7 La5 La13 132.97(16) 1_565 .
Cl15 La5 La13 109.84(16) 1_455 .
Cl16 La5 La13 67.19(15) 1_455 .
La10 La5 La13 86.56(5) . .
Cl8 La5 La13 163.86(13) 1_565 .
La11 La5 La13 83.19(5) . .
La4 La5 La13 59.67(5) . .
Ru4 La5 Ru5 37.64(8) . .
Cl12 La5 Ru5 124.45(15) . .
Cl17 La5 Ru5 62.29(14) . .
Cl9 La5 Ru5 66.15(13) . .
Cl7 La5 Ru5 97.47(17) 1_565 .
Cl15 La5 Ru5 122.02(18) 1_455 .
Cl16 La5 Ru5 109.12(16) 1_455 .
La10 La5 Ru5 76.79(6) . .
Cl8 La5 Ru5 133.98(13) 1_565 .
La11 La5 Ru5 42.43(5) . .
La4 La5 Ru5 90.71(6) . .
La13 La5 Ru5 42.02(5) . .
Ru4 La5 La6 72.44(8) . .
Cl12 La5 La6 159.21(15) . .
Cl17 La5 La6 44.57(13) . .
Cl9 La5 La6 43.77(14) . .
Cl7 La5 La6 105.20(18) 1_565 .
Cl15 La5 La6 88.54(17) 1_455 .
Cl16 La5 La6 110.40(16) 1_455 .
La10 La5 La6 109.14(5) . .
Cl8 La5 La6 109.61(14) 1_565 .
La11 La5 La6 55.36(4) . .
La4 La5 La6 117.39(5) . .
La13 La5 La6 58.05(4) . .
Ru5 La5 La6 34.80(4) . .
Ru4 La5 Ru3 28.25(7) . .
Cl12 La5 Ru3 74.37(16) . .
Cl17 La5 Ru3 83.01(14) . .
Cl9 La5 Ru3 121.67(14) . .
Cl7 La5 Ru3 106.11(15) 1_565 .
Cl15 La5 Ru3 139.89(16) 1_455 .
Cl16 La5 Ru3 71.73(13) 1_455 .
La10 La5 Ru3 51.47(5) . .
Cl8 La5 Ru3 158.09(13) 1_565 .
La11 La5 Ru3 80.11(5) . .
La4 La5 Ru3 34.93(5) . .
La13 La5 Ru3 38.04(5) . .
Ru5 La5 Ru3 56.52(6) . .
La6 La5 Ru3 87.59(6) . .
Ru4 La5 La10 134.63(8) . 1_455
Cl12 La5 La10 90.32(15) . 1_455
Cl17 La5 La10 65.16(13) . 1_455
Cl9 La5 La10 113.56(14) . 1_455
Cl7 La5 La10 134.31(16) 1_565 1_455
Cl15 La5 La10 35.61(16) 1_455 1_455
Cl16 La5 La10 37.22(13) 1_455 1_455
La10 La5 La10 138.13(6) . 1_455
Cl8 La5 La10 80.83(11) 1_565 1_455
La11 La5 La10 159.45(5) . 1_455
La4 La5 La10 82.49(5) . 1_455
La13 La5 La10 92.20(5) . 1_455
Ru5 La5 La10 126.51(6) . 1_455
La6 La5 La10 105.38(5) . 1_455
Ru3 La5 La10 108.30(6) . 1_455
Ru4 La5 La2 112.91(8) . 1_565
Cl12 La5 La2 106.40(18) . 1_565
Cl17 La5 La2 112.43(14) . 1_565
Cl9 La5 La2 37.12(14) . 1_565
Cl7 La5 La2 43.12(15) 1_565 1_565
Cl15 La5 La2 77.88(15) 1_455 1_565
Cl16 La5 La2 147.64(13) 1_455 1_565
La10 La5 La2 97.09(6) . 1_565
Cl8 La5 La2 37.30(12) 1_565 1_565
La11 La5 La2 62.14(4) . 1_565
La4 La5 La2 154.32(6) . 1_565
La13 La5 La2 137.22(5) . 1_565
Ru5 La5 La2 97.23(5) . 1_565
La6 La5 La2 80.88(5) . 1_565
Ru3 La5 La2 140.39(5) . 1_565
La10 La5 La2 111.28(5) 1_455 1_565
Ru4 La5 Cl13 131.93(13) . 2_665
Cl12 La5 Cl13 55.22(17) . 2_665
Cl17 La5 Cl13 101.53(17) . 2_665
Cl9 La5 Cl13 131.97(16) . 2_665
Cl7 La5 Cl13 104.2(2) 1_565 2_665
Cl15 La5 Cl13 58.48(19) 1_455 2_665
Cl16 La5 Cl13 46.61(18) 1_455 2_665
La10 La5 Cl13 106.41(10) . 2_665
Cl8 La5 Cl13 68.81(16) 1_565 2_665
La11 La5 Cl13 159.80(11) . 2_665
La4 La5 Cl13 71.16(11) . 2_665
La13 La5 Cl13 113.68(12) . 2_665
Ru5 La5 Cl13 155.69(12) . 2_665
La6 La5 Cl13 142.57(10) . 2_665
Ru3 La5 Cl13 105.95(11) . 2_665
La10 La5 Cl13 37.41(10) 1_455 2_665
La2 La5 Cl13 106.10(12) 1_565 2_665
Ru4 La5 Cl19 106.36(11) . 1_455
Cl12 La5 Cl19 164.21(17) . 1_455
Cl17 La5 Cl19 35.80(15) . 1_455
Cl9 La5 Cl19 48.13(16) . 1_455
Cl7 La5 Cl19 117.34(18) 1_565 1_455
Cl15 La5 Cl19 53.07(18) 1_455 1_455
Cl16 La5 Cl19 94.82(17) 1_455 1_455
La10 La5 Cl19 144.38(9) . 1_455
Cl8 La5 Cl19 88.11(15) 1_565 1_455
La11 La5 Cl19 85.17(8) . 1_455
La4 La5 Cl19 128.67(9) . 1_455
La13 La5 Cl19 75.96(9) . 1_455
Ru5 La5 Cl19 69.40(9) . 1_455
La6 La5 Cl19 35.49(8) . 1_455
Ru3 La5 Cl19 113.36(10) . 1_455
La10 La5 Cl19 74.29(8) 1_455 1_455
La2 La5 Cl19 76.83(9) 1_565 1_455
Cl13 La5 Cl19 109.00(12) 2_665 1_455
Ru4 La5 Cl15 51.18(11) . .
Cl12 La5 Cl15 76.67(18) . .
Cl17 La5 Cl15 128.64(17) . .
Cl9 La5 Cl15 75.06(17) . .
Cl7 La5 Cl15 35.98(17) 1_565 .
Cl15 La5 Cl15 146.0(2) 1_455 .
Cl16 La5 Cl15 139.42(16) 1_455 .
La10 La5 Cl15 32.93(10) . .
Cl8 La5 Cl15 92.68(14) 1_565 .
La11 La5 Cl15 33.66(10) . .
La4 La5 Cl15 93.03(10) . .
La13 La5 Cl15 97.08(10) . .
Ru5 La5 Cl15 66.66(11) . .
La6 La5 Cl15 88.57(11) . .
Ru3 La5 Cl15 73.73(10) . .
La10 La5 Cl15 165.90(11) 1_455 .
La2 La5 Cl15 68.26(10) 1_565 .
Cl13 La5 Cl15 128.50(14) 2_665 .
Cl19 La5 Cl15 118.26(13) 1_455 .
Ru5 La6 Cl4 88.94(17) . .
Ru5 La6 Cl9 95.40(15) . .
Cl4 La6 Cl9 144.2(2) . .
Ru5 La6 Cl17 88.26(14) . .
Cl4 La6 Cl17 137.1(2) . .
Cl9 La6 Cl17 78.58(19) . .
Ru5 La6 Cl19 154.65(16) . 1_455
Cl4 La6 Cl19 108.4(2) . 1_455
Cl9 La6 Cl19 81.3(2) . 1_455
Cl17 La6 Cl19 66.43(19) . 1_455
Ru5 La6 Cl18 82.06(15) . .
Cl4 La6 Cl18 73.0(2) . .
Cl9 La6 Cl18 72.5(2) . .
Cl17 La6 Cl18 148.4(2) . .
Cl19 La6 Cl18 120.08(19) 1_455 .
Ru5 La6 Cl3 98.95(15) . .
Cl4 La6 Cl3 73.2(2) . .
Cl9 La6 Cl3 140.2(2) . .
Cl17 La6 Cl3 65.0(2) . .
Cl19 La6 Cl3 70.00(19) 1_455 .
Cl18 La6 Cl3 146.2(2) . .
Ru5 La6 Cl4 142.89(14) . 2_666
Cl4 La6 Cl4 79.3(2) . 2_666
Cl9 La6 Cl4 76.01(19) . 2_666
Cl17 La6 Cl4 123.91(18) . 2_666
Cl19 La6 Cl4 60.88(18) 1_455 2_666
Cl18 La6 Cl4 60.87(18) . 2_666
Cl3 La6 Cl4 110.75(19) . 2_666
Ru5 La6 La12 46.62(7) . .
Cl4 La6 La12 51.00(15) . .
Cl9 La6 La12 109.96(14) . .
Cl17 La6 La12 133.84(13) . .
Cl19 La6 La12 157.38(16) 1_455 .
Cl18 La6 La12 50.36(14) . .
Cl3 La6 La12 106.88(14) . .
Cl4 La6 La12 101.83(13) 2_666 .
Ru5 La6 La11 50.98(7) . .
Cl4 La6 La11 111.10(15) . .
Cl9 La6 La11 50.45(13) . .
Cl17 La6 La11 99.87(14) . .
Cl19 La6 La11 131.77(16) 1_455 .
Cl18 La6 La11 51.29(16) . .
Cl3 La6 La11 148.24(14) . .
Cl4 La6 La11 100.87(14) 2_666 .
La12 La6 La11 62.25(5) . .
Ru5 La6 La13 47.27(7) . .
Cl4 La6 La13 105.56(17) . .
Cl9 La6 La13 103.27(14) . .
Cl17 La6 La13 46.57(13) . .
Cl19 La6 La13 108.76(14) 1_455 .
Cl18 La6 La13 129.09(14) . .
Cl3 La6 La13 63.04(14) . .
Cl4 La6 La13 169.64(13) 2_666 .
La12 La6 La13 88.18(5) . .
La11 La6 La13 86.08(5) . .
Ru5 La6 Cl18 136.71(14) . 2_666
Cl4 La6 Cl18 50.99(18) . 2_666
Cl9 La6 Cl18 126.16(17) . 2_666
Cl17 La6 Cl18 109.40(17) . 2_666
Cl19 La6 Cl18 57.46(19) 1_455 2_666
Cl18 La6 Cl18 98.03(18) . 2_666
Cl3 La6 Cl18 58.31(18) . 2_666
Cl4 La6 Cl18 54.96(17) 2_666 2_666
La12 La6 Cl18 101.24(11) . 2_666
La11 La6 Cl18 149.29(11) . 2_666
La13 La6 Cl18 120.85(12) . 2_666
Ru5 La6 La1 65.50(8) . .
Cl4 La6 La1 44.21(17) . .
Cl9 La6 La1 160.65(13) . .
Cl17 La6 La1 96.93(15) . .
Cl19 La6 La1 114.40(16) 1_455 .
Cl18 La6 La1 106.07(16) . .
Cl3 La6 La1 47.15(13) . .
Cl4 La6 La1 120.83(15) 2_666 .
La12 La6 La1 59.80(5) . .
La11 La6 La1 113.04(5) . .
La13 La6 La1 62.02(5) . .
Cl18 La6 La1 73.14(12) 2_666 .
Ru5 La6 Ru4 37.10(8) . .
Cl4 La6 Ru4 125.99(16) . .
Cl9 La6 Ru4 66.69(13) . .
Cl17 La6 Ru4 60.90(13) . .
Cl19 La6 Ru4 122.09(16) 1_455 .
Cl18 La6 Ru4 95.31(16) . .
Cl3 La6 Ru4 105.76(15) . .
Cl4 La6 Ru4 140.71(15) 2_666 .
La12 La6 Ru4 80.51(6) . .
La11 La6 Ru4 45.10(5) . .
La13 La6 Ru4 43.08(5) . .
Cl18 La6 Ru4 163.93(12) 2_666 .
La1 La6 Ru4 94.57(6) . .
Ru5 La6 La5 72.11(8) . .
Cl4 La6 La5 160.92(16) . .
Cl9 La6 La5 43.94(13) . .
Cl17 La6 La5 42.98(14) . .
Cl19 La6 La5 88.95(16) 1_455 .
Cl18 La6 La5 105.53(18) . .
Cl3 La6 La5 106.88(15) . .
Cl4 La6 La5 117.18(15) 2_666 .
La12 La6 La5 112.92(5) . .
La11 La6 La5 58.53(5) . .
La13 La6 La5 59.99(4) . .
Cl18 La6 La5 145.73(11) 2_666 .
La1 La6 La5 121.76(6) . .
Ru4 La6 La5 35.01(4) . .
Ru5 La6 Ru1 31.88(8) . .
Cl4 La6 Ru1 69.18(17) . .
Cl9 La6 Ru1 126.11(14) . .
Cl17 La6 Ru1 87.07(14) . .
Cl19 La6 Ru1 138.21(15) 1_455 .
Cl18 La6 Ru1 99.61(14) . .
Cl3 La6 Ru1 69.61(13) . .
Cl4 La6 Ru1 147.03(14) 2_666 .
La12 La6 Ru1 50.41(5) . .
La11 La6 Ru1 82.39(6) . .
La13 La6 Ru1 40.96(5) . .
Cl18 La6 Ru1 107.65(12) 2_666 .
La1 La6 Ru1 34.55(5) . .
Ru4 La6 Ru1 61.02(6) . .
La5 La6 Ru1 92.72(6) . .
Ru5 La6 La6 122.87(9) . 2_666
Cl4 La6 La6 43.03(16) . 2_666
Cl9 La6 La6 108.68(14) . 2_666
Cl17 La6 La6 145.94(14) . 2_666
Cl19 La6 La6 81.51(15) 1_455 2_666
Cl18 La6 La6 59.06(16) . 2_666
Cl3 La6 La6 94.17(16) . 2_666
Cl4 La6 La6 36.24(14) 2_666 2_666
La12 La6 La6 76.34(5) . 2_666
La11 La6 La6 110.34(6) . 2_666
La13 La6 La6 147.63(6) . 2_666
Cl18 La6 La6 38.96(10) 2_666 2_666
La1 La6 La6 85.68(6) . 2_666
Ru4 La6 La6 153.01(6) . 2_666
La5 La6 La6 152.37(6) . 2_666
Ru1 La6 La6 111.64(7) . 2_666
Ru5 La6 La12 136.04(8) . 1_455
Cl4 La6 La12 85.08(15) . 1_455
Cl9 La6 La12 114.23(14) . 1_455
Cl17 La6 La12 68.17(13) . 1_455
Cl19 La6 La12 33.82(15) 1_455 1_455
Cl18 La6 La12 136.17(15) . 1_455
Cl3 La6 La12 37.87(13) . 1_455
Cl4 La6 La12 78.28(13) 2_666 1_455
La12 La6 La12 134.22(6) . 1_455
La11 La6 La12 163.50(5) . 1_455
La13 La6 La12 92.86(5) . 1_455
Cl18 La6 La12 41.29(10) 2_666 1_455
La1 La6 La12 80.59(5) . 1_455
Ru4 La6 La12 127.85(6) . 1_455
La5 La6 La12 106.89(5) . 1_455
Ru1 La6 La12 107.44(6) . 1_455
La6 La6 La12 78.89(5) 2_666 1_455
Ru5 La6 Cl15 107.57(12) . 1_455
Cl4 La6 Cl15 159.99(17) . 1_455
Cl9 La6 Cl15 47.56(16) . 1_455
Cl17 La6 Cl15 36.37(16) . 1_455
Cl19 La6 Cl15 52.35(18) 1_455 1_455
Cl18 La6 Cl15 119.52(19) . 1_455
Cl3 La6 Cl15 92.61(17) . 1_455
Cl4 La6 Cl15 93.16(16) 2_666 1_455
La12 La6 Cl15 148.94(10) . 1_455
La11 La6 Cl15 88.43(9) . 1_455
La13 La6 Cl15 79.25(10) . 1_455
Cl18 La6 Cl15 109.62(13) 2_666 1_455
La1 La6 Cl15 132.80(10) . 1_455
Ru4 La6 Cl15 70.87(10) . 1_455
La5 La6 Cl15 36.63(9) . 1_455
Ru1 La6 Cl15 119.79(11) . 1_455
La6 La6 Cl15 127.13(10) 2_666 1_455
La12 La6 Cl15 75.21(9) 1_455 1_455
Ru5 La6 Cl19 88.69(11) . 2_766
Cl4 La6 Cl19 32.28(17) . 2_766
Cl9 La6 Cl19 112.17(16) . 2_766
Cl17 La6 Cl19 169.06(17) . 2_766
Cl19 La6 Cl19 115.93(13) 1_455 2_766
Cl18 La6 Cl19 41.07(19) . 2_766
Cl3 La6 Cl19 105.16(17) . 2_766
Cl4 La6 Cl19 62.92(15) 2_666 2_766
La12 La6 Cl19 42.07(8) . 2_766
La11 La6 Cl19 86.29(9) . 2_766
La13 La6 Cl19 125.75(9) . 2_766
Cl18 La6 Cl19 66.45(13) 2_666 2_766
La1 La6 Cl19 72.26(9) . 2_766
Ru4 La6 Cl19 120.44(9) . 2_766
La5 La6 Cl19 144.70(9) . 2_766
Ru1 La6 Cl19 84.79(9) . 2_766
La6 La6 Cl19 34.42(8) 2_666 2_766
La12 La6 Cl19 107.43(9) 1_455 2_766
Cl15 La6 Cl19 153.90(12) 1_455 2_766
Ru1 La7 ClB 117.8(3) . 1_655
Ru1 La7 Cl5 86.3(2) . .
ClB La7 Cl5 137.0(4) 1_655 .
Ru1 La7 Cl6 97.38(18) . .
ClB La7 Cl6 74.3(4) 1_655 .
Cl5 La7 Cl6 141.2(3) . .
Ru1 La7 Cl2B 88.7(3) . 2_656
ClB La7 Cl2B 144.9(4) 1_655 2_656
Cl5 La7 Cl2B 61.3(3) . 2_656
Cl6 La7 Cl2B 80.1(3) . 2_656
Ru1 La7 Cl0B 93.1(3) . .
ClB La7 Cl0B 25.1(4) 1_655 .
Cl5 La7 Cl0B 138.6(3) . .
Cl6 La7 Cl0B 80.0(4) . .
Cl2B La7 Cl0B 160.0(4) 2_656 .
Ru1 La7 Cl3 92.52(16) . 1_655
ClB La7 Cl3 68.9(3) 1_655 1_655
Cl5 La7 Cl3 75.5(2) . 1_655
Cl6 La7 Cl3 142.3(3) . 1_655
Cl2B La7 Cl3 136.6(3) 2_656 1_655
Cl0B La7 Cl3 63.2(3) . 1_655
Ru1 La7 Cl5 146.1(2) . 2_756
ClB La7 Cl5 89.2(4) 1_655 2_756
Cl5 La7 Cl5 86.4(4) . 2_756
Cl6 La7 Cl5 69.2(3) . 2_756
Cl2B La7 Cl5 59.0(3) 2_656 2_756
Cl0B La7 Cl5 113.8(4) . 2_756
Cl3 La7 Cl5 117.4(2) 1_655 2_756
Ru1 La7 ClA 155.0(3) . 1_655
ClB La7 ClA 38.4(4) 1_655 1_655
Cl5 La7 ClA 108.2(3) . 1_655
Cl6 La7 ClA 84.0(3) . 1_655
Cl2B La7 ClA 116.0(4) 2_656 1_655
Cl0B La7 ClA 62.5(4) . 1_655
Cl3 La7 ClA 72.5(3) 1_655 1_655
Cl5 La7 ClA 57.4(3) 2_756 1_655
Ru1 La7 Cl2B 140.9(3) . 1_655
ClB La7 Cl2B 81.9(4) 1_655 1_655
Cl5 La7 Cl2B 60.0(3) . 1_655
Cl6 La7 Cl2B 121.1(3) . 1_655
Cl2B La7 Cl2B 91.4(3) 2_656 1_655
Cl0B La7 Cl2B 99.6(4) . 1_655
Cl3 La7 Cl2B 61.9(3) 1_655 1_655
Cl5 La7 Cl2B 57.2(3) 2_756 1_655
ClA La7 Cl2B 48.2(4) 1_655 1_655
Ru1 La7 Cl2A 74.8(3) . .
ClB La7 Cl2A 136.5(4) 1_655 .
Cl5 La7 Cl2A 81.6(3) . .
Cl6 La7 Cl2A 62.5(4) . .
Cl2B La7 Cl2A 24.9(4) 2_656 .
Cl0B La7 Cl2A 138.0(4) . .
Cl3 La7 Cl2A 154.5(3) 1_655 .
Cl5 La7 Cl2A 71.4(3) 2_756 .
ClA La7 Cl2A 126.3(4) 1_655 .
Cl2B La7 Cl2A 115.2(4) 1_655 .
Ru1 La7 La1 43.16(8) . .
ClB La7 La1 160.9(3) 1_655 .
Cl5 La7 La1 54.9(2) . .
Cl6 La7 La1 103.5(2) . .
Cl2B La7 La1 49.4(3) 2_656 .
Cl0B La7 La1 136.2(3) . .
Cl3 La7 La1 108.46(14) 1_655 .
Cl5 La7 La1 107.9(2) 2_756 .
ClA La7 La1 160.4(3) 1_655 .
Cl2B La7 La1 114.1(2) 1_655 .
Cl2A La7 La1 47.6(3) . .
Ru1 La7 Ru2 41.48(9) . .
ClB La7 Ru2 83.8(3) 1_655 .
Cl5 La7 Ru2 127.8(2) . .
Cl6 La7 Ru2 64.94(17) . .
Cl2B La7 Ru2 106.7(3) 2_656 .
Cl0B La7 Ru2 63.5(3) . .
Cl3 La7 Ru2 102.37(17) 1_655 .
Cl5 La7 Ru2 133.8(2) 2_756 .
ClA La7 Ru2 121.0(3) 1_655 .
Cl2B La7 Ru2 161.8(3) 1_655 .
Cl2A La7 Ru2 82.9(3) . .
La1 La7 Ru2 78.34(6) . .
Ru1 La7 La14 47.67(8) . .
ClB La7 La14 74.8(3) 1_655 .
Cl5 La7 La14 105.3(2) . .
Cl6 La7 La14 105.5(2) . .
Cl2B La7 La14 136.2(3) 2_656 .
Cl0B La7 La14 50.3(3) . .
Cl3 La7 La14 57.19(16) 1_655 .
Cl5 La7 La14 164.0(3) 2_756 .
ClA La7 La14 107.8(3) 1_655 .
Cl2B La7 La14 119.0(2) 1_655 .
Cl2A La7 La14 120.4(3) . .
La1 La7 La14 87.87(6) . .
Ru2 La7 La14 45.65(5) . .
Ru1 La7 La12 59.67(9) . .
ClB La7 La12 114.8(3) 1_655 .
Cl5 La7 La12 45.3(2) . .
Cl6 La7 La12 157.05(17) . .
Cl2B La7 La12 98.1(3) 2_656 .
Cl0B La7 La12 100.0(3) . .
Cl3 La7 La12 47.85(13) 1_655 .
Cl5 La7 La12 129.5(2) 2_756 .
ClA La7 La12 116.6(3) 1_655 .
Cl2B La7 La12 81.7(2) 1_655 .
Cl2A La7 La12 107.3(3) . .
La1 La7 La12 60.67(5) . .
Ru2 La7 La12 94.27(6) . .
La14 La7 La12 60.22(5) . .
Ru1 La7 La2 53.20(8) . .
ClB La7 La2 107.2(3) 1_655 .
Cl5 La7 La2 115.5(2) . .
Cl6 La7 La2 46.42(18) . .
Cl2B La7 La2 69.0(3) 2_656 .
Cl0B La7 La2 96.2(3) . .
Cl3 La7 La2 140.55(16) 1_655 .
Cl5 La7 La2 101.45(18) 2_756 .
ClA La7 La2 129.9(3) 1_655 .
Cl2B La7 La2 157.4(2) 1_655 .
Cl2A La7 La2 44.3(3) . .
La1 La7 La2 62.00(5) . .
Ru2 La7 La2 39.77(6) . .
La14 La7 La2 83.58(5) . .
La12 La7 La2 111.37(6) . .
Ru1 La7 La8 76.37(9) . .
ClB La7 La8 54.4(3) 1_655 .
Cl5 La7 La8 162.7(2) . .
Cl6 La7 La8 44.8(2) . .
Cl2B La7 La8 118.4(3) 2_656 .
Cl0B La7 La8 43.4(3) . .
Cl3 La7 La8 103.92(16) 1_655 .
Cl5 La7 La8 108.5(2) 2_756 .
ClA La7 La8 87.7(3) 1_655 .
Cl2B La7 La8 135.4(2) 1_655 .
Cl2A La7 La8 94.6(3) . .
La1 La7 La8 110.46(6) . .
Ru2 La7 La8 34.94(5) . .
La14 La7 La8 62.03(5) . .
La12 La7 La8 121.70(6) . .
La2 La7 La8 54.08(5) . .
Ru1 La7 La7 123.46(11) . 2_756
ClB La7 La7 118.0(3) 1_655 2_756
Cl5 La7 La7 45.5(2) . 2_756
Cl6 La7 La7 104.9(2) . 2_756
Cl2B La7 La7 47.0(3) 2_656 2_756
Cl0B La7 La7 141.3(3) . 2_756
Cl3 La7 La7 99.47(17) 1_655 2_756
Cl5 La7 La7 40.9(2) 2_756 2_756
ClA La7 La7 79.6(3) 1_655 2_756
Cl2B La7 La7 44.4(2) 1_655 2_756
Cl2A La7 La7 71.1(3) . 2_756
La1 La7 La7 80.97(7) . 2_756
Ru2 La7 La7 153.69(8) . 2_756
La14 La7 La7 149.31(7) . 2_756
La12 La7 La7 89.58(7) . 2_756
La2 La7 La7 115.12(7) . 2_756
La8 La7 La7 148.60(7) . 2_756
Ru1 La7 Ru5 26.67(8) . .
ClB La7 Ru5 111.2(3) 1_655 .
Cl5 La7 Ru5 74.0(2) . .
Cl6 La7 Ru5 121.86(16) . .
Cl2B La7 Ru5 102.5(3) 2_656 .
Cl0B La7 Ru5 87.3(3) . .
Cl3 La7 Ru5 66.76(14) 1_655 .
Cl5 La7 Ru5 158.4(3) 2_756 .
ClA La7 Ru5 137.2(3) 1_655 .
Cl2B La7 Ru5 116.9(2) 1_655 .
Cl2A La7 Ru5 96.4(3) . .
La1 La7 Ru5 53.25(5) . .
Ru2 La7 Ru5 58.74(6) . .
La14 La7 Ru5 37.12(5) . .
La12 La7 Ru5 35.84(4) . .
La2 La7 Ru5 79.73(5) . .
La8 La7 Ru5 89.77(6) . .
La7 La7 Ru5 118.89(8) 2_756 .
Ru1 La7 Cl2A 136.0(2) . 2_756
ClB La7 Cl2A 84.8(4) 1_655 2_756
Cl5 La7 Cl2A 56.0(3) . 2_756
Cl6 La7 Cl2A 125.9(2) . 2_756
Cl2B La7 Cl2A 91.3(3) 2_656 2_756
Cl0B La7 Cl2A 101.1(3) . 2_756
Cl3 La7 Cl2A 59.2(2) 1_655 2_756
Cl5 La7 Cl2A 61.1(3) 2_756 2_756
ClA La7 Cl2A 52.3(3) 1_655 2_756
Cl2B La7 Cl2A 4.9(3) 1_655 2_756
Cl2A La7 Cl2A 115.7(2) . 2_756
La1 La7 Cl2A 110.5(2) . 2_756
Ru2 La7 Cl2A 161.0(2) . 2_756
La14 La7 Cl2A 116.3(2) . 2_756
La12 La7 Cl2A 76.83(19) . 2_756
La2 La7 Cl2A 159.3(2) . 2_756
La8 La7 Cl2A 138.87(19) . 2_756
La7 La7 Cl2A 44.55(19) 2_756 2_756
Ru5 La7 Cl2A 112.2(2) . 2_756
Ru2 La8 Cl1A 91.8(3) . .
Ru2 La8 Cl0B 91.2(3) . .
Cl1A La8 Cl0B 125.5(4) . .
Ru2 La8 Cl6 89.5(2) . .
Cl1A La8 Cl6 149.7(4) . .
Cl0B La8 Cl6 84.8(3) . .
Ru2 La8 Cl0A 88.2(3) . .
Cl1A La8 Cl0A 80.6(4) . .
Cl0B La8 Cl0A 45.1(4) . .
Cl6 La8 Cl0A 129.8(3) . .
Ru2 La8 Cl7 91.71(16) . .
Cl1A La8 Cl7 78.7(4) . .
Cl0B La8 Cl7 155.6(4) . .
Cl6 La8 Cl7 71.0(2) . .
Cl0A La8 Cl7 159.3(4) . .
Ru2 La8 Cl8 155.34(17) . 1_655
Cl1A La8 Cl8 89.3(4) . 1_655
Cl0B La8 Cl8 68.4(3) . 1_655
Cl6 La8 Cl8 101.8(3) . 1_655
Cl0A La8 Cl8 67.7(3) . 1_655
Cl7 La8 Cl8 112.6(2) . 1_655
Ru2 La8 Cl1B 85.6(5) . .
Cl1A La8 Cl1B 12.4(5) . .
Cl0B La8 Cl1B 136.2(6) . .
Cl6 La8 Cl1B 138.7(6) . .
Cl0A La8 Cl1B 91.1(6) . .
Cl7 La8 Cl1B 68.2(6) . .
Cl8 La8 Cl1B 99.4(6) 1_655 .
Ru2 La8 ClB 102.3(3) . 1_655
Cl1A La8 ClB 142.9(4) . 1_655
Cl0B La8 ClB 22.6(4) . 1_655
Cl6 La8 ClB 65.7(3) . 1_655
Cl0A La8 ClB 66.0(4) . 1_655
Cl7 La8 ClB 134.0(3) . 1_655
Cl8 La8 ClB 64.0(3) 1_655 1_655
Cl1B La8 ClB 155.1(6) . 1_655
Ru2 La8 Cl15 145.60(15) . 1_545
Cl1A La8 Cl15 97.1(3) . 1_545
Cl0B La8 Cl15 109.9(3) . 1_545
Cl6 La8 Cl15 66.6(2) . 1_545
Cl0A La8 Cl15 126.0(3) . 1_545
Cl7 La8 Cl15 58.00(18) . 1_545
Cl8 La8 Cl15 58.33(18) 1_655 1_545
Cl1B La8 Cl15 96.2(5) . 1_545
ClB La8 Cl15 90.4(3) 1_655 1_545
Ru2 La8 La2 46.95(9) . .
Cl1A La8 La2 111.4(3) . .
Cl0B La8 La2 109.9(3) . .
Cl6 La8 La2 51.1(2) . .
Cl0A La8 La2 132.1(3) . .
Cl7 La8 La2 56.98(16) . .
Cl8 La8 La2 152.07(17) 1_655 .
Cl1B La8 La2 99.4(6) . .
ClB La8 La2 103.1(3) 1_655 .
Cl15 La8 La2 99.24(13) 1_545 .
Ru2 La8 Cl4B 97.8(3) . 1_655
Cl1A La8 Cl4B 66.1(4) . 1_655
Cl0B La8 Cl4B 59.6(4) . 1_655
Cl6 La8 Cl4B 143.6(3) . 1_655
Cl0A La8 Cl4B 17.3(4) . 1_655
Cl7 La8 Cl4B 143.6(3) . 1_655
Cl8 La8 Cl4B 60.4(3) 1_655 1_655
Cl1B La8 Cl4B 77.6(6) . 1_655
ClB La8 Cl4B 78.0(4) 1_655 1_655
Cl15 La8 Cl4B 116.2(3) 1_545 1_655
La2 La8 Cl4B 144.6(3) . 1_655
Ru2 La8 La3 48.61(9) . .
Cl1A La8 La3 50.5(3) . .
Cl0B La8 La3 133.7(3) . .
Cl6 La8 La3 112.2(2) . .
Cl0A La8 La3 103.2(3) . .
Cl7 La8 La3 62.37(17) . .
Cl8 La8 La3 139.73(17) 1_655 .
Cl1B La8 La3 40.4(5) . .
ClB La8 La3 150.5(3) 1_655 .
Cl15 La8 La3 116.47(14) 1_545 .
La2 La8 La3 62.64(5) . .
Cl4B La8 La3 98.9(3) 1_655 .
Ru2 La8 La7 68.17(10) . .
Cl1A La8 La7 157.7(3) . .
Cl0B La8 La7 49.1(3) . .
Cl6 La8 La7 44.71(15) . .
Cl0A La8 La7 88.8(3) . .
Cl7 La8 La7 110.34(19) . .
Cl8 La8 La7 104.80(16) 1_655 .
Cl1B La8 La7 153.8(5) . .
ClB La8 La7 41.8(3) 1_655 .
Cl15 La8 La7 105.00(16) 1_545 .
La2 La8 La7 62.37(6) . .
Cl4B La8 La7 105.8(3) 1_655 .
La3 La8 La7 114.40(6) . .
Ru2 La8 La14 46.62(8) . .
Cl1A La8 La14 102.0(3) . .
Cl0B La8 La14 48.3(3) . .
Cl6 La8 La14 100.83(16) . .
Cl0A La8 La14 46.9(3) . .
Cl7 La8 La14 138.20(15) . .
Cl8 La8 La14 109.16(15) 1_655 .
Cl1B La8 La14 105.1(5) . .
ClB La8 La14 66.8(3) 1_655 .
Cl15 La8 La14 157.19(15) 1_545 .
La2 La8 La14 85.42(6) . .
Cl4B La8 La14 62.1(3) 1_655 .
La3 La8 La14 85.59(6) . .
La7 La8 La14 57.36(5) . .
Ru2 La8 La9 66.37(10) . .
Cl1A La8 La9 44.3(3) . .
Cl0B La8 La9 88.8(3) . .
Cl6 La8 La9 154.93(19) . .
Cl0A La8 La9 47.1(3) . .
Cl7 La8 La9 114.53(19) . .
Cl8 La8 La9 98.32(17) 1_655 .
Cl1B La8 La9 50.2(5) . .
ClB La8 La9 111.3(3) 1_655 .
Cl15 La8 La9 137.92(15) 1_545 .
La2 La8 La9 109.58(6) . .
Cl4B La8 La9 42.1(3) 1_655 .
La3 La8 La9 57.20(6) . .
La7 La8 La9 115.26(6) . .
La14 La8 La9 57.98(4) . .
Ru2 La8 Ru3 33.48(9) . .
Cl1A La8 Ru3 67.2(3) . .
Cl0B La8 Ru3 87.8(3) . .
Cl6 La8 Ru3 122.30(19) . .
Cl0A La8 Ru3 62.9(3) . .
Cl7 La8 Ru3 107.58(16) . .
Cl8 La8 Ru3 127.79(17) 1_655 .
Cl1B La8 Ru3 66.4(5) . .
ClB La8 Ru3 107.9(3) 1_655 .
Cl15 La8 Ru3 161.57(15) 1_545 .
La2 La8 Ru3 78.94(6) . .
Cl4B La8 Ru3 67.5(3) 1_655 .
La3 La8 Ru3 46.31(6) . .
La7 La8 Ru3 90.51(6) . .
La14 La8 Ru3 41.22(5) . .
La9 La8 Ru3 33.02(5) . .
Ru2 La8 Ru1 33.64(9) . .
Cl1A La8 Ru1 124.5(3) . .
Cl0B La8 Ru1 66.8(3) . .
Cl6 La8 Ru1 65.63(18) . .
Cl0A La8 Ru1 86.8(3) . .
Cl7 La8 Ru1 104.40(16) . .
Cl8 La8 Ru1 134.21(16) 1_655 .
Cl1B La8 Ru1 119.2(5) . .
ClB La8 Ru1 71.1(3) 1_655 .
Cl15 La8 Ru1 132.24(16) 1_545 .
La2 La8 Ru1 47.46(6) . .
Cl4B La8 Ru1 102.8(3) 1_655 .
La3 La8 Ru1 81.28(6) . .
La7 La8 Ru1 34.58(5) . .
La14 La8 Ru1 40.76(5) . .
La9 La8 Ru1 89.58(6) . .
Ru3 La8 Ru1 59.01(6) . .
Ru2 La8 Cl10 127.26(17) . 2_755
Cl1A La8 Cl10 41.1(3) . 2_755
Cl0B La8 Cl10 99.5(3) . 2_755
Cl6 La8 Cl10 142.5(2) . 2_755
Cl0A La8 Cl10 66.2(3) . 2_755
Cl7 La8 Cl10 98.0(2) . 2_755
Cl8 La8 Cl10 48.3(2) 1_655 2_755
Cl1B La8 Cl10 52.0(6) . 2_755
ClB La8 Cl10 107.0(3) 1_655 2_755
Cl15 La8 Cl10 77.1(2) 1_545 2_755
La2 La8 Cl10 149.66(16) . 2_755
Cl4B La8 Cl10 49.1(3) 1_655 2_755
La3 La8 Cl10 91.63(14) . 2_755
La7 La8 Cl10 147.93(16) . 2_755
La14 La8 Cl10 109.75(17) . 2_755
La9 La8 Cl10 62.45(15) . 2_755
Ru3 La8 Cl10 95.12(15) . 2_755
Ru1 La8 Cl10 149.80(17) . 2_755
Ru2 La8 La11 110.08(10) . 1_545
Cl1A La8 La11 117.3(3) . 1_545
Cl0B La8 La11 112.4(3) . 1_545
Cl6 La8 La11 35.59(15) . 1_545
Cl0A La8 La11 152.9(3) . 1_545
Cl7 La8 La11 44.28(18) . 1_545
Cl8 La8 La11 91.10(16) 1_655 1_545
Cl1B La8 La11 109.6(5) . 1_545
ClB La8 La11 90.0(3) 1_655 1_545
Cl15 La8 La11 37.21(13) 1_545 1_545
La2 La8 La11 63.15(5) . 1_545
Cl4B La8 La11 151.5(3) 1_655 1_545
La3 La8 La11 103.93(6) . 1_545
La7 La8 La11 80.19(6) . 1_545
La14 La8 La11 136.02(6) . 1_545
La9 La8 La11 158.73(6) . 1_545
Ru3 La8 La11 141.03(6) . 1_545
Ru1 La8 La11 97.47(6) . 1_545
Cl10 La8 La11 112.72(16) 2_755 1_545
Ru3 La9 Cl13 88.05(18) . .
Ru3 La9 Cl4B 115.2(4) . 1_655
Cl13 La9 Cl4B 129.7(4) . 1_655
Ru3 La9 Cl4A 152.9(3) . 1_655
Cl13 La9 Cl4A 101.1(4) . 1_655
Cl4B La9 Cl4A 40.7(5) 1_655 1_655
Ru3 La9 Cl1A 98.6(3) . .
Cl13 La9 Cl1A 145.8(4) . .
Cl4B La9 Cl1A 77.4(5) 1_655 .
Cl4A La9 Cl1A 88.1(4) 1_655 .
Ru3 La9 Cl1B 155.6(7) . 2_755
Cl13 La9 Cl1B 88.7(5) . 2_755
Cl4B La9 Cl1B 85.1(7) 1_655 2_755
Cl4A La9 Cl1B 51.1(7) 1_655 2_755
Cl1A La9 Cl1B 71.5(5) . 2_755
Ru3 La9 Cl10 81.1(3) . .
Cl13 La9 Cl10 72.4(3) . .
Cl4B La9 Cl10 150.3(4) 1_655 .
Cl4A La9 Cl10 125.9(4) 1_655 .
Cl1A La9 Cl10 75.5(4) . .
Cl1B La9 Cl10 74.9(7) 2_755 .
Ru3 La9 Cl0A 90.6(3) . .
Cl13 La9 Cl0A 138.7(3) . .
Cl4B La9 Cl0A 25.0(5) 1_655 .
Cl4A La9 Cl0A 65.7(4) 1_655 .
Cl1A La9 Cl0A 75.1(4) . .
Cl1B La9 Cl0A 107.5(7) 2_755 .
Cl10 La9 Cl0A 147.8(4) . .
Ru3 La9 Cl1A 141.9(3) . 2_755
Cl13 La9 Cl1A 86.1(3) . 2_755
Cl4B La9 Cl1A 97.1(5) 1_655 2_755
Cl4A La9 Cl1A 64.8(4) 1_655 2_755
Cl1A La9 Cl1A 68.0(4) . 2_755
Cl1B La9 Cl1A 13.7(5) 2_755 2_755
Cl10 La9 Cl1A 61.3(4) . 2_755
Cl0A La9 Cl1A 117.7(4) . 2_755
Ru3 La9 Cl1B 93.3(5) . .
Cl13 La9 Cl1B 134.6(6) . .
Cl4B La9 Cl1B 90.2(7) 1_655 .
Cl4A La9 Cl1B 97.9(6) 1_655 .
Cl1A La9 Cl1B 12.8(5) . .
Cl1B La9 Cl1B 72.2(8) 2_755 .
Cl10 La9 Cl1B 63.1(6) . .
Cl0A La9 Cl1B 86.6(6) . .
Cl1A La9 Cl1B 65.7(5) 2_755 .
Ru3 La9 Cl16 94.16(15) . .
Cl13 La9 Cl16 71.8(2) . .
Cl4B La9 Cl16 63.0(4) 1_655 .
Cl4A La9 Cl16 65.4(3) 1_655 .
Cl1A La9 Cl16 140.1(3) . .
Cl1B La9 Cl16 107.8(6) 2_755 .
Cl10 La9 Cl16 144.1(3) . .
Cl0A La9 Cl16 67.1(3) . .
Cl1A La9 Cl16 119.4(3) 2_755 .
Cl1B La9 Cl16 152.7(6) . .
Ru3 La9 La4 45.41(8) . .
Cl13 La9 La4 51.15(16) . .
Cl4B La9 La4 157.4(4) 1_655 .
Cl4A La9 La4 152.1(3) 1_655 .
Cl1A La9 La4 113.2(3) . .
Cl1B La9 La4 116.9(6) 2_755 .
Cl10 La9 La4 49.9(2) . .
Cl0A La9 La4 135.3(3) . .
Cl1A La9 La4 105.4(3) 2_755 .
Cl1B La9 La4 101.2(6) . .
Cl16 La9 La4 102.64(12) . .
Ru3 La9 La3 55.92(9) . .
Cl13 La9 La3 112.36(18) . .
Cl4B La9 La3 117.6(4) 1_655 .
Cl4A La9 La3 137.9(3) 1_655 .
Cl1A La9 La3 50.0(3) . .
Cl1B La9 La3 103.5(6) 2_755 .
Cl10 La9 La3 49.3(3) . .
Cl0A La9 La3 100.6(3) . .
Cl1A La9 La3 92.1(3) 2_755 .
Cl1B La9 La3 40.2(5) . .
Cl16 La9 La3 148.54(14) . .
La4 La9 La3 64.78(7) . .
Ru3 La9 Ru2 40.61(9) . .
Cl13 La9 Ru2 128.52(16) . .
Cl4B La9 Ru2 87.1(4) 1_655 .
Cl4A La9 Ru2 126.3(3) 1_655 .
Cl1A La9 Ru2 63.4(3) . .
Cl1B La9 Ru2 134.9(5) 2_755 .
Cl10 La9 Ru2 91.6(3) . .
Cl0A La9 Ru2 63.5(3) . .
Cl1A La9 Ru2 128.9(3) 2_755 .
Cl1B La9 Ru2 63.5(4) . .
Cl16 La9 Ru2 107.82(15) . .
La4 La9 Ru2 80.81(6) . .
La3 La9 Ru2 43.88(6) . .
Ru3 La9 La14 46.53(7) . .
Cl13 La9 La14 107.98(18) . .
Cl4B La9 La14 70.3(4) 1_655 .
Cl4A La9 La14 106.5(3) 1_655 .
Cl1A La9 La14 100.6(3) . .
Cl1B La9 La14 155.3(6) 2_755 .
Cl10 La9 La14 126.9(3) . .
Cl0A La9 La14 48.1(3) . .
Cl1A La9 La14 165.1(3) 2_755 .
Cl1B La9 La14 105.4(5) . .
Cl16 La9 La14 62.85(14) . .
La4 La9 La14 87.79(5) . .
La3 La9 La14 87.12(6) . .
Ru2 La9 La14 45.10(5) . .
Ru3 La9 La10 60.60(9) . .
Cl13 La9 La10 48.41(18) . .
Cl4B La9 La10 103.4(4) 1_655 .
Cl4A La9 La10 107.1(3) 1_655 .
Cl1A La9 La10 157.8(3) . .
Cl1B La9 La10 130.7(5) 2_755 .
Cl10 La9 La10 106.3(2) . .
Cl0A La9 La10 96.2(3) . .
Cl1A La9 La10 132.9(2) 2_755 .
Cl1B La9 La10 153.7(5) . .
Cl16 La9 La10 43.97(12) . .
La4 La9 La10 58.99(5) . .
La3 La9 La10 114.00(6) . .
Ru2 La9 La10 94.39(6) . .
La14 La9 La10 60.09(5) . .
Ru3 La9 La8 74.89(9) . .
Cl13 La9 La8 162.92(16) . .
Cl4B La9 La8 61.1(4) 1_655 .
Cl4A La9 La8 94.7(3) 1_655 .
Cl1A La9 La8 40.3(3) . .
Cl1B La9 La8 106.4(5) 2_755 .
Cl10 La9 La8 103.5(3) . .
Cl0A La9 La8 44.5(3) . .
Cl1A La9 La8 106.7(2) 2_755 .
Cl1B La9 La8 47.8(5) . .
Cl16 La9 La8 109.58(14) . .
La4 La9 La8 113.25(6) . .
La3 La9 La8 57.20(6) . .
Ru2 La9 La8 34.40(5) . .
La14 La9 La8 60.57(5) . .
La10 La9 La8 120.33(6) . .
Ru3 La9 Ru4 28.05(9) . .
Cl13 La9 Ru4 72.44(17) . .
Cl4B La9 Ru4 107.1(4) 1_655 .
Cl4A La9 Ru4 131.8(3) 1_655 .
Cl1A La9 Ru4 124.5(3) . .
Cl1B La9 Ru4 161.2(5) 2_755 .
Cl10 La9 Ru4 98.3(2) . .
Cl0A La9 Ru4 87.8(3) . .
Cl1A La9 Ru4 154.5(3) 2_755 .
Cl1B La9 Ru4 120.9(5) . .
Cl16 La9 Ru4 67.37(12) . .
La4 La9 Ru4 50.32(5) . .
La3 La9 Ru4 83.84(6) . .
Ru2 La9 Ru4 61.67(6) . .
La14 La9 Ru4 40.14(5) . .
La10 La9 Ru4 33.60(5) . .
La8 La9 Ru4 92.15(6) . .
Ru3 La9 Cl10 137.7(2) . 2_755
Cl13 La9 Cl10 132.9(2) . 2_755
Cl4B La9 Cl10 51.3(4) 1_655 2_755
Cl4A La9 Cl10 45.5(4) 1_655 2_755
Cl1A La9 Cl10 42.9(4) . 2_755
Cl1B La9 Cl10 45.5(5) 2_755 2_755
Cl10 La9 Cl10 99.6(2) . 2_755
Cl0A La9 Cl10 66.4(3) . 2_755
Cl1A La9 Cl10 52.2(3) 2_755 2_755
Cl1B La9 Cl10 52.5(6) . 2_755
Cl16 La9 Cl10 107.2(2) . 2_755
La4 La9 Cl10 149.10(16) . 2_755
La3 La9 Cl10 92.5(2) . 2_755
Ru2 La9 Cl10 97.4(2) . 2_755
La14 La9 Cl10 112.88(14) . 2_755
La10 La9 Cl10 151.13(19) . 2_755
La8 La9 Cl10 63.8(2) . 2_755
Ru4 La9 Cl10 152.77(15) . 2_755
Ru3 La9 La4 127.85(9) . 1_655
Cl13 La9 La4 88.49(18) . 1_655
Cl4B La9 La4 41.6(4) 1_655 1_655
Cl4A La9 La4 29.1(3) 1_655 1_655
Cl1A La9 La4 112.3(3) . 1_655
Cl1B La9 La4 76.2(7) 2_755 1_655
Cl10 La9 La4 145.5(3) . 1_655
Cl0A La9 La4 60.6(3) . 1_655
Cl1A La9 La4 89.6(3) 2_755 1_655
Cl1B La9 La4 123.9(6) . 1_655
Cl16 La9 La4 36.34(12) . 1_655
La4 La9 La4 134.42(7) . 1_655
La3 La9 La4 159.16(7) . 1_655
Ru2 La9 La4 122.39(6) . 1_655
La14 La9 La4 85.94(5) . 1_655
La10 La9 La4 79.11(5) . 1_655
La8 La9 La4 102.49(5) . 1_655
Ru4 La9 La4 103.07(6) . 1_655
Cl10 La9 La4 72.3(2) 2_755 1_655
Ru4 La10 Cl15 97.80(18) . .
Ru4 La10 Cl12 85.22(17) . .
Cl15 La10 Cl12 131.3(2) . .
Ru4 La10 Cl16 110.24(19) . .
Cl15 La10 Cl16 77.9(2) . .
Cl12 La10 Cl16 146.1(2) . .
Ru4 La10 Cl13 171.75(19) . 2_765
Cl15 La10 Cl13 90.3(2) . 2_765
Cl12 La10 Cl13 88.1(2) . 2_765
Cl16 La10 Cl13 73.1(2) . 2_765
Ru4 La10 Cl13 106.44(18) . .
Cl15 La10 Cl13 149.1(2) . .
Cl12 La10 Cl13 70.8(2) . .
Cl16 La10 Cl13 75.9(2) . .
Cl13 La10 Cl13 66.6(3) 2_765 .
Ru4 La10 Cl7 83.52(18) . 1_565
Cl15 La10 Cl7 64.15(19) . 1_565
Cl12 La10 Cl7 68.0(2) . 1_565
Cl16 La10 Cl7 141.3(2) . 1_565
Cl13 La10 Cl7 98.5(2) 2_765 1_565
Cl13 La10 Cl7 136.5(2) . 1_565
Ru4 La10 Ru3 45.77(8) . .
Cl15 La10 Ru3 126.34(18) . .
Cl12 La10 Ru3 89.83(18) . .
Cl16 La10 Ru3 81.46(18) . .
Cl13 La10 Ru3 129.49(19) 2_765 .
Cl13 La10 Ru3 65.18(17) . .
Cl7 La10 Ru3 126.96(17) 1_565 .
Ru4 La10 La5 43.09(7) . .
Cl15 La10 La5 102.92(15) . .
Cl12 La10 La5 49.62(15) . .
Cl16 La10 La5 153.33(18) . .
Cl13 La10 La5 133.16(16) 2_765 .
Cl13 La10 La5 107.85(16) . .
Cl7 La10 La5 51.82(14) 1_565 .
Ru3 La10 La5 76.74(6) . .
Ru4 La10 La4 62.96(8) . .
Cl15 La10 La4 160.75(18) . .
Cl12 La10 La4 51.26(17) . .
Cl16 La10 La4 108.03(16) . .
Cl13 La10 La4 108.96(18) 2_765 .
Cl13 La10 La4 47.54(15) . .
Cl7 La10 La4 110.38(14) 1_565 .
Ru3 La10 La4 40.44(6) . .
La5 La10 La4 63.35(5) . .
Ru4 La10 La11 51.96(7) . .
Cl15 La10 La11 47.35(16) . .
Cl12 La10 La11 108.71(15) . .
Cl16 La10 La11 104.34(16) . .
Cl13 La10 La11 135.40(19) 2_765 .
Cl13 La10 La11 157.62(17) . .
Cl7 La10 La11 55.07(17) 1_565 .
Ru3 La10 La11 92.57(7) . .
La5 La10 La11 61.97(5) . .
La4 La10 La11 113.76(6) . .
Ru4 La10 La14 45.39(7) . .
Cl15 La10 La14 82.13(17) . .
Cl12 La10 La14 126.88(17) . .
Cl16 La10 La14 65.38(17) . .
Cl13 La10 La14 138.49(16) 2_765 .
Cl13 La10 La14 101.36(16) . .
Cl7 La10 La14 114.06(18) 1_565 .
Ru3 La10 La14 44.32(5) . .
La5 La10 La14 88.17(5) . .
La4 La10 La14 83.93(5) . .
La11 La10 La14 60.25(4) . .
Ru4 La10 La9 79.91(8) . .
Cl15 La10 La9 126.61(16) . .
Cl12 La10 La9 101.92(17) . .
Cl16 La10 La9 54.47(16) . .
Cl13 La10 La9 96.74(17) 2_765 .
Cl13 La10 La9 43.38(16) . .
Cl7 La10 La9 161.32(15) 1_565 .
Ru3 La10 La9 34.93(5) . .
La5 La10 La9 109.55(6) . .
La4 La10 La9 53.93(4) . .
La11 La10 La9 118.31(6) . .
La14 La10 La9 58.43(4) . .
Ru4 La10 Cl17 76.95(11) . 1_655
Cl15 La10 Cl17 47.97(18) . 1_655
Cl12 La10 Cl17 161.36(18) . 1_655
Cl16 La10 Cl17 48.93(17) . 1_655
Cl13 La10 Cl17 110.09(18) 2_765 1_655
Cl13 La10 Cl17 119.35(18) . 1_655
Cl7 La10 Cl17 104.16(18) 1_565 1_655
Ru3 La10 Cl17 81.67(11) . 1_655
La5 La10 Cl17 111.97(10) . 1_655
La4 La10 Cl17 122.11(10) . 1_655
La11 La10 Cl17 55.55(9) . 1_655
La14 La10 Cl17 39.20(9) . 1_655
La9 La10 Cl17 80.47(10) . 1_655
Ru4 La10 La5 112.59(8) . 1_655
Cl15 La10 La5 38.30(14) . 1_655
Cl12 La10 La5 158.65(18) . 1_655
Cl16 La10 La5 40.13(15) . 1_655
Cl13 La10 La5 74.97(16) 2_765 1_655
Cl13 La10 La5 112.62(15) . 1_655
Cl7 La10 La5 101.22(14) 1_565 1_655
Ru3 La10 La5 110.93(7) . 1_655
La5 La10 La5 138.13(6) . 1_655
La4 La10 La5 146.84(6) . 1_655
La11 La10 La5 76.38(5) . 1_655
La14 La10 La5 74.03(5) . 1_655
La9 La10 La5 93.10(5) . 1_655
Cl17 La10 La5 36.24(9) 1_655 1_655
Ru4 La10 Ru5 20.10(7) . .
Cl15 La10 Ru5 79.19(17) . .
Cl12 La10 Ru5 103.17(16) . .
Cl16 La10 Ru5 98.75(17) . .
Cl13 La10 Ru5 167.95(17) 2_765 .
Cl13 La10 Ru5 120.79(16) . .
Cl7 La10 Ru5 82.22(18) 1_565 .
Ru3 La10 Ru5 55.80(6) . .
La5 La10 Ru5 56.08(5) . .
La4 La10 Ru5 81.79(6) . .
La11 La10 Ru5 36.85(4) . .
La14 La10 Ru5 34.74(4) . .
La9 La10 Ru5 85.12(6) . .
Cl17 La10 Ru5 58.38(10) 1_655 .
La5 La10 Ru5 93.06(5) 1_655 .
Ru4 La10 Cl1B 125.1(3) . 1_565
Cl15 La10 Cl1B 73.6(4) . 1_565
Cl12 La10 Cl1B 65.6(4) . 1_565
Cl16 La10 Cl1B 120.0(4) . 1_565
Cl13 La10 Cl1B 55.6(3) 2_765 1_565
Cl13 La10 Cl1B 106.0(4) . 1_565
Cl7 La10 Cl1B 43.2(3) 1_565 1_565
Ru3 La10 Cl1B 155.3(4) . 1_565
La5 La10 Cl1B 85.0(3) . 1_565
La4 La10 Cl1B 116.0(4) . 1_565
La11 La10 Cl1B 93.4(3) . 1_565
La14 La10 Cl1B 152.6(3) . 1_565
La9 La10 Cl1B 148.3(3) . 1_565
Cl17 La10 Cl1B 121.0(4) 1_655 1_565
La5 La10 Cl1B 93.7(4) 1_655 1_565
Ru5 La10 Cl1B 125.3(3) . 1_565
Ru4 La10 Cl16 125.31(12) . 2_765
Cl15 La10 Cl16 130.5(2) . 2_765
Cl12 La10 Cl16 45.61(17) . 2_765
Cl16 La10 Cl16 104.40(16) . 2_765
Cl13 La10 Cl16 46.68(19) 2_765 2_765
Cl13 La10 Cl16 44.34(17) . 2_765
Cl7 La10 Cl16 94.92(19) 1_565 2_765
Ru3 La10 Cl16 102.46(11) . 2_765
La5 La10 Cl16 95.22(9) . 2_765
La4 La10 Cl16 66.80(11) . 2_765
La11 La10 Cl16 149.18(9) . 2_765
La14 La10 Cl16 144.79(10) . 2_765
La9 La10 Cl16 87.72(10) . 2_765
Cl17 La10 Cl16 152.62(12) 1_655 2_765
La5 La10 Cl16 121.17(10) 1_655 2_765
Ru5 La10 Cl16 145.36(10) . 2_765
Cl1B La10 Cl16 62.4(4) 1_565 2_765
Ru4 La10 Cl1A 128.27(17) . 1_565
Cl15 La10 Cl1A 66.2(2) . 1_565
Cl12 La10 Cl1A 74.0(3) . 1_565
Cl16 La10 Cl1A 113.2(2) . 1_565
Cl13 La10 Cl1A 53.8(2) 2_765 1_565
Cl13 La10 Cl1A 110.2(2) . 1_565
Cl7 La10 Cl1A 44.8(2) 1_565 1_565
Ru3 La10 Cl1A 163.7(2) . 1_565
La5 La10 Cl1A 90.70(17) . 1_565
La4 La10 Cl1A 124.34(19) . 1_565
La11 La10 Cl1A 90.54(15) . 1_565
La14 La10 Cl1A 147.18(17) . 1_565
La9 La10 Cl1A 149.95(15) . 1_565
Cl17 La10 Cl1A 113.1(2) 1_655 1_565
La5 La10 Cl1A 85.35(19) 1_655 1_565
Ru5 La10 Cl1A 124.92(15) . 1_565
Cl1B La10 Cl1A 8.4(3) 1_565 1_565
Cl16 La10 Cl1A 67.96(19) 2_765 1_565
Ru4 La10 La8 106.67(8) . 1_565
Cl15 La10 La8 40.88(16) . 1_565
Cl12 La10 La8 91.47(17) . 1_565
Cl16 La10 La8 111.23(16) . 1_565
Cl13 La10 La8 78.34(18) 2_765 1_565
Cl13 La10 La8 140.66(17) . 1_565
Cl7 La10 La8 31.62(13) 1_565 1_565
Ru3 La10 La8 152.18(7) . 1_565
La5 La10 La8 83.05(5) . 1_565
La4 La10 La8 140.42(5) . 1_565
La11 La10 La8 60.78(5) . 1_565
La14 La10 La8 116.98(5) . 1_565
La9 La10 La8 165.64(5) . 1_565
Cl17 La10 La8 88.51(10) 1_655 1_565
La5 La10 La8 72.63(5) 1_655 1_565
Ru5 La10 La8 96.97(5) . 1_565
Cl1B La10 La8 35.8(3) 1_565 1_565
Cl16 La10 La8 98.21(10) 2_765 1_565
Cl1A La10 La8 30.63(16) 1_565 1_565
Cl19 La11 Cl15 90.7(2) . .
Cl19 La11 Cl6 91.6(2) . 1_565
Cl15 La11 Cl6 76.7(3) . 1_565
Cl19 La11 Ru5 89.02(17) . .
Cl15 La11 Ru5 126.31(17) . .
Cl6 La11 Ru5 157.0(3) 1_565 .
Cl19 La11 Cl9 135.3(2) . .
Cl15 La11 Cl9 127.2(2) . .
Cl6 La11 Cl9 77.7(2) 1_565 .
Ru5 La11 Cl9 85.79(15) . .
Cl19 La11 Cl18 64.4(2) . .
Cl15 La11 Cl18 148.4(2) . .
Cl6 La11 Cl18 84.6(3) 1_565 .
Ru5 La11 Cl18 74.98(17) . .
Cl9 La11 Cl18 71.45(19) . .
Cl19 La11 Ru4 125.69(15) . .
Cl15 La11 Ru4 86.28(18) . .
Cl6 La11 Ru4 139.32(18) 1_565 .
Ru5 La11 Ru4 52.53(8) . .
Cl9 La11 Ru4 84.23(14) . .
Cl18 La11 Ru4 123.54(16) . .
Cl19 La11 Cl7 147.3(2) . 1_565
Cl15 La11 Cl7 62.1(2) . 1_565
Cl6 La11 Cl7 66.0(2) 1_565 1_565
Ru5 La11 Cl7 121.10(14) . 1_565
Cl9 La11 Cl7 65.42(19) . 1_565
Cl18 La11 Cl7 131.5(2) . 1_565
Ru4 La11 Cl7 73.41(14) . 1_565
Cl19 La11 La6 102.50(16) . .
Cl15 La11 La6 160.74(17) . .
Cl6 La11 La6 116.4(2) 1_565 .
Ru5 La11 La6 41.47(6) . .
Cl9 La11 La6 49.31(14) . .
Cl18 La11 La6 50.66(14) . .
Ru4 La11 La6 74.64(7) . .
Cl7 La11 La6 108.68(14) 1_565 .
Cl19 La11 La12 47.81(16) . .
Cl15 La11 La12 127.43(16) . .
Cl6 La11 La12 125.42(19) 1_565 .
Ru5 La11 La12 44.20(7) . .
Cl9 La11 La12 105.04(15) . .
Cl18 La11 La12 48.40(15) . .
Ru4 La11 La12 94.29(7) . .
Cl7 La11 La12 164.71(13) 1_565 .
La6 La11 La12 58.23(5) . .
Cl19 La11 Cl17 54.74(17) . 1_655
Cl15 La11 Cl17 55.21(19) . 1_655
Cl6 La11 Cl17 116.4(2) 1_565 1_655
Ru5 La11 Cl17 82.33(12) . 1_655
Cl9 La11 Cl17 164.39(17) . 1_655
Cl18 La11 Cl17 114.72(18) . 1_655
Ru4 La11 Cl17 80.52(11) . 1_655
Cl7 La11 Cl17 112.73(18) 1_565 1_655
La6 La11 Cl17 122.23(11) . 1_655
La12 La11 Cl17 73.00(11) . 1_655
Cl19 La11 La10 122.87(15) . .
Cl15 La11 La10 47.20(16) . .
Cl6 La11 La10 108.6(2) 1_565 .
Ru5 La11 La10 90.19(8) . .
Cl9 La11 La10 101.50(14) . .
Cl18 La11 La10 163.81(15) . .
Ru4 La11 La10 40.31(6) . .
Cl7 La11 La10 51.57(13) 1_565 .
La6 La11 La10 113.57(6) . .
La12 La11 La10 123.39(6) . .
Cl17 La11 La10 68.57(11) 1_655 .
Cl19 La11 La5 162.33(16) . .
Cl15 La11 La5 97.55(17) . .
Cl6 La11 La5 105.49(17) 1_565 .
Ru5 La11 La5 73.50(7) . .
Cl9 La11 La5 47.72(13) . .
Cl18 La11 La5 111.99(14) . .
Ru4 La11 La5 40.11(6) . .
Cl7 La11 La5 48.73(13) 1_565 .
La6 La11 La5 66.10(4) . .
La12 La11 La5 115.98(6) . .
Cl17 La11 La5 118.51(11) 1_655 .
La10 La11 La5 56.22(4) . .
Cl19 La11 La14 78.86(14) . .
Cl15 La11 La14 83.76(16) . .
Cl6 La11 La14 158.1(2) 1_565 .
Ru5 La11 La14 43.69(6) . .
Cl9 La11 La14 122.75(14) . .
Cl18 La11 La14 108.20(16) . .
Ru4 La11 La14 46.89(6) . .
Cl7 La11 La14 113.01(13) 1_565 .
La6 La11 La14 85.06(5) . .
La12 La11 La14 60.86(4) . .
Cl17 La11 La14 42.38(10) 1_655 .
La10 La11 La14 62.66(5) . .
La5 La11 La14 86.48(5) . .
Cl19 La11 La2 127.04(15) . 1_565
Cl15 La11 La2 94.81(16) . 1_565
Cl6 La11 La2 39.90(18) 1_565 1_565
Ru5 La11 La2 126.55(7) . 1_565
Cl9 La11 La2 40.80(14) . 1_565
Cl18 La11 La2 86.44(15) . 1_565
Ru4 La11 La2 107.23(7) . 1_565
Cl7 La11 La2 46.19(13) 1_565 1_565
La6 La11 La2 88.46(5) . 1_565
La12 La11 La2 134.00(6) . 1_565
Cl17 La11 La2 149.11(12) 1_655 1_565
La10 La11 La2 97.61(6) . 1_565
La5 La11 La2 68.02(5) . 1_565
La14 La11 La2 154.11(5) . 1_565
Cl19 La11 La8 109.69(16) . 1_565
Cl15 La11 La8 48.70(16) . 1_565
Cl6 La11 La8 35.2(2) 1_565 1_565
Ru5 La11 La8 159.76(8) . 1_565
Cl9 La11 La8 85.99(14) . 1_565
Cl18 La11 La8 119.48(16) . 1_565
Ru4 La11 La8 108.19(8) . 1_565
Cl7 La11 La8 38.95(13) 1_565 1_565
La6 La11 La8 135.19(5) . 1_565
La12 La11 La8 155.99(5) . 1_565
Cl17 La11 La8 101.88(11) 1_655 1_565
La10 La11 La8 73.41(5) . 1_565
La5 La11 La8 87.32(5) . 1_565
La14 La11 La8 130.59(5) . 1_565
La2 La11 La8 47.24(4) 1_565 1_565
Cl19 La11 Cl2A 97.2(2) . 1_565
Cl15 La11 Cl2A 117.1(2) . 1_565
Cl6 La11 Cl2A 41.0(3) 1_565 1_565
Ru5 La11 Cl2A 116.22(19) . 1_565
Cl9 La11 Cl2A 47.8(2) . 1_565
Cl18 La11 Cl2A 52.8(2) . 1_565
Ru4 La11 Cl2A 131.83(19) . 1_565
Cl7 La11 Cl2A 81.5(2) 1_565 1_565
La6 La11 Cl2A 75.61(18) . 1_565
La12 La11 Cl2A 101.14(18) . 1_565
Cl17 La11 Cl2A 147.6(2) 1_655 1_565
La10 La11 Cl2A 132.96(19) . 1_565
La5 La11 Cl2A 92.96(18) . 1_565
La14 La11 Cl2A 159.01(19) . 1_565
La2 La11 Cl2A 35.35(18) 1_565 1_565
La8 La11 Cl2A 70.26(18) 1_565 1_565
Cl19 La11 Cl5 54.3(2) . 2_766
Cl15 La11 Cl5 98.4(2) . 2_766
Cl6 La11 Cl5 43.1(2) 1_565 2_766
Ru5 La11 Cl5 123.54(13) . 2_766
Cl9 La11 Cl5 93.1(2) . 2_766
Cl18 La11 Cl5 51.83(18) . 2_766
Ru4 La11 Cl5 175.32(14) . 2_766
Cl7 La11 Cl5 108.97(18) 1_565 2_766
La6 La11 Cl5 100.70(13) . 2_766
La12 La11 Cl5 82.68(13) . 2_766
Cl17 La11 Cl5 101.90(19) 1_655 2_766
La10 La11 Cl5 144.31(12) . 2_766
La5 La11 Cl5 138.61(17) . 2_766
La14 La11 Cl5 133.09(16) . 2_766
La2 La11 Cl5 72.77(16) 1_565 2_766
La8 La11 Cl5 75.37(12) 1_565 2_766
Cl2A La11 Cl5 45.9(2) 1_565 2_766
Cl19 La11 Cl17 132.03(18) . .
Cl15 La11 Cl17 127.51(18) . .
Cl6 La11 Cl17 121.8(2) 1_565 .
Ru5 La11 Cl17 46.58(10) . .
Cl9 La11 Cl17 44.63(15) . .
Cl18 La11 Cl17 84.01(16) . .
Ru4 La11 Cl17 46.35(9) . .
Cl7 La11 Cl17 80.68(15) 1_565 .
La6 La11 Cl17 34.14(8) . .
La12 La11 Cl17 84.24(9) . .
Cl17 La11 Cl17 120.21(15) 1_655 .
La10 La11 Cl17 81.02(9) . .
La5 La11 Cl17 33.21(8) . .
La14 La11 Cl17 78.12(8) . .
La2 La11 Cl17 82.48(8) 1_565 .
La8 La11 Cl17 117.30(9) 1_565 .
Cl2A La11 Cl17 89.97(19) 1_565 .
Cl5 La11 Cl17 129.48(16) 2_766 .
Cl19 La11 Cl9 46.01(17) . 1_655
Cl15 La11 Cl9 46.39(18) . 1_655
Cl6 La11 Cl9 71.8(2) 1_565 1_655
Ru5 La11 Cl9 122.84(10) . 1_655
Cl9 La11 Cl9 149.5(2) . 1_655
Cl18 La11 Cl9 103.67(16) . 1_655
Ru4 La11 Cl9 120.43(10) . 1_655
Cl7 La11 Cl9 102.38(16) 1_565 1_655
La6 La11 Cl9 148.51(9) . 1_655
La12 La11 Cl9 91.62(9) . 1_655
Cl17 La11 Cl9 45.37(12) 1_655 1_655
La10 La11 Cl9 89.72(9) . 1_655
La5 La11 Cl9 143.91(9) . 1_655
La14 La11 Cl9 87.66(8) . 1_655
La2 La11 Cl9 110.05(8) 1_565 1_655
La8 La11 Cl9 70.00(8) 1_565 1_655
Cl2A La11 Cl9 104.55(19) 1_565 1_655
Cl5 La11 Cl9 63.39(17) 2_766 1_655
Cl17 La11 Cl9 165.43(10) . 1_655
Ru5 La12 Cl5 115.4(2) . .
Ru5 La12 Cl19 92.68(16) . .
Cl5 La12 Cl19 143.8(3) . .
Ru5 La12 Cl18 79.76(16) . .
Cl5 La12 Cl18 138.9(3) . .
Cl19 La12 Cl18 64.8(2) . .
Ru5 La12 Cl4 82.96(15) . .
Cl5 La12 Cl4 72.3(3) . .
Cl19 La12 Cl4 137.0(2) . .
Cl18 La12 Cl4 72.3(2) . .
Ru5 La12 Cl3 101.29(17) . 1_655
Cl5 La12 Cl3 78.0(3) . 1_655
Cl19 La12 Cl3 74.3(2) . 1_655
Cl18 La12 Cl3 139.1(2) . 1_655
Cl4 La12 Cl3 148.6(2) . 1_655
Ru5 La12 Cl18 162.54(18) . 2_766
Cl5 La12 Cl18 79.2(2) . 2_766
Cl19 La12 Cl18 70.2(2) . 2_766
Cl18 La12 Cl18 95.39(19) . 2_766
Cl4 La12 Cl18 111.7(2) . 2_766
Cl3 La12 Cl18 71.4(2) 1_655 2_766
Ru5 La12 Cl19 134.05(13) . 2_766
Cl5 La12 Cl19 78.1(3) . 2_766
Cl19 La12 Cl19 99.10(19) . 2_766
Cl18 La12 Cl19 66.1(2) . 2_766
Cl4 La12 Cl19 58.51(18) . 2_766
Cl3 La12 Cl19 124.66(19) 1_655 2_766
Cl18 La12 Cl19 55.51(17) 2_766 2_766
Ru5 La12 Ru1 47.70(8) . .
Cl5 La12 Ru1 70.3(2) . .
Cl19 La12 Ru1 124.29(16) . .
Cl18 La12 Ru1 124.38(15) . .
Cl4 La12 Ru1 83.01(16) . .
Cl3 La12 Ru1 77.65(16) 1_655 .
Cl18 La12 Ru1 140.22(15) 2_766 .
Cl19 La12 Ru1 136.22(14) 2_766 .
Ru5 La12 La6 42.20(6) . .
Cl5 La12 La6 113.4(2) . .
Cl19 La12 La6 102.75(14) . .
Cl18 La12 La6 51.61(14) . .
Cl4 La12 La6 48.49(15) . .
Cl3 La12 La6 143.49(16) 1_655 .
Cl18 La12 La6 143.08(13) 2_766 .
Cl19 La12 La6 91.85(12) 2_766 .
Ru1 La12 La6 74.54(6) . .
Ru5 La12 La11 49.11(7) . .
Cl5 La12 La11 164.0(2) . .
Cl19 La12 La11 46.76(14) . .
Cl18 La12 La11 50.18(16) . .
Cl4 La12 La11 106.05(16) . .
Cl3 La12 La11 99.72(17) 1_655 .
Cl18 La12 La11 115.33(17) 2_766 .
Cl19 La12 La11 115.12(13) 2_766 .
Ru1 La12 La11 93.72(7) . .
La6 La12 La11 59.51(5) . .
Ru5 La12 La1 67.40(8) . .
Cl5 La12 La1 52.11(19) . .
Cl19 La12 La1 159.91(16) . .
Cl18 La12 La1 111.72(15) . .
Cl4 La12 La1 46.59(16) . .
Cl3 La12 La1 106.01(15) 1_655 .
Cl18 La12 La1 129.45(17) 2_766 .
Cl19 La12 La1 96.96(13) 2_766 .
Ru1 La12 La1 39.47(6) . .
La6 La12 La1 64.63(5) . .
La11 La12 La1 114.81(6) . .
Ru5 La12 La14 43.96(6) . .
Cl5 La12 La14 105.1(3) . .
Cl19 La12 La14 78.85(15) . .
Cl18 La12 La14 110.65(17) . .
Cl4 La12 La14 121.38(15) . .
Cl3 La12 La14 57.42(16) 1_655 .
Cl18 La12 La14 125.53(14) 2_766 .
Cl19 La12 La14 176.71(13) 2_766 .
Ru1 La12 La14 45.57(6) . .
La6 La12 La14 86.12(5) . .
La11 La12 La14 61.60(4) . .
La1 La12 La14 84.53(6) . .
Ru5 La12 La7 83.78(8) . .
Cl5 La12 La7 45.9(3) . .
Cl19 La12 La7 122.34(14) . .
Cl18 La12 La7 162.46(15) . .
Cl4 La12 La7 99.82(17) . .
Cl3 La12 La7 50.62(15) 1_655 .
Cl18 La12 La7 102.12(14) 2_766 .
Cl19 La12 La7 123.82(14) 2_766 .
Ru1 La12 La7 38.10(5) . .
La6 La12 La7 111.32(6) . .
La11 La12 La7 120.81(6) . .
La1 La12 La7 55.44(5) . .
La14 La12 La7 59.42(5) . .
Ru5 La12 La12 127.90(10) . 2_766
Cl5 La12 La12 112.9(2) . 2_766
Cl19 La12 La12 55.70(15) . 2_766
Cl18 La12 La12 50.57(14) . 2_766
Cl4 La12 La12 94.11(16) . 2_766
Cl3 La12 La12 106.70(16) 1_655 2_766
Cl18 La12 La12 44.82(13) 2_766 2_766
Cl19 La12 La12 43.40(13) 2_766 2_766
Ru1 La12 La12 174.91(8) . 2_766
La6 La12 La12 100.41(6) . 2_766
La11 La12 La12 83.02(6) . 2_766
La1 La12 La12 139.02(7) . 2_766
La14 La12 La12 134.48(7) . 2_766
La7 La12 La12 146.92(7) . 2_766
Ru5 La12 Cl17 71.42(10) . 1_655
Cl5 La12 Cl17 122.2(3) . 1_655
Cl19 La12 Cl17 43.82(16) . 1_655
Cl18 La12 Cl17 98.62(19) . 1_655
Cl4 La12 Cl17 154.08(17) . 1_655
Cl3 La12 Cl17 46.07(18) 1_655 1_655
Cl18 La12 Cl17 92.98(17) 2_766 1_655
Cl19 La12 Cl17 140.81(15) 2_766 1_655
Ru1 La12 Cl17 82.67(10) . 1_655
La6 La12 Cl17 106.61(9) . 1_655
La11 La12 Cl17 53.65(9) . 1_655
La1 La12 Cl17 122.11(10) . 1_655
La14 La12 Cl17 38.03(9) . 1_655
La7 La12 Cl17 81.70(10) . 1_655
La12 La12 Cl17 98.42(10) 2_766 1_655
Ru5 La12 Cl2B 124.85(18) . 1_655
Cl5 La12 Cl2B 37.9(3) . 1_655
Cl19 La12 Cl2B 107.6(2) . 1_655
Cl18 La12 Cl2B 155.3(2) . 1_655
Cl4 La12 Cl2B 109.8(2) . 1_655
Cl3 La12 Cl2B 42.6(2) 1_655 1_655
Cl18 La12 Cl2B 60.5(2) 2_766 1_655
Cl19 La12 Cl2B 93.5(2) 2_766 1_655
Ru1 La12 Cl2B 79.83(17) . 1_655
La6 La12 Cl2B 147.87(17) . 1_655
La11 La12 Cl2B 142.36(17) . 1_655
La1 La12 Cl2B 83.28(17) . 1_655
La14 La12 Cl2B 89.63(17) . 1_655
La7 La12 Cl2B 41.86(16) . 1_655
La12 La12 Cl2B 105.14(17) 2_766 1_655
Cl17 La12 Cl2B 88.71(19) 1_655 1_655
Ru5 La12 La6 107.10(8) . 1_655
Cl5 La12 La6 111.1(2) . 1_655
Cl19 La12 La6 34.78(13) . 1_655
Cl18 La12 La6 98.73(16) . 1_655
Cl4 La12 La6 165.44(16) . 1_655
Cl3 La12 La6 41.33(15) 1_655 1_655
Cl18 La12 La6 56.74(15) 2_766 1_655
Cl19 La12 La6 107.64(12) 2_766 1_655
Ru1 La12 La6 111.53(7) . 1_655
La6 La12 La6 134.22(6) . 1_655
La11 La12 La6 74.72(5) . 1_655
La1 La12 La6 146.78(5) . 1_655
La14 La12 La6 72.16(5) . 1_655
La7 La12 La6 91.85(5) . 1_655
La12 La12 La6 71.45(5) 2_766 1_655
Cl17 La12 La6 36.29(8) 1_655 1_655
Cl2B La12 La6 73.48(16) 1_655 1_655
Ru5 La12 Ru4 17.21(7) . .
Cl5 La12 Ru4 127.2(2) . .
Cl19 La12 Ru4 76.49(15) . .
Cl18 La12 Ru4 78.30(16) . .
Cl4 La12 Ru4 98.78(15) . .
Cl3 La12 Ru4 91.14(17) 1_655 .
Cl18 La12 Ru4 145.42(17) 2_766 .
Cl19 La12 Ru4 141.85(12) 2_766 .
Ru1 La12 Ru4 56.93(6) . .
La6 La12 Ru4 53.74(5) . .
La11 La12 Ru4 36.79(4) . .
La1 La12 Ru4 83.43(6) . .
La14 La12 Ru4 35.29(4) . .
La7 La12 Ru4 87.74(6) . .
La12 La12 Ru4 119.69(7) 2_766 .
Cl17 La12 Ru4 55.32(9) 1_655 .
Cl2B La12 Ru4 124.26(17) 1_655 .
La6 La12 Ru4 90.28(5) 1_655 .
Ru5 La12 Cl4 123.61(12) . 2_766
Cl5 La12 Cl4 118.5(2) . 2_766
Cl19 La12 Cl4 31.35(16) . 2_766
Cl18 La12 Cl4 70.67(17) . 2_766
Cl4 La12 Cl4 128.03(12) . 2_766
Cl3 La12 Cl4 75.48(17) 1_655 2_766
Cl18 La12 Cl4 39.88(18) 2_766 2_766
Cl19 La12 Cl4 73.65(14) 2_766 2_766
Ru1 La12 Cl4 148.72(10) . 2_766
La6 La12 Cl4 120.90(10) . 2_766
La11 La12 Cl4 75.49(9) . 2_766
La1 La12 Cl4 168.72(9) . 2_766
La14 La12 Cl4 105.18(9) . 2_766
La7 La12 Cl4 124.49(10) . 2_766
La12 La12 Cl4 33.93(9) 2_766 2_766
Cl17 La12 Cl4 67.19(12) 1_655 2_766
Cl2B La12 Cl4 90.94(18) 1_655 2_766
La6 La12 Cl4 37.55(9) 1_655 2_766
Ru4 La12 Cl4 107.80(10) . 2_766
Ru3 La13 Ru2 54.14(10) . .
Ru3 La13 Cl0A 101.1(3) . 1_455
Ru2 La13 Cl0A 101.7(3) . 1_455
Ru3 La13 Cl17 122.66(16) . .
Ru2 La13 Cl17 171.83(15) . .
Cl0A La13 Cl17 86.2(3) 1_455 .
Ru3 La13 Ru1 92.76(9) . .
Ru2 La13 Ru1 53.52(9) . .
Cl0A La13 Ru1 134.3(3) 1_455 .
Cl17 La13 Ru1 121.84(15) . .
Ru3 La13 Ru5 90.74(9) . .
Ru2 La13 Ru5 92.03(9) . .
Cl0A La13 Ru5 165.5(3) 1_455 .
Cl17 La13 Ru5 80.28(14) . .
Ru1 La13 Ru5 52.27(9) . .
Ru3 La13 Cl0B 133.8(3) . 1_455
Ru2 La13 Cl0B 97.5(3) . 1_455
Cl0A La13 Cl0B 44.1(4) 1_455 1_455
Cl17 La13 Cl0B 89.6(3) . 1_455
Ru1 La13 Cl0B 96.5(3) . 1_455
Ru5 La13 Cl0B 129.8(3) . 1_455
Ru3 La13 Ru4 53.00(9) . .
Ru2 La13 Ru4 94.56(9) . .
Cl0A La13 Ru4 129.5(3) 1_455 .
Cl17 La13 Ru4 78.61(15) . .
Ru1 La13 Ru4 93.38(9) . .
Ru5 La13 Ru4 52.78(9) . .
Cl0B La13 Ru4 167.4(3) 1_455 .
Ru3 La13 Cl4B 77.6(3) . .
Ru2 La13 Cl4B 90.3(3) . .
Cl0A La13 Cl4B 23.7(4) 1_455 .
Cl17 La13 Cl4B 96.3(4) . .
Ru1 La13 Cl4B 138.6(3) . .
Ru5 La13 Cl4B 163.6(3) . .
Cl0B La13 Cl4B 65.8(4) 1_455 .
Ru4 La13 Cl4B 110.9(3) . .
Ru3 La13 ClB 133.4(2) . .
Ru2 La13 ClB 85.4(2) . .
Cl0A La13 ClB 61.9(4) 1_455 .
Cl17 La13 ClB 100.4(3) . .
Ru1 La13 ClB 77.0(2) . .
Ru5 La13 ClB 115.3(2) . .
Cl0B La13 ClB 19.6(4) 1_455 .
Ru4 La13 ClB 168.1(2) . .
Cl4B La13 ClB 81.0(4) . .
Ru3 La13 La14 50.27(7) . .
Ru2 La13 La14 52.02(6) . .
Cl0A La13 La14 148.0(3) 1_455 .
Cl17 La13 La14 119.84(14) . .
Ru1 La13 La14 49.44(7) . .
Ru5 La13 La14 46.35(6) . .
Cl0B La13 La14 142.6(3) 1_455 .
Ru4 La13 La14 49.60(6) . .
Cl4B La13 La14 126.4(3) . .
ClB La13 La14 123.9(2) . .
Ru3 La13 Cl3 169.51(13) . .
Ru2 La13 Cl3 124.67(14) . .
Cl0A La13 Cl3 89.4(3) 1_455 .
Cl17 La13 Cl3 56.79(18) . .
Ru1 La13 Cl3 80.20(13) . .
Ru5 La13 Cl3 78.80(13) . .
Cl0B La13 Cl3 55.5(3) 1_455 .
Ru4 La13 Cl3 119.23(13) . .
Cl4B La13 Cl3 112.9(4) . .
ClB La13 Cl3 52.8(3) . .
La14 La13 Cl3 119.79(12) . .
Ru3 La13 La2 95.51(8) . .
Ru2 La13 La2 43.50(7) . .
Cl0A La13 La2 81.3(3) 1_455 .
Cl17 La13 La2 141.50(15) . .
Ru1 La13 La2 54.00(7) . .
Ru5 La13 La2 106.19(8) . .
Cl0B La13 La2 56.6(3) 1_455 .
Ru4 La13 La2 135.94(7) . .
Cl4B La13 La2 86.5(3) . .
ClB La13 La2 42.0(2) . .
La14 La13 La2 87.13(5) . .
Cl3 La13 La2 86.68(12) . .
Ru3 La13 La3 52.80(7) . .
Ru2 La13 La3 46.58(8) . .
Cl0A La13 La3 59.8(3) 1_455 .
Cl17 La13 La3 139.37(14) . .
Ru1 La13 La3 98.55(9) . .
Ru5 La13 La3 134.73(7) . .
Cl0B La13 La3 81.0(3) 1_455 .
Ru4 La13 La3 105.13(8) . .
Cl4B La13 La3 43.9(3) . .
ClB La13 La3 83.5(2) . .
La14 La13 La3 88.58(6) . .
Cl3 La13 La3 135.64(13) . .
La2 La13 La3 59.54(6) . .
Ru3 La13 La4 40.46(7) . .
Ru2 La13 La4 89.26(9) . .
Cl0A La13 La4 74.2(3) 1_455 .
Cl17 La13 La4 90.91(15) . .
Ru1 La13 La4 133.02(8) . .
Ru5 La13 La4 111.09(8) . .
Cl0B La13 La4 118.1(3) 1_455 .
Ru4 La13 La4 58.44(7) . .
Cl4B La13 La4 52.7(3) . .
ClB La13 La4 133.4(2) . .
La14 La13 La4 86.21(5) . .
Cl3 La13 La4 145.07(12) . .
La2 La13 La4 119.79(6) . .
La3 La13 La4 60.53(6) . .
Ru3 La13 La6 122.43(8) . .
Ru2 La13 La6 126.82(8) . .
Cl0A La13 La6 127.3(3) 1_455 .
Cl17 La13 La6 46.83(13) . .
Ru1 La13 La6 75.81(7) . .
Ru5 La13 La6 38.21(6) . .
Cl0B La13 La6 103.7(3) 1_455 .
Ru4 La13 La6 71.28(7) . .
Cl4B La13 La6 142.9(3) . .
ClB La13 La6 99.2(2) . .
La14 La13 La6 84.45(5) . .
Cl3 La13 La6 48.41(12) . .
La2 La13 La6 118.51(6) . .
La3 La13 La6 172.89(6) . .
La4 La13 La6 120.20(5) . .
Ru3 La13 Cl16 82.02(13) . 1_455
Ru2 La13 Cl16 129.37(13) . 1_455
Cl0A La13 Cl16 59.4(3) 1_455 1_455
Cl17 La13 Cl16 53.19(17) . 1_455
Ru1 La13 Cl16 166.25(14) . 1_455
Ru5 La13 Cl16 114.82(14) . 1_455
Cl0B La13 Cl16 96.2(3) 1_455 1_455
Ru4 La13 Cl16 73.30(13) . 1_455
Cl4B La13 Cl16 52.8(4) . 1_455
ClB La13 Cl16 115.8(3) . 1_455
La14 La13 Cl16 119.47(13) . 1_455
Cl3 La13 Cl16 103.05(16) . 1_455
La2 La13 Cl16 138.92(12) . 1_455
La3 La13 Cl16 88.45(11) . 1_455
La4 La13 Cl16 42.06(11) . 1_455
La6 La13 Cl16 96.20(11) . 1_455
Ru3 La13 La5 79.52(8) . .
Ru2 La13 La5 130.48(8) . .
Cl0A La13 La5 103.6(3) 1_455 .
Cl17 La13 La5 44.07(14) . .
Ru1 La13 La5 121.73(8) . .
Ru5 La13 La5 70.02(7) . .
Cl0B La13 La5 129.8(3) 1_455 .
Ru4 La13 La5 37.61(6) . .
Cl4B La13 La5 96.3(3) . .
ClB La13 La5 144.1(2) . .
La14 La13 La5 86.53(5) . .
Cl3 La13 La5 97.48(12) . .
La2 La13 La5 173.55(5) . .
La3 La13 La5 119.10(7) . .
La4 La13 La5 58.59(5) . .
La6 La13 La5 61.96(4) . .
Cl16 La13 La5 44.90(12) 1_455 .
Ru3 La13 La14 136.74(8) . 1_455
Ru2 La13 La14 144.07(8) . 1_455
Cl0A La13 La14 47.4(3) 1_455 1_455
Cl17 La13 La14 43.95(13) . 1_455
Ru1 La13 La14 130.15(8) . 1_455
Ru5 La13 La14 118.03(7) . 1_455
Cl0B La13 La14 48.7(3) 1_455 1_455
Ru4 La13 La14 118.77(7) . 1_455
Cl4B La13 La14 66.6(3) . 1_455
ClB La13 La14 64.8(2) . 1_455
La14 La13 La14 163.32(6) . 1_455
Cl3 La13 La14 51.56(12) . 1_455
La2 La13 La14 105.28(6) . 1_455
La3 La13 La14 107.23(6) . 1_455
La4 La13 La14 96.82(5) . 1_455
La6 La13 La14 79.84(5) . 1_455
Cl16 La13 La14 57.39(12) 1_455 1_455
La5 La13 La14 81.17(5) . 1_455
Ru3 La13 La1 129.46(8) . .
Ru2 La13 La1 83.61(8) . .
Cl0A La13 La1 115.0(3) 1_455 .
Cl17 La13 La1 95.02(15) . .
Ru1 La13 La1 36.70(6) . .
Ru5 La13 La1 61.47(7) . .
Cl0B La13 La1 70.8(3) 1_455 .
Ru4 La13 La1 114.14(8) . .
Cl4B La13 La1 134.9(3) . .
ClB La13 La1 54.0(2) . .
La14 La13 La1 83.18(5) . .
Cl3 La13 La1 44.01(12) . .
La2 La13 La1 59.00(5) . .
La3 La13 La1 118.26(7) . .
La4 La13 La1 169.36(5) . .
La6 La13 La1 59.54(4) . .
Cl16 La13 La1 146.59(11) 1_455 .
La5 La13 La1 121.25(5) . .
La14 La13 La1 93.58(5) 1_455 .
Ru5 La14 Cl17 106.97(15) . 1_655
Ru5 La14 Ru1 54.08(9) . .
Cl17 La14 Ru1 137.84(16) 1_655 .
Ru5 La14 Ru4 55.03(9) . .
Cl17 La14 Ru4 102.31(15) 1_655 .
Ru1 La14 Ru4 94.80(9) . .
Ru5 La14 Ru3 92.04(9) . .
Cl17 La14 Ru3 130.08(16) 1_655 .
Ru1 La14 Ru3 90.73(9) . .
Ru4 La14 Ru3 52.52(8) . .
Ru5 La14 Cl0A 167.8(3) . .
Cl17 La14 Cl0A 85.0(3) 1_655 .
Ru1 La14 Cl0A 115.2(3) . .
Ru4 La14 Cl0A 125.8(3) . .
Ru3 La14 Cl0A 81.6(3) . .
Ru5 La14 Ru2 92.05(9) . .
Cl17 La14 Ru2 160.46(15) 1_655 .
Ru1 La14 Ru2 51.94(9) . .
Ru4 La14 Ru2 92.17(8) . .
Ru3 La14 Ru2 51.34(9) . .
Cl0A La14 Ru2 75.8(3) . .
Ru5 La14 Cl0B 133.6(3) . .
Cl17 La14 Cl0B 88.2(3) 1_655 .
Ru1 La14 Cl0B 85.0(3) . .
Ru4 La14 Cl0B 163.9(3) . .
Ru3 La14 Cl0B 111.4(3) . .
Cl0A La14 Cl0B 42.2(4) . .
Ru2 La14 Cl0B 75.0(3) . .
Ru5 La14 Cl3 88.95(14) . 1_655
Cl17 La14 Cl3 62.36(19) 1_655 1_655
Ru1 La14 Cl3 78.70(14) . 1_655
Ru4 La14 Cl3 136.53(14) . 1_655
Ru3 La14 Cl3 166.17(15) . 1_655
Cl0A La14 Cl3 94.8(3) . 1_655
Ru2 La14 Cl3 114.84(15) . 1_655
Cl0B La14 Cl3 59.2(3) . 1_655
Ru5 La14 La13 50.38(6) . .
Cl17 La14 La13 150.65(14) 1_655 .
Ru1 La14 La13 49.73(6) . .
Ru4 La14 La13 50.89(6) . .
Ru3 La14 La13 47.69(6) . .
Cl0A La14 La13 119.1(3) . .
Ru2 La14 La13 48.03(6) . .
Cl0B La14 La13 120.7(3) . .
Cl3 La14 La13 125.87(14) 1_655 .
Ru5 La14 Cl16 128.01(13) . .
Cl17 La14 Cl16 55.40(18) 1_655 .
Ru1 La14 Cl16 166.76(13) . .
Ru4 La14 Cl16 79.63(12) . .
Ru3 La14 Cl16 76.33(13) . .
Cl0A La14 Cl16 60.7(3) . .
Ru2 La14 Cl16 115.85(13) . .
Cl0B La14 Cl16 97.0(3) . .
Cl3 La14 Cl16 113.60(17) 1_655 .
La13 La14 Cl16 119.54(12) . .
Ru5 La14 La7 83.51(8) . .
Cl17 La14 La7 110.63(15) 1_655 .
Ru1 La14 La7 38.88(6) . .
Ru4 La14 La7 133.21(8) . .
Ru3 La14 La7 117.22(8) . .
Cl0A La14 La7 90.1(3) . .
Ru2 La14 La7 66.23(8) . .
Cl0B La14 La7 50.3(3) . .
Cl3 La14 La7 49.20(13) 1_655 .
La13 La14 La7 87.29(6) . .
Cl16 La14 La7 146.83(11) . .
Ru5 La14 La12 42.32(7) . .
Cl17 La14 La12 82.54(14) 1_655 .
Ru1 La14 La12 58.01(7) . .
Ru4 La14 La12 93.34(8) . .
Ru3 La14 La12 133.42(7) . .
Cl0A La14 La12 140.7(3) . .
Ru2 La14 La12 109.95(8) . .
Cl0B La14 La12 100.1(3) . .
Cl3 La14 La12 46.71(12) 1_655 .
La13 La14 La12 87.01(5) . .
Cl16 La14 La12 133.81(12) . .
La7 La14 La12 60.37(5) . .
Ru5 La14 La11 46.58(7) . .
Cl17 La14 La11 66.02(14) 1_655 .
Ru1 La14 La11 99.72(8) . .
Ru4 La14 La11 49.26(6) . .
Ru3 La14 La11 101.59(8) . .
Cl0A La14 La11 144.9(3) . .
Ru2 La14 La11 133.22(7) . .
Cl0B La14 La11 146.6(3) . .
Cl3 La14 La11 89.09(13) 1_655 .
La13 La14 La11 85.22(5) . .
Cl16 La14 La11 85.81(11) . .
La7 La14 La11 117.71(6) . .
La12 La14 La11 57.54(5) . .
Ru5 La14 La9 127.23(8) . .
Cl17 La14 La9 104.92(15) 1_655 .
Ru1 La14 La9 116.31(8) . .
Ru4 La14 La9 77.86(7) . .
Ru3 La14 La9 36.04(6) . .
Cl0A La14 La9 48.9(3) . .
Ru2 La14 La9 65.07(8) . .
Cl0B La14 La9 87.8(3) . .
Cl3 La14 La9 143.49(13) 1_655 .
La13 La14 La9 82.87(5) . .
Cl16 La14 La9 50.93(12) . .
La7 La14 La9 121.95(6) . .
La12 La14 La9 169.41(5) . .
La11 La14 La9 118.18(6) . .
Ru5 La14 Cl4B 168.7(3) . 1_655
Cl17 La14 Cl4B 80.3(3) 1_655 1_655
Ru1 La14 Cl4B 125.8(3) . 1_655
Ru4 La14 Cl4B 115.6(3) . 1_655
Ru3 La14 Cl4B 76.7(3) . 1_655
Cl0A La14 Cl4B 12.2(4) . 1_655
Ru2 La14 Cl4B 81.6(3) . 1_655
Cl0B La14 Cl4B 53.8(4) . 1_655
Cl3 La14 Cl4B 102.2(3) 1_655 1_655
La13 La14 Cl4B 119.6(3) . 1_655
Cl16 La14 Cl4B 49.0(3) . 1_655
La7 La14 Cl4B 102.2(3) . 1_655
La12 La14 Cl4B 148.9(3) . 1_655
La11 La14 Cl4B 134.3(3) . 1_655
La9 La14 Cl4B 41.5(3) . 1_655
Ru5 La14 La10 87.70(8) . .
Cl17 La14 La10 75.27(15) 1_655 .
Ru1 La14 La10 131.94(7) . .
Ru4 La14 La10 37.37(6) . .
Ru3 La14 La10 59.50(7) . .
Cl0A La14 La10 97.9(3) . .
Ru2 La14 La10 110.79(8) . .
Cl0B La14 La10 138.7(3) . .
Cl3 La14 La10 134.33(14) 1_655 .
La13 La14 La10 84.42(5) . .
Cl16 La14 La10 42.59(10) . .
La7 La14 La10 170.54(5) . .
La12 La14 La10 114.51(5) . .
La11 La14 La10 57.08(4) . .
La9 La14 La10 61.48(5) . .
Cl4B La14 La10 85.9(3) 1_655 .
Ru5 La14 La13 144.53(8) . 1_655
Cl17 La14 La13 45.17(13) 1_655 1_655
Ru1 La14 La13 126.68(8) . 1_655
Ru4 La14 La13 138.27(8) . 1_655
Ru3 La14 La13 122.23(7) . 1_655
Cl0A La14 La13 45.0(3) . 1_655
Ru2 La14 La13 115.64(7) . 1_655
Cl0B La14 La13 46.0(3) . 1_655
Cl3 La14 La13 60.16(13) 1_655 1_655
La13 La14 La13 163.32(6) . 1_655
Cl16 La14 La13 60.76(11) . 1_655
La7 La14 La13 87.84(5) . 1_655
La12 La14 La13 104.35(5) . 1_655
La11 La14 La13 111.12(5) . 1_655
La9 La14 La13 86.21(5) . 1_655
Cl4B La14 La13 46.3(3) 1_655 1_655
La10 La14 La13 101.38(5) . 1_655
Ru5 La14 La8 123.06(8) . .
Cl17 La14 La8 125.77(14) 1_655 .
Ru1 La14 La8 71.64(8) . .
Ru4 La14 La8 122.09(8) . .
Ru3 La14 La8 71.14(8) . .
Cl0A La14 La8 44.9(3) . .
Ru2 La14 La8 35.02(6) . .
Cl0B La14 La8 42.7(3) . .
Cl3 La14 La8 96.83(13) 1_655 .
La13 La14 La8 83.05(5) . .
Cl16 La14 La8 101.01(12) . .
La7 La14 La8 60.61(5) . .
La12 La14 La8 120.44(6) . .
La11 La14 La8 168.21(5) . .
La9 La14 La8 61.45(5) . .
Cl4B La14 La8 54.3(3) 1_655 .
La10 La14 La8 122.58(6) . .
La13 La14 La8 80.66(5) 1_655 .
Ru5 La14 ClB 122.0(2) . 1_655
Cl17 La14 ClB 90.2(2) 1_655 1_655
Ru1 La14 ClB 75.9(2) . 1_655
Ru4 La14 ClB 167.5(2) . 1_655
Ru3 La14 ClB 118.3(2) . 1_655
Cl0A La14 ClB 54.1(4) . 1_655
Ru2 La14 ClB 75.5(2) . 1_655
Cl0B La14 ClB 11.9(3) . 1_655
Cl3 La14 ClB 50.6(2) 1_655 1_655
La13 La14 ClB 117.0(2) . 1_655
Cl16 La14 ClB 107.6(2) . 1_655
La7 La14 ClB 39.3(2) . 1_655
La12 La14 ClB 88.8(2) . 1_655
La11 La14 ClB 139.7(2) . 1_655
La9 La14 ClB 98.6(2) . 1_655
Cl4B La14 ClB 65.6(3) 1_655 1_655
La10 La14 ClB 150.0(2) . 1_655
La13 La14 ClB 52.3(2) 1_655 1_655
La8 La14 ClB 47.3(2) . 1_655
La7 Ru1 La1 94.21(12) . .
La7 Ru1 Ru5 127.87(14) . .
La1 Ru1 Ru5 95.29(12) . .
La7 Ru1 Ru2 99.56(12) . .
La1 Ru1 Ru2 137.36(14) . .
Ru5 Ru1 Ru2 107.01(14) . .
La7 Ru1 La14 93.45(10) . .
La1 Ru1 La14 152.82(14) . .
Ru5 Ru1 La14 59.90(9) . .
Ru2 Ru1 La14 66.35(10) . .
La7 Ru1 La13 161.42(14) . .
La1 Ru1 La13 98.88(10) . .
Ru5 Ru1 La13 64.08(9) . .
Ru2 Ru1 La13 61.93(9) . .
La14 Ru1 La13 80.84(9) . .
La7 Ru1 La2 88.91(10) . .
La1 Ru1 La2 86.69(10) . .
Ru5 Ru1 La2 142.71(12) . .
Ru2 Ru1 La2 53.74(10) . .
La14 Ru1 La2 119.50(11) . .
La13 Ru1 La2 78.80(8) . .
La7 Ru1 La12 82.22(9) . .
La1 Ru1 La12 78.85(10) . .
Ru5 Ru1 La12 50.02(9) . .
Ru2 Ru1 La12 142.78(13) . .
La14 Ru1 La12 76.42(8) . .
La13 Ru1 La12 113.15(10) . .
La2 Ru1 La12 162.37(11) . .
La7 Ru1 Cl2A 64.1(2) . .
La1 Ru1 Cl2A 51.4(2) . .
Ru5 Ru1 Cl2A 146.6(3) . .
Ru2 Ru1 Cl2A 100.0(3) . .
La14 Ru1 Cl2A 152.3(3) . .
La13 Ru1 Cl2A 115.1(3) . .
La2 Ru1 Cl2A 48.8(2) . .
La12 Ru1 Cl2A 113.6(3) . .
La7 Ru1 Cl5 51.2(2) . .
La1 Ru1 Cl5 56.31(19) . .
Ru5 Ru1 Cl5 94.8(2) . .
Ru2 Ru1 Cl5 150.7(3) . .
La14 Ru1 Cl5 111.16(17) . .
La13 Ru1 Cl5 147.3(3) . .
La2 Ru1 Cl5 116.4(2) . .
La12 Ru1 Cl5 46.64(19) . .
Cl2A Ru1 Cl5 68.4(3) . .
La7 Ru1 Cl2B 51.7(2) . 2_656
La1 Ru1 Cl2B 47.1(2) . 2_656
Ru5 Ru1 Cl2B 135.2(2) . 2_656
Ru2 Ru1 Cl2B 117.4(2) . 2_656
La14 Ru1 Cl2B 145.0(2) . 2_656
La13 Ru1 Cl2B 133.2(2) . 2_656
La2 Ru1 Cl2B 69.6(2) . 2_656
La12 Ru1 Cl2B 93.0(2) . 2_656
Cl2A Ru1 Cl2B 21.5(3) . 2_656
Cl5 Ru1 Cl2B 47.0(3) . 2_656
La7 Ru1 Cl6 44.99(13) . .
La1 Ru1 Cl6 101.3(2) . .
Ru5 Ru1 Cl6 162.2(2) . .
Ru2 Ru1 Cl6 64.27(16) . .
La14 Ru1 Cl6 102.51(19) . .
La13 Ru1 Cl6 118.79(15) . .
La2 Ru1 Cl6 45.94(13) . .
La12 Ru1 Cl6 127.21(14) . .
Cl2A Ru1 Cl6 50.4(3) . .
Cl5 Ru1 Cl6 89.2(3) . .
Cl2B Ru1 Cl6 57.6(3) 2_656 .
La8 Ru2 Ru3 115.85(15) . .
La8 Ru2 Ru1 115.78(14) . .
Ru3 Ru2 Ru1 106.65(13) . .
La8 Ru2 La2 92.55(11) . .
Ru3 Ru2 La2 145.34(13) . .
Ru1 Ru2 La2 74.99(12) . .
La8 Ru2 La13 177.90(15) . .
Ru3 Ru2 La13 62.29(9) . .
Ru1 Ru2 La13 64.55(9) . .
La2 Ru2 La13 89.53(10) . .
La8 Ru2 La3 92.90(12) . .
Ru3 Ru2 La3 71.05(12) . .
Ru1 Ru2 La3 147.26(13) . .
La2 Ru2 La3 89.02(10) . .
La13 Ru2 La3 87.38(10) . .
La8 Ru2 La14 98.36(10) . .
Ru3 Ru2 La14 62.51(9) . .
Ru1 Ru2 La14 61.70(9) . .
La2 Ru2 La14 135.85(13) . .
La13 Ru2 La14 79.94(8) . .
La3 Ru2 La14 132.54(13) . .
La8 Ru2 Cl1A 47.5(2) . .
Ru3 Ru2 Cl1A 78.3(2) . .
Ru1 Ru2 Cl1A 160.4(3) . .
La2 Ru2 Cl1A 112.1(2) . .
La13 Ru2 Cl1A 131.7(2) . .
La3 Ru2 Cl1A 52.4(3) . .
La14 Ru2 Cl1A 106.6(3) . .
La8 Ru2 Cl0A 51.7(2) . .
Ru3 Ru2 Cl0A 73.8(2) . .
Ru1 Ru2 Cl0A 103.4(2) . .
La2 Ru2 Cl0A 140.5(3) . .
La13 Ru2 Cl0A 126.2(2) . .
La3 Ru2 Cl0A 107.0(2) . .
La14 Ru2 Cl0A 51.9(2) . .
Cl1A Ru2 Cl0A 59.1(3) . .
La8 Ru2 Cl6 50.4(2) . .
Ru3 Ru2 Cl6 163.4(2) . .
Ru1 Ru2 Cl6 76.61(17) . .
La2 Ru2 Cl6 51.15(18) . .
La13 Ru2 Cl6 131.2(2) . .
La3 Ru2 Cl6 115.24(15) . .
La14 Ru2 Cl6 107.21(15) . .
Cl1A Ru2 Cl6 93.5(3) . .
Cl0A Ru2 Cl6 89.6(3) . .
La8 Ru2 Cl0B 48.8(2) . .
Ru3 Ru2 Cl0B 102.6(2) . .
Ru1 Ru2 Cl0B 77.4(2) . .
La2 Ru2 Cl0B 111.3(2) . .
La13 Ru2 Cl0B 130.0(2) . .
La3 Ru2 Cl0B 135.3(2) . .
La14 Ru2 Cl0B 53.1(2) . .
Cl1A Ru2 Cl0B 83.0(3) . .
Cl0A Ru2 Cl0B 34.4(3) . .
Cl6 Ru2 Cl0B 61.8(3) . .
La8 Ru2 Cl1B 55.2(5) . .
Ru3 Ru2 Cl1B 78.2(4) . .
Ru1 Ru2 Cl1B 170.9(5) . .
La2 Ru2 Cl1B 105.6(4) . .
La13 Ru2 Cl1B 124.4(5) . .
La3 Ru2 Cl1B 41.3(5) . .
La14 Ru2 Cl1B 115.8(5) . .
Cl1A Ru2 Cl1B 11.4(4) . .
Cl0A Ru2 Cl1B 70.2(6) . .
Cl6 Ru2 Cl1B 96.6(4) . .
Cl0B Ru2 Cl1B 94.1(6) . .
La9 Ru3 Ru2 102.56(13) . .
La9 Ru3 La4 93.72(11) . .
Ru2 Ru3 La4 140.34(14) . .
La9 Ru3 Ru4 126.39(15) . .
Ru2 Ru3 Ru4 111.87(13) . .
La4 Ru3 Ru4 85.17(12) . .
La9 Ru3 La13 165.17(15) . .
Ru2 Ru3 La13 63.56(10) . .
La4 Ru3 La13 94.54(10) . .
Ru4 Ru3 La13 66.68(10) . .
La9 Ru3 La14 97.43(10) . .
Ru2 Ru3 La14 66.15(9) . .
La4 Ru3 La14 147.38(13) . .
Ru4 Ru3 La14 63.59(9) . .
La13 Ru3 La14 82.05(8) . .
La9 Ru3 La3 85.85(10) . .
Ru2 Ru3 La3 58.83(10) . .
La4 Ru3 La3 87.10(10) . .
Ru4 Ru3 La3 147.22(12) . .
La13 Ru3 La3 82.29(9) . .
La14 Ru3 La3 124.12(12) . .
La9 Ru3 Cl10 57.2(3) . .
Ru2 Ru3 Cl10 107.7(2) . .
La4 Ru3 Cl10 52.92(18) . .
Ru4 Ru3 Cl10 136.9(2) . .
La13 Ru3 Cl10 119.9(3) . .
La14 Ru3 Cl10 153.1(2) . .
La3 Ru3 Cl10 51.8(3) . .
La9 Ru3 La10 84.46(10) . .
Ru2 Ru3 La10 142.22(12) . .
La4 Ru3 La10 74.52(9) . .
Ru4 Ru3 La10 43.58(8) . .
La13 Ru3 La10 109.63(10) . .
La14 Ru3 La10 76.18(8) . .
La3 Ru3 La10 158.56(11) . .
Cl10 Ru3 La10 107.1(3) . .
La9 Ru3 Cl13 51.21(14) . .
Ru2 Ru3 Cl13 153.49(17) . .
La4 Ru3 Cl13 51.78(14) . .
Ru4 Ru3 Cl13 90.52(18) . .
La13 Ru3 Cl13 141.95(16) . .
La14 Ru3 Cl13 115.78(17) . .
La3 Ru3 Cl13 109.26(17) . .
Cl10 Ru3 Cl13 57.6(3) . .
La10 Ru3 Cl13 50.43(16) . .
La9 Ru3 Cl4B 120.0(3) . .
Ru2 Ru3 Cl4B 82.7(3) . .
La4 Ru3 Cl4B 58.0(3) . .
Ru4 Ru3 Cl4B 104.5(3) . .
La13 Ru3 Cl4B 55.7(3) . .
La14 Ru3 Cl4B 136.0(3) . .
La3 Ru3 Cl4B 45.8(3) . .
Cl10 Ru3 Cl4B 64.3(4) . .
La10 Ru3 Cl4B 126.2(3) . .
Cl13 Ru3 Cl4B 106.1(3) . .
La9 Ru3 Cl0A 51.6(2) . .
Ru2 Ru3 Cl0A 66.5(2) . .
La4 Ru3 Cl0A 144.3(2) . .
Ru4 Ru3 Cl0A 107.6(2) . .
La13 Ru3 Cl0A 121.2(2) . .
La14 Ru3 Cl0A 50.0(2) . .
La3 Ru3 Cl0A 97.1(2) . .
Cl10 Ru3 Cl0A 103.1(3) . .
La10 Ru3 Cl0A 91.8(2) . .
Cl13 Ru3 Cl0A 94.0(3) . .
Cl4B Ru3 Cl0A 141.7(4) . .
La5 Ru4 La10 93.67(11) . .
La5 Ru4 Ru3 124.73(13) . .
La10 Ru4 Ru3 90.64(12) . .
La5 Ru4 Ru5 107.04(12) . .
La10 Ru4 Ru5 140.87(13) . .
Ru3 Ru4 Ru5 103.27(13) . .
La5 Ru4 La14 166.11(13) . .
La10 Ru4 La14 97.24(10) . .
Ru3 Ru4 La14 63.89(9) . .
Ru5 Ru4 La14 59.12(9) . .
La5 Ru4 La13 95.38(9) . .
La10 Ru4 La13 149.33(12) . .
Ru3 Ru4 La13 60.33(9) . .
Ru5 Ru4 La13 62.61(9) . .
La14 Ru4 La13 79.51(8) . .
La5 Ru4 La11 88.03(9) . .
La10 Ru4 La11 87.74(9) . .
Ru3 Ru4 La11 147.23(12) . .
Ru5 Ru4 La11 60.96(9) . .
La14 Ru4 La11 83.85(8) . .
La13 Ru4 La11 121.78(11) . .
La5 Ru4 La4 80.02(8) . .
La10 Ru4 La4 77.71(9) . .
Ru3 Ru4 La4 47.36(8) . .
Ru5 Ru4 La4 137.50(11) . .
La14 Ru4 La4 110.67(9) . .
La13 Ru4 La4 75.12(8) . .
La11 Ru4 La4 160.43(10) . .
La5 Ru4 Cl12 50.35(13) . .
La10 Ru4 Cl12 51.94(14) . .
Ru3 Ru4 Cl12 93.89(16) . .
Ru5 Ru4 Cl12 157.29(16) . .
La14 Ru4 Cl12 143.40(15) . .
La13 Ru4 Cl12 115.91(15) . .
La11 Ru4 Cl12 110.41(15) . .
La4 Ru4 Cl12 50.15(13) . .
La5 Ru4 Cl17 49.31(12) . .
La10 Ru4 Cl17 142.06(15) . .
Ru3 Ru4 Cl17 103.67(14) . .
Ru5 Ru4 Cl17 70.08(13) . .
La14 Ru4 Cl17 120.65(14) . .
La13 Ru4 Cl17 49.64(12) . .
La11 Ru4 Cl17 97.46(13) . .
La4 Ru4 Cl17 86.50(12) . .
Cl12 Ru4 Cl17 91.64(17) . .
La5 Ru4 Cl7 52.10(12) . 1_565
La10 Ru4 Cl7 55.65(14) . 1_565
Ru3 Ru4 Cl7 142.64(18) . 1_565
Ru5 Ru4 Cl7 113.13(17) . 1_565
La14 Ru4 Cl7 129.41(14) . 1_565
La13 Ru4 Cl7 146.07(14) . 1_565
La11 Ru4 Cl7 56.45(14) . 1_565
La4 Ru4 Cl7 104.13(15) . 1_565
Cl12 Ru4 Cl7 53.99(18) . 1_565
Cl17 Ru4 Cl7 96.52(17) . 1_565
La5 Ru4 Cl9 45.72(11) . .
La10 Ru4 Cl9 106.50(13) . .
Ru3 Ru4 Cl9 160.01(15) . .
Ru5 Ru4 Cl9 69.90(13) . .
La14 Ru4 Cl9 122.15(13) . .
La13 Ru4 Cl9 100.74(13) . .
La11 Ru4 Cl9 46.56(10) . .
La4 Ru4 Cl9 125.44(12) . .
Cl12 Ru4 Cl9 88.95(16) . .
Cl17 Ru4 Cl9 56.43(15) . .
Cl7 Ru4 Cl9 51.26(17) 1_565 .
La6 Ru5 Ru1 117.74(13) . .
La6 Ru5 Ru4 108.41(12) . .
Ru1 Ru5 Ru4 111.17(13) . .
La6 Ru5 La12 91.18(10) . .
Ru1 Ru5 La12 82.29(12) . .
Ru4 Ru5 La12 145.30(12) . .
La6 Ru5 La14 174.24(14) . .
Ru1 Ru5 La14 66.02(9) . .
Ru4 Ru5 La14 65.84(9) . .
La12 Ru5 La14 93.73(9) . .
La6 Ru5 La11 87.54(9) . .
Ru1 Ru5 La11 152.45(12) . .
Ru4 Ru5 La11 66.51(10) . .
La12 Ru5 La11 86.69(9) . .
La14 Ru5 La11 89.73(9) . .
La6 Ru5 La13 94.52(9) . .
Ru1 Ru5 La13 63.65(9) . .
Ru4 Ru5 La13 64.60(9) . .
La12 Ru5 La13 144.00(13) . .
La14 Ru5 La13 83.27(8) . .
La11 Ru5 La13 129.01(12) . .
La6 Ru5 Cl18 54.73(12) . .
Ru1 Ru5 Cl18 131.42(18) . .
Ru4 Ru5 Cl18 116.43(18) . .
La12 Ru5 Cl18 52.85(13) . .
La14 Ru5 Cl18 126.79(14) . .
La11 Ru5 Cl18 53.45(15) . .
La13 Ru5 Cl18 148.84(14) . .
La6 Ru5 Cl4 49.09(13) . .
Ru1 Ru5 Cl4 82.79(17) . .
Ru4 Ru5 Cl4 157.36(16) . .
La12 Ru5 Cl4 51.12(12) . .
La14 Ru5 Cl4 136.67(16) . .
La11 Ru5 Cl4 109.46(15) . .
La13 Ru5 Cl4 109.85(14) . .
Cl18 Ru5 Cl4 56.03(19) . .
La6 Ru5 La1 77.68(9) . .
Ru1 Ru5 La1 41.49(8) . .
Ru4 Ru5 La1 139.52(11) . .
La12 Ru5 La1 71.46(9) . .
La14 Ru5 La1 106.75(9) . .
La11 Ru5 La1 153.09(10) . .
La13 Ru5 La1 75.12(8) . .
Cl18 Ru5 La1 99.94(16) . .
Cl4 Ru5 La1 44.34(13) . .
La6 Ru5 Cl17 50.67(11) . .
Ru1 Ru5 Cl17 105.20(14) . .
Ru4 Ru5 Cl17 68.76(13) . .
La12 Ru5 Cl17 140.59(14) . .
La14 Ru5 Cl17 124.98(13) . .
La11 Ru5 Cl17 99.35(14) . .
La13 Ru5 Cl17 49.42(11) . .
Cl18 Ru5 Cl17 100.37(16) . .
Cl4 Ru5 Cl17 90.80(16) . .
La1 Ru5 Cl17 88.60(13) . .
La6 Ru5 Cl9 46.17(12) . .
Ru1 Ru5 Cl9 160.19(14) . .
Ru4 Ru5 Cl9 71.46(13) . .
La12 Ru5 Cl9 106.86(13) . .
La14 Ru5 Cl9 129.08(14) . .
La11 Ru5 Cl9 47.29(11) . .
La13 Ru5 Cl9 102.56(12) . .
Cl18 Ru5 Cl9 54.04(16) . .
Cl4 Ru5 Cl9 89.42(17) . .
La1 Ru5 Cl9 123.77(12) . .
Cl17 Ru5 Cl9 56.53(15) . .
ClB ClA Cl2A 126.4(9) . .
ClB ClA Cl2B 116.0(8) . .
Cl2A ClA Cl2B 106.7(8) . .
ClB ClA La1 97.3(7) . .
Cl2A ClA La1 71.0(6) . .
Cl2B ClA La1 66.7(4) . .
ClB ClA La2 62.2(6) . .
Cl2A ClA La2 65.1(5) . .
Cl2B ClA La2 154.4(6) . .
La1 ClA La2 87.9(4) . .
ClB ClA Cl5 109.0(7) . 2_656
Cl2A ClA Cl5 117.9(7) . 2_656
Cl2B ClA Cl5 64.6(5) . 2_656
La1 ClA Cl5 130.9(6) . 2_656
La2 ClA Cl5 141.0(6) . 2_656
ClB ClA La7 58.9(6) . 1_455
Cl2A ClA La7 173.0(8) . 1_455
Cl2B ClA La7 66.3(4) . 1_455
La1 ClA La7 104.7(4) . 1_455
La2 ClA La7 120.8(5) . 1_455
Cl5 ClA La7 60.4(4) 2_656 1_455
ClB ClA Cl2B 138.6(8) . 2_656
Cl2A ClA Cl2B 21.6(5) . 2_656
Cl2B ClA Cl2B 85.4(6) . 2_656
La1 ClA Cl2B 57.3(4) . 2_656
La2 ClA Cl2B 83.0(4) . 2_656
Cl5 ClA Cl2B 112.2(5) 2_656 2_656
La7 ClA Cl2B 151.4(6) 1_455 2_656
ClB ClA Cl0B 8.2(5) . 1_455
Cl2A ClA Cl0B 126.9(7) . 1_455
Cl2B ClA Cl0B 109.9(6) . 1_455
La1 ClA Cl0B 89.9(5) . 1_455
La2 ClA Cl0B 65.1(4) . 1_455
Cl5 ClA Cl0B 112.1(5) 2_656 1_455
La7 ClA Cl0B 57.5(4) 1_455 1_455
Cl2B ClA Cl0B 135.5(6) 2_656 1_455
ClB ClA La1 167.3(8) . 2_656
Cl2A ClA La1 66.1(6) . 2_656
Cl2B ClA La1 57.0(4) . 2_656
La1 ClA La1 89.5(4) . 2_656
La2 ClA La1 129.1(5) . 2_656
Cl5 ClA La1 58.8(3) 2_656 2_656
La7 ClA La1 109.0(4) 1_455 2_656
Cl2B ClA La1 53.9(3) 2_656 2_656
Cl0B ClA La1 165.7(6) 1_455 2_656
ClB ClA Cl2A 128.3(8) . 2_656
Cl2A ClA Cl2A 88.9(6) . 2_656
Cl2B ClA Cl2A 18.1(4) . 2_656
La1 ClA Cl2A 55.8(3) . 2_656
La2 ClA Cl2A 141.5(5) . 2_656
Cl5 ClA Cl2A 75.5(4) 2_656 2_656
La7 ClA Cl2A 84.1(4) 1_455 2_656
Cl2B ClA Cl2A 67.4(4) 2_656 2_656
Cl0B ClA Cl2A 120.8(5) 1_455 2_656
La1 ClA Cl2A 48.5(3) 2_656 2_656
ClB ClA Cl3 63.0(6) . .
Cl2A ClA Cl3 123.6(7) . .
Cl2B ClA Cl3 58.6(4) . .
La1 ClA Cl3 52.9(3) . .
La2 ClA Cl3 104.1(4) . .
Cl5 ClA Cl3 104.0(5) 2_656 .
La7 ClA Cl3 53.0(2) 1_455 .
Cl2B ClA Cl3 109.2(5) 2_656 .
Cl0B ClA Cl3 55.2(4) 1_455 .
La1 ClA Cl3 114.1(4) 2_656 .
Cl2A ClA Cl3 65.9(4) 2_656 .
ClB ClA Cl4 133.9(7) . 2_656
Cl2A ClA Cl4 65.5(5) . 2_656
Cl2B ClA Cl4 96.9(5) . 2_656
La1 ClA Cl4 126.1(5) . 2_656
La2 ClA Cl4 100.8(4) . 2_656
Cl5 ClA Cl4 55.9(4) 2_656 2_656
La7 ClA Cl4 114.8(4) 1_455 2_656
Cl2B ClA Cl4 71.0(4) 2_656 2_656
Cl0B ClA Cl4 142.1(5) 1_455 2_656
La1 ClA Cl4 44.6(2) 2_656 2_656
Cl2A ClA Cl4 92.5(4) 2_656 2_656
Cl3 ClA Cl4 154.9(4) . 2_656
ClB ClA Cl9 87.1(6) . 1_545
Cl2A ClA Cl9 64.1(5) . 1_545
Cl2B ClA Cl9 153.4(6) . 1_545
La1 ClA Cl9 126.3(5) . 1_545
La2 ClA Cl9 47.5(2) . 1_545
Cl5 ClA Cl9 96.5(5) 2_656 1_545
La7 ClA Cl9 122.3(4) 1_455 1_545
Cl2B ClA Cl9 84.9(4) 2_656 1_545
Cl0B ClA Cl9 94.3(4) 1_455 1_545
La1 ClA Cl9 97.6(4) 2_656 1_545
Cl2A ClA Cl9 144.6(5) 2_656 1_545
Cl3 ClA Cl9 147.8(4) . 1_545
Cl4 ClA Cl9 56.5(2) 2_656 1_545
ClB ClA Cl6 56.6(6) . 1_455
Cl2A ClA Cl6 140.8(7) . 1_455
Cl2B ClA Cl6 103.0(5) . 1_455
La1 ClA Cl6 146.0(5) . 1_455
La2 ClA Cl6 96.5(4) . 1_455
Cl5 ClA Cl6 55.3(3) 2_656 1_455
La7 ClA Cl6 44.9(2) 1_455 1_455
Cl2B ClA Cl6 156.7(5) 2_656 1_455
Cl0B ClA Cl6 62.3(4) 1_455 1_455
La1 ClA Cl6 112.6(4) 2_656 1_455
Cl2A ClA Cl6 120.5(5) 2_656 1_455
Cl3 ClA Cl6 93.6(3) . 1_455
Cl4 ClA Cl6 86.3(3) 2_656 1_455
Cl9 ClA Cl6 77.9(3) 1_545 1_455
ClB ClA Ru1 77.2(6) . .
Cl2A ClA Ru1 62.6(5) . .
Cl2B ClA Ru1 102.9(5) . .
La1 ClA Ru1 36.57(19) . .
La2 ClA Ru1 51.5(2) . .
Cl5 ClA Ru1 167.4(5) 2_656 .
La7 ClA Ru1 117.4(4) 1_455 .
Cl2B ClA Ru1 63.2(3) 2_656 .
Cl0B ClA Ru1 72.6(4) 1_455 .
La1 ClA Ru1 114.0(4) 2_656 .
Cl2A ClA Ru1 92.1(4) 2_656 .
Cl3 ClA Ru1 68.5(3) . .
Cl4 ClA Ru1 127.8(4) 2_656 .
Cl9 ClA Ru1 94.7(3) 1_545 .
Cl6 ClA Ru1 133.3(4) 1_455 .
ClB ClA ClA 145.8(9) . 2_656
Cl2A ClA ClA 58.8(6) . 2_656
Cl2B ClA ClA 48.0(4) . 2_656
La1 ClA ClA 49.9(3) . 2_656
La2 ClA ClA 117.3(6) . 2_656
Cl5 ClA ClA 91.2(5) 2_656 2_656
La7 ClA ClA 114.2(5) 1_455 2_656
Cl2B ClA ClA 37.4(3) 2_656 2_656
Cl0B ClA ClA 137.7(6) 1_455 2_656
La1 ClA ClA 39.6(3) 2_656 2_656
Cl2A ClA ClA 30.1(3) 2_656 2_656
Cl3 ClA ClA 85.9(4) . 2_656
Cl4 ClA ClA 80.2(4) 2_656 2_656
Cl9 ClA ClA 118.6(5) 1_545 2_656
Cl6 ClA ClA 145.3(6) 1_455 2_656
Ru1 ClA ClA 78.5(4) . 2_656
ClB ClA Cl8 37.4(5) . .
Cl2A ClA Cl8 96.9(6) . .
Cl2B ClA Cl8 153.3(6) . .
La1 ClA Cl8 111.5(4) . .
La2 ClA Cl8 34.51(19) . .
Cl5 ClA Cl8 114.7(4) 2_656 .
La7 ClA Cl8 89.7(3) 1_455 .
Cl2B ClA Cl8 116.8(4) 2_656 .
Cl0B ClA Cl8 44.1(3) 1_455 .
La1 ClA Cl8 147.8(4) 2_656 .
Cl2A ClA Cl8 163.4(5) 2_656 .
Cl3 ClA Cl8 98.1(3) . .
Cl4 ClA Cl8 104.0(3) 2_656 .
Cl9 ClA Cl8 50.3(2) 1_545 .
Cl6 ClA Cl8 62.7(3) 1_455 .
Ru1 ClA Cl8 77.1(3) . .
ClA ClA Cl8 151.7(5) 2_656 .
ClB ClA La13 41.7(5) . .
Cl2A ClA La13 97.0(6) . .
Cl2B ClA La13 106.7(5) . .
La1 ClA La13 58.0(3) . .
La2 ClA La13 53.4(2) . .
Cl5 ClA La13 145.1(5) 2_656 .
La7 ClA La13 84.9(3) 1_455 .
Cl2B ClA La13 100.1(4) 2_656 .
Cl0B ClA La13 36.1(3) 1_455 .
La1 ClA La13 147.3(4) 2_656 .
Cl2A ClA La13 106.6(4) 2_656 .
Cl3 ClA La13 50.7(2) . .
Cl4 ClA La13 154.1(4) 2_656 .
Cl9 ClA La13 99.4(3) 1_545 .
Cl6 ClA La13 98.2(3) 1_455 .
Ru1 ClA La13 36.85(13) . .
ClA ClA La13 107.8(5) 2_656 .
Cl8 ClA La13 57.32(19) . .
ClB ClA Cl5 87.9(6) . 1_455
Cl2A ClA Cl5 139.3(7) . 1_455
Cl2B ClA Cl5 32.5(4) . 1_455
La1 ClA Cl5 84.8(4) . 1_455
La2 ClA Cl5 148.0(4) . 1_455
Cl5 ClA Cl5 56.6(4) 2_656 1_455
La7 ClA Cl5 33.77(19) 1_455 1_455
Cl2B ClA Cl5 117.9(4) 2_656 1_455
Cl0B ClA Cl5 83.8(4) 1_455 1_455
La1 ClA Cl5 82.0(3) 2_656 1_455
Cl2A ClA Cl5 50.4(3) 2_656 1_455
Cl3 ClA Cl5 48.0(2) . 1_455
Cl4 ClA Cl5 108.6(3) 2_656 1_455
Cl9 ClA Cl5 148.9(4) 1_545 1_455
Cl6 ClA Cl5 73.8(3) 1_455 1_455
Ru1 ClA Cl5 114.0(3) . 1_455
ClA ClA Cl5 80.5(4) 2_656 1_455
Cl8 ClA Cl5 122.7(3) . 1_455
La13 ClA Cl5 97.1(3) . 1_455
Cl0B ClB ClA 159.2(13) 1_455 .
Cl0B ClB La2 108.2(10) 1_455 .
ClA ClB La2 77.6(6) . .
Cl0B ClB La7 92.6(10) 1_455 1_455
ClA ClB La7 82.6(6) . 1_455
La2 ClB La7 159.2(6) . 1_455
Cl0B ClB Cl3 75.3(9) 1_455 .
ClA ClB Cl3 84.8(6) . .
La2 ClB Cl3 122.8(5) . .
La7 ClB Cl3 60.9(3) 1_455 .
Cl0B ClB La8 55.5(8) 1_455 1_455
ClA ClB La8 143.0(8) . 1_455
La2 ClB La8 108.3(5) . 1_455
La7 ClB La8 83.8(4) 1_455 1_455
Cl3 ClB La8 117.6(5) . 1_455
Cl0B ClB Cl6 99.6(10) 1_455 1_455
ClA ClB Cl6 94.1(7) . 1_455
La2 ClB Cl6 120.1(5) . 1_455
La7 ClB Cl6 54.7(3) 1_455 1_455
Cl3 ClB Cl6 115.0(5) . 1_455
La8 ClB Cl6 50.6(3) 1_455 1_455
Cl0B ClB Cl8 75.0(9) 1_455 .
ClA ClB Cl8 121.8(7) . .
La2 ClB Cl8 54.0(3) . .
La7 ClB Cl8 136.3(5) 1_455 .
Cl3 ClB Cl8 146.2(5) . .
La8 ClB Cl8 54.4(3) 1_455 .
Cl6 ClB Cl8 85.8(4) 1_455 .
Cl0B ClB Cl0A 16.7(8) 1_455 1_455
ClA ClB Cl0A 165.0(8) . 1_455
La2 ClB Cl0A 93.6(5) . 1_455
La7 ClB Cl0A 107.1(5) 1_455 1_455
Cl3 ClB Cl0A 90.0(5) . 1_455
La8 ClB Cl0A 51.2(3) 1_455 1_455
Cl6 ClB Cl0A 100.8(5) 1_455 1_455
Cl8 ClB Cl0A 58.7(4) . 1_455
Cl0B ClB La1 111.7(10) 1_455 .
ClA ClB La1 49.1(5) . .
La2 ClB La1 77.2(4) . .
La7 ClB La1 94.7(4) 1_455 .
Cl3 ClB La1 51.5(3) . .
La8 ClB La1 166.8(5) 1_455 .
Cl6 ClB La1 137.5(5) 1_455 .
Cl8 ClB La1 128.9(5) . .
Cl0A ClB La1 117.5(5) 1_455 .
Cl0B ClB La13 49.2(8) 1_455 .
ClA ClB La13 117.0(7) . .
La2 ClB La13 74.4(3) . .
La7 ClB La13 121.2(5) 1_455 .
Cl3 ClB La13 66.4(3) . .
La8 ClB La13 99.4(4) 1_455 .
Cl6 ClB La13 148.5(5) 1_455 .
Cl8 ClB La13 81.9(3) . .
Cl0A ClB La13 48.3(3) 1_455 .
La1 ClB La13 70.1(3) . .
Cl0B ClB Cl2A 147.8(11) 1_455 .
ClA ClB Cl2A 27.8(5) . .
La2 ClB Cl2A 50.5(3) . .
La7 ClB Cl2A 110.4(5) 1_455 .
Cl3 ClB Cl2A 96.0(5) . .
La8 ClB Cl2A 146.0(5) 1_455 .
Cl6 ClB Cl2A 112.0(5) 1_455 .
Cl8 ClB Cl2A 100.5(5) . .
Cl0A ClB Cl2A 140.0(6) 1_455 .
La1 ClB Cl2A 46.4(3) . .
La13 ClB Cl2A 98.8(4) . .
Cl0B ClB Cl2B 126.4(10) 1_455 .
ClA ClB Cl2B 36.7(5) . .
La2 ClB Cl2B 109.8(5) . .
La7 ClB Cl2B 54.1(3) 1_455 .
Cl3 ClB Cl2B 52.6(3) . .
La8 ClB Cl2B 137.0(5) 1_455 .
Cl6 ClB Cl2B 92.5(4) 1_455 .
Cl8 ClB Cl2B 158.4(5) . .
Cl0A ClB Cl2B 142.3(5) 1_455 .
La1 ClB Cl2B 45.8(3) . .
La13 ClB Cl2B 109.2(4) . .
Cl2A ClB Cl2B 60.2(4) . .
Cl0B ClB Cl5 140.4(10) 1_455 2_656
ClA ClB Cl5 43.8(5) . 2_656
La2 ClB Cl5 110.5(5) . 2_656
La7 ClB Cl5 49.2(3) 1_455 2_656
Cl3 ClB Cl5 90.7(4) . 2_656
La8 ClB Cl5 103.4(4) 1_455 2_656
Cl6 ClB Cl5 52.8(3) 1_455 2_656
Cl8 ClB Cl5 122.8(5) . 2_656
Cl0A ClB Cl5 150.6(5) 1_455 2_656
La1 ClB Cl5 85.2(3) . 2_656
La13 ClB Cl5 153.4(5) . 2_656
Cl2A ClB Cl5 69.1(4) . 2_656
Cl2B ClB Cl5 44.2(3) . 2_656
Cl0B ClB Ru1 92.9(9) 1_455 .
ClA ClB Ru1 74.9(6) . .
La2 ClB Ru1 51.4(2) . .
La7 ClB Ru1 128.7(5) 1_455 .
Cl3 ClB Ru1 71.5(3) . .
La8 ClB Ru1 138.0(4) 1_455 .
Cl6 ClB Ru1 167.0(5) 1_455 .
Cl8 ClB Ru1 94.1(4) . .
Cl0A ClB Ru1 90.2(4) 1_455 .
La1 ClB Ru1 37.06(15) . .
La13 ClB Ru1 43.75(17) . .
Cl2A ClB Ru1 55.2(3) . .
Cl2B ClB Ru1 82.8(3) . .
Cl5 ClB Ru1 117.9(4) 2_656 .
Cl0B ClB La14 28.9(8) 1_455 1_455
ClA ClB La14 135.9(7) . 1_455
La2 ClB La14 134.2(5) . 1_455
La7 ClB La14 65.9(3) 1_455 1_455
Cl3 ClB La14 53.5(3) . 1_455
La8 ClB La14 65.8(3) 1_455 1_455
Cl6 ClB La14 92.0(4) 1_455 1_455
Cl8 ClB La14 102.2(4) . 1_455
Cl0A ClB La14 45.6(3) 1_455 1_455
La1 ClB La14 101.6(3) . 1_455
La13 ClB La14 62.8(2) . 1_455
Cl2A ClB La14 148.0(5) . 1_455
Cl2B ClB La14 99.4(4) . 1_455
Cl5 ClB La14 115.0(4) 2_656 1_455
Ru1 ClB La14 100.8(3) . 1_455
Cl0B ClB Cl9 131.6(10) 1_455 1_545
ClA ClB Cl9 66.0(6) . 1_545
La2 ClB Cl9 41.9(2) . 1_545
La7 ClB Cl9 122.8(5) 1_455 1_545
Cl3 ClB Cl9 148.5(5) . 1_545
La8 ClB Cl9 93.6(3) 1_455 1_545
Cl6 ClB Cl9 80.2(3) 1_455 1_545
Cl8 ClB Cl9 56.6(3) . 1_545
Cl0A ClB Cl9 115.1(5) 1_455 1_545
La1 ClB Cl9 98.1(3) . 1_545
La13 ClB Cl9 115.6(4) . 1_545
Cl2A ClB Cl9 52.6(3) . 1_545
Cl2B ClB Cl9 101.8(4) . 1_545
Cl5 ClB Cl9 76.7(3) 2_656 1_545
Ru1 ClB Cl9 88.8(3) . 1_545
La14 ClB Cl9 157.7(4) 1_455 1_545
Cl0B ClB Ru2 78.4(9) 1_455 .
ClA ClB Ru2 99.1(6) . .
La2 ClB Ru2 34.6(2) . .
La7 ClB Ru2 159.3(5) 1_455 .
Cl3 ClB Ru2 98.7(4) . .
La8 ClB Ru2 105.4(4) 1_455 .
Cl6 ClB Ru2 144.8(5) 1_455 .
Cl8 ClB Ru2 59.5(3) . .
Cl0A ClB Ru2 67.7(4) 1_455 .
La1 ClB Ru2 72.0(3) . .
La13 ClB Ru2 39.91(16) . .
Cl2A ClB Ru2 72.3(3) . .
Cl2B ClB Ru2 117.2(4) . .
Cl5 ClB Ru2 141.0(4) 2_656 .
Ru1 ClB Ru2 35.17(13) . .
La14 ClB Ru2 100.6(3) 1_455 .
Cl9 ClB Ru2 75.7(3) 1_545 .
Cl0B ClB Cl4B 27.3(8) 1_455 .
ClA ClB Cl4B 157.0(8) . .
La2 ClB Cl4B 82.4(4) . .
La7 ClB Cl4B 118.2(5) 1_455 .
Cl3 ClB Cl4B 96.8(4) . .
La8 ClB Cl4B 55.2(3) 1_455 .
Cl6 ClB Cl4B 105.8(5) 1_455 .
Cl8 ClB Cl4B 50.3(3) . .
Cl0A ClB Cl4B 11.2(4) 1_455 .
La1 ClB Cl4B 115.3(4) . .
La13 ClB Cl4B 45.3(3) . .
Cl2A ClB Cl4B 129.8(5) . .
Cl2B ClB Cl4B 149.2(5) . .
Cl5 ClB Cl4B 158.3(5) 2_656 .
Ru1 ClB Cl4B 83.8(4) . .
La14 ClB Cl4B 56.3(3) 1_455 .
Cl9 ClB Cl4B 105.6(4) 1_545 .
Ru2 ClB Cl4B 57.9(3) . .
Cl0B ClB Ru1 63.7(8) 1_455 1_455
ClA ClB Ru1 111.5(7) . 1_455
La2 ClB Ru1 170.8(5) . 1_455
La7 ClB Ru1 29.38(18) 1_455 1_455
Cl3 ClB Ru1 60.8(3) . 1_455
La8 ClB Ru1 64.0(2) 1_455 1_455
Cl6 ClB Ru1 59.8(3) 1_455 1_455
Cl8 ClB Ru1 117.8(4) . 1_455
Cl0A ClB Ru1 77.7(4) 1_455 1_455
La1 ClB Ru1 109.2(4) . 1_455
La13 ClB Ru1 101.2(3) . 1_455
Cl2A ClB Ru1 138.7(5) . 1_455
Cl2B ClB Ru1 79.1(3) . 1_455
Cl5 ClB Ru1 77.1(3) 2_656 1_455
Ru1 ClB Ru1 130.4(4) . 1_455
La14 ClB Ru1 39.33(14) 1_455 1_455
Cl9 ClB Ru1 140.0(4) 1_545 1_455
Ru2 ClB Ru1 139.9(4) . 1_455
Cl4B ClB Ru1 88.8(4) . 1_455
Cl2B Cl2A ClA 125.0(11) 2_656 .
Cl2B Cl2A La1 75.5(8) 2_656 .
ClA Cl2A La1 64.0(5) . .
Cl2B Cl2A La2 143.5(10) 2_656 .
ClA Cl2A La2 72.3(6) . .
La1 Cl2A La2 88.1(4) . .
Cl2B Cl2A La1 69.8(8) 2_656 2_656
ClA Cl2A La1 74.7(6) . 2_656
La1 Cl2A La1 90.4(4) . 2_656
La2 Cl2A La1 143.9(5) . 2_656
Cl2B Cl2A Cl6 100.6(9) 2_656 .
ClA Cl2A Cl6 128.6(7) . .
La1 Cl2A Cl6 113.7(5) . .
La2 Cl2A Cl6 56.4(3) . .
La1 Cl2A Cl6 151.5(5) 2_656 .
Cl2B Cl2A La7 64.1(8) 2_656 .
ClA Cl2A La7 126.9(7) . .
La1 Cl2A La7 70.9(3) . .
La2 Cl2A La7 79.9(4) . .
La1 Cl2A La7 133.1(5) 2_656 .
Cl6 Cl2A La7 50.9(3) . .
Cl2B Cl2A Cl9 147.3(10) 2_656 1_545
ClA Cl2A Cl9 83.9(6) . 1_545
La1 Cl2A Cl9 136.4(5) . 1_545
La2 Cl2A Cl9 52.9(3) . 1_545
La1 Cl2A Cl9 109.5(4) 2_656 1_545
Cl6 Cl2A Cl9 63.7(3) . 1_545
La7 Cl2A Cl9 113.5(4) . 1_545
Cl2B Cl2A Ru1 89.0(8) 2_656 .
ClA Cl2A Ru1 86.0(6) . .
La1 Cl2A Ru1 43.3(2) . .
La2 Cl2A Ru1 58.2(3) . .
La1 Cl2A Ru1 133.4(5) 2_656 .
Cl6 Cl2A Ru1 70.9(3) . .
La7 Cl2A Ru1 41.09(18) . .
Cl9 Cl2A Ru1 110.1(4) 1_545 .
Cl2B Cl2A ClA 34.5(7) 2_656 2_656
ClA Cl2A ClA 91.1(6) . 2_656
La1 Cl2A ClA 58.7(4) . 2_656
La2 Cl2A ClA 146.8(6) . 2_656
La1 Cl2A ClA 46.7(3) 2_656 2_656
Cl6 Cl2A ClA 133.9(5) . 2_656
La7 Cl2A ClA 88.3(4) . 2_656
Cl9 Cl2A ClA 155.9(5) 1_545 2_656
Ru1 Cl2A ClA 93.0(4) . 2_656
Cl2B Cl2A Cl4 102.7(9) 2_656 2_656
ClA Cl2A Cl4 82.3(6) . 2_656
La1 Cl2A Cl4 133.7(5) . 2_656
La2 Cl2A Cl4 111.9(5) . 2_656
La1 Cl2A Cl4 48.6(2) 2_656 2_656
Cl6 Cl2A Cl4 112.0(5) . 2_656
La7 Cl2A Cl4 150.7(5) . 2_656
Cl9 Cl2A Cl4 62.5(3) 1_545 2_656
Ru1 Cl2A Cl4 166.8(5) . 2_656
ClA Cl2A Cl4 93.4(4) 2_656 2_656
Cl2B Cl2A ClB 139.0(10) 2_656 .
ClA Cl2A ClB 25.8(5) . .
La1 Cl2A ClB 64.6(4) . .
La2 Cl2A ClB 47.2(3) . .
La1 Cl2A ClB 100.5(5) 2_656 .
Cl6 Cl2A ClB 103.5(5) . .
La7 Cl2A ClB 108.6(5) . .
Cl9 Cl2A ClB 73.6(4) 1_545 .
Ru1 Cl2A ClB 68.7(4) . .
ClA Cl2A ClB 110.2(5) 2_656 .
Cl4 Cl2A ClB 98.2(4) 2_656 .
Cl2B Cl2A Cl5 47.9(7) 2_656 2_756
ClA Cl2A Cl5 172.7(8) . 2_756
La1 Cl2A Cl5 110.0(5) . 2_756
La2 Cl2A Cl5 112.5(5) . 2_756
La1 Cl2A Cl5 101.9(4) 2_656 2_756
Cl6 Cl2A Cl5 56.8(3) . 2_756
La7 Cl2A Cl5 50.9(3) . 2_756
Cl9 Cl2A Cl5 103.4(4) 1_545 2_756
Ru1 Cl2A Cl5 92.0(4) . 2_756
ClA Cl2A Cl5 82.0(4) 2_656 2_756
Cl4 Cl2A Cl5 100.4(4) 2_656 2_756
ClB Cl2A Cl5 157.1(5) . 2_756
Cl2B Cl2A Cl2B 84.7(9) 2_656 .
ClA Cl2A Cl2B 40.8(5) . .
La1 Cl2A Cl2B 49.5(3) . .
La2 Cl2A Cl2B 109.2(5) . .
La1 Cl2A Cl2B 47.5(3) 2_656 .
Cl6 Cl2A Cl2B 160.9(5) . .
La7 Cl2A Cl2B 118.3(5) . .
Cl9 Cl2A Cl2B 119.9(5) 1_545 .
Ru1 Cl2A Cl2B 91.0(4) . .
ClA Cl2A Cl2B 50.4(4) 2_656 .
Cl4 Cl2A Cl2B 84.2(4) 2_656 .
ClB Cl2A Cl2B 62.8(4) . .
Cl5 Cl2A Cl2B 132.4(5) 2_756 .
Cl2B Cl2A Cl18 93.1(9) 2_656 1_545
ClA Cl2A Cl18 125.5(7) . 1_545
La1 Cl2A Cl18 168.6(5) . 1_545
La2 Cl2A Cl18 100.7(4) . 1_545
La1 Cl2A Cl18 86.7(4) 2_656 1_545
Cl6 Cl2A Cl18 66.6(3) . 1_545
La7 Cl2A Cl18 103.3(4) . 1_545
Cl9 Cl2A Cl18 54.7(3) 1_545 1_545
Ru1 Cl2A Cl18 137.1(4) . 1_545
ClA Cl2A Cl18 112.2(5) 2_656 1_545
Cl4 Cl2A Cl18 49.3(3) 2_656 1_545
ClB Cl2A Cl18 126.8(5) . 1_545
Cl5 Cl2A Cl18 60.0(3) 2_756 1_545
Cl2B Cl2A Cl18 131.8(5) . 1_545
Cl2B Cl2A Cl3 48.5(7) 2_656 2_656
ClA Cl2A Cl3 122.0(7) . 2_656
La1 Cl2A Cl3 116.3(5) . 2_656
La2 Cl2A Cl3 155.0(5) . 2_656
La1 Cl2A Cl3 47.9(2) 2_656 2_656
Cl6 Cl2A Cl3 105.2(4) . 2_656
La7 Cl2A Cl3 101.9(4) . 2_656
Cl9 Cl2A Cl3 105.3(4) 1_545 2_656
Ru1 Cl2A Cl3 136.8(4) . 2_656
ClA Cl2A Cl3 57.9(3) 2_656 2_656
Cl4 Cl2A Cl3 55.9(3) 2_656 2_656
ClB Cl2A Cl3 147.1(5) . 2_656
Cl5 Cl2A Cl3 55.8(3) 2_756 2_656
Cl2B Cl2A Cl3 92.1(4) . 2_656
Cl18 Cl2A Cl3 54.4(3) 1_545 2_656
Cl2B Cl2A Cl5 33.5(7) 2_656 .
ClA Cl2A Cl5 111.1(7) . .
La1 Cl2A Cl5 48.6(3) . .
La2 Cl2A Cl5 113.5(4) . .
La1 Cl2A Cl5 91.8(4) 2_656 .
Cl6 Cl2A Cl5 93.3(4) . .
La7 Cl2A Cl5 43.5(2) . .
Cl9 Cl2A Cl5 157.0(5) 1_545 .
Ru1 Cl2A Cl5 56.0(2) . .
ClA Cl2A Cl5 45.3(3) 2_656 .
Cl4 Cl2A Cl5 134.6(4) 2_656 .
ClB Cl2A Cl5 112.1(5) . .
Cl5 Cl2A Cl5 62.2(4) 2_756 .
Cl2B Cl2A Cl5 80.9(4) . .
Cl18 Cl2A Cl5 120.4(4) 1_545 .
Cl3 Cl2A Cl5 82.0(3) 2_656 .
Cl2B Cl2A Cl2A 64.8(8) 2_656 2_656
ClA Cl2A Cl2A 60.5(6) . 2_656
La1 Cl2A Cl2A 47.5(3) . 2_656
La2 Cl2A Cl2A 125.0(6) . 2_656
La1 Cl2A Cl2A 43.0(3) 2_656 2_656
Cl6 Cl2A Cl2A 157.2(7) . 2_656
La7 Cl2A Cl2A 106.3(5) . 2_656
Cl9 Cl2A Cl2A 137.7(6) 1_545 2_656
Ru1 Cl2A Cl2A 90.6(5) . 2_656
ClA Cl2A Cl2A 30.6(3) 2_656 2_656
Cl4 Cl2A Cl2A 89.1(5) 2_656 2_656
ClB Cl2A Cl2A 80.9(5) . 2_656
Cl5 Cl2A Cl2A 112.6(6) 2_756 2_656
Cl2B Cl2A Cl2A 19.9(3) . 2_656
Cl18 Cl2A Cl2A 128.7(6) 1_545 2_656
Cl3 Cl2A Cl2A 78.9(4) 2_656 2_656
Cl5 Cl2A Cl2A 64.7(4) . 2_656
Cl2B Cl2A Cl5 111.8(9) 2_656 2_656
ClA Cl2A Cl5 37.0(5) . 2_656
La1 Cl2A Cl5 88.5(4) . 2_656
La2 Cl2A Cl5 99.9(4) . 2_656
La1 Cl2A Cl5 44.0(2) 2_656 2_656
Cl6 Cl2A Cl5 144.7(5) . 2_656
La7 Cl2A Cl5 159.5(5) . 2_656
Cl9 Cl2A Cl5 81.1(3) 1_545 2_656
Ru1 Cl2A Cl5 121.8(4) . 2_656
ClA Cl2A Cl5 80.7(4) 2_656 2_656
Cl4 Cl2A Cl5 48.3(3) 2_656 2_656
ClB Cl2A Cl5 60.1(3) . 2_656
Cl5 Cl2A Cl5 142.6(5) 2_756 2_656
Cl2B Cl2A Cl5 42.1(3) . 2_656
Cl18 Cl2A Cl5 97.0(4) 1_545 2_656
Cl3 Cl2A Cl5 87.0(3) 2_656 2_656
Cl5 Cl2A Cl5 121.5(4) . 2_656
Cl2A Cl2A Cl5 56.8(4) 2_656 2_656
Cl2B Cl2A La7 11.1(7) 2_656 2_756
ClA Cl2A La7 134.6(7) . 2_756
La1 Cl2A La7 86.2(3) . 2_756
La2 Cl2A La7 143.7(5) . 2_756
La1 Cl2A La7 72.0(3) 2_656 2_756
Cl6 Cl2A La7 93.7(4) . 2_756
La7 Cl2A La7 64.3(2) . 2_756
Cl9 Cl2A La7 136.3(4) 1_545 2_756
Ru1 Cl2A La7 94.9(3) . 2_756
ClA Cl2A La7 43.5(3) 2_656 2_756
Cl4 Cl2A La7 97.6(3) 2_656 2_756
ClB Cl2A La7 150.1(5) . 2_756
Cl5 Cl2A La7 38.5(2) 2_756 2_756
Cl2B Cl2A La7 93.9(4) . 2_756
Cl18 Cl2A La7 82.4(3) 1_545 2_756
Cl3 Cl2A La7 41.85(18) 2_656 2_756
Cl5 Cl2A La7 41.6(2) . 2_756
Cl2A Cl2A La7 74.2(4) 2_656 2_756
Cl5 Cl2A La7 115.8(3) 2_656 2_756
Cl2A Cl2B ClA 127.4(10) 2_656 .
Cl2A Cl2B La1 75.5(8) 2_656 2_656
ClA Cl2B La1 73.3(5) . 2_656
Cl2A Cl2B La1 82.9(8) 2_656 .
ClA Cl2B La1 58.6(4) . .
La1 Cl2B La1 93.9(4) 2_656 .
Cl2A Cl2B Cl5 131.4(10) 2_656 2_656
ClA Cl2B Cl5 64.5(5) . 2_656
La1 Cl2B Cl5 63.3(4) 2_656 2_656
La1 Cl2B Cl5 122.7(5) . 2_656
Cl2A Cl2B Cl5 111.7(9) 2_656 1_455
ClA Cl2B Cl5 120.1(6) . 1_455
La1 Cl2B Cl5 136.9(5) 2_656 1_455
La1 Cl2B Cl5 128.6(5) . 1_455
Cl5 Cl2B Cl5 85.0(5) 2_656 1_455
Cl2A Cl2B La7 91.1(9) 2_656 2_656
ClA Cl2B La7 120.4(6) . 2_656
La1 Cl2B La7 76.3(3) 2_656 2_656
La1 Cl2B La7 169.6(5) . 2_656
Cl5 Cl2B La7 56.2(3) 2_656 2_656
Cl5 Cl2B La7 61.5(3) 1_455 2_656
Cl2A Cl2B ClA 33.4(7) 2_656 2_656
ClA Cl2B ClA 94.6(6) . 2_656
La1 Cl2B ClA 53.2(3) 2_656 2_656
La1 Cl2B ClA 64.4(4) . 2_656
Cl5 Cl2B ClA 116.4(5) 2_656 2_656
Cl5 Cl2B ClA 145.1(6) 1_455 2_656
La7 Cl2B ClA 106.1(5) 2_656 2_656
Cl2A Cl2B La7 164.0(10) 2_656 1_455
ClA Cl2B La7 65.5(4) . 1_455
La1 Cl2B La7 119.8(4) 2_656 1_455
La1 Cl2B La7 99.5(4) . 1_455
Cl5 Cl2B La7 60.2(3) 2_656 1_455
Cl5 Cl2B La7 54.6(3) 1_455 1_455
La7 Cl2B La7 88.6(3) 2_656 1_455
ClA Cl2B La7 159.7(5) 2_656 1_455
Cl2A Cl2B Cl3 112.2(9) 2_656 .
ClA Cl2B Cl3 78.2(5) . .
La1 Cl2B Cl3 147.9(5) 2_656 .
La1 Cl2B Cl3 58.0(3) . .
Cl5 Cl2B Cl3 116.4(5) 2_656 .
Cl5 Cl2B Cl3 71.2(4) 1_455 .
La7 Cl2B Cl3 132.4(5) 2_656 .
ClA Cl2B Cl3 116.2(5) 2_656 .
La7 Cl2B Cl3 57.9(3) 1_455 .
Cl2A Cl2B Cl2A 95.3(9) 2_656 .
ClA Cl2B Cl2A 32.5(4) . .
La1 Cl2B Cl2A 52.9(3) 2_656 .
La1 Cl2B Cl2A 48.0(3) . .
Cl5 Cl2B Cl2A 80.2(5) 2_656 .
Cl5 Cl2B Cl2A 152.6(5) 1_455 .
La7 Cl2B Cl2A 124.7(5) 2_656 .
ClA Cl2B Cl2A 62.1(4) 2_656 .
La7 Cl2B Cl2A 98.0(4) 1_455 .
Cl3 Cl2B Cl2A 95.0(4) . .
Cl2A Cl2B Cl6 57.8(8) 2_656 2_656
ClA Cl2B Cl6 168.2(6) . 2_656
La1 Cl2B Cl6 100.0(4) 2_656 2_656
La1 Cl2B Cl6 132.5(4) . 2_656
Cl5 Cl2B Cl6 103.9(4) 2_656 2_656
Cl5 Cl2B Cl6 58.3(3) 1_455 2_656
La7 Cl2B Cl6 47.9(2) 2_656 2_656
ClA Cl2B Cl6 88.7(4) 2_656 2_656
La7 Cl2B Cl6 111.7(4) 1_455 2_656
Cl3 Cl2B Cl6 110.5(4) . 2_656
Cl2A Cl2B Cl6 148.0(5) . 2_656
Cl2A Cl2B Ru1 69.5(8) 2_656 2_656
ClA Cl2B Ru1 107.5(5) . 2_656
La1 Cl2B Ru1 40.04(18) 2_656 2_656
La1 Cl2B Ru1 130.0(4) . 2_656
Cl5 Cl2B Ru1 62.6(3) 2_656 2_656
Cl5 Cl2B Ru1 100.6(4) 1_455 2_656
La7 Cl2B Ru1 39.62(17) 2_656 2_656
ClA Cl2B Ru1 70.0(4) 2_656 2_656
La7 Cl2B Ru1 118.4(4) 1_455 2_656
Cl3 Cl2B Ru1 171.7(4) . 2_656
Cl2A Cl2B Ru1 92.9(4) . 2_656
Cl6 Cl2B Ru1 63.1(2) 2_656 2_656
Cl2A Cl2B ClB 143.4(9) 2_656 .
ClA Cl2B ClB 27.2(4) . .
La1 Cl2B ClB 99.9(4) 2_656 .
La1 Cl2B ClB 61.0(3) . .
Cl5 Cl2B ClB 71.8(4) 2_656 .
Cl5 Cl2B ClB 96.5(4) 1_455 .
La7 Cl2B ClB 123.7(4) 2_656 .
ClA Cl2B ClB 115.8(5) 2_656 .
La7 Cl2B ClB 44.0(3) 1_455 .
Cl3 Cl2B ClB 54.6(3) . .
Cl2A Cl2B ClB 57.0(4) . .
Cl6 Cl2B ClB 154.7(5) 2_656 .
Ru1 Cl2B ClB 129.1(4) 2_656 .
Cl2A Cl2B Cl2B 74.2(8) 2_656 2_656
ClA Cl2B Cl2B 53.5(4) . 2_656
La1 Cl2B Cl2B 47.7(3) 2_656 2_656
La1 Cl2B Cl2B 46.3(3) . 2_656
Cl5 Cl2B Cl2B 94.3(5) 2_656 2_656
Cl5 Cl2B Cl2B 172.7(7) 1_455 2_656
La7 Cl2B Cl2B 123.9(6) 2_656 2_656
ClA Cl2B Cl2B 41.1(4) 2_656 2_656
La7 Cl2B Cl2B 118.9(5) 1_455 2_656
Cl3 Cl2B Cl2B 102.8(5) . 2_656
Cl2A Cl2B Cl2B 21.2(3) . 2_656
Cl6 Cl2B Cl2B 128.8(6) 2_656 2_656
Ru1 Cl2B Cl2B 85.5(4) 2_656 2_656
ClB Cl2B Cl2B 76.4(4) . 2_656
Cl2A Cl2B La2 24.5(7) 2_656 2_656
ClA Cl2B La2 136.3(6) . 2_656
La1 Cl2B La2 67.0(3) 2_656 2_656
La1 Cl2B La2 106.2(4) . 2_656
Cl5 Cl2B La2 110.1(4) 2_656 2_656
Cl5 Cl2B La2 101.5(4) 1_455 2_656
La7 Cl2B La2 66.9(3) 2_656 2_656
ClA Cl2B La2 46.7(3) 2_656 2_656
La7 Cl2B La2 153.0(4) 1_455 2_656
Cl3 Cl2B La2 131.8(4) . 2_656
Cl2A Cl2B La2 105.2(4) . 2_656
Cl6 Cl2B La2 43.22(19) 2_656 2_656
Ru1 Cl2B La2 47.67(17) 2_656 2_656
ClB Cl2B La2 162.0(4) . 2_656
Cl2B Cl2B La2 85.6(4) 2_656 2_656
Cl2A Cl2B Cl4 57.9(8) 2_656 .
ClA Cl2B Cl4 100.0(5) . .
La1 Cl2B Cl4 114.8(4) 2_656 .
La1 Cl2B Cl4 42.0(2) . .
Cl5 Cl2B Cl4 164.5(5) 2_656 .
Cl5 Cl2B Cl4 103.4(4) 1_455 .
La7 Cl2B Cl4 139.3(4) 2_656 .
ClA Cl2B Cl4 63.4(4) 2_656 .
La7 Cl2B Cl4 114.0(4) 1_455 .
Cl3 Cl2B Cl4 56.1(3) . .
Cl2A Cl2B Cl4 86.8(4) . .
Cl6 Cl2B Cl4 91.6(3) 2_656 .
Ru1 Cl2B Cl4 127.0(4) 2_656 .
ClB Cl2B Cl4 94.1(4) . .
Cl2B Cl2B Cl4 75.7(4) 2_656 .
La2 Cl2B Cl4 81.4(3) 2_656 .
Cl2A Cl2B Cl18 67.0(8) 2_656 2_666
ClA Cl2B Cl18 131.9(6) . 2_666
La1 Cl2B Cl18 142.5(4) 2_656 2_666
La1 Cl2B Cl18 82.9(3) . 2_666
Cl5 Cl2B Cl18 146.6(5) 2_656 2_666
Cl5 Cl2B Cl18 61.6(3) 1_455 2_666
La7 Cl2B Cl18 102.6(4) 2_656 2_666
ClA Cl2B Cl18 93.1(4) 2_656 2_666
La7 Cl2B Cl18 97.4(3) 1_455 2_666
Cl3 Cl2B Cl18 56.1(3) . 2_666
Cl2A Cl2B Cl18 130.3(4) . 2_666
Cl6 Cl2B Cl18 59.0(2) 2_656 2_666
Ru1 Cl2B Cl18 119.7(3) 2_656 2_666
ClB Cl2B Cl18 110.6(4) . 2_666
Cl2B Cl2B Cl18 118.9(5) 2_656 2_666
La2 Cl2B Cl18 78.1(3) 2_656 2_666
Cl4 Cl2B Cl18 43.95(19) . 2_666
Cl2A Cl2B Cl2B 134.3(10) 2_656 2_556
ClA Cl2B Cl2B 92.9(6) . 2_556
La1 Cl2B Cl2B 101.1(5) 2_656 2_556
La1 Cl2B Cl2B 142.2(6) . 2_556
Cl5 Cl2B Cl2B 42.7(3) 2_656 2_556
Cl5 Cl2B Cl2B 42.3(3) 1_455 2_556
La7 Cl2B Cl2B 45.5(2) 2_656 2_556
ClA Cl2B Cl2B 149.2(6) 2_656 2_556
La7 Cl2B Cl2B 43.1(2) 1_455 2_556
Cl3 Cl2B Cl2B 94.7(5) . 2_556
Cl2A Cl2B Cl2B 119.3(5) . 2_556
Cl6 Cl2B Cl2B 78.8(4) 2_656 2_556
Ru1 Cl2B Cl2B 79.2(4) 2_656 2_556
ClB Cl2B Cl2B 82.3(4) . 2_556
Cl2B Cl2B Cl2B 136.5(7) 2_656 2_556
La2 Cl2B Cl2B 111.6(4) 2_656 2_556
Cl4 Cl2B Cl2B 144.0(5) . 2_556
Cl18 Cl2B Cl2B 104.0(4) 2_666 2_556
Cl2A Cl2B La12 107.7(8) 2_656 1_455
ClA Cl2B La12 109.3(5) . 1_455
La1 Cl2B La12 171.7(4) 2_656 1_455
La1 Cl2B La12 94.1(3) . 1_455
Cl5 Cl2B La12 110.2(4) 2_656 1_455
Cl5 Cl2B La12 34.8(2) 1_455 1_455
La7 Cl2B La12 95.8(3) 2_656 1_455
ClA Cl2B La12 133.2(5) 2_656 1_455
La7 Cl2B La12 56.4(2) 1_455 1_455
Cl3 Cl2B La12 38.59(19) . 1_455
Cl2A Cl2B La12 133.0(4) . 1_455
Cl6 Cl2B La12 76.1(2) 2_656 1_455
Ru1 Cl2B La12 133.2(3) 2_656 1_455
ClB Cl2B La12 82.1(3) . 1_455
Cl2B Cl2B La12 140.3(5) 2_656 1_455
La2 Cl2B La12 112.7(3) 2_656 1_455
Cl4 Cl2B La12 73.0(2) . 1_455
Cl18 Cl2B La12 41.23(16) 2_666 1_455
Cl2B Cl2B La12 71.0(3) 2_556 1_455
La12 Cl3 La1 146.5(3) 1_455 .
La12 Cl3 La7 81.53(18) 1_455 1_455
La1 Cl3 La7 99.5(2) . 1_455
La12 Cl3 La6 100.8(2) 1_455 .
La1 Cl3 La6 81.13(18) . .
La7 Cl3 La6 174.8(3) 1_455 .
La12 Cl3 Cl2B 98.8(3) 1_455 .
La1 Cl3 Cl2B 55.6(3) . .
La7 Cl3 Cl2B 60.2(3) 1_455 .
La6 Cl3 Cl2B 123.6(3) . .
La12 Cl3 Cl0B 121.7(3) 1_455 1_455
La1 Cl3 Cl0B 85.0(3) . 1_455
La7 Cl3 Cl0B 58.0(3) 1_455 1_455
La6 Cl3 Cl0B 117.0(3) . 1_455
Cl2B Cl3 Cl0B 95.3(4) . 1_455
La12 Cl3 Cl17 93.3(2) 1_455 .
La1 Cl3 Cl17 113.2(3) . .
La7 Cl3 Cl17 122.2(3) 1_455 .
La6 Cl3 Cl17 53.23(17) . .
Cl2B Cl3 Cl17 167.9(3) . .
Cl0B Cl3 Cl17 78.2(3) 1_455 .
La12 Cl3 ClB 129.2(4) 1_455 .
La1 Cl3 ClB 68.3(3) . .
La7 Cl3 ClB 50.2(3) 1_455 .
La6 Cl3 ClB 126.1(3) . .
Cl2B Cl3 ClB 72.9(4) . .
Cl0B Cl3 ClB 23.0(4) 1_455 .
Cl17 Cl3 ClB 99.4(4) . .
La12 Cl3 La14 75.87(17) 1_455 1_455
La1 Cl3 La14 136.9(3) . 1_455
La7 Cl3 La14 73.61(17) 1_455 1_455
La6 Cl3 La14 102.3(2) . 1_455
Cl2B Cl3 La14 133.7(3) . 1_455
Cl0B Cl3 La14 54.8(3) 1_455 1_455
Cl17 Cl3 La14 49.73(16) . 1_455
ClB Cl3 La14 75.9(3) . 1_455
La12 Cl3 Cl19 51.17(16) 1_455 1_455
La1 Cl3 Cl19 128.7(3) . 1_455
La7 Cl3 Cl19 129.8(2) 1_455 1_455
La6 Cl3 Cl19 51.21(16) . 1_455
Cl2B Cl3 Cl19 133.5(4) . 1_455
Cl0B Cl3 Cl19 129.7(4) 1_455 1_455
Cl17 Cl3 Cl19 55.8(2) . 1_455
ClB Cl3 Cl19 152.7(4) . 1_455
La14 Cl3 Cl19 78.6(2) 1_455 1_455
La12 Cl3 Cl4 107.5(2) 1_455 .
La1 Cl3 Cl4 49.55(17) . .
La7 Cl3 Cl4 135.7(3) 1_455 .
La6 Cl3 Cl4 48.14(17) . .
Cl2B Cl3 Cl4 75.5(3) . .
Cl0B Cl3 Cl4 130.8(3) 1_455 .
Cl17 Cl3 Cl4 100.8(3) . .
ClB Cl3 Cl4 117.8(4) . .
La14 Cl3 Cl4 150.4(3) 1_455 .
Cl19 Cl3 Cl4 81.3(2) 1_455 .
La12 Cl3 Cl18 56.88(17) 1_455 2_666
La1 Cl3 Cl18 93.1(2) . 2_666
La7 Cl3 Cl18 112.7(3) 1_455 2_666
La6 Cl3 Cl18 72.3(2) . 2_666
Cl2B Cl3 Cl18 75.6(3) . 2_666
Cl0B Cl3 Cl18 169.9(4) 1_455 2_666
Cl17 Cl3 Cl18 111.5(3) . 2_666
ClB Cl3 Cl18 148.5(4) . 2_666
La14 Cl3 Cl18 129.2(2) 1_455 2_666
Cl19 Cl3 Cl18 58.5(2) 1_455 2_666
Cl4 Cl3 Cl18 51.78(19) . 2_666
La12 Cl3 Cl5 49.1(2) 1_455 1_455
La1 Cl3 Cl5 107.1(3) . 1_455
La7 Cl3 Cl5 49.1(2) 1_455 1_455
La6 Cl3 Cl5 135.7(3) . 1_455
Cl2B Cl3 Cl5 51.8(3) . 1_455
Cl0B Cl3 Cl5 107.2(4) 1_455 1_455
Cl17 Cl3 Cl5 139.7(3) . 1_455
ClB Cl3 Cl5 96.3(4) . 1_455
La14 Cl3 Cl5 99.9(2) 1_455 1_455
Cl19 Cl3 Cl5 97.5(3) 1_455 1_455
Cl4 Cl3 Cl5 104.1(3) . 1_455
Cl18 Cl3 Cl5 63.9(3) 2_666 1_455
La12 Cl3 ClA 130.8(3) 1_455 .
La1 Cl3 ClA 46.2(2) . .
La7 Cl3 ClA 54.5(3) 1_455 .
La6 Cl3 ClA 125.1(3) . .
Cl2B Cl3 ClA 43.1(3) . .
Cl0B Cl3 ClA 55.1(4) 1_455 .
Cl17 Cl3 ClA 126.8(3) . .
ClB Cl3 ClA 32.2(4) . .
La14 Cl3 ClA 107.0(3) 1_455 .
Cl19 Cl3 ClA 174.3(3) 1_455 .
Cl4 Cl3 ClA 93.0(3) . .
Cl18 Cl3 ClA 117.1(3) 2_666 .
Cl5 Cl3 ClA 83.0(4) 1_455 .
La12 Cl3 La13 138.6(3) 1_455 .
La1 Cl3 La13 73.58(15) . .
La7 Cl3 La13 106.6(2) 1_455 .
La6 Cl3 La13 68.55(15) . .
Cl2B Cl3 La13 120.8(3) . .
Cl0B Cl3 La13 48.6(3) 1_455 .
Cl17 Cl3 La13 47.42(15) . .
ClB Cl3 La13 60.8(3) . .
La14 Cl3 La13 68.28(15) 1_455 .
Cl19 Cl3 La13 100.6(2) 1_455 .
Cl4 Cl3 La13 94.6(2) . .
Cl18 Cl3 La13 140.1(3) 2_666 .
Cl5 Cl3 La13 155.8(3) 1_455 .
ClA Cl3 La13 80.7(3) . .
La12 Cl3 Cl2A 98.6(3) 1_455 2_656
La1 Cl3 Cl2A 49.8(2) . 2_656
La7 Cl3 Cl2A 79.0(3) 1_455 2_656
La6 Cl3 Cl2A 105.1(3) . 2_656
Cl2B Cl3 Cl2A 19.3(3) . 2_656
Cl0B Cl3 Cl2A 111.0(4) 1_455 2_656
Cl17 Cl3 Cl2A 157.2(3) . 2_656
ClB Cl3 Cl2A 88.1(4) . 2_656
La14 Cl3 Cl2A 152.5(3) 1_455 2_656
Cl19 Cl3 Cl2A 119.2(3) 1_455 2_656
Cl4 Cl3 Cl2A 57.0(3) . 2_656
Cl18 Cl3 Cl2A 61.0(3) 2_666 2_656
Cl5 Cl3 Cl2A 59.3(3) 1_455 2_656
ClA Cl3 Cl2A 56.2(3) . 2_656
La13 Cl3 Cl2A 122.8(3) . 2_656
La12 Cl3 Ru1 56.50(13) 1_455 1_455
La1 Cl3 Ru1 136.3(2) . 1_455
La7 Cl3 Ru1 37.57(10) 1_455 1_455
La6 Cl3 Ru1 140.7(2) . 1_455
Cl2B Cl3 Ru1 93.4(3) . 1_455
Cl0B Cl3 Ru1 66.4(3) 1_455 1_455
Cl17 Cl3 Ru1 93.2(2) . 1_455
ClB Cl3 Ru1 73.7(3) . 1_455
La14 Cl3 Ru1 44.82(10) 1_455 1_455
Cl19 Cl3 Ru1 94.77(19) 1_455 1_455
Cl4 Cl3 Ru1 159.6(3) . 1_455
Cl18 Cl3 Ru1 109.3(2) 2_666 1_455
Cl5 Cl3 Ru1 56.35(18) 1_455 1_455
ClA Cl3 Ru1 90.2(3) . 1_455
La13 Cl3 Ru1 105.81(19) . 1_455
Cl2A Cl3 Ru1 109.6(3) 2_656 1_455
La12 Cl3 Ru5 134.4(2) 1_455 .
La1 Cl3 Ru5 58.19(13) . .
La7 Cl3 Ru5 142.5(2) 1_455 .
La6 Cl3 Ru5 34.25(9) . .
Cl2B Cl3 Ru5 113.0(3) . .
Cl0B Cl3 Ru5 88.2(3) 1_455 .
Cl17 Cl3 Ru5 57.10(16) . .
ClB Cl3 Ru5 92.3(3) . .
La14 Cl3 Ru5 101.4(2) 1_455 .
Cl19 Cl3 Ru5 83.34(19) 1_455 .
Cl4 Cl3 Ru5 54.57(15) . .
Cl18 Cl3 Ru5 99.3(2) 2_666 .
Cl5 Cl3 Ru5 158.4(3) 1_455 .
ClA Cl3 Ru5 94.1(3) . .
La13 Cl3 Ru5 41.59(9) . .
Cl2A Cl3 Ru5 101.4(3) 2_656 .
Ru1 Cl3 Ru5 145.2(2) 1_455 .
La12 Cl3 Ru5 36.85(10) 1_455 1_455
La1 Cl3 Ru5 171.6(2) . 1_455
La7 Cl3 Ru5 72.56(15) 1_455 1_455
La6 Cl3 Ru5 106.49(19) . 1_455
Cl2B Cl3 Ru5 120.2(3) . 1_455
Cl0B Cl3 Ru5 88.3(3) 1_455 1_455
Cl17 Cl3 Ru5 70.20(18) . 1_455
ClB Cl3 Ru5 103.8(3) . 1_455
La14 Cl3 Ru5 39.08(9) 1_455 1_455
Cl19 Cl3 Ru5 59.68(15) 1_455 1_455
Cl4 Cl3 Ru5 138.4(2) . 1_455
Cl18 Cl3 Ru5 92.56(18) 2_666 1_455
Cl5 Cl3 Ru5 70.1(2) 1_455 1_455
ClA Cl3 Ru5 125.5(3) . 1_455
La13 Cl3 Ru5 105.60(19) . 1_455
Cl2A Cl3 Ru5 129.1(3) 2_656 1_455
Ru1 Cl3 Ru5 35.43(8) 1_455 1_455
Ru5 Cl3 Ru5 126.7(2) . 1_455
La12 Cl3 Ru1 167.9(2) 1_455 .
La1 Cl3 Ru1 33.10(9) . .
La7 Cl3 Ru1 110.50(19) 1_455 .
La6 Cl3 Ru1 67.33(13) . .
Cl2B Cl3 Ru1 86.6(3) . .
Cl0B Cl3 Ru1 68.2(3) 1_455 .
Cl17 Cl3 Ru1 81.54(19) . .
ClB Cl3 Ru1 62.8(3) . .
La14 Cl3 Ru1 108.3(2) 1_455 .
Cl19 Cl3 Ru1 117.7(2) 1_455 .
Cl4 Cl3 Ru1 63.09(16) . .
Cl18 Cl3 Ru1 114.8(2) 2_666 .
Cl5 Cl3 Ru1 138.2(3) 1_455 .
ClA Cl3 Ru1 59.8(2) . .
La13 Cl3 Ru1 40.99(8) . .
Cl2A Cl3 Ru1 82.9(3) 2_656 .
Ru1 Cl3 Ru1 134.4(2) 1_455 .
Ru5 Cl3 Ru1 34.38(8) . .
Ru5 Cl3 Ru1 146.6(2) 1_455 .
La6 Cl4 La1 92.0(2) . .
La6 Cl4 La12 80.51(19) . .
La1 Cl4 La12 84.9(2) . .
La6 Cl4 Cl19 119.2(3) . 2_766
La1 Cl4 Cl19 133.6(3) . 2_766
La12 Cl4 Cl19 69.2(2) . 2_766
La6 Cl4 Cl18 85.2(2) . 2_666
La1 Cl4 Cl18 107.4(3) . 2_666
La12 Cl4 Cl18 161.5(3) . 2_666
Cl19 Cl4 Cl18 108.6(3) 2_766 2_666
La6 Cl4 La6 100.7(2) . 2_666
La1 Cl4 La6 156.9(3) . 2_666
La12 Cl4 La6 116.1(2) . 2_666
Cl19 Cl4 La6 54.70(17) 2_766 2_666
Cl18 Cl4 La6 55.21(18) 2_666 2_666
La6 Cl4 Cl5 124.0(3) . .
La1 Cl4 Cl5 58.8(2) . .
La12 Cl4 Cl5 52.8(2) . .
Cl19 Cl4 Cl5 75.0(3) 2_766 .
Cl18 Cl4 Cl5 145.5(3) 2_666 .
La6 Cl4 Cl5 125.1(3) 2_666 .
La6 Cl4 Cl18 55.59(19) . .
La1 Cl4 Cl18 128.4(3) . .
La12 Cl4 Cl18 53.84(17) . .
Cl19 Cl4 Cl18 64.0(2) 2_766 .
Cl18 Cl4 Cl18 108.1(3) 2_666 .
La6 Cl4 Cl18 74.5(2) 2_666 .
Cl5 Cl4 Cl18 104.1(3) . .
La6 Cl4 Cl3 58.61(18) . .
La1 Cl4 Cl3 54.04(17) . .
La12 Cl4 Cl3 116.6(2) . .
Cl19 Cl4 Cl3 172.0(3) 2_766 .
Cl18 Cl4 Cl3 64.1(2) 2_666 .
La6 Cl4 Cl3 117.4(2) 2_666 .
Cl5 Cl4 Cl3 112.8(3) . .
Cl18 Cl4 Cl3 114.2(3) . .
La6 Cl4 Cl2A 125.6(3) . 2_656
La1 Cl4 Cl2A 55.2(3) . 2_656
La12 Cl4 Cl2A 129.1(4) . 2_656
Cl19 Cl4 Cl2A 114.3(3) 2_766 2_656
Cl18 Cl4 Cl2A 69.1(3) 2_666 2_656
La6 Cl4 Cl2A 101.9(3) 2_666 2_656
Cl5 Cl4 Cl2A 78.1(3) . 2_656
Cl18 Cl4 Cl2A 176.4(4) . 2_656
Cl3 Cl4 Cl2A 67.1(3) . 2_656
La6 Cl4 Ru5 41.98(11) . .
La1 Cl4 Ru5 68.92(16) . .
La12 Cl4 Ru5 45.91(11) . .
Cl19 Cl4 Ru5 110.8(2) 2_766 .
Cl18 Cl4 Ru5 124.9(3) 2_666 .
La6 Cl4 Ru5 132.4(3) 2_666 .
Cl5 Cl4 Ru5 82.1(2) . .
Cl18 Cl4 Ru5 60.22(17) . .
Cl3 Cl4 Ru5 73.07(19) . .
Cl2A Cl4 Ru5 123.2(3) 2_656 .
La6 Cl4 Cl9 141.1(3) . 2_666
La1 Cl4 Cl9 111.8(3) . 2_666
La12 Cl4 Cl9 130.0(2) . 2_666
Cl19 Cl4 Cl9 65.7(2) 2_766 2_666
Cl18 Cl4 Cl9 59.0(2) 2_666 2_666
La6 Cl4 Cl9 47.73(14) 2_666 2_666
Cl5 Cl4 Cl9 94.9(3) . 2_666
Cl18 Cl4 Cl9 118.3(3) . 2_666
Cl3 Cl4 Cl9 110.7(2) . 2_666
Cl2A Cl4 Cl9 58.4(3) 2_656 2_666
Ru5 Cl4 Cl9 175.9(2) . 2_666
La6 Cl4 Cl4 55.31(19) . 2_666
La1 Cl4 Cl4 142.6(3) . 2_666
La12 Cl4 Cl4 104.4(3) . 2_666
Cl19 Cl4 Cl4 82.5(3) 2_766 2_666
Cl18 Cl4 Cl4 57.4(2) 2_666 2_666
La6 Cl4 Cl4 45.42(16) 2_666 2_666
Cl5 Cl4 Cl4 152.5(4) . 2_666
Cl18 Cl4 Cl4 50.7(2) . 2_666
Cl3 Cl4 Cl4 90.5(3) . 2_666
Cl2A Cl4 Cl4 126.5(4) 2_656 2_666
Ru5 Cl4 Cl4 91.4(3) . 2_666
Cl9 Cl4 Cl4 90.1(3) 2_666 2_666
La6 Cl4 ClA 145.5(3) . 2_656
La1 Cl4 ClA 54.1(3) . 2_656
La12 Cl4 ClA 100.4(3) . 2_656
Cl19 Cl4 ClA 92.5(3) 2_766 2_656
Cl18 Cl4 ClA 98.1(3) 2_666 2_656
La6 Cl4 ClA 109.4(3) 2_666 2_656
Cl5 Cl4 ClA 47.6(3) . 2_656
Cl18 Cl4 ClA 149.0(3) . 2_656
Cl3 Cl4 ClA 91.8(3) . 2_656
Cl2A Cl4 ClA 32.2(3) 2_656 2_656
Ru5 Cl4 ClA 116.8(3) . 2_656
Cl9 Cl4 ClA 62.2(3) 2_666 2_656
Cl4 Cl4 ClA 151.0(4) 2_666 2_656
La6 Cl4 Cl2B 106.9(3) . .
La1 Cl4 Cl2B 43.9(2) . .
La12 Cl4 Cl2B 127.5(3) . .
Cl19 Cl4 Cl2B 133.6(3) 2_766 .
Cl18 Cl4 Cl2B 68.1(3) 2_666 .
La6 Cl4 Cl2B 113.3(3) 2_666 .
Cl5 Cl4 Cl2B 84.6(3) . .
Cl18 Cl4 Cl2B 162.4(3) . .
Cl3 Cl4 Cl2B 48.3(2) . .
Cl2A Cl4 Cl2B 19.4(3) 2_656 .
Ru5 Cl4 Cl2B 106.9(3) . .
Cl9 Cl4 Cl2B 75.3(2) 2_666 .
Cl4 Cl4 Cl2B 122.8(3) 2_666 .
ClA Cl4 Cl2B 45.6(3) 2_656 .
La6 Cl4 Ru1 72.75(16) . .
La1 Cl4 Ru1 34.61(10) . .
La12 Cl4 Ru1 54.18(13) . .
Cl19 Cl4 Ru1 119.7(2) 2_766 .
Cl18 Cl4 Ru1 131.7(2) 2_666 .
La6 Cl4 Ru1 168.5(2) 2_666 .
Cl5 Cl4 Ru1 56.0(2) . .
Cl18 Cl4 Ru1 94.1(2) . .
Cl3 Cl4 Ru1 67.76(17) . .
Cl2A Cl4 Ru1 89.5(3) 2_656 .
Ru5 Cl4 Ru1 37.22(9) . .
Cl9 Cl4 Ru1 142.1(2) 2_666 .
Cl4 Cl4 Ru1 127.2(3) 2_666 .
ClA Cl4 Ru1 79.9(3) 2_656 .
Cl2B Cl4 Ru1 77.9(2) . .
La6 Cl4 Cl19 36.68(14) . 1_455
La1 Cl4 Cl19 101.3(2) . 1_455
La12 Cl4 Cl19 116.5(2) . 1_455
Cl19 Cl4 Cl19 124.5(2) 2_766 1_455
Cl18 Cl4 Cl19 48.5(2) 2_666 1_455
La6 Cl4 Cl19 78.80(18) 2_666 1_455
Cl5 Cl4 Cl19 155.8(3) . 1_455
Cl18 Cl4 Cl19 76.6(2) . 1_455
Cl3 Cl4 Cl19 48.63(17) . 1_455
Cl2A Cl4 Cl19 102.6(3) 2_656 1_455
Ru5 Cl4 Cl19 77.41(16) . 1_455
Cl9 Cl4 Cl19 106.2(2) 2_666 1_455
Cl4 Cl4 Cl19 41.93(17) 2_666 1_455
ClA Cl4 Cl19 134.3(3) 2_656 1_455
Cl2B Cl4 Cl19 89.2(2) . 1_455
Ru1 Cl4 Cl19 99.76(17) . 1_455
La6 Cl4 Cl2B 118.4(3) . 2_656
La1 Cl4 Cl2B 28.39(18) . 2_656
La12 Cl4 Cl2B 80.4(2) . 2_656
Cl19 Cl4 Cl2B 107.1(3) 2_766 2_656
Cl18 Cl4 Cl2B 117.0(3) 2_666 2_656
La6 Cl4 Cl2B 140.1(3) 2_666 2_656
Cl5 Cl4 Cl2B 36.2(2) . 2_656
Cl18 Cl4 Cl2B 134.0(3) . 2_656
Cl3 Cl4 Cl2B 79.9(2) . 2_656
Cl2A Cl4 Cl2B 49.2(3) 2_656 2_656
Ru5 Cl4 Cl2B 85.9(2) . 2_656
Cl9 Cl4 Cl2B 93.2(2) 2_666 2_656
Cl4 Cl4 Cl2B 170.4(3) 2_666 2_656
ClA Cl4 Cl2B 31.0(3) 2_656 2_656
Cl2B Cl4 Cl2B 49.8(3) . 2_656
Ru1 Cl4 Cl2B 48.91(18) . 2_656
Cl19 Cl4 Cl2B 128.5(2) 1_455 2_656
La6 Cl4 Cl18 109.1(2) . 2_766
La1 Cl4 Cl18 104.9(2) . 2_766
La12 Cl4 Cl18 35.89(12) . 2_766
Cl19 Cl4 Cl18 35.53(16) 2_766 2_766
Cl18 Cl4 Cl18 144.0(3) 2_666 2_766
La6 Cl4 Cl18 89.23(17) 2_666 2_766
Cl5 Cl4 Cl18 49.6(2) . 2_766
Cl18 Cl4 Cl18 60.8(2) . 2_766
Cl3 Cl4 Cl18 151.5(2) . 2_766
Cl2A Cl4 Cl18 119.9(3) 2_656 2_766
Ru5 Cl4 Cl18 81.45(16) . 2_766
Cl9 Cl4 Cl18 94.49(19) 2_666 2_766
Cl4 Cl4 Cl18 103.1(3) 2_666 2_766
ClA Cl4 Cl18 88.3(3) 2_656 2_766
Cl2B Cl4 Cl18 132.5(3) . 2_766
Ru1 Cl4 Cl18 84.20(15) . 2_766
Cl19 Cl4 Cl18 137.4(2) 1_455 2_766
Cl2B Cl4 Cl18 85.8(2) 2_656 2_766
La6 Cl4 La12 92.12(19) . 2_766
La1 Cl4 La12 135.2(2) . 2_766
La12 Cl4 La12 51.97(12) . 2_766
Cl19 Cl4 La12 28.31(16) 2_766 2_766
Cl18 Cl4 La12 117.4(2) 2_666 2_766
La6 Cl4 La12 64.17(13) 2_666 2_766
Cl5 Cl4 La12 82.5(2) . 2_766
Cl18 Cl4 La12 36.55(14) . 2_766
Cl3 Cl4 La12 150.7(2) . 2_766
Cl2A Cl4 La12 142.2(3) 2_656 2_766
Ru5 Cl4 La12 85.26(14) . 2_766
Cl9 Cl4 La12 91.67(17) 2_666 2_766
Cl4 Cl4 La12 70.3(2) 2_666 2_766
ClA Cl4 La12 115.8(3) 2_656 2_766
Cl2B Cl4 La12 160.8(3) . 2_766
Ru1 Cl4 La12 106.04(14) . 2_766
Cl19 Cl4 La12 108.21(18) 1_455 2_766
Cl2B Cl4 La12 118.7(2) 2_656 2_766
Cl18 Cl4 La12 32.92(10) 2_766 2_766
La12 Cl5 La7 88.8(3) . .
La12 Cl5 ClA 131.3(6) . 2_656
La7 Cl5 ClA 113.2(4) . 2_656
La12 Cl5 Cl2B 132.1(4) . 2_656
La7 Cl5 Cl2B 62.5(4) . 2_656
ClA Cl5 Cl2B 50.9(4) 2_656 2_656
La12 Cl5 Cl2B 107.3(4) . 1_655
La7 Cl5 Cl2B 65.3(4) . 1_655
ClA Cl5 Cl2B 121.3(5) 2_656 1_655
Cl2B Cl5 Cl2B 95.0(5) 2_656 1_655
La12 Cl5 La1 81.5(3) . .
La7 Cl5 La1 75.7(2) . .
ClA Cl5 La1 64.5(3) 2_656 .
Cl2B Cl5 La1 55.7(3) 2_656 .
Cl2B Cl5 La1 139.5(5) 1_655 .
La12 Cl5 La7 163.4(4) . 2_756
La7 Cl5 La7 93.6(4) . 2_756
ClA Cl5 La7 62.2(3) 2_656 2_756
Cl2B Cl5 La7 62.6(3) 2_656 2_756
Cl2B Cl5 La7 59.5(3) 1_655 2_756
La1 Cl5 La7 115.0(3) . 2_756
La12 Cl5 Cl4 54.9(3) . .
La7 Cl5 Cl4 116.5(3) . .
ClA Cl5 Cl4 76.5(4) 2_656 .
Cl2B Cl5 Cl4 102.5(4) 2_656 .
Cl2B Cl5 Cl4 160.9(4) 1_655 .
La1 Cl5 Cl4 51.4(2) . .
La7 Cl5 Cl4 136.3(4) 2_756 .
La12 Cl5 Cl6 116.6(4) . 2_756
La7 Cl5 Cl6 135.6(5) . 2_756
ClA Cl5 Cl6 77.9(4) 2_656 2_756
Cl2B Cl5 Cl6 110.4(4) 2_656 2_756
Cl2B Cl5 Cl6 72.3(4) 1_655 2_756
La1 Cl5 Cl6 139.8(4) . 2_756
La7 Cl5 Cl6 52.02(19) 2_756 2_756
Cl4 Cl5 Cl6 107.9(4) . 2_756
La12 Cl5 Cl3 52.9(2) . 1_655
La7 Cl5 Cl3 55.4(2) . 1_655
ClA Cl5 Cl3 168.5(5) 2_656 1_655
Cl2B Cl5 Cl3 117.7(5) 2_656 1_655
Cl2B Cl5 Cl3 57.0(3) 1_655 1_655
La1 Cl5 Cl3 108.9(3) . 1_655
La7 Cl5 Cl3 116.2(4) 2_756 1_655
Cl4 Cl5 Cl3 107.2(3) . 1_655
Cl6 Cl5 Cl3 110.5(3) 2_756 1_655
La12 Cl5 Ru1 63.05(18) . .
La7 Cl5 Ru1 42.49(14) . .
ClA Cl5 Ru1 104.1(4) 2_656 .
Cl2B Cl5 Ru1 70.4(3) 2_656 .
Cl2B Cl5 Ru1 105.4(4) 1_655 .
La1 Cl5 Ru1 42.49(13) . .
La7 Cl5 Ru1 127.7(4) 2_756 .
Cl4 Cl5 Ru1 74.0(2) . .
Cl6 Cl5 Ru1 177.6(5) 2_756 .
Cl3 Cl5 Ru1 67.4(2) 1_655 .
La12 Cl5 Cl2A 106.2(4) . 2_756
La7 Cl5 Cl2A 85.5(4) . 2_756
ClA Cl5 Cl2A 117.8(5) 2_656 2_756
Cl2B Cl5 Cl2A 108.5(5) 2_656 2_756
Cl2B Cl5 Cl2A 20.4(3) 1_655 2_756
La1 Cl5 Cl2A 159.6(5) . 2_756
La7 Cl5 Cl2A 57.7(3) 2_756 2_756
Cl4 Cl5 Cl2A 148.0(4) . 2_756
Cl6 Cl5 Cl2A 53.8(3) 2_756 2_756
Cl3 Cl5 Cl2A 64.8(3) 1_655 2_756
Ru1 Cl5 Cl2A 123.8(4) . 2_756
La12 Cl5 Cl18 54.5(2) . 2_766
La7 Cl5 Cl18 112.4(3) . 2_766
ClA Cl5 Cl18 134.1(5) 2_656 2_766
Cl2B Cl5 Cl18 169.2(5) 2_656 2_766
Cl2B Cl5 Cl18 74.3(3) 1_655 2_766
La1 Cl5 Cl18 133.9(4) . 2_766
La7 Cl5 Cl18 109.8(3) 2_756 2_766
Cl4 Cl5 Cl18 88.3(3) . 2_766
Cl6 Cl5 Cl18 66.0(3) 2_756 2_766
Cl3 Cl5 Cl18 57.3(2) 1_655 2_766
Ru1 Cl5 Cl18 112.9(3) . 2_766
Cl2A Cl5 Cl18 60.9(3) 2_756 2_766
La12 Cl5 Cl19 57.7(3) . 2_766
La7 Cl5 Cl19 146.3(3) . 2_766
ClA Cl5 Cl19 94.3(5) 2_656 2_766
Cl2B Cl5 Cl19 142.8(5) 2_656 2_766
Cl2B Cl5 Cl19 117.3(4) 1_655 2_766
La1 Cl5 Cl19 101.0(4) . 2_766
La7 Cl5 Cl19 117.2(3) 2_756 2_766
Cl4 Cl5 Cl19 49.6(2) . 2_766
Cl6 Cl5 Cl19 66.9(3) 2_756 2_766
Cl3 Cl5 Cl19 96.3(3) 1_655 2_766
Ru1 Cl5 Cl19 113.9(3) . 2_766
Cl2A Cl5 Cl19 99.0(3) 2_756 2_766
Cl18 Cl5 Cl19 46.5(2) 2_766 2_766
La12 Cl5 Cl5 135.6(5) . 2_756
La7 Cl5 Cl5 49.4(3) . 2_756
ClA Cl5 Cl5 85.4(4) 2_656 2_756
Cl2B Cl5 Cl5 47.7(3) 2_656 2_756
Cl2B Cl5 Cl5 47.3(4) 1_655 2_756
La1 Cl5 Cl5 98.6(4) . 2_756
La7 Cl5 Cl5 44.2(2) 2_756 2_756
Cl4 Cl5 Cl5 149.4(4) . 2_756
Cl6 Cl5 Cl5 91.8(4) 2_756 2_756
Cl3 Cl5 Cl5 86.5(4) 1_655 2_756
Ru1 Cl5 Cl5 87.1(4) . 2_756
Cl2A Cl5 Cl5 62.5(4) 2_756 2_756
Cl18 Cl5 Cl5 121.6(4) 2_766 2_756
Cl19 Cl5 Cl5 158.2(4) 2_766 2_756
La12 Cl5 Cl2A 117.0(3) . .
La7 Cl5 Cl2A 54.8(3) . .
ClA Cl5 Cl2A 59.2(4) 2_656 .
Cl2B Cl5 Cl2A 15.1(3) 2_656 .
Cl2B Cl5 Cl2A 101.1(5) 1_655 .
La1 Cl5 Cl2A 43.9(3) . .
La7 Cl5 Cl2A 77.3(3) 2_756 .
Cl4 Cl5 Cl2A 94.2(3) . .
Cl6 Cl5 Cl2A 125.3(4) 2_756 .
Cl3 Cl5 Cl2A 109.4(4) 1_655 .
Ru1 Cl5 Cl2A 55.5(3) . .
Cl2A Cl5 Cl2A 117.8(4) 2_756 .
Cl18 Cl5 Cl2A 166.5(4) 2_766 .
Cl19 Cl5 Cl2A 141.2(4) 2_766 .
Cl5 Cl5 Cl2A 55.3(3) 2_756 .
La12 Cl5 ClB 145.5(5) . 2_656
La7 Cl5 ClB 122.3(4) . 2_656
ClA Cl5 ClB 27.1(4) 2_656 2_656
Cl2B Cl5 ClB 64.1(4) 2_656 2_656
Cl2B Cl5 ClB 99.8(4) 1_655 2_656
La1 Cl5 ClB 91.6(3) . 2_656
La7 Cl5 ClB 41.6(2) 2_756 2_656
Cl4 Cl5 ClB 94.6(4) . 2_656
Cl6 Cl5 ClB 52.5(3) 2_756 2_656
Cl3 Cl5 ClB 156.4(4) 1_655 2_656
Ru1 Cl5 ClB 129.2(3) . 2_656
Cl2A Cl5 ClB 91.9(4) 2_756 2_656
Cl18 Cl5 ClB 116.1(3) 2_766 2_656
Cl19 Cl5 ClB 91.1(3) 2_766 2_656
Cl5 Cl5 ClB 78.7(3) 2_756 2_656
Cl2A Cl5 ClB 76.9(3) . 2_656
La12 Cl5 Cl2A 107.3(4) . 2_656
La7 Cl5 Cl2A 111.2(3) . 2_656
ClA Cl5 Cl2A 25.2(4) 2_656 2_656
Cl2B Cl5 Cl2A 57.7(4) 2_656 2_656
Cl2B Cl5 Cl2A 145.2(5) 1_655 2_656
La1 Cl5 Cl2A 44.0(2) . 2_656
La7 Cl5 Cl2A 87.2(3) 2_756 2_656
Cl4 Cl5 Cl2A 53.6(3) . 2_656
Cl6 Cl5 Cl2A 95.8(4) 2_756 2_656
Cl3 Cl5 Cl2A 152.1(3) 1_655 2_656
Ru1 Cl5 Cl2A 86.4(3) . 2_656
Cl2A Cl5 Cl2A 142.6(5) 2_756 2_656
Cl18 Cl5 Cl2A 131.7(4) 2_766 2_656
Cl19 Cl5 Cl2A 85.2(3) 2_766 2_656
Cl5 Cl5 Cl2A 102.4(4) 2_756 2_656
Cl2A Cl5 Cl2A 58.5(4) . 2_656
ClB Cl5 Cl2A 50.8(3) 2_656 2_656
La12 Cl5 Ru5 31.32(11) . .
La7 Cl5 Ru5 69.89(18) . .
ClA Cl5 Ru5 115.2(4) 2_656 .
Cl2B Cl5 Ru5 100.8(3) 2_656 .
Cl2B Cl5 Ru5 117.5(4) 1_655 .
La1 Cl5 Ru5 53.59(15) . .
La7 Cl5 Ru5 161.3(4) 2_756 .
Cl4 Cl5 Ru5 51.96(19) . .
Cl6 Cl5 Ru5 146.6(4) 2_756 .
Cl3 Cl5 Ru5 62.25(18) 1_655 .
Ru1 Cl5 Ru5 33.61(10) . .
Cl2A Cl5 Ru5 126.7(3) 2_756 .
Cl18 Cl5 Ru5 85.4(2) 2_766 .
Cl19 Cl5 Ru5 81.1(2) 2_766 .
Cl5 Cl5 Ru5 118.7(4) 2_756 .
Cl2A Cl5 Ru5 85.7(3) . .
ClB Cl5 Ru5 141.3(4) 2_656 .
Cl2A Cl5 Ru5 90.6(3) 2_656 .
La12 Cl5 La11 81.4(3) . 2_766
La7 Cl5 La11 146.3(3) . 2_766
ClA Cl5 La11 97.1(4) 2_656 2_766
Cl2B Cl5 La11 143.1(4) 2_656 2_766
Cl2B Cl5 La11 86.8(3) 1_655 2_766
La1 Cl5 La11 133.6(4) . 2_766
La7 Cl5 La11 87.6(2) 2_756 2_766
Cl4 Cl5 La11 83.8(3) . 2_766
Cl6 Cl5 La11 35.65(17) 2_756 2_766
Cl3 Cl5 La11 94.1(2) 1_655 2_766
Ru1 Cl5 La11 144.3(3) . 2_766
Cl2A Cl5 La11 66.8(3) 2_756 2_766
Cl18 Cl5 La11 37.61(16) 2_766 2_766
Cl19 Cl5 La11 35.06(14) 2_766 2_766
Cl5 Cl5 La11 123.3(3) 2_756 2_766
Cl2A Cl5 La11 155.8(3) . 2_766
ClB Cl5 La11 79.2(3) 2_656 2_766
Cl2A Cl5 La11 102.5(3) 2_656 2_766
Ru5 Cl5 La11 111.0(3) . 2_766
La7 Cl6 La8 90.5(3) . .
La7 Cl6 La11 159.5(4) . 1_545
La8 Cl6 La11 109.2(3) . 1_545
La7 Cl6 La2 88.3(2) . .
La8 Cl6 La2 79.0(2) . .
La11 Cl6 La2 100.6(3) 1_545 .
La7 Cl6 Cl2A 66.6(3) . .
La8 Cl6 Cl2A 127.0(4) . .
La11 Cl6 Cl2A 103.6(4) 1_545 .
La2 Cl6 Cl2A 54.6(3) . .
La7 Cl6 ClB 51.0(3) . 1_655
La8 Cl6 ClB 63.7(3) . 1_655
La11 Cl6 ClB 133.0(4) 1_545 1_655
La2 Cl6 ClB 121.3(4) . 1_655
Cl2A Cl6 ClB 117.4(4) . 1_655
La7 Cl6 Cl7 136.7(3) . .
La8 Cl6 Cl7 56.0(2) . .
La11 Cl6 Cl7 62.8(2) 1_545 .
La2 Cl6 Cl7 61.13(19) . .
Cl2A Cl6 Cl7 109.7(4) . .
ClB Cl6 Cl7 117.9(4) 1_655 .
La7 Cl6 Cl5 58.8(3) . 2_756
La8 Cl6 Cl5 138.2(4) . 2_756
La11 Cl6 Cl5 101.3(3) 1_545 2_756
La2 Cl6 Cl5 123.0(4) . 2_756
Cl2A Cl6 Cl5 69.4(4) . 2_756
ClB Cl6 Cl5 74.6(3) 1_655 2_756
Cl7 Cl6 Cl5 163.8(4) . 2_756
La7 Cl6 Cl15 140.1(4) . 1_545
La8 Cl6 Cl15 65.8(3) . 1_545
La11 Cl6 Cl15 51.06(19) 1_545 1_545
La2 Cl6 Cl15 115.8(3) . 1_545
Cl2A Cl6 Cl15 153.3(4) . 1_545
ClB Cl6 Cl15 89.1(4) 1_655 1_545
Cl7 Cl6 Cl15 54.7(2) . 1_545
Cl5 Cl6 Cl15 118.9(4) 2_756 1_545
La7 Cl6 Cl9 127.7(4) . 1_545
La8 Cl6 Cl9 110.0(3) . 1_545
La11 Cl6 Cl9 51.42(18) 1_545 1_545
La2 Cl6 Cl9 52.17(19) . 1_545
Cl2A Cl6 Cl9 62.6(3) . 1_545
ClB Cl6 Cl9 172.7(4) 1_655 1_545
Cl7 Cl6 Cl9 57.2(2) . 1_545
Cl5 Cl6 Cl9 111.3(4) 2_756 1_545
Cl15 Cl6 Cl9 91.5(2) 1_545 1_545
La7 Cl6 Ru2 70.85(16) . .
La8 Cl6 Ru2 40.04(11) . .
La11 Cl6 Ru2 128.1(2) 1_545 .
La2 Cl6 Ru2 45.92(12) . .
Cl2A Cl6 Ru2 87.0(3) . .
ClB Cl6 Ru2 78.4(3) 1_655 .
Cl7 Cl6 Ru2 65.8(2) . .
Cl5 Cl6 Ru2 129.4(3) 2_756 .
Cl15 Cl6 Ru2 102.4(3) 1_545 .
Cl9 Cl6 Ru2 94.4(2) 1_545 .
La7 Cl6 Cl2B 52.1(3) . 2_656
La8 Cl6 Cl2B 133.2(3) . 2_656
La11 Cl6 Cl2B 112.6(4) 1_545 2_656
La2 Cl6 Cl2B 73.6(3) . 2_656
Cl2A Cl6 Cl2B 21.6(3) . 2_656
ClB Cl6 Cl2B 99.9(4) 1_655 2_656
Cl7 Cl6 Cl2B 131.3(4) . 2_656
Cl5 Cl6 Cl2B 49.4(3) 2_756 2_656
Cl15 Cl6 Cl2B 161.1(4) 1_545 2_656
Cl9 Cl6 Cl2B 81.6(3) 1_545 2_656
Ru2 Cl6 Cl2B 95.7(3) . 2_656
La7 Cl6 Cl0B 52.5(3) . .
La8 Cl6 Cl0B 46.9(3) . .
La11 Cl6 Cl0B 140.0(4) 1_545 .
La2 Cl6 Cl0B 103.6(3) . .
Cl2A Cl6 Cl0B 116.3(4) . .
ClB Cl6 Cl0B 19.7(3) 1_655 .
Cl7 Cl6 Cl0B 102.8(4) . .
Cl5 Cl6 Cl0B 91.6(3) 2_756 .
Cl15 Cl6 Cl0B 89.6(4) 1_545 .
Cl9 Cl6 Cl0B 153.0(3) 1_545 .
Ru2 Cl6 Cl0B 59.1(3) . .
Cl2B Cl6 Cl0B 104.6(3) 2_656 .
La7 Cl6 Cl18 112.3(3) . 1_545
La8 Cl6 Cl18 157.0(3) . 1_545
La11 Cl6 Cl18 48.55(18) 1_545 1_545
La2 Cl6 Cl18 97.7(3) . 1_545
Cl2A Cl6 Cl18 63.9(3) . 1_545
ClB Cl6 Cl18 133.5(4) 1_655 1_545
Cl7 Cl6 Cl18 102.2(3) . 1_545
Cl5 Cl6 Cl18 62.3(3) 2_756 1_545
Cl15 Cl6 Cl18 96.3(2) 1_545 1_545
Cl9 Cl6 Cl18 53.7(2) 1_545 1_545
Ru2 Cl6 Cl18 143.5(3) . 1_545
Cl2B Cl6 Cl18 65.4(3) 2_656 1_545
Cl0B Cl6 Cl18 152.8(3) . 1_545
La7 Cl6 Ru1 37.64(11) . .
La8 Cl6 Ru1 73.81(17) . .
La11 Cl6 Ru1 152.7(3) 1_545 .
La2 Cl6 Ru1 52.58(14) . .
Cl2A Cl6 Ru1 58.7(3) . .
ClB Cl6 Ru1 73.5(3) 1_655 .
Cl7 Cl6 Ru1 101.4(2) . .
Cl5 Cl6 Ru1 91.8(3) 2_756 .
Cl15 Cl6 Ru1 139.5(3) 1_545 .
Cl9 Cl6 Ru1 101.5(3) 1_545 .
Ru2 Cl6 Ru1 39.12(10) . .
Cl2B Cl6 Ru1 59.4(2) 2_656 .
Cl0B Cl6 Ru1 62.2(2) . .
Cl18 Cl6 Ru1 122.3(3) 1_545 .
La7 Cl6 ClA 51.1(2) . 1_655
La8 Cl6 ClA 92.5(3) . 1_655
La11 Cl6 ClA 120.2(3) 1_545 1_655
La2 Cl6 ClA 138.7(3) . 1_655
Cl2A Cl6 ClA 105.6(4) . 1_655
ClB Cl6 ClA 29.3(3) 1_655 1_655
Cl7 Cl6 ClA 142.5(4) . 1_655
Cl5 Cl6 ClA 46.8(3) 2_756 1_655
Cl15 Cl6 ClA 96.2(3) 1_545 1_655
Cl9 Cl6 ClA 157.5(4) 1_545 1_655
Ru2 Cl6 ClA 104.5(3) . 1_655
Cl2B Cl6 ClA 84.3(3) 2_656 1_655
Cl0B Cl6 ClA 48.5(3) . 1_655
Cl18 Cl6 ClA 104.3(3) 1_545 1_655
Ru1 Cl6 ClA 86.2(3) . 1_655
La7 Cl6 Cl19 120.0(2) . 1_545
La8 Cl6 Cl19 126.4(3) . 1_545
La11 Cl6 Cl19 43.26(14) 1_545 1_545
La2 Cl6 Cl19 138.1(3) . 1_545
Cl2A Cl6 Cl19 106.1(4) . 1_545
ClB Cl6 Cl19 100.6(3) 1_655 1_545
Cl7 Cl6 Cl19 102.8(2) . 1_545
Cl5 Cl6 Cl19 63.2(3) 2_756 1_545
Cl15 Cl6 Cl19 62.9(2) 1_545 1_545
Cl9 Cl6 Cl19 86.1(2) 1_545 1_545
Ru2 Cl6 Cl19 165.4(3) . 1_545
Cl2B Cl6 Cl19 98.8(3) 2_656 1_545
Cl0B Cl6 Cl19 118.0(3) . 1_545
Cl18 Cl6 Cl19 45.04(16) 1_545 1_545
Ru1 Cl6 Cl19 154.8(3) . 1_545
ClA Cl6 Cl19 78.7(3) 1_655 1_545
La7 Cl6 Cl8 96.4(3) . 1_655
La8 Cl6 Cl8 40.76(19) . 1_655
La11 Cl6 Cl8 95.2(3) 1_545 1_655
La2 Cl6 Cl8 119.4(3) . 1_655
Cl2A Cl6 Cl8 160.9(4) . 1_655
ClB Cl6 Cl8 47.3(3) 1_655 1_655
Cl7 Cl6 Cl8 76.3(3) . 1_655
Cl5 Cl6 Cl8 110.1(3) 2_756 1_655
Cl15 Cl6 Cl8 44.6(2) 1_545 1_655
Cl9 Cl6 Cl8 130.8(3) 1_545 1_655
Ru2 Cl6 Cl8 79.0(2) . 1_655
Cl2B Cl6 Cl8 147.2(3) 2_656 1_655
Cl0B Cl6 Cl8 45.0(3) . 1_655
Cl18 Cl6 Cl8 133.8(2) 1_545 1_655
Ru1 Cl6 Cl8 102.7(2) . 1_655
ClA Cl6 Cl8 66.2(3) 1_655 1_655
Cl19 Cl6 Cl8 89.5(2) 1_545 1_655
La7 Cl6 ClA 74.5(3) . .
La8 Cl6 ClA 110.7(3) . .
La11 Cl6 ClA 102.4(3) 1_545 .
La2 Cl6 ClA 34.8(2) . .
Cl2A Cl6 ClA 19.9(3) . .
ClB Cl6 ClA 124.0(4) 1_655 .
Cl7 Cl6 ClA 91.3(3) . .
Cl5 Cl6 ClA 89.1(4) 2_756 .
Cl15 Cl6 ClA 142.6(3) 1_545 .
Cl9 Cl6 ClA 53.3(2) 1_545 .
Ru2 Cl6 ClA 71.9(2) . .
Cl2B Cl6 ClA 40.3(3) 2_656 .
Cl0B Cl6 ClA 115.6(3) . .
Cl18 Cl6 ClA 74.2(3) 1_545 .
Ru1 Cl6 ClA 53.4(2) . .
ClA Cl6 ClA 121.1(4) 1_655 .
Cl19 Cl6 ClA 119.1(3) 1_545 .
Cl8 Cl6 ClA 150.9(3) 1_655 .
La7 Cl6 Cl9 101.4(2) . 1_645
La8 Cl6 Cl9 86.5(3) . 1_645
La11 Cl6 Cl9 75.1(2) 1_545 1_645
La2 Cl6 Cl9 162.7(3) . 1_645
Cl2A Cl6 Cl9 142.6(4) . 1_645
ClB Cl6 Cl9 58.5(3) 1_655 1_645
Cl7 Cl6 Cl9 102.8(3) . 1_645
Cl5 Cl6 Cl9 74.3(3) 2_756 1_645
Cl15 Cl6 Cl9 48.41(19) 1_545 1_645
Cl9 Cl6 Cl9 126.5(2) 1_545 1_645
Ru2 Cl6 Cl9 123.9(3) . 1_645
Cl2B Cl6 Cl9 123.7(3) 2_656 1_645
Cl0B Cl6 Cl9 72.3(3) . 1_645
Cl18 Cl6 Cl9 91.92(19) 1_545 1_645
Ru1 Cl6 Cl9 131.9(2) . 1_645
ClA Cl6 Cl9 50.6(2) 1_655 1_645
Cl19 Cl6 Cl9 47.36(16) 1_545 1_645
Cl8 Cl6 Cl9 45.79(16) 1_655 1_645
ClA Cl6 Cl9 162.1(3) . 1_645
La8 Cl7 La5 168.0(3) . 1_545
La8 Cl7 La10 114.6(2) . 1_545
La5 Cl7 La10 72.44(16) 1_545 1_545
La8 Cl7 Cl15 69.9(2) . 1_545
La5 Cl7 Cl15 110.5(3) 1_545 1_545
La10 Cl7 Cl15 53.13(19) 1_545 1_545
La8 Cl7 La2 72.57(16) . .
La5 Cl7 La2 97.5(2) 1_545 .
La10 Cl7 La2 158.9(3) 1_545 .
Cl15 Cl7 La2 117.6(3) 1_545 .
La8 Cl7 Cl8 105.3(3) . .
La5 Cl7 Cl8 72.1(2) 1_545 .
La10 Cl7 Cl8 135.8(3) 1_545 .
Cl15 Cl7 Cl8 169.4(4) 1_545 .
La2 Cl7 Cl8 51.91(18) . .
La8 Cl7 La11 96.8(2) . 1_545
La5 Cl7 La11 75.5(2) 1_545 1_545
La10 Cl7 La11 73.36(17) 1_545 1_545
Cl15 Cl7 La11 52.0(2) 1_545 1_545
La2 Cl7 La11 86.3(2) . 1_545
Cl8 Cl7 La11 121.1(3) . 1_545
La8 Cl7 Cl9 114.8(3) . 1_545
La5 Cl7 Cl9 53.25(18) 1_545 1_545
La10 Cl7 Cl9 107.9(3) 1_545 1_545
Cl15 Cl7 Cl9 103.5(3) 1_545 1_545
La2 Cl7 Cl9 53.13(17) . 1_545
Cl8 Cl7 Cl9 69.4(2) . 1_545
La11 Cl7 Cl9 51.78(18) 1_545 1_545
La8 Cl7 Cl12 139.9(3) . 1_545
La5 Cl7 Cl12 52.03(18) 1_545 1_545
La10 Cl7 Cl12 52.34(17) 1_545 1_545
Cl15 Cl7 Cl12 105.0(3) 1_545 1_545
La2 Cl7 Cl12 135.1(3) . 1_545
Cl8 Cl7 Cl12 84.8(2) . 1_545
La11 Cl7 Cl12 111.1(3) 1_545 1_545
Cl9 Cl7 Cl12 105.1(3) 1_545 1_545
La8 Cl7 Cl6 53.0(2) . .
La5 Cl7 Cl6 115.6(3) 1_545 .
La10 Cl7 Cl6 114.7(3) 1_545 .
Cl15 Cl7 Cl6 65.4(3) 1_545 .
La2 Cl7 Cl6 52.2(2) . .
Cl8 Cl7 Cl6 104.1(3) . .
La11 Cl7 Cl6 51.24(19) 1_545 .
Cl9 Cl7 Cl6 65.2(3) 1_545 .
Cl12 Cl7 Cl6 162.3(3) 1_545 .
La8 Cl7 Cl1B 57.8(6) . .
La5 Cl7 Cl1B 132.7(6) 1_545 .
La10 Cl7 Cl1B 97.5(5) 1_545 .
Cl15 Cl7 Cl1B 97.1(6) 1_545 .
La2 Cl7 Cl1B 102.7(5) . .
Cl8 Cl7 Cl1B 87.7(6) . .
La11 Cl7 Cl1B 147.3(6) 1_545 .
Cl9 Cl7 Cl1B 153.7(5) 1_545 .
Cl12 Cl7 Cl1B 84.7(6) 1_545 .
Cl6 Cl7 Cl1B 110.6(6) . .
La8 Cl7 La3 70.66(17) . .
La5 Cl7 La3 112.8(2) 1_545 .
La10 Cl7 La3 131.2(3) 1_545 .
Cl15 Cl7 La3 134.6(3) 1_545 .
La2 Cl7 La3 69.53(15) . .
Cl8 Cl7 La3 47.48(18) . .
La11 Cl7 La3 155.1(2) 1_545 .
Cl9 Cl7 La3 112.9(2) 1_545 .
Cl12 Cl7 La3 91.2(2) 1_545 .
Cl6 Cl7 La3 106.1(2) . .
Cl1B Cl7 La3 41.5(5) . .
La8 Cl7 Cl1A 47.3(3) . .
La5 Cl7 Cl1A 143.8(4) 1_545 .
La10 Cl7 Cl1A 97.1(3) 1_545 .
Cl15 Cl7 Cl1A 87.4(3) 1_545 .
La2 Cl7 Cl1A 101.5(3) . .
Cl8 Cl7 Cl1A 96.1(3) . .
La11 Cl7 Cl1A 136.0(3) 1_545 .
Cl9 Cl7 Cl1A 154.6(3) 1_545 .
Cl12 Cl7 Cl1A 93.7(4) 1_545 .
Cl6 Cl7 Cl1A 100.4(4) . .
Cl1B Cl7 Cl1A 11.8(5) . .
La3 Cl7 Cl1A 48.7(3) . .
La8 Cl7 Ru4 138.7(2) . 1_545
La5 Cl7 Ru4 40.94(11) 1_545 1_545
La10 Cl7 Ru4 40.82(10) 1_545 1_545
Cl15 Cl7 Ru4 69.8(2) 1_545 1_545
La2 Cl7 Ru4 120.4(3) . 1_545
Cl8 Cl7 Ru4 112.9(2) . 1_545
La11 Cl7 Ru4 50.15(13) 1_545 1_545
Cl9 Cl7 Ru4 67.4(2) 1_545 1_545
Cl12 Cl7 Ru4 60.96(18) 1_545 1_545
Cl6 Cl7 Ru4 101.4(3) . 1_545
Cl1B Cl7 Ru4 136.4(5) . 1_545
La3 Cl7 Ru4 149.4(2) . 1_545
Cl1A Cl7 Ru4 137.8(3) . 1_545
La8 Cl7 Ru2 38.14(10) . .
La5 Cl7 Ru2 136.2(2) 1_545 .
La10 Cl7 Ru2 151.2(3) 1_545 .
Cl15 Cl7 Ru2 106.4(2) 1_545 .
La2 Cl7 Ru2 43.37(10) . .
Cl8 Cl7 Ru2 67.49(19) . .
La11 Cl7 Ru2 112.1(2) 1_545 .
Cl9 Cl7 Ru2 96.1(2) 1_545 .
Cl12 Cl7 Ru2 136.3(3) 1_545 .
Cl6 Cl7 Ru2 61.16(18) . .
Cl1B Cl7 Ru2 62.1(5) . .
La3 Cl7 Ru2 45.21(11) . .
Cl1A Cl7 Ru2 58.6(2) . .
Ru4 Cl7 Ru2 160.7(3) 1_545 .
La8 Cl7 Cl4A 92.0(3) . 2_655
La5 Cl7 Cl4A 98.3(3) 1_545 2_655
La10 Cl7 Cl4A 86.6(3) 1_545 2_655
Cl15 Cl7 Cl4A 115.7(3) 1_545 2_655
La2 Cl7 Cl4A 113.6(3) . 2_655
Cl8 Cl7 Cl4A 73.3(3) . 2_655
La11 Cl7 Cl4A 159.9(3) 1_545 2_655
Cl9 Cl7 Cl4A 138.5(3) 1_545 2_655
Cl12 Cl7 Cl4A 53.2(3) 1_545 2_655
Cl6 Cl7 Cl4A 143.7(3) . 2_655
Cl1B Cl7 Cl4A 34.4(6) . 2_655
La3 Cl7 Cl4A 44.9(2) . 2_655
Cl1A Cl7 Cl4A 45.7(3) . 2_655
Ru4 Cl7 Cl4A 113.1(3) 1_545 2_655
Ru2 Cl7 Cl4A 85.8(3) . 2_655
La8 Cl7 Cl13 87.0(2) . 2_755
La5 Cl7 Cl13 103.8(2) 1_545 2_755
La10 Cl7 Cl13 40.15(15) 1_545 2_755
Cl15 Cl7 Cl13 60.4(2) 1_545 2_755
La2 Cl7 Cl13 157.8(3) . 2_755
Cl8 Cl7 Cl13 129.7(3) . 2_755
La11 Cl7 Cl13 105.0(2) 1_545 2_755
Cl9 Cl7 Cl13 148.0(3) 1_545 2_755
Cl12 Cl7 Cl13 58.9(2) 1_545 2_755
Cl6 Cl7 Cl13 121.1(3) . 2_755
Cl1B Cl7 Cl13 57.7(5) . 2_755
La3 Cl7 Cl13 96.0(2) . 2_755
Cl1A Cl7 Cl13 57.1(3) . 2_755
Ru4 Cl7 Cl13 80.73(17) 1_545 2_755
Ru2 Cl7 Cl13 114.5(2) . 2_755
Cl4A Cl7 Cl13 57.3(3) 2_655 2_755
La8 Cl7 Cl8 34.32(13) . 1_655
La5 Cl7 Cl8 149.1(2) 1_545 1_655
La10 Cl7 Cl8 80.55(17) 1_545 1_655
Cl15 Cl7 Cl8 39.00(18) 1_545 1_655
La2 Cl7 Cl8 102.77(18) . 1_655
Cl8 Cl7 Cl8 138.7(3) . 1_655
La11 Cl7 Cl8 82.80(17) 1_545 1_655
Cl9 Cl7 Cl8 125.6(3) 1_545 1_655
Cl12 Cl7 Cl8 119.8(3) 1_545 1_655
Cl6 Cl7 Cl8 62.9(2) . 1_655
Cl1B Cl7 Cl8 64.6(6) . 1_655
La3 Cl7 Cl8 96.13(19) . 1_655
Cl1A Cl7 Cl8 53.2(3) . 1_655
Ru4 Cl7 Cl8 108.21(18) 1_545 1_655
Ru2 Cl7 Cl8 72.41(15) . 1_655
Cl4A Cl7 Cl8 94.6(3) 2_655 1_655
Cl13 Cl7 Cl8 60.91(17) 2_755 1_655
La8 Cl7 Cl15 141.1(2) . 1_445
La5 Cl7 Cl15 33.43(12) 1_545 1_445
La10 Cl7 Cl15 104.32(19) 1_545 1_445
Cl15 Cl7 Cl15 141.1(3) 1_545 1_445
La2 Cl7 Cl15 70.95(17) . 1_445
Cl8 Cl7 Cl15 39.22(18) . 1_445
La11 Cl7 Cl15 93.9(2) 1_545 1_445
Cl9 Cl7 Cl15 48.63(18) 1_545 1_445
Cl12 Cl7 Cl15 67.0(2) 1_545 1_445
Cl6 Cl7 Cl15 110.4(3) . 1_445
Cl1B Cl7 Cl15 118.7(6) . 1_445
La3 Cl7 Cl15 84.31(17) . 1_445
Cl1A Cl7 Cl15 129.8(3) . 1_445
Ru4 Cl7 Cl15 73.73(16) 1_545 1_445
Ru2 Cl7 Cl15 103.53(18) . 1_445
Cl4A Cl7 Cl15 90.5(3) 2_655 1_445
Cl13 Cl7 Cl15 125.9(2) 2_755 1_445
Cl8 Cl7 Cl15 173.2(2) 1_655 1_445
La8 Cl7 Cl10 105.9(3) . 2_655
La5 Cl7 Cl10 80.2(2) 1_545 2_655
La10 Cl7 Cl10 106.6(2) 1_545 2_655
Cl15 Cl7 Cl10 148.1(3) 1_545 2_655
La2 Cl7 Cl10 89.3(2) . 2_655
Cl8 Cl7 Cl10 41.6(2) . 2_655
La11 Cl7 Cl10 154.5(3) 1_545 2_655
Cl9 Cl7 Cl10 106.6(3) 1_545 2_655
Cl12 Cl7 Cl10 57.0(2) 1_545 2_655
Cl6 Cl7 Cl10 138.5(3) . 2_655
Cl1B Cl7 Cl10 58.0(6) . 2_655
La3 Cl7 Cl10 36.64(16) . 2_655
Cl1A Cl7 Cl10 69.5(4) . 2_655
Ru4 Cl7 Cl10 112.8(2) 1_545 2_655
Ru2 Cl7 Cl10 80.70(19) . 2_655
Cl4A Cl7 Cl10 32.7(3) 2_655 2_655
Cl13 Cl7 Cl10 88.1(2) 2_755 2_655
Cl8 Cl7 Cl10 122.7(3) 1_655 2_655
Cl15 Cl7 Cl10 61.0(2) 1_445 2_655
La3 Cl8 La2 88.1(2) . .
La3 Cl8 La8 120.0(3) . 1_455
La2 Cl8 La8 112.1(3) . 1_455
La3 Cl8 Cl15 155.7(3) . 1_445
La2 Cl8 Cl15 110.8(3) . 1_445
La8 Cl8 Cl15 67.99(19) 1_455 1_445
La3 Cl8 Cl7 72.8(2) . .
La2 Cl8 Cl7 63.6(2) . .
La8 Cl8 Cl7 167.0(3) 1_455 .
Cl15 Cl8 Cl7 101.4(3) 1_445 .
La3 Cl8 Cl0B 96.5(3) . 1_455
La2 Cl8 Cl0B 65.7(3) . 1_455
La8 Cl8 Cl0B 51.9(3) 1_455 1_455
Cl15 Cl8 Cl0B 105.0(3) 1_445 1_455
Cl7 Cl8 Cl0B 128.3(4) . 1_455
La3 Cl8 Cl0A 70.0(3) . 1_455
La2 Cl8 Cl0A 92.9(3) . 1_455
La8 Cl8 Cl0A 53.9(3) 1_455 1_455
Cl15 Cl8 Cl0A 121.8(3) 1_445 1_455
Cl7 Cl8 Cl0A 136.3(4) . 1_455
Cl0B Cl8 Cl0A 38.5(4) 1_455 1_455
La3 Cl8 ClB 109.8(3) . .
La2 Cl8 ClB 50.7(3) . .
La8 Cl8 ClB 61.6(3) 1_455 .
Cl15 Cl8 ClB 94.3(4) 1_445 .
Cl7 Cl8 ClB 113.6(4) . .
Cl0B Cl8 ClB 22.4(4) 1_455 .
Cl0A Cl8 ClB 60.9(4) 1_455 .
La3 Cl8 Cl10 58.5(3) . 2_655
La2 Cl8 Cl10 146.4(4) . 2_655
La8 Cl8 Cl10 90.0(3) 1_455 2_655
Cl15 Cl8 Cl10 100.6(3) 1_445 2_655
Cl7 Cl8 Cl10 99.6(3) . 2_655
Cl0B Cl8 Cl10 117.7(4) 1_455 2_655
Cl0A Cl8 Cl10 79.8(4) 1_455 2_655
ClB Cl8 Cl10 140.0(4) . 2_655
La3 Cl8 Cl4B 51.1(3) . .
La2 Cl8 Cl4B 101.4(4) . .
La8 Cl8 Cl4B 69.3(3) 1_455 .
Cl15 Cl8 Cl4B 133.6(4) 1_445 .
Cl7 Cl8 Cl4B 123.0(4) . .
Cl0B Cl8 Cl4B 59.1(4) 1_455 .
Cl0A Cl8 Cl4B 21.7(4) 1_455 .
ClB Cl8 Cl4B 80.9(4) . .
Cl10 Cl8 Cl4B 62.0(4) 2_655 .
La3 Cl8 La5 116.0(2) . 1_545
La2 Cl8 La5 90.8(2) . 1_545
La8 Cl8 La5 119.2(2) 1_455 1_545
Cl15 Cl8 La5 51.18(17) 1_445 1_545
Cl7 Cl8 La5 50.69(17) . 1_545
Cl0B Cl8 La5 139.6(4) 1_455 1_545
Cl0A Cl8 La5 173.0(3) 1_455 1_545
ClB Cl8 La5 117.8(3) . 1_545
Cl10 Cl8 La5 100.2(3) 2_655 1_545
Cl4B Cl8 La5 161.3(4) . 1_545
La3 Cl8 Cl9 124.3(2) . 1_545
La2 Cl8 Cl9 50.72(17) . 1_545
La8 Cl8 Cl9 110.6(3) 1_455 1_545
Cl15 Cl8 Cl9 64.6(2) 1_445 1_545
Cl7 Cl8 Cl9 56.8(2) . 1_545
Cl0B Cl8 Cl9 97.1(3) 1_455 1_545
Cl0A Cl8 Cl9 135.1(4) 1_455 1_545
ClB Cl8 Cl9 74.7(3) . 1_545
Cl10 Cl8 Cl9 145.0(3) 2_655 1_545
Cl4B Cl8 Cl9 151.0(4) . 1_545
La5 Cl8 Cl9 45.30(14) 1_545 1_545
La3 Cl8 Ru2 46.22(12) . .
La2 Cl8 Ru2 42.32(11) . .
La8 Cl8 Ru2 122.5(2) 1_455 .
Cl15 Cl8 Ru2 152.3(3) 1_445 .
Cl7 Cl8 Ru2 63.57(17) . .
Cl0B Cl8 Ru2 72.8(3) 1_455 .
Cl0A Cl8 Ru2 74.3(3) 1_455 .
ClB Cl8 Ru2 73.3(3) . .
Cl10 Cl8 Ru2 104.7(3) 2_655 .
Cl4B Cl8 Ru2 70.0(3) . .
La5 Cl8 Ru2 112.34(18) 1_545 .
Cl9 Cl8 Ru2 88.03(18) 1_545 .
La3 Cl8 Cl1A 92.9(3) . 1_455
La2 Cl8 Cl1A 147.9(3) . 1_455
La8 Cl8 Cl1A 41.6(2) 1_455 1_455
Cl15 Cl8 Cl1A 79.2(3) 1_445 1_455
Cl7 Cl8 Cl1A 146.6(3) . 1_455
Cl0B Cl8 Cl1A 82.3(3) 1_455 1_455
Cl0A Cl8 Cl1A 57.8(3) 1_455 1_455
ClB Cl8 Cl1A 99.5(4) . 1_455
Cl10 Cl8 Cl1A 48.5(3) 2_655 1_455
Cl4B Cl8 Cl1A 56.6(4) . 1_455
La5 Cl8 Cl1A 117.1(3) 1_545 1_455
Cl9 Cl8 Cl1A 142.4(3) 1_545 1_455
Ru2 Cl8 Cl1A 126.6(3) . 1_455
La3 Cl8 Cl12 83.3(2) . 1_545
La2 Cl8 Cl12 111.3(2) . 1_545
La8 Cl8 Cl12 130.7(2) 1_455 1_545
Cl15 Cl8 Cl12 75.7(2) 1_445 1_545
Cl7 Cl8 Cl12 48.78(18) . 1_545
Cl0B Cl8 Cl12 177.0(3) 1_455 1_545
Cl0A Cl8 Cl12 143.4(4) 1_455 1_545
ClB Cl8 Cl12 155.2(4) . 1_545
Cl10 Cl8 Cl12 64.8(2) 2_655 1_545
Cl4B Cl8 Cl12 122.5(4) . 1_545
La5 Cl8 Cl12 38.90(12) 1_545 1_545
Cl9 Cl8 Cl12 80.58(19) 1_545 1_545
Ru2 Cl8 Cl12 105.15(18) . 1_545
Cl1A Cl8 Cl12 100.7(3) 1_455 1_545
La3 Cl8 Cl6 150.0(3) . 1_455
La2 Cl8 Cl6 87.1(2) . 1_455
La8 Cl8 Cl6 37.49(14) 1_455 1_455
Cl15 Cl8 Cl6 50.32(19) 1_445 1_455
Cl7 Cl8 Cl6 129.9(3) . 1_455
Cl0B Cl8 Cl6 54.8(3) 1_455 1_455
Cl0A Cl8 Cl6 80.6(3) 1_455 1_455
ClB Cl8 Cl6 46.9(3) . 1_455
Cl10 Cl8 Cl6 123.3(3) 2_655 1_455
Cl4B Cl8 Cl6 101.0(4) . 1_455
La5 Cl8 Cl6 93.64(19) 1_545 1_455
Cl9 Cl8 Cl6 73.17(19) 1_545 1_455
Ru2 Cl8 Cl6 120.0(2) . 1_455
Cl1A Cl8 Cl6 76.2(2) 1_455 1_455
Cl12 Cl8 Cl6 125.8(2) 1_545 1_455
La3 Cl8 La13 58.82(14) . .
La2 Cl8 La13 57.55(13) . .
La8 Cl8 La13 84.93(16) 1_455 .
Cl15 Cl8 La13 144.3(3) 1_445 .
Cl7 Cl8 La13 101.4(2) . .
Cl0B Cl8 La13 39.6(3) 1_455 .
Cl0A Cl8 La13 38.6(3) 1_455 .
ClB Cl8 La13 51.3(3) . .
Cl10 Cl8 La13 102.2(3) 2_655 .
Cl4B Cl8 La13 44.0(3) . .
La5 Cl8 La13 146.89(19) 1_545 .
Cl9 Cl8 La13 107.30(19) 1_545 .
Ru2 Cl8 La13 37.93(8) . .
Cl1A Cl8 La13 96.0(2) 1_455 .
Cl12 Cl8 La13 139.3(2) 1_545 .
Cl6 Cl8 La13 94.09(17) 1_455 .
La3 Cl8 Cl1B 27.1(3) . .
La2 Cl8 Cl1B 84.5(4) . .
La8 Cl8 Cl1B 145.5(4) 1_455 .
Cl15 Cl8 Cl1B 136.0(4) 1_445 .
Cl7 Cl8 Cl1B 47.5(4) . .
Cl0B Cl8 Cl1B 118.7(5) 1_455 .
Cl0A Cl8 Cl1B 97.1(4) 1_455 .
ClB Cl8 Cl1B 124.6(5) . .
Cl10 Cl8 Cl1B 64.2(5) 2_655 .
Cl4B Cl8 Cl1B 78.0(5) . .
La5 Cl8 Cl1B 89.2(3) 1_545 .
Cl9 Cl8 Cl1B 103.3(4) 1_545 .
Ru2 Cl8 Cl1B 51.3(4) . .
Cl1A Cl8 Cl1B 109.8(4) 1_455 .
Cl12 Cl8 Cl1B 60.3(4) 1_545 .
Cl6 Cl8 Cl1B 171.2(4) 1_455 .
La13 Cl8 Cl1B 79.1(4) . .
La3 Cl8 Cl4A 40.9(2) . 2_655
La2 Cl8 Cl4A 115.8(3) . 2_655
La8 Cl8 Cl4A 125.4(3) 1_455 2_655
Cl15 Cl8 Cl4A 114.9(3) 1_445 2_655
Cl7 Cl8 Cl4A 65.2(3) . 2_655
Cl0B Cl8 Cl4A 134.2(4) 1_455 2_655
Cl0A Cl8 Cl4A 98.7(4) 1_455 2_655
ClB Cl8 Cl4A 150.7(4) . 2_655
Cl10 Cl8 Cl4A 35.6(3) 2_655 2_655
Cl4B Cl8 Cl4A 76.9(4) . 2_655
La5 Cl8 Cl4A 85.0(2) 1_545 2_655
Cl9 Cl8 Cl4A 119.3(3) 1_545 2_655
Ru2 Cl8 Cl4A 81.2(2) . 2_655
Cl1A Cl8 Cl4A 84.0(3) 1_455 2_655
Cl12 Cl8 Cl4A 46.6(2) 1_545 2_655
Cl6 Cl8 Cl4A 157.1(3) 1_455 2_655
La13 Cl8 Cl4A 99.5(2) . 2_655
Cl1B Cl8 Cl4A 31.5(4) . 2_655
La3 Cl8 Cl1B 97.1(4) . 1_455
La2 Cl8 Cl1B 150.0(4) . 1_455
La8 Cl8 Cl1B 40.6(3) 1_455 1_455
Cl15 Cl8 Cl1B 74.4(4) 1_445 1_455
Cl7 Cl8 Cl1B 146.1(4) . 1_455
Cl0B Cl8 Cl1B 84.3(4) 1_455 1_455
Cl0A Cl8 Cl1B 61.8(4) 1_455 1_455
ClB Cl8 Cl1B 100.3(4) . 1_455
Cl10 Cl8 Cl1B 50.2(4) 2_655 1_455
Cl4B Cl8 Cl1B 61.5(5) . 1_455
La5 Cl8 Cl1B 112.8(4) 1_545 1_455
Cl9 Cl8 Cl1B 137.9(4) 1_545 1_455
Ru2 Cl8 Cl1B 131.4(4) . 1_455
Cl1A Cl8 Cl1B 4.9(4) 1_455 1_455
Cl12 Cl8 Cl1B 98.7(3) 1_545 1_455
Cl6 Cl8 Cl1B 73.7(3) 1_455 1_455
La13 Cl8 Cl1B 100.3(4) . 1_455
Cl1B Cl8 Cl1B 112.9(6) . 1_455
Cl4A Cl8 Cl1B 85.8(4) 2_655 1_455
La6 Cl9 La5 92.28(19) . .
La6 Cl9 La11 80.24(17) . .
La5 Cl9 La11 83.68(17) . .
La6 Cl9 La2 160.6(3) . 1_565
La5 Cl9 La2 106.9(2) . 1_565
La11 Cl9 La2 99.1(2) . 1_565
La6 Cl9 Cl7 132.4(2) . 1_565
La5 Cl9 Cl7 56.68(17) . 1_565
La11 Cl9 Cl7 62.80(18) . 1_565
La2 Cl9 Cl7 60.96(18) 1_565 1_565
La6 Cl9 Cl18 54.81(18) . .
La5 Cl9 Cl18 128.3(2) . .
La11 Cl9 Cl18 55.05(16) . .
La2 Cl9 Cl18 108.9(2) 1_565 .
Cl7 Cl9 Cl18 114.3(3) 1_565 .
La6 Cl9 Cl2A 110.3(3) . 1_565
La5 Cl9 Cl2A 157.0(3) . 1_565
La11 Cl9 Cl2A 95.5(3) . 1_565
La2 Cl9 Cl2A 50.3(3) 1_565 1_565
Cl7 Cl9 Cl2A 102.5(3) 1_565 1_565
Cl18 Cl9 Cl2A 66.4(3) . 1_565
La6 Cl9 Cl6 119.7(2) . 1_565
La5 Cl9 Cl6 111.6(3) . 1_565
La11 Cl9 Cl6 50.89(17) . 1_565
La2 Cl9 Cl6 51.15(16) 1_565 1_565
Cl7 Cl9 Cl6 57.6(2) 1_565 1_565
Cl18 Cl9 Cl6 67.7(2) . 1_565
Cl2A Cl9 Cl6 53.6(3) 1_565 1_565
La6 Cl9 Cl17 51.21(16) . .
La5 Cl9 Cl17 49.49(15) . .
La11 Cl9 Cl17 101.3(2) . .
La2 Cl9 Cl17 146.0(2) 1_565 .
Cl7 Cl9 Cl17 105.8(2) 1_565 .
Cl18 Cl9 Cl17 105.0(2) . .
Cl2A Cl9 Cl17 151.4(3) 1_565 .
Cl6 Cl9 Cl17 151.1(3) 1_565 .
La6 Cl9 Cl4 56.26(18) . 2_666
La5 Cl9 Cl4 143.2(3) . 2_666
La11 Cl9 Cl4 106.3(2) . 2_666
La2 Cl9 Cl4 106.2(2) 1_565 2_666
Cl7 Cl9 Cl4 159.0(3) 1_565 2_666
Cl18 Cl9 Cl4 51.38(18) . 2_666
Cl2A Cl9 Cl4 59.1(3) 1_565 2_666
Cl6 Cl9 Cl4 101.4(2) 1_565 2_666
Cl17 Cl9 Cl4 93.7(2) . 2_666
La6 Cl9 Cl19 49.89(15) . 1_455
La5 Cl9 Cl19 97.2(2) . 1_455
La11 Cl9 Cl19 130.1(2) . 1_455
La2 Cl9 Cl19 127.3(2) 1_565 1_455
Cl7 Cl9 Cl19 151.9(3) 1_565 1_455
Cl18 Cl9 Cl19 89.5(2) . 1_455
Cl2A Cl9 Cl19 100.7(3) 1_565 1_455
Cl6 Cl9 Cl19 150.4(3) 1_565 1_455
Cl17 Cl9 Cl19 50.86(17) . 1_455
Cl4 Cl9 Cl19 48.98(17) 2_666 1_455
La6 Cl9 Cl8 148.9(2) . 1_565
La5 Cl9 Cl8 65.74(17) . 1_565
La11 Cl9 Cl8 116.6(2) . 1_565
La2 Cl9 Cl8 48.03(15) 1_565 1_565
Cl7 Cl9 Cl8 53.9(2) 1_565 1_565
Cl18 Cl9 Cl8 156.3(3) . 1_565
Cl2A Cl9 Cl8 94.7(3) 1_565 1_565
Cl6 Cl9 Cl8 89.9(2) 1_565 1_565
Cl17 Cl9 Cl8 98.3(2) . 1_565
Cl4 Cl9 Cl8 131.8(2) 2_666 1_565
Cl19 Cl9 Cl8 108.7(2) 1_455 1_565
La6 Cl9 Cl15 98.4(2) . 1_455
La5 Cl9 Cl15 51.90(16) . 1_455
La11 Cl9 Cl15 135.6(2) . 1_455
La2 Cl9 Cl15 95.5(2) 1_565 1_455
Cl7 Cl9 Cl15 89.3(2) 1_565 1_455
Cl18 Cl9 Cl15 152.0(3) . 1_455
Cl2A Cl9 Cl15 125.4(3) 1_565 1_455
Cl6 Cl9 Cl15 140.3(3) 1_565 1_455
Cl17 Cl9 Cl15 51.34(18) . 1_455
Cl4 Cl9 Cl15 109.4(2) 2_666 1_455
Cl19 Cl9 Cl15 64.26(19) 1_455 1_455
Cl8 Cl9 Cl15 50.91(18) 1_565 1_455
La6 Cl9 Ru5 38.43(9) . .
La5 Cl9 Ru5 72.18(14) . .
La11 Cl9 Ru5 46.92(10) . .
La2 Cl9 Ru5 146.0(2) 1_565 .
Cl7 Cl9 Ru5 94.57(19) 1_565 .
Cl18 Cl9 Ru5 57.28(16) . .
Cl2A Cl9 Ru5 123.3(3) 1_565 .
Cl6 Cl9 Ru5 96.53(19) 1_565 .
Cl17 Cl9 Ru5 59.00(14) . .
Cl4 Cl9 Ru5 88.82(19) 2_666 .
Cl19 Cl9 Ru5 85.70(18) 1_455 .
Cl8 Cl9 Ru5 136.7(2) 1_565 .
Cl15 Cl9 Ru5 108.3(2) 1_455 .
La6 Cl9 ClA 117.0(3) . 1_565
La5 Cl9 ClA 139.0(3) . 1_565
La11 Cl9 ClA 126.9(3) . 1_565
La2 Cl9 ClA 48.4(2) 1_565 1_565
Cl7 Cl9 ClA 109.2(3) 1_565 1_565
Cl18 Cl9 ClA 92.6(3) . 1_565
Cl2A Cl9 ClA 32.0(3) 1_565 1_565
Cl6 Cl9 ClA 79.5(3) 1_565 1_565
Cl17 Cl9 ClA 129.3(3) . 1_565
Cl4 Cl9 ClA 61.4(3) 2_666 1_565
Cl19 Cl9 ClA 83.1(3) 1_455 1_565
Cl8 Cl9 ClA 75.3(3) 1_565 1_565
Cl15 Cl9 ClA 93.6(3) 1_455 1_565
Ru5 Cl9 ClA 147.9(3) . 1_565
La6 Cl9 Ru4 72.07(14) . .
La5 Cl9 Ru4 38.32(9) . .
La11 Cl9 Ru4 49.21(10) . .
La2 Cl9 Ru4 122.1(2) 1_565 .
Cl7 Cl9 Ru4 61.31(16) 1_565 .
Cl18 Cl9 Ru4 90.59(18) . .
Cl2A Cl9 Ru4 144.5(3) 1_565 .
Cl6 Cl9 Ru4 93.4(2) 1_565 .
Cl17 Cl9 Ru4 58.07(14) . .
Cl4 Cl9 Ru4 127.0(2) 2_666 .
Cl19 Cl9 Ru4 105.98(19) 1_455 .
Cl8 Cl9 Ru4 98.43(19) 1_565 .
Cl15 Cl9 Ru4 87.74(18) 1_455 .
Ru5 Cl9 Ru4 38.64(8) . .
ClA Cl9 Ru4 170.5(3) 1_565 .
La6 Cl9 ClB 136.0(3) . 1_565
La5 Cl9 ClB 112.4(3) . 1_565
La11 Cl9 ClB 135.9(3) . 1_565
La2 Cl9 ClB 37.8(2) 1_565 1_565
Cl7 Cl9 ClB 91.2(3) 1_565 1_565
Cl18 Cl9 ClB 118.9(3) . 1_565
Cl2A Cl9 ClB 53.8(3) 1_565 1_565
Cl6 Cl9 ClB 85.4(3) 1_565 1_565
Cl17 Cl9 ClB 120.6(3) . 1_565
Cl4 Cl9 ClB 85.3(3) 2_666 1_565
Cl19 Cl9 ClB 89.8(3) 1_455 1_565
Cl8 Cl9 ClB 48.7(2) 1_565 1_565
Cl15 Cl9 ClB 73.1(3) 1_455 1_565
Ru5 Cl9 ClB 174.1(3) . 1_565
ClA Cl9 ClB 27.0(3) 1_565 1_565
Ru4 Cl9 ClB 147.0(3) . 1_565
La6 Cl9 Cl2B 103.8(2) . 2_666
La5 Cl9 Cl2B 160.4(3) . 2_666
La11 Cl9 Cl2B 88.1(2) . 2_666
La2 Cl9 Cl2B 56.85(19) 1_565 2_666
Cl7 Cl9 Cl2B 103.8(2) 1_565 2_666
Cl18 Cl9 Cl2B 57.5(2) . 2_666
Cl2A Cl9 Cl2B 9.1(3) 1_565 2_666
Cl6 Cl9 Cl2B 50.6(2) 1_565 2_666
Cl17 Cl9 Cl2B 150.0(3) . 2_666
Cl4 Cl9 Cl2B 56.3(2) 2_666 2_666
Cl19 Cl9 Cl2B 101.6(2) 1_455 2_666
Cl8 Cl9 Cl2B 102.8(2) 1_565 2_666
Cl15 Cl9 Cl2B 134.0(2) 1_455 2_666
Ru5 Cl9 Cl2B 114.2(2) . 2_666
ClA Cl9 Cl2B 40.4(3) 1_565 2_666
Ru4 Cl9 Cl2B 137.3(2) . 2_666
ClB Cl9 Cl2B 62.9(3) 1_565 2_666
La6 Cl9 Cl6 102.7(2) . 1_465
La5 Cl9 Cl6 96.56(18) . 1_465
La11 Cl9 Cl6 177.0(2) . 1_465
La2 Cl9 Cl6 78.00(16) 1_565 1_465
Cl7 Cl9 Cl6 114.9(2) 1_565 1_465
Cl18 Cl9 Cl6 126.3(2) . 1_465
Cl2A Cl9 Cl6 83.1(3) 1_565 1_465
Cl6 Cl9 Cl6 126.5(2) 1_565 1_465
Cl17 Cl9 Cl6 80.99(17) . 1_465
Cl4 Cl9 Cl6 75.23(19) 2_666 1_465
Cl19 Cl9 Cl6 52.80(17) 1_455 1_465
Cl8 Cl9 Cl6 61.03(18) 1_565 1_465
Cl15 Cl9 Cl6 44.83(16) 1_455 1_465
Ru5 Cl9 Cl6 135.9(2) . 1_465
ClA Cl9 Cl6 51.5(2) 1_565 1_465
Ru4 Cl9 Cl6 131.91(18) . 1_465
ClB Cl9 Cl6 41.3(2) 1_565 1_465
Cl2B Cl9 Cl6 90.7(2) 2_666 1_465
La6 Cl9 La11 76.56(15) . 1_455
La5 Cl9 La11 77.75(14) . 1_455
La11 Cl9 La11 149.5(2) . 1_455
La2 Cl9 La11 109.34(16) 1_565 1_455
Cl7 Cl9 La11 122.3(2) 1_565 1_455
Cl18 Cl9 La11 121.7(2) . 1_455
Cl2A Cl9 La11 111.0(3) 1_565 1_455
Cl6 Cl9 La11 159.6(2) 1_565 1_455
Cl17 Cl9 La11 48.37(13) . 1_455
Cl4 Cl9 La11 76.62(15) 2_666 1_455
Cl19 Cl9 La11 32.28(12) 1_455 1_455
Cl8 Cl9 La11 77.29(15) 1_565 1_455
Cl15 Cl9 La11 33.06(14) 1_455 1_455
Ru5 Cl9 La11 103.74(15) . 1_455
ClA Cl9 La11 81.8(2) 1_565 1_455
Ru4 Cl9 La11 104.07(14) . 1_455
ClB Cl9 La11 74.1(2) 1_565 1_455
Cl2B Cl9 La11 116.4(2) 2_666 1_455
Cl6 Cl9 La11 33.05(10) 1_465 1_455
Cl4A Cl10 La4 56.9(4) . .
Cl4A Cl10 La3 71.2(5) . .
La4 Cl10 La3 87.1(4) . .
Cl4A Cl10 La9 125.3(5) . .
La4 Cl10 La9 76.5(2) . .
La3 Cl10 La9 80.2(3) . .
Cl4A Cl10 La3 65.4(4) . 2_655
La4 Cl10 La3 116.1(4) . 2_655
La3 Cl10 La3 99.0(5) . 2_655
La9 Cl10 La3 167.4(4) . 2_655
Cl4A Cl10 Cl1A 173.1(6) . 2_755
La4 Cl10 Cl1A 128.5(6) . 2_755
La3 Cl10 Cl1A 112.0(4) . 2_755
La9 Cl10 Cl1A 61.6(4) . 2_755
La3 Cl10 Cl1A 107.8(4) 2_655 2_755
Cl4A Cl10 Cl1B 117.0(8) . .
La4 Cl10 Cl1B 120.0(6) . .
La3 Cl10 Cl1B 47.0(5) . .
La9 Cl10 Cl1B 61.7(6) . .
La3 Cl10 Cl1B 108.5(7) 2_655 .
Cl1A Cl10 Cl1B 65.3(6) 2_755 .
Cl4A Cl10 Cl4A 99.3(6) . 2_655
La4 Cl10 Cl4A 146.4(7) . 2_655
La3 Cl10 Cl4A 61.2(4) . 2_655
La9 Cl10 Cl4A 106.3(4) . 2_655
La3 Cl10 Cl4A 63.0(4) 2_655 2_655
Cl1A Cl10 Cl4A 77.7(4) 2_755 2_655
Cl1B Cl10 Cl4A 45.6(6) . 2_655
Cl4A Cl10 Cl8 97.9(5) . 2_655
La4 Cl10 Cl8 113.0(4) . 2_655
La3 Cl10 Cl8 147.6(5) . 2_655
La9 Cl10 Cl8 127.8(6) . 2_655
La3 Cl10 Cl8 49.87(19) 2_655 2_655
Cl1A Cl10 Cl8 76.1(4) 2_755 2_655
Cl1B Cl10 Cl8 126.3(6) . 2_655
Cl4A Cl10 Cl8 92.0(4) 2_655 2_655
Cl4A Cl10 Cl13 107.3(5) . .
La4 Cl10 Cl13 53.3(2) . .
La3 Cl10 Cl13 120.7(3) . .
La9 Cl10 Cl13 51.6(3) . .
La3 Cl10 Cl13 135.7(4) 2_655 .
Cl1A Cl10 Cl13 76.6(5) 2_755 .
Cl1B Cl10 Cl13 112.8(7) . .
Cl4A Cl10 Cl13 152.4(5) 2_655 .
Cl8 Cl10 Cl13 91.6(4) 2_655 .
Cl4A Cl10 Ru3 83.7(5) . .
La4 Cl10 Ru3 46.39(15) . .
La3 Cl10 Ru3 58.0(2) . .
La9 Cl10 Ru3 41.75(13) . .
La3 Cl10 Ru3 147.0(6) 2_655 .
Cl1A Cl10 Ru3 103.1(4) 2_755 .
Cl1B Cl10 Ru3 74.4(5) . .
Cl4A Cl10 Ru3 114.1(5) 2_655 .
Cl8 Cl10 Ru3 153.3(5) 2_655 .
Cl13 Cl10 Ru3 62.9(2) . .
Cl4A Cl10 Cl4B 109.2(6) . 2_655
La4 Cl10 Cl4B 164.5(5) . 2_655
La3 Cl10 Cl4B 94.5(5) . 2_655
La9 Cl10 Cl4B 118.9(5) . 2_655
La3 Cl10 Cl4B 48.5(3) 2_655 2_655
Cl1A Cl10 Cl4B 64.9(5) 2_755 2_655
Cl1B Cl10 Cl4B 70.8(6) . 2_655
Cl4A Cl10 Cl4B 33.5(4) 2_655 2_655
Cl8 Cl10 Cl4B 59.3(4) 2_655 2_655
Cl13 Cl10 Cl4B 135.7(6) . 2_655
Ru3 Cl10 Cl4B 145.1(5) . 2_655
Cl4A Cl10 Cl1A 123.7(6) . .
La4 Cl10 Cl1A 114.9(4) . .
La3 Cl10 Cl1A 52.5(3) . .
La9 Cl10 Cl1A 51.1(3) . .
La3 Cl10 Cl1A 118.6(4) 2_655 .
Cl1A Cl10 Cl1A 59.7(4) 2_755 .
Cl1B Cl10 Cl1A 10.9(5) . .
Cl4A Cl10 Cl1A 55.6(4) 2_655 .
Cl8 Cl10 Cl1A 128.4(4) 2_655 .
Cl13 Cl10 Cl1A 102.0(4) . .
Ru3 Cl10 Cl1A 68.5(3) . .
Cl4B Cl10 Cl1A 77.6(4) 2_655 .
Cl4A Cl10 Cl1B 177.3(7) . 2_755
La4 Cl10 Cl1B 120.4(6) . 2_755
La3 Cl10 Cl1B 109.1(5) . 2_755
La9 Cl10 Cl1B 52.5(5) . 2_755
La3 Cl10 Cl1B 117.0(6) 2_655 2_755
Cl1A Cl10 Cl1B 9.2(4) 2_755 2_755
Cl1B Cl10 Cl1B 63.8(8) . 2_755
Cl4A Cl10 Cl1B 83.1(6) 2_655 2_755
Cl8 Cl10 Cl1B 83.2(6) 2_655 2_755
Cl13 Cl10 Cl1B 70.1(5) . 2_755
Ru3 Cl10 Cl1B 94.1(5) . 2_755
Cl4B Cl10 Cl1B 73.5(6) 2_655 2_755
Cl1A Cl10 Cl1B 56.7(5) . 2_755
Cl4A Cl10 Cl4B 28.9(5) . .
La4 Cl10 Cl4B 55.3(4) . .
La3 Cl10 Cl4B 45.1(4) . .
La9 Cl10 Cl4B 101.8(4) . .
La3 Cl10 Cl4B 86.0(5) 2_655 .
Cl1A Cl10 Cl4B 156.1(5) 2_755 .
Cl1B Cl10 Cl4B 92.1(7) . .
Cl4A Cl10 Cl4B 92.1(6) 2_655 .
Cl8 Cl10 Cl4B 126.4(5) 2_655 .
Cl13 Cl10 Cl4B 107.6(4) . .
Ru3 Cl10 Cl4B 61.1(4) . .
Cl4B Cl10 Cl4B 116.6(5) 2_655 .
Cl1A Cl10 Cl4B 96.6(5) . .
Cl1B Cl10 Cl4B 150.2(6) 2_755 .
Cl4A Cl10 Cl10 55.3(5) . 2_655
La4 Cl10 Cl10 108.0(6) . 2_655
La3 Cl10 Cl10 51.1(4) . 2_655
La9 Cl10 Cl10 129.9(5) . 2_655
La3 Cl10 Cl10 47.9(2) 2_655 2_655
Cl1A Cl10 Cl10 121.4(5) 2_755 2_655
Cl1B Cl10 Cl10 74.8(7) . 2_655
Cl4A Cl10 Cl10 44.0(4) 2_655 2_655
Cl8 Cl10 Cl10 97.2(3) 2_655 2_655
Cl13 Cl10 Cl10 161.3(6) . 2_655
Ru3 Cl10 Cl10 105.3(5) . 2_655
Cl4B Cl10 Cl10 62.4(4) 2_655 2_655
Cl1A Cl10 Cl10 85.4(5) . 2_655
Cl1B Cl10 Cl10 127.1(6) 2_755 2_655
Cl4B Cl10 Cl10 54.2(5) . 2_655
Cl4A Cl10 Cl12 56.7(4) . 2_665
La4 Cl10 Cl12 44.39(18) . 2_665
La3 Cl10 Cl12 121.8(4) . 2_665
La9 Cl10 Cl12 108.7(3) . 2_665
La3 Cl10 Cl12 82.6(2) 2_655 2_665
Cl1A Cl10 Cl12 122.8(5) 2_755 2_665
Cl1B Cl10 Cl12 164.4(6) . 2_665
Cl4A Cl10 Cl12 144.8(5) 2_655 2_665
Cl8 Cl10 Cl12 69.2(2) 2_655 2_665
Cl13 Cl10 Cl12 60.9(2) . 2_665
Ru3 Cl10 Cl12 90.3(2) . 2_665
Cl4B Cl10 Cl12 124.2(4) 2_655 2_665
Cl1A Cl10 Cl12 157.9(4) . 2_665
Cl1B Cl10 Cl12 121.7(6) 2_755 2_665
Cl4B Cl10 Cl12 77.5(4) . 2_665
Cl10 Cl10 Cl12 107.1(4) 2_655 2_665
Cl4A Cl10 Cl0A 118.3(5) . 2_755
La4 Cl10 Cl0A 161.9(4) . 2_755
La3 Cl10 Cl0A 108.3(4) . 2_755
La9 Cl10 Cl0A 114.6(4) . 2_755
La3 Cl10 Cl0A 53.5(2) 2_655 2_755
Cl1A Cl10 Cl0A 55.2(4) 2_755 2_755
Cl1B Cl10 Cl0A 78.0(5) . 2_755
Cl4A Cl10 Cl0A 47.2(4) 2_655 2_755
Cl8 Cl10 Cl0A 49.0(3) 2_655 2_755
Cl13 Cl10 Cl0A 121.1(5) . 2_755
Ru3 Cl10 Cl0A 150.7(4) . 2_755
Cl4B Cl10 Cl0A 14.9(4) 2_655 2_755
Cl1A Cl10 Cl0A 82.6(3) . 2_755
Cl1B Cl10 Cl0A 64.3(5) 2_755 2_755
Cl4B Cl10 Cl0A 130.5(5) . 2_755
Cl10 Cl10 Cl0A 76.6(3) 2_655 2_755
Cl12 Cl10 Cl0A 117.6(3) 2_665 2_755
Cl4A Cl10 Cl1B 32.2(5) . 2_655
La4 Cl10 Cl1B 84.5(4) . 2_655
La3 Cl10 Cl1B 86.9(5) . 2_655
La9 Cl10 Cl1B 157.5(5) . 2_655
La3 Cl10 Cl1B 33.4(4) 2_655 2_655
Cl1A Cl10 Cl1B 140.9(5) 2_755 2_655
Cl1B Cl10 Cl1B 120.5(7) . 2_655
Cl4A Cl10 Cl1B 82.9(5) 2_655 2_655
Cl8 Cl10 Cl1B 70.9(4) 2_655 2_655
Cl13 Cl10 Cl1B 124.0(4) . 2_655
Ru3 Cl10 Cl1B 115.8(5) . 2_655
Cl4B Cl10 Cl1B 80.2(5) 2_655 2_655
Cl1A Cl10 Cl1B 131.0(6) . 2_655
Cl1B Cl10 Cl1B 150.1(8) 2_755 2_655
Cl4B Cl10 Cl1B 56.7(5) . 2_655
Cl10 Cl10 Cl1B 45.7(4) 2_655 2_655
Cl12 Cl10 Cl1B 63.2(4) 2_665 2_655
Cl0A Cl10 Cl1B 86.9(4) 2_755 2_655
Cl4A Cl10 La9 138.0(6) . 2_755
La4 Cl10 La9 156.2(3) . 2_755
La3 Cl10 La9 83.4(2) . 2_755
La9 Cl10 La9 80.4(2) . 2_755
La3 Cl10 La9 87.0(2) 2_655 2_755
Cl1A Cl10 La9 39.2(3) 2_755 2_755
Cl1B Cl10 La9 40.9(5) . 2_755
Cl4A Cl10 La9 38.7(3) 2_655 2_755
Cl8 Cl10 La9 85.7(3) 2_655 2_755
Cl13 Cl10 La9 114.5(4) . 2_755
Ru3 Cl10 La9 110.9(2) . 2_755
Cl4B Cl10 La9 38.8(3) 2_655 2_755
Cl1A Cl10 La9 43.3(2) . 2_755
Cl1B Cl10 La9 44.5(4) 2_755 2_755
Cl4B Cl10 La9 125.8(4) . 2_755
Cl10 Cl10 La9 82.7(3) 2_655 2_755
Cl12 Cl10 La9 153.8(4) 2_665 2_755
Cl0A Cl10 La9 39.8(2) 2_755 2_755
Cl1B Cl10 La9 116.6(4) 2_655 2_755
Cl1B Cl1A La8 117(2) . .
Cl1B Cl1A La9 108(2) . .
La8 Cl1A La9 95.3(4) . .
Cl1B Cl1A La3 44(2) . .
La8 Cl1A La3 84.9(3) . .
La9 Cl1A La3 81.3(3) . .
Cl1B Cl1A Cl10 128(2) . 2_755
La8 Cl1A Cl10 104.4(5) . 2_755
La9 Cl1A Cl10 97.9(5) . 2_755
La3 Cl1A Cl10 170.7(6) . 2_755
Cl1B Cl1A La9 72(2) . 2_755
La8 Cl1A La9 148.0(5) . 2_755
La9 Cl1A La9 112.0(4) . 2_755
La3 Cl1A La9 114.5(5) . 2_755
Cl10 Cl1A La9 57.1(3) 2_755 2_755
Cl1B Cl1A Cl4A 18(2) . 2_655
La8 Cl1A Cl4A 133.1(6) . 2_655
La9 Cl1A Cl4A 109.6(5) . 2_655
La3 Cl1A Cl4A 61.6(4) . 2_655
Cl10 Cl1A Cl4A 110.5(5) 2_755 2_655
La9 Cl1A Cl4A 53.5(4) 2_755 2_655
Cl1B Cl1A Cl1A 88(2) . 2_755
La8 Cl1A Cl1A 149.9(8) . 2_755
La9 Cl1A Cl1A 59.2(4) . 2_755
La3 Cl1A Cl1A 104.7(6) . 2_755
Cl10 Cl1A Cl1A 67.3(5) 2_755 2_755
La9 Cl1A Cl1A 52.8(3) 2_755 2_755
Cl4A Cl1A Cl1A 74.7(6) 2_655 2_755
Cl1B Cl1A Cl1B 101(2) . 2_755
La8 Cl1A Cl1B 138.9(10) . 2_755
La9 Cl1A Cl1B 55.3(5) . 2_755
La3 Cl1A Cl1B 113.9(7) . 2_755
Cl10 Cl1A Cl1B 59.1(6) 2_755 2_755
La9 Cl1A Cl1B 58.2(5) 2_755 2_755
Cl4A Cl1A Cl1B 86.9(8) 2_655 2_755
Cl1A Cl1A Cl1B 12.5(4) 2_755 2_755
Cl1B Cl1A Cl7 69(2) . .
La8 Cl1A Cl7 54.0(3) . .
La9 Cl1A Cl7 135.0(4) . .
La3 Cl1A Cl7 65.6(3) . .
Cl10 Cl1A Cl7 119.6(5) 2_755 .
La9 Cl1A Cl7 109.2(4) 2_755 .
Cl4A Cl1A Cl7 81.3(5) 2_655 .
Cl1A Cl1A Cl7 155.8(8) 2_755 .
Cl1B Cl1A Cl7 166.7(8) 2_755 .
Cl1B Cl1A Cl4B 158(2) . 1_655
La8 Cl1A Cl4B 70.9(5) . 1_655
La9 Cl1A Cl4B 50.6(4) . 1_655
La3 Cl1A Cl4B 121.4(5) . 1_655
Cl10 Cl1A Cl4B 63.3(5) 2_755 1_655
La9 Cl1A Cl4B 113.6(5) 2_755 1_655
Cl4A Cl1A Cl4B 154.1(6) 2_655 1_655
Cl1A Cl1A Cl4B 80.0(6) 2_755 1_655
Cl1B Cl1A Cl4B 68.2(8) 2_755 1_655
Cl7 Cl1A Cl4B 124.1(5) . 1_655
Cl1B Cl1A Cl10 56(2) . .
La8 Cl1A Cl10 126.5(5) . .
La9 Cl1A Cl10 53.3(3) . .
La3 Cl1A Cl10 52.0(4) . .
Cl10 Cl1A Cl10 120.3(4) 2_755 .
La9 Cl1A Cl10 84.5(4) 2_755 .
Cl4A Cl1A Cl10 56.7(4) 2_655 .
Cl1A Cl1A Cl10 53.0(5) 2_755 .
Cl1B Cl1A Cl10 62.0(6) 2_755 .
Cl7 Cl1A Cl10 115.3(5) . .
Cl4B Cl1A Cl10 103.1(5) 1_655 .
Cl1B Cl1A Cl0A 151(2) . .
La8 Cl1A Cl0A 52.2(4) . .
La9 Cl1A Cl0A 54.0(3) . .
La3 Cl1A Cl0A 106.8(4) . .
Cl10 Cl1A Cl0A 79.7(5) 2_755 .
La9 Cl1A Cl0A 133.6(5) 2_755 .
Cl4A Cl1A Cl0A 162.8(6) 2_655 .
Cl1A Cl1A Cl0A 97.8(6) 2_755 .
Cl1B Cl1A Cl0A 86.8(8) 2_755 .
Cl7 Cl1A Cl0A 106.2(4) . .
Cl4B Cl1A Cl0A 20.5(4) 1_655 .
Cl10 Cl1A Cl0A 106.3(4) . .
Cl1B Cl1A Ru2 93(2) . .
La8 Cl1A Ru2 40.71(18) . .
La9 Cl1A Ru2 71.1(3) . .
La3 Cl1A Ru2 50.2(2) . .
Cl10 Cl1A Ru2 138.4(5) 2_755 .
La9 Cl1A Ru2 164.5(6) 2_755 .
Cl4A Cl1A Ru2 111.0(5) 2_655 .
Cl1A Cl1A Ru2 128.0(6) 2_755 .
Cl1B Cl1A Ru2 126.5(5) 2_755 .
Cl7 Cl1A Ru2 64.3(2) . .
Cl4B Cl1A Ru2 80.5(4) 1_655 .
Cl10 Cl1A Ru2 86.0(3) . .
Cl0A Cl1A Ru2 61.1(3) . .
Cl1B Cl1A Cl4A 137(2) . 1_655
La8 Cl1A Cl4A 100.5(5) . 1_655
La9 Cl1A Cl4A 45.5(3) . 1_655
La3 Cl1A Cl4A 126.7(4) . 1_655
Cl10 Cl1A Cl4A 52.7(4) 2_755 1_655
La9 Cl1A Cl4A 88.2(4) 2_755 1_655
Cl4A Cl1A Cl4A 125.5(4) 2_655 1_655
Cl1A Cl1A Cl4A 50.8(5) 2_755 1_655
Cl1B Cl1A Cl4A 38.7(7) 2_755 1_655
Cl7 Cl1A Cl4A 152.9(5) . 1_655
Cl4B Cl1A Cl4A 29.6(4) 1_655 1_655
Cl10 Cl1A Cl4A 86.1(4) . 1_655
Cl0A Cl1A Cl4A 49.2(4) . 1_655
Ru2 Cl1A Cl4A 103.4(4) . 1_655
Cl1B Cl1A Ru3 91(2) . .
La8 Cl1A Ru3 74.6(3) . .
La9 Cl1A Ru3 35.71(15) . .
La3 Cl1A Ru3 51.4(2) . .
Cl10 Cl1A Ru3 130.8(5) 2_755 .
La9 Cl1A Ru3 137.4(4) 2_755 .
Cl4A Cl1A Ru3 103.2(5) 2_655 .
Cl1A Cl1A Ru3 89.1(5) 2_755 .
Cl1B Cl1A Ru3 88.9(5) 2_755 .
Cl7 Cl1A Ru3 99.8(3) . .
Cl4B Cl1A Ru3 70.6(4) 1_655 .
Cl10 Cl1A Ru3 54.6(2) . .
Cl0A Cl1A Ru3 60.6(3) . .
Ru2 Cl1A Ru3 38.89(14) . .
Cl4A Cl1A Ru3 78.7(3) 1_655 .
Cl1B Cl1A Cl8 147(2) . 1_655
La8 Cl1A Cl8 49.0(3) . 1_655
La9 Cl1A Cl8 103.0(5) . 1_655
La3 Cl1A Cl8 133.9(4) . 1_655
Cl10 Cl1A Cl8 55.4(3) 2_755 1_655
La9 Cl1A Cl8 106.3(4) 2_755 1_655
Cl4A Cl1A Cl8 146.3(5) 2_655 1_655
Cl1A Cl1A Cl8 116.9(7) 2_755 1_655
Cl1B Cl1A Cl8 105.2(8) 2_755 1_655
Cl7 Cl1A Cl8 81.7(3) . 1_655
Cl4B Cl1A Cl8 53.3(4) 1_655 1_655
Cl10 Cl1A Cl8 156.3(5) . 1_655
Cl0A Cl1A Cl8 51.0(3) . 1_655
Ru2 Cl1A Cl8 87.2(3) . 1_655
Cl4A Cl1A Cl8 73.4(4) 1_655 1_655
Ru3 Cl1A Cl8 108.3(4) . 1_655
Cl1B Cl1A Cl13 84(2) . 2_755
La8 Cl1A Cl13 104.5(4) . 2_755
La9 Cl1A Cl13 149.5(4) . 2_755
La3 Cl1A Cl13 122.8(5) . 2_755
Cl10 Cl1A Cl13 55.2(3) 2_755 2_755
La9 Cl1A Cl13 43.82(19) 2_755 2_755
Cl4A Cl1A Cl13 73.0(4) 2_655 2_755
Cl1A Cl1A Cl13 94.1(5) 2_755 2_755
Cl1B Cl1A Cl13 95.4(5) 2_755 2_755
Cl7 Cl1A Cl13 75.3(3) . 2_755
Cl4B Cl1A Cl13 114.8(5) 1_655 2_755
Cl10 Cl1A Cl13 124.2(4) . 2_755
Cl0A Cl1A Cl13 123.6(5) . 2_755
Ru2 Cl1A Cl13 137.7(4) . 2_755
Cl4A Cl1A Cl13 107.2(4) 1_655 2_755
Ru3 Cl1A Cl13 174.1(4) . 2_755
Cl8 Cl1A Cl13 74.6(3) 1_655 2_755
Cl1B Cl1A Cl4B 40(2) . 2_655
La8 Cl1A Cl4B 156.1(6) . 2_655
La9 Cl1A Cl4B 97.1(4) . 2_655
La3 Cl1A Cl4B 76.9(4) . 2_655
Cl10 Cl1A Cl4B 94.0(4) 2_755 2_655
La9 Cl1A Cl4B 39.1(3) 2_755 2_655
Cl4A Cl1A Cl4B 23.1(4) 2_655 2_655
Cl1A Cl1A Cl4B 52.2(5) 2_755 2_655
Cl1B Cl1A Cl4B 64.1(7) 2_755 2_655
Cl7 Cl1A Cl4B 103.7(4) . 2_655
Cl4B Cl1A Cl4B 132.1(4) 1_655 2_655
Cl10 Cl1A Cl4B 50.6(3) . 2_655
Cl0A Cl1A Cl4B 148.5(5) . 2_655
Ru2 Cl1A Cl4B 126.6(5) . 2_655
Cl4A Cl1A Cl4B 102.8(4) 1_655 2_655
Ru3 Cl1A Cl4B 104.7(4) . 2_655
Cl8 Cl1A Cl4B 145.1(4) 1_655 2_655
Cl13 Cl1A Cl4B 73.6(3) 2_755 2_655
Cl1B Cl1A Cl15 105(2) . 1_545
La8 Cl1A Cl15 48.2(2) . 1_545
La9 Cl1A Cl15 139.6(5) . 1_545
La3 Cl1A Cl15 107.3(3) . 1_545
Cl10 Cl1A Cl15 79.4(4) 2_755 1_545
La9 Cl1A Cl15 100.2(3) 2_755 1_545
Cl4A Cl1A Cl15 108.9(4) 2_655 1_545
Cl1A Cl1A Cl15 145.0(6) 2_755 1_545
Cl1B Cl1A Cl15 138.5(7) 2_755 1_545
Cl7 Cl1A Cl15 42.7(2) . 1_545
Cl4B Cl1A Cl15 94.9(4) 1_655 1_545
Cl10 Cl1A Cl15 157.8(5) . 1_545
Cl0A Cl1A Cl15 86.2(4) . 1_545
Ru2 Cl1A Cl15 84.3(3) . 1_545
Cl4A Cl1A Cl15 115.5(4) 1_655 1_545
Ru3 Cl1A Cl15 122.1(3) . 1_545
Cl8 Cl1A Cl15 42.64(19) 1_655 1_545
Cl13 Cl1A Cl15 56.4(2) 2_755 1_545
Cl4B Cl1A Cl15 123.3(4) 2_655 1_545
Cl1A Cl1B La3 123(3) . .
Cl1A Cl1B Cl4A 156(3) . 2_655
La3 Cl1B Cl4A 78.6(10) . 2_655
Cl1A Cl1B La9 95(2) . 2_755
La3 Cl1B La9 139.1(13) . 2_755
Cl4A Cl1B La9 61.9(7) 2_655 2_755
Cl1A Cl1B La8 51(2) . .
La3 Cl1B La8 85.7(7) . .
Cl4A Cl1B La8 149.5(12) 2_655 .
La9 Cl1B La8 134.1(10) 2_755 .
Cl1A Cl1B La9 60(2) . .
La3 Cl1B La9 83.2(7) . .
Cl4A Cl1B La9 121.2(10) 2_655 .
La9 Cl1B La9 107.8(8) 2_755 .
La8 Cl1B La9 82.0(7) . .
Cl1A Cl1B Cl10 113(2) . .
La3 Cl1B Cl10 59.9(7) . .
Cl4A Cl1B Cl10 67.4(8) 2_655 .
La9 Cl1B Cl10 93.6(7) 2_755 .
La8 Cl1B Cl10 125.5(8) . .
La9 Cl1B Cl10 55.2(5) . .
Cl1A Cl1B Cl7 99(2) . .
La3 Cl1B Cl7 73.3(7) . .
Cl4A Cl1B Cl7 96.2(10) 2_655 .
La9 Cl1B Cl7 118.4(8) 2_755 .
La8 Cl1B Cl7 54.0(4) . .
La9 Cl1B Cl7 130.6(9) . .
Cl10 Cl1B Cl7 132.4(10) . .
Cl1A Cl1B Cl1A 79(2) . 2_755
La3 Cl1B Cl1A 115.2(9) . 2_755
Cl4A Cl1B Cl1A 82.9(9) 2_655 2_755
La9 Cl1B Cl1A 53.2(4) 2_755 2_755
La8 Cl1B Cl1A 127.6(12) . 2_755
La9 Cl1B Cl1A 56.1(5) . 2_755
Cl10 Cl1B Cl1A 55.6(6) . 2_755
Cl7 Cl1B Cl1A 170.8(9) . 2_755
Cl1A Cl1B Cl10 42(2) . 2_755
La3 Cl1B Cl10 164.8(12) . 2_755
Cl4A Cl1B Cl10 114.5(9) 2_655 2_755
La9 Cl1B Cl10 52.6(5) 2_755 2_755
La8 Cl1B Cl10 85.9(8) . 2_755
La9 Cl1B Cl10 83.1(7) . 2_755
Cl10 Cl1B Cl10 116.2(8) . 2_755
Cl7 Cl1B Cl10 111.3(8) . 2_755
Cl1A Cl1B Cl10 61.3(6) 2_755 2_755
Cl1A Cl1B Cl1B 68(2) . 2_755
La3 Cl1B Cl1B 120.9(12) . 2_755
Cl4A Cl1B Cl1B 94.0(12) 2_655 2_755
La9 Cl1B Cl1B 56.8(7) 2_755 2_755
La8 Cl1B Cl1B 116.5(15) . 2_755
La9 Cl1B Cl1B 51.1(7) . 2_755
Cl10 Cl1B Cl1B 63.2(8) . 2_755
Cl7 Cl1B Cl1B 164.0(15) . 2_755
Cl1A Cl1B Cl1B 11.5(4) 2_755 2_755
Cl10 Cl1B Cl1B 53.0(8) 2_755 2_755
Cl1A Cl1B Ru2 76(2) . .
La3 Cl1B Ru2 49.8(5) . .
Cl4A Cl1B Ru2 127.7(11) 2_655 .
La9 Cl1B Ru2 170.3(12) 2_755 .
La8 Cl1B Ru2 39.2(3) . .
La9 Cl1B Ru2 66.7(5) . .
Cl10 Cl1B Ru2 89.5(6) . .
Cl7 Cl1B Ru2 64.9(5) . .
Cl1A Cl1B Ru2 122.7(8) 2_755 .
Cl10 Cl1B Ru2 117.9(9) 2_755 .
Cl1B Cl1B Ru2 117.3(11) 2_755 .
Cl1A Cl1B Cl4B 133(3) . 2_655
La3 Cl1B Cl4B 93.4(10) . 2_655
Cl4A Cl1B Cl4B 25.3(5) 2_655 2_655
La9 Cl1B Cl4B 46.0(5) 2_755 2_655
La8 Cl1B Cl4B 174.3(10) . 2_655
La9 Cl1B Cl4B 103.5(7) . 2_655
Cl10 Cl1B Cl4B 58.1(6) . 2_655
Cl7 Cl1B Cl4B 120.3(9) . 2_655
Cl1A Cl1B Cl4B 57.9(6) 2_755 2_655
Cl10 Cl1B Cl4B 96.2(6) 2_755 2_655
Cl1B Cl1B Cl4B 68.8(9) 2_755 2_655
Ru2 Cl1B Cl4B 141.7(9) . 2_655
Cl1A Cl1B Cl13 86(2) . 2_755
La3 Cl1B Cl13 141.2(10) . 2_755
Cl4A Cl1B Cl13 79.8(7) 2_655 2_755
La9 Cl1B Cl13 44.1(4) 2_755 2_755
La8 Cl1B Cl13 97.4(7) . 2_755
La9 Cl1B Cl13 135.5(9) . 2_755
Cl10 Cl1B Cl13 136.3(8) . 2_755
Cl7 Cl1B Cl13 77.5(5) . 2_755
Cl1A Cl1B Cl13 93.4(6) 2_755 2_755
Cl10 Cl1B Cl13 52.7(4) 2_755 2_755
Cl1B Cl1B Cl13 92.3(9) 2_755 2_755
Ru2 Cl1B Cl13 134.1(7) . 2_755
Cl4B Cl1B Cl13 79.8(6) 2_655 2_755
Cl1A Cl1B Ru3 78(2) . .
La3 Cl1B Ru3 50.7(5) . .
Cl4A Cl1B Ru3 116.5(10) 2_655 .
La9 Cl1B Ru3 140.0(8) 2_755 .
La8 Cl1B Ru3 69.8(5) . .
La9 Cl1B Ru3 35.3(3) . .
Cl10 Cl1B Ru3 55.7(4) . .
Cl7 Cl1B Ru3 101.5(6) . .
Cl1A Cl1B Ru3 86.9(6) 2_755 .
Cl10 Cl1B Ru3 114.3(8) 2_755 .
Cl1B Cl1B Ru3 84.8(9) 2_755 .
Ru2 Cl1B Ru3 37.9(2) . .
Cl4B Cl1B Ru3 113.8(7) 2_655 .
Cl13 Cl1B Ru3 163.6(10) 2_755 .
Cl1A Cl1B Cl0A 24(2) . .
La3 Cl1B Cl0A 99.6(8) . .
Cl4A Cl1B Cl0A 165.9(10) 2_655 .
La9 Cl1B Cl0A 116.2(9) 2_755 .
La8 Cl1B Cl0A 42.6(5) . .
La9 Cl1B Cl0A 44.9(5) . .
Cl10 Cl1B Cl0A 99.4(7) . .
Cl7 Cl1B Cl0A 96.6(7) . .
Cl1A Cl1B Cl0A 85.4(8) 2_755 .
Cl10 Cl1B Cl0A 65.8(6) 2_755 .
Cl1B Cl1B Cl0A 74.9(10) 2_755 .
Ru2 Cl1B Cl0A 54.2(4) . .
Cl4B Cl1B Cl0A 143.0(8) 2_655 .
Cl13 Cl1B Cl0A 108.7(8) 2_755 .
Ru3 Cl1B Cl0A 54.9(4) . .
Cl1A Cl1B Cl4B 18(2) . 1_655
La3 Cl1B Cl4B 112.5(9) . 1_655
Cl4A Cl1B Cl4B 152.8(10) 2_655 1_655
La9 Cl1B Cl4B 99.9(8) 2_755 1_655
La8 Cl1B Cl4B 57.7(6) . 1_655
La9 Cl1B Cl4B 41.5(5) . 1_655
Cl10 Cl1B Cl4B 95.8(7) . 1_655
Cl7 Cl1B Cl4B 110.7(8) . 1_655
Cl1A Cl1B Cl4B 69.9(8) 2_755 1_655
Cl10 Cl1B Cl4B 52.3(5) 2_755 1_655
Cl1B Cl1B Cl4B 58.8(9) 2_755 1_655
Ru2 Cl1B Cl4B 70.7(6) . 1_655
Cl4B Cl1B Cl4B 127.6(7) 2_655 1_655
Cl13 Cl1B Cl4B 101.3(7) 2_755 1_655
Ru3 Cl1B Cl4B 63.4(5) . 1_655
Cl0A Cl1B Cl4B 17.2(3) . 1_655
Cl1A Cl1B Cl10 166(3) . 2_655
La3 Cl1B Cl10 43.3(6) . 2_655
Cl4A Cl1B Cl10 35.6(6) 2_655 2_655
La9 Cl1B Cl10 97.4(8) 2_755 2_655
La8 Cl1B Cl10 121.6(8) . 2_655
La9 Cl1B Cl10 110.3(7) . 2_655
Cl10 Cl1B Cl10 59.5(7) . 2_655
Cl7 Cl1B Cl10 80.9(7) . 2_655
Cl1A Cl1B Cl10 103.1(9) 2_755 2_655
Cl10 Cl1B Cl10 150.1(8) 2_755 2_655
Cl1B Cl1B Cl10 114.2(12) 2_755 2_655
Ru2 Cl1B Cl10 92.0(6) . 2_655
Cl4B Cl1B Cl10 55.2(5) 2_655 2_655
Cl13 Cl1B Cl10 107.5(7) 2_755 2_655
Ru3 Cl1B Cl10 88.3(5) . 2_655
Cl0A Cl1B Cl10 142.1(7) . 2_655
Cl4B Cl1B Cl10 150.7(7) 1_655 2_655
Cl1A Cl1B Cl12 131(2) . 1_545
La3 Cl1B Cl12 84.4(8) . 1_545
Cl4A Cl1B Cl12 52.6(6) 2_655 1_545
La9 Cl1B Cl12 79.8(6) 2_755 1_545
La8 Cl1B Cl12 100.3(6) . 1_545
La9 Cl1B Cl12 167.2(9) . 1_545
Cl10 Cl1B Cl12 115.1(9) . 1_545
Cl7 Cl1B Cl12 47.4(4) . 1_545
Cl1A Cl1B Cl12 127.8(9) 2_755 1_545
Cl10 Cl1B Cl12 109.6(6) 2_755 1_545
Cl1B Cl1B Cl12 135.4(11) 2_755 1_545
Ru2 Cl1B Cl12 107.1(6) . 1_545
Cl4B Cl1B Cl12 74.0(6) 2_655 1_545
Cl13 Cl1B Cl12 57.0(4) 2_755 1_545
Ru3 Cl1B Cl12 133.7(7) . 1_545
Cl0A Cl1B Cl12 141.4(7) . 1_545
Cl4B Cl1B Cl12 149.0(8) 1_655 1_545
Cl10 Cl1B Cl12 57.7(4) 2_655 1_545
Cl1A Cl1B Cl4A 36(2) . 1_655
La3 Cl1B Cl4A 121.3(9) . 1_655
Cl4A Cl1B Cl4A 127.3(8) 2_655 1_655
La9 Cl1B Cl4A 79.8(6) 2_755 1_655
La8 Cl1B Cl4A 83.2(7) . 1_655
La9 Cl1B Cl4A 38.2(4) . 1_655
Cl10 Cl1B Cl4A 81.5(6) . 1_655
Cl7 Cl1B Cl4A 135.0(9) . 1_655
Cl1A Cl1B Cl4A 44.5(6) 2_755 1_655
Cl10 Cl1B Cl4A 44.9(5) 2_755 1_655
Cl1B Cl1B Cl4A 33.3(8) 2_755 1_655
Ru2 Cl1B Cl4A 91.6(7) . 1_655
Cl4B Cl1B Cl4A 102.1(6) 2_655 1_655
Cl13 Cl1B Cl4A 97.4(6) 2_755 1_655
Ru3 Cl1B Cl4A 71.5(5) . 1_655
Cl0A Cl1B Cl4A 42.1(4) . 1_655
Cl4B Cl1B Cl4A 25.6(4) 1_655 1_655
Cl10 Cl1B Cl4A 140.8(7) 2_655 1_655
Cl12 Cl1B Cl4A 154.4(7) 1_545 1_655
La5 Cl12 La10 79.08(18) . .
La5 Cl12 La4 84.2(2) . .
La10 Cl12 La4 80.88(19) . .
La5 Cl12 La4 130.9(3) . 2_665
La10 Cl12 La4 146.5(3) . 2_665
La4 Cl12 La4 112.6(2) . 2_665
La5 Cl12 Cl12 120.0(4) . 2_665
La10 Cl12 Cl12 127.5(4) . 2_665
La4 Cl12 Cl12 56.3(2) . 2_665
La4 Cl12 Cl12 56.3(2) 2_665 2_665
La5 Cl12 Cl7 56.9(2) . 1_565
La10 Cl12 Cl7 59.70(18) . 1_565
La4 Cl12 Cl7 127.4(3) . 1_565
La4 Cl12 Cl7 119.5(3) 2_665 1_565
Cl12 Cl12 Cl7 172.5(4) 2_665 1_565
La5 Cl12 Cl13 119.7(3) . .
La10 Cl12 Cl13 57.4(2) . .
La4 Cl12 Cl13 52.05(19) . .
La4 Cl12 Cl13 105.6(2) 2_665 .
Cl12 Cl12 Cl13 71.9(3) 2_665 .
Cl7 Cl12 Cl13 115.6(3) 1_565 .
La5 Cl12 Cl16 56.44(19) . 1_455
La10 Cl12 Cl16 113.4(3) . 1_455
La4 Cl12 Cl16 50.85(17) . 1_455
La4 Cl12 Cl16 97.9(2) 2_665 1_455
Cl12 Cl12 Cl16 63.6(3) 2_665 1_455
Cl7 Cl12 Cl16 112.9(3) 1_565 1_455
Cl13 Cl12 Cl16 102.7(3) . 1_455
La5 Cl12 Cl4A 124.1(4) . 2_665
La10 Cl12 Cl4A 108.1(3) . 2_665
La4 Cl12 Cl4A 151.1(3) . 2_665
La4 Cl12 Cl4A 46.1(3) 2_665 2_665
Cl12 Cl12 Cl4A 99.4(4) 2_665 2_665
Cl7 Cl12 Cl4A 78.7(3) 1_565 2_665
Cl13 Cl12 Cl4A 108.8(3) . 2_665
Cl16 Cl12 Cl4A 137.0(3) 1_455 2_665
La5 Cl12 Ru4 42.80(11) . .
La10 Cl12 Ru4 42.84(11) . .
La4 Cl12 Ru4 62.37(15) . .
La4 Cl12 Ru4 170.4(3) 2_665 .
Cl12 Cl12 Ru4 118.1(4) 2_665 .
Cl7 Cl12 Ru4 65.05(19) 1_565 .
Cl13 Cl12 Ru4 78.1(2) . .
Cl16 Cl12 Ru4 72.55(19) 1_455 .
Cl4A Cl12 Ru4 141.7(3) 2_665 .
La5 Cl12 Cl16 179.1(3) . 2_765
La10 Cl12 Cl16 100.1(2) . 2_765
La4 Cl12 Cl16 96.0(2) . 2_765
La4 Cl12 Cl16 49.79(15) 2_665 2_765
Cl12 Cl12 Cl16 60.8(2) 2_665 2_765
Cl7 Cl12 Cl16 122.4(3) 1_565 2_765
Cl13 Cl12 Cl16 59.9(2) . 2_765
Cl16 Cl12 Cl16 124.4(2) 1_455 2_765
Cl4A Cl12 Cl16 55.8(3) 2_665 2_765
Ru4 Cl12 Cl16 136.6(2) . 2_765
La5 Cl12 Cl13 89.6(2) . 2_665
La10 Cl12 Cl13 167.8(3) . 2_665
La4 Cl12 Cl13 93.7(2) . 2_665
La4 Cl12 Cl13 45.65(15) 2_665 2_665
Cl12 Cl12 Cl13 55.2(2) 2_665 2_665
Cl7 Cl12 Cl13 117.3(3) 1_565 2_665
Cl13 Cl12 Cl13 127.0(2) . 2_665
Cl16 Cl12 Cl13 55.7(2) 1_455 2_665
Cl4A Cl12 Cl13 81.9(3) 2_665 2_665
Ru4 Cl12 Cl13 125.0(2) . 2_665
Cl16 Cl12 Cl13 91.3(2) 2_765 2_665
La5 Cl12 Cl13 123.1(2) . 2_765
La10 Cl12 Cl13 47.79(16) . 2_765
La4 Cl12 Cl13 102.6(2) . 2_765
La4 Cl12 Cl13 98.7(2) 2_665 2_765
Cl12 Cl12 Cl13 109.4(3) 2_665 2_765
Cl7 Cl12 Cl13 76.8(2) 1_565 2_765
Cl13 Cl12 Cl13 51.9(3) . 2_765
Cl16 Cl12 Cl13 152.8(3) 1_455 2_765
Cl4A Cl12 Cl13 68.5(3) 2_665 2_765
Ru4 Cl12 Cl13 90.52(19) . 2_765
Cl16 Cl12 Cl13 56.0(2) 2_765 2_765
Cl13 Cl12 Cl13 144.4(3) 2_665 2_765
La5 Cl12 Cl10 97.6(3) . 2_665
La10 Cl12 Cl10 136.7(3) . 2_665
La4 Cl12 Cl10 142.2(3) . 2_665
La4 Cl12 Cl10 41.01(17) 2_665 2_665
Cl12 Cl12 Cl10 91.8(3) 2_665 2_665
Cl7 Cl12 Cl10 82.2(2) 1_565 2_665
Cl13 Cl12 Cl10 142.6(3) . 2_665
Cl16 Cl12 Cl10 99.1(3) 1_455 2_665
Cl4A Cl12 Cl10 39.4(3) 2_665 2_665
Ru4 Cl12 Cl10 137.9(3) . 2_665
Cl16 Cl12 Cl10 82.8(3) 2_765 2_665
Cl13 Cl12 Cl10 48.7(2) 2_665 2_665
Cl13 Cl12 Cl10 107.6(3) 2_765 2_665
La5 Cl12 Cl8 55.16(17) . 1_565
La10 Cl12 Cl8 105.3(2) . 1_565
La4 Cl12 Cl8 135.5(3) . 1_565
La4 Cl12 Cl8 86.6(2) 2_665 1_565
Cl12 Cl12 Cl8 126.1(3) 2_665 1_565
Cl7 Cl12 Cl8 46.38(17) 1_565 1_565
Cl13 Cl12 Cl8 162.0(3) . 1_565
Cl16 Cl12 Cl8 88.3(2) 1_455 1_565
Cl4A Cl12 Cl8 70.0(3) 2_665 1_565
Ru4 Cl12 Cl8 92.00(18) . 1_565
Cl16 Cl12 Cl8 124.9(3) 2_765 1_565
Cl13 Cl12 Cl8 70.97(19) 2_665 1_565
Cl13 Cl12 Cl8 114.1(2) 2_765 1_565
Cl10 Cl12 Cl8 46.0(2) 2_665 1_565
La5 Cl12 Cl1B 102.5(4) . 1_565
La10 Cl12 Cl1B 79.3(4) . 1_565
La4 Cl12 Cl1B 157.3(4) . 1_565
La4 Cl12 Cl1B 79.5(4) 2_665 1_565
Cl12 Cl12 Cl1B 131.8(5) 2_665 1_565
Cl7 Cl12 Cl1B 47.9(4) 1_565 1_565
Cl13 Cl12 Cl1B 107.2(4) . 1_565
Cl16 Cl12 Cl1B 149.6(4) 1_455 1_565
Cl4A Cl12 Cl1B 33.5(5) 2_665 1_565
Ru4 Cl12 Cl1B 108.2(4) . 1_565
Cl16 Cl12 Cl1B 77.0(4) 2_765 1_565
Cl13 Cl12 Cl1B 107.8(4) 2_665 1_565
Cl13 Cl12 Cl1B 55.6(4) 2_765 1_565
Cl10 Cl12 Cl1B 59.1(4) 2_665 1_565
Cl8 Cl12 Cl1B 61.4(4) 1_565 1_565
La5 Cl12 Ru3 69.66(16) . .
La10 Cl12 Ru3 51.50(13) . .
La4 Cl12 Ru3 31.69(9) . .
La4 Cl12 Ru3 143.2(2) 2_665 .
Cl12 Cl12 Ru3 87.5(3) 2_665 .
Cl7 Cl12 Ru3 97.2(2) 1_565 .
Cl13 Cl12 Ru3 51.09(17) . .
Cl16 Cl12 Ru3 66.78(18) 1_455 .
Cl4A Cl12 Ru3 155.7(3) 2_665 .
Ru4 Cl12 Ru3 34.02(9) . .
Cl16 Cl12 Ru3 110.1(2) 2_765 .
Cl13 Cl12 Ru3 120.3(2) 2_665 .
Cl13 Cl12 Ru3 87.16(18) 2_765 .
Cl10 Cl12 Ru3 164.6(3) 2_665 .
Cl8 Cl12 Ru3 124.05(19) 1_565 .
Cl1B Cl12 Ru3 130.7(4) 1_565 .
La5 Cl12 Cl15 35.38(14) . 1_455
La10 Cl12 Cl15 113.8(2) . 1_455
La4 Cl12 Cl15 96.1(2) . 1_455
La4 Cl12 Cl15 95.69(19) 2_665 1_455
Cl12 Cl12 Cl15 100.7(3) 2_665 1_455
Cl7 Cl12 Cl15 73.0(2) 1_565 1_455
Cl13 Cl12 Cl15 146.5(3) . 1_455
Cl16 Cl12 Cl15 47.97(17) 1_455 1_455
Cl4A Cl12 Cl15 104.6(3) 2_665 1_455
Ru4 Cl12 Cl15 77.27(17) . 1_455
Cl16 Cl12 Cl15 145.4(2) 2_765 1_455
Cl13 Cl12 Cl15 55.60(17) 2_665 1_455
Cl13 Cl12 Cl15 149.8(2) 2_765 1_455
Cl10 Cl12 Cl15 68.1(3) 2_665 1_455
Cl8 Cl12 Cl15 40.51(15) 1_565 1_455
Cl1B Cl12 Cl15 101.8(4) 1_565 1_455
Ru3 Cl12 Cl15 96.91(18) . 1_455
La5 Cl12 La3 84.78(18) . 1_565
La10 Cl12 La3 99.2(2) . 1_565
La4 Cl12 La3 168.8(2) . 1_565
La4 Cl12 La3 73.46(16) 2_665 1_565
Cl12 Cl12 La3 128.8(3) 2_665 1_565
Cl7 Cl12 La3 46.16(18) 1_565 1_565
Cl13 Cl12 La3 137.0(3) . 1_565
Cl16 Cl12 La3 120.2(2) 1_455 1_565
Cl4A Cl12 La3 39.5(3) 2_665 1_565
Ru4 Cl12 La3 110.16(17) . 1_565
Cl16 Cl12 La3 95.0(2) 2_765 1_565
Cl13 Cl12 La3 83.99(19) 2_665 1_565
Cl13 Cl12 La3 85.3(2) 2_765 1_565
Cl10 Cl12 La3 38.00(16) 2_665 1_565
Cl8 Cl12 La3 33.57(12) 1_565 1_565
Cl1B Cl12 La3 29.8(3) 1_565 1_565
Ru3 Cl12 La3 143.31(16) . 1_565
Cl15 Cl12 La3 73.57(14) 1_455 1_565
La5 Cl12 La9 136.4(2) . 2_765
La10 Cl12 La9 79.44(17) . 2_765
La4 Cl12 La9 128.6(2) . 2_765
La4 Cl12 La9 68.19(15) 2_665 2_765
Cl12 Cl12 La9 103.1(3) 2_665 2_765
Cl7 Cl12 La9 79.5(2) 1_565 2_765
Cl13 Cl12 La9 77.5(2) . 2_765
Cl16 Cl12 La9 165.2(2) 1_455 2_765
Cl4A Cl12 La9 34.4(3) 2_665 2_765
Ru4 Cl12 La9 121.44(18) . 2_765
Cl16 Cl12 La9 42.84(15) 2_765 2_765
Cl13 Cl12 La9 112.2(2) 2_665 2_765
Cl13 Cl12 La9 34.61(13) 2_765 2_765
Cl10 Cl12 La9 73.8(3) 2_665 2_765
Cl8 Cl12 La9 95.50(18) 1_565 2_765
Cl1B Cl12 La9 36.1(3) 1_565 2_765
Ru3 Cl12 La9 121.33(16) . 2_765
Cl15 Cl12 La9 135.3(2) 1_455 2_765
La3 Cl12 La9 61.98(11) 1_565 2_765
La9 Cl13 La4 78.7(2) . .
La9 Cl13 La10 127.1(3) . 2_765
La4 Cl13 La10 149.3(3) . 2_765
La9 Cl13 La10 88.2(2) . .
La4 Cl13 La10 80.1(2) . .
La10 Cl13 La10 113.4(3) 2_765 .
La9 Cl13 Cl13 121.3(4) . 2_765
La4 Cl13 Cl13 128.6(4) . 2_765
La10 Cl13 Cl13 56.9(2) 2_765 2_765
La10 Cl13 Cl13 56.4(3) . 2_765
La9 Cl13 Cl10 56.0(2) . .
La4 Cl13 Cl10 52.6(3) . .
La10 Cl13 Cl10 123.7(4) 2_765 .
La10 Cl13 Cl10 122.8(3) . .
Cl13 Cl13 Cl10 177.2(4) 2_765 .
La9 Cl13 Cl12 121.4(3) . .
La4 Cl13 Cl12 56.27(19) . .
La10 Cl13 Cl12 109.1(3) 2_765 .
La10 Cl13 Cl12 51.86(17) . .
Cl13 Cl13 Cl12 74.5(3) 2_765 .
Cl10 Cl13 Cl12 107.3(3) . .
La9 Cl13 Cl16 173.4(4) . 2_765
La4 Cl13 Cl16 101.1(3) . 2_765
La10 Cl13 Cl16 51.20(17) 2_765 2_765
La10 Cl13 Cl16 98.3(3) . 2_765
Cl13 Cl13 Cl16 64.1(3) 2_765 2_765
Cl10 Cl13 Cl16 118.7(3) . 2_765
Cl12 Cl13 Cl16 62.7(2) . 2_765
La9 Cl13 Ru3 40.74(12) . .
La4 Cl13 Ru3 44.91(12) . .
La10 Cl13 Ru3 165.7(3) 2_765 .
La10 Cl13 Ru3 64.39(15) . .
Cl13 Cl13 Ru3 119.0(4) 2_765 .
Cl10 Cl13 Ru3 59.6(2) . .
Cl12 Cl13 Ru3 81.1(2) . .
Cl16 Cl13 Ru3 142.0(3) 2_765 .
La9 Cl13 Cl16 61.1(2) . .
La4 Cl13 Cl16 112.7(3) . .
La10 Cl13 Cl16 96.0(3) 2_765 .
La10 Cl13 Cl16 49.70(17) . .
Cl13 Cl13 Cl16 60.3(3) 2_765 .
Cl10 Cl13 Cl16 117.0(3) . .
Cl12 Cl13 Cl16 101.4(3) . .
Cl16 Cl13 Cl16 124.3(3) 2_765 .
Ru3 Cl13 Cl16 71.6(2) . .
La9 Cl13 Cl12 121.5(3) . 2_665
La4 Cl13 Cl12 49.01(17) . 2_665
La10 Cl13 Cl12 100.3(2) 2_765 2_665
La10 Cl13 Cl12 103.8(2) . 2_665
Cl13 Cl13 Cl12 112.3(4) 2_765 2_665
Cl10 Cl13 Cl12 70.5(3) . 2_665
Cl12 Cl13 Cl12 53.0(2) . 2_665
Cl16 Cl13 Cl12 55.8(2) 2_765 2_665
Ru3 Cl13 Cl12 93.9(2) . 2_665
Cl16 Cl13 Cl12 153.1(3) . 2_665
La9 Cl13 Cl1B 47.2(4) . 2_755
La4 Cl13 Cl1B 107.3(5) . 2_755
La10 Cl13 Cl1B 85.9(4) 2_765 2_755
La10 Cl13 Cl1B 129.2(5) . 2_755
Cl13 Cl13 Cl1B 120.8(6) 2_765 2_755
Cl10 Cl13 Cl1B 57.1(5) . 2_755
Cl12 Cl13 Cl1B 163.5(5) . 2_755
Cl16 Cl13 Cl1B 127.5(4) 2_765 2_755
Ru3 Cl13 Cl1B 85.5(4) . 2_755
Cl16 Cl13 Cl1B 83.3(5) . 2_755
Cl12 Cl13 Cl1B 119.0(5) 2_665 2_755
La9 Cl13 Cl1A 50.0(2) . 2_755
La4 Cl13 Cl1A 99.9(3) . 2_755
La10 Cl13 Cl1A 88.8(3) 2_765 2_755
La10 Cl13 Cl1A 136.5(3) . 2_755
Cl13 Cl13 Cl1A 130.0(4) 2_765 2_755
Cl10 Cl13 Cl1A 48.2(3) . 2_755
Cl12 Cl13 Cl1A 155.5(4) . 2_755
Cl16 Cl13 Cl1A 123.9(3) 2_765 2_755
Ru3 Cl13 Cl1A 84.8(3) . 2_755
Cl16 Cl13 Cl1A 93.0(3) . 2_755
Cl12 Cl13 Cl1A 108.6(3) 2_665 2_755
Cl1B Cl13 Cl1A 10.5(4) 2_755 2_755
La9 Cl13 Cl12 89.3(2) . 2_765
La4 Cl13 Cl12 166.6(3) . 2_765
La10 Cl13 Cl12 44.09(14) 2_765 2_765
La10 Cl13 Cl12 93.7(2) . 2_765
Cl13 Cl13 Cl12 53.6(2) 2_765 2_765
Cl10 Cl13 Cl12 124.5(3) . 2_765
Cl12 Cl13 Cl12 128.1(3) . 2_765
Cl16 Cl13 Cl12 91.5(2) 2_765 2_765
Ru3 Cl13 Cl12 121.7(2) . 2_765
Cl16 Cl13 Cl12 55.29(19) . 2_765
Cl12 Cl13 Cl12 144.4(3) 2_665 2_765
Cl1B Cl13 Cl12 67.5(5) 2_755 2_765
Cl1A Cl13 Cl12 76.4(3) 2_755 2_765
La9 Cl13 Cl15 119.2(3) . 2_765
La4 Cl13 Cl15 113.7(3) . 2_765
La10 Cl13 Cl15 42.57(14) 2_765 2_765
La10 Cl13 Cl15 150.6(3) . 2_765
Cl13 Cl13 Cl15 97.3(3) 2_765 2_765
Cl10 Cl13 Cl15 84.1(3) . 2_765
Cl12 Cl13 Cl15 112.7(3) . 2_765
Cl16 Cl13 Cl15 54.73(19) 2_765 2_765
Ru3 Cl13 Cl15 143.6(3) . 2_765
Cl16 Cl13 Cl15 132.4(2) . 2_765
Cl12 Cl13 Cl15 72.20(19) 2_665 2_765
Cl1B Cl13 Cl15 73.4(4) 2_755 2_765
Cl1A Cl13 Cl15 69.2(3) 2_755 2_765
Cl12 Cl13 Cl15 77.37(18) 2_765 2_765
La9 Cl13 Cl4A 39.7(2) . 1_655
La4 Cl13 Cl4A 118.3(3) . 1_655
La10 Cl13 Cl4A 88.4(3) 2_765 1_655
La10 Cl13 Cl4A 96.9(3) . 1_655
Cl13 Cl13 Cl4A 94.9(4) 2_765 1_655
Cl10 Cl13 Cl4A 82.4(3) . 1_655
Cl12 Cl13 Cl4A 148.0(3) . 1_655
Cl16 Cl13 Cl4A 139.6(3) 2_765 1_655
Ru3 Cl13 Cl4A 78.0(3) . 1_655
Cl16 Cl13 Cl4A 48.9(3) . 1_655
Cl12 Cl13 Cl4A 151.9(3) 2_665 1_655
Cl1B Cl13 Cl4A 34.4(5) 2_755 1_655
Cl1A Cl13 Cl4A 44.5(3) 2_755 1_655
Cl12 Cl13 Cl4A 50.3(2) 2_765 1_655
Cl15 Cl13 Cl4A 98.4(3) 2_765 1_655
La9 Cl13 Ru4 70.46(16) . .
La4 Cl13 Ru4 51.33(13) . .
La10 Cl13 Ru4 145.4(3) 2_765 .
La10 Cl13 Ru4 32.20(9) . .
Cl13 Cl13 Ru4 88.6(3) 2_765 .
Cl10 Cl13 Ru4 90.8(3) . .
Cl12 Cl13 Ru4 52.82(16) . .
Cl16 Cl13 Ru4 114.7(2) 2_765 .
Ru3 Cl13 Ru4 35.27(9) . .
Cl16 Cl13 Ru4 64.77(18) . .
Cl12 Cl13 Ru4 90.14(18) 2_665 .
Cl1B Cl13 Ru4 117.6(4) 2_755 .
Cl1A Cl13 Ru4 119.1(3) 2_755 .
Cl12 Cl13 Ru4 119.0(2) 2_765 .
Cl15 Cl13 Ru4 162.3(2) 2_765 .
Cl4A Cl13 Ru4 97.7(3) 1_655 .
La9 Cl13 Cl7 90.0(2) . 2_755
La4 Cl13 Cl7 140.4(3) . 2_755
La10 Cl13 Cl7 41.35(14) 2_765 2_755
La10 Cl13 Cl7 138.0(3) . 2_755
Cl13 Cl13 Cl7 89.8(3) 2_765 2_755
Cl10 Cl13 Cl7 89.6(3) . 2_755
Cl12 Cl13 Cl7 148.6(3) . 2_755
Cl16 Cl13 Cl7 86.0(2) 2_765 2_755
Ru3 Cl13 Cl7 130.1(2) . 2_755
Cl16 Cl13 Cl7 93.7(2) . 2_755
Cl12 Cl13 Cl7 112.7(2) 2_665 2_755
Cl1B Cl13 Cl7 44.9(4) 2_755 2_755
Cl1A Cl13 Cl7 47.6(2) 2_755 2_755
Cl12 Cl13 Cl7 44.28(15) 2_765 2_755
Cl15 Cl13 Cl7 41.45(15) 2_765 2_755
Cl4A Cl13 Cl7 58.4(3) 1_655 2_755
Ru4 Cl13 Cl7 155.8(2) . 2_755
La9 Cl13 La5 134.8(3) . 2_665
La4 Cl13 La5 82.32(19) . 2_665
La10 Cl13 La5 67.61(15) 2_765 2_665
La10 Cl13 La5 128.2(2) . 2_665
Cl13 Cl13 La5 102.6(3) 2_765 2_665
Cl10 Cl13 La5 80.0(2) . 2_665
Cl12 Cl13 La5 77.95(18) . 2_665
Cl16 Cl13 La5 39.10(15) 2_765 2_665
Ru3 Cl13 La5 125.6(2) . 2_665
Cl16 Cl13 La5 161.8(3) . 2_665
Cl12 Cl13 La5 35.22(13) 2_665 2_665
Cl1B Cl13 La5 102.6(5) 2_755 2_665
Cl1A Cl13 La5 94.4(3) 2_755 2_665
Cl12 Cl13 La5 110.66(19) 2_765 2_665
Cl15 Cl13 La5 37.86(11) 2_765 2_665
Cl4A Cl13 La5 134.0(3) 1_655 2_665
Ru4 Cl13 La5 124.56(17) . 2_665
Cl7 Cl13 La5 79.28(16) 2_755 2_665
La9 Cl13 Cl8 92.2(2) . 2_655
La4 Cl13 Cl8 79.8(2) . 2_655
La10 Cl13 Cl8 82.6(2) 2_765 2_655
La10 Cl13 Cl8 159.4(2) . 2_655
Cl13 Cl13 Cl8 137.5(3) 2_765 2_655
Cl10 Cl13 Cl8 44.2(2) . 2_655
Cl12 Cl13 Cl8 111.9(2) . 2_655
Cl16 Cl13 Cl8 81.3(2) 2_765 2_655
Ru3 Cl13 Cl8 103.4(2) . 2_655
Cl16 Cl13 Cl8 145.3(3) . 2_655
Cl12 Cl13 Cl8 58.89(18) 2_665 2_655
Cl1B Cl13 Cl8 62.1(5) 2_755 2_655
Cl1A Cl13 Cl8 52.4(3) 2_755 2_655
Cl12 Cl13 Cl8 106.9(2) 2_765 2_655
Cl15 Cl13 Cl8 40.53(16) 2_765 2_655
Cl4A Cl13 Cl8 96.4(3) 1_655 2_655
Ru4 Cl13 Cl8 129.9(2) . 2_655
Cl7 Cl13 Cl8 62.63(16) 2_755 2_655
La5 Cl13 Cl8 44.01(12) 2_665 2_655
Cl4B Cl4A Cl1B 121.8(11) . 2_655
Cl4B Cl4A La4 87.4(8) . .
Cl1B Cl4A La4 148.2(9) 2_655 .
Cl4B Cl4A Cl10 108.8(9) . .
Cl1B Cl4A Cl10 112.2(8) 2_655 .
La4 Cl4A Cl10 63.2(4) . .
Cl4B Cl4A La9 69.5(7) . 1_455
Cl1B Cl4A La9 67.0(7) 2_655 1_455
La4 Cl4A La9 119.5(6) . 1_455
Cl10 Cl4A La9 176.4(7) . 1_455
Cl4B Cl4A La3 135.2(9) . 2_655
Cl1B Cl4A La3 50.2(7) 2_655 2_655
La4 Cl4A La3 118.9(5) . 2_655
Cl10 Cl4A La3 62.3(4) . 2_655
La9 Cl4A La3 116.4(5) 1_455 2_655
Cl4B Cl4A Cl0A 9.8(6) . 1_455
Cl1B Cl4A Cl0A 115.5(8) 2_655 1_455
La4 Cl4A Cl0A 91.5(5) . 1_455
Cl10 Cl4A Cl0A 118.6(6) . 1_455
La9 Cl4A Cl0A 59.8(4) 1_455 1_455
La3 Cl4A Cl0A 138.7(6) 2_655 1_455
Cl4B Cl4A Cl1A 117.4(9) . 2_655
Cl1B Cl4A Cl1A 5.4(6) 2_655 2_655
La4 Cl4A Cl1A 150.5(7) . 2_655
Cl10 Cl4A Cl1A 117.4(6) . 2_655
La9 Cl4A Cl1A 61.8(4) 1_455 2_655
La3 Cl4A Cl1A 55.2(3) 2_655 2_655
Cl0A Cl4A Cl1A 110.7(6) 1_455 2_655
Cl4B Cl4A Cl10 81.3(8) . 2_655
Cl1B Cl4A Cl10 67.0(7) 2_655 2_655
La4 Cl4A Cl10 136.1(6) . 2_655
Cl10 Cl4A Cl10 80.7(6) . 2_655
La9 Cl4A Cl10 95.8(5) 1_455 2_655
La3 Cl4A Cl10 54.4(4) 2_655 2_655
Cl0A Cl4A Cl10 84.4(5) 1_455 2_655
Cl1A Cl4A Cl10 67.8(4) 2_655 2_655
Cl4B Cl4A La3 56.0(7) . .
Cl1B Cl4A La3 122.7(8) 2_655 .
La4 Cl4A La3 82.7(4) . .
Cl10 Cl4A La3 56.9(4) . .
La9 Cl4A La3 120.2(5) 1_455 .
La3 Cl4A La3 89.8(4) 2_655 .
Cl0A Cl4A La3 65.5(4) 1_455 .
Cl1A Cl4A La3 123.7(5) 2_655 .
Cl10 Cl4A La3 55.9(3) 2_655 .
Cl4B Cl4A Cl16 69.6(7) . 1_455
Cl1B Cl4A Cl16 120.1(8) 2_655 1_455
La4 Cl4A Cl16 54.7(3) . 1_455
Cl10 Cl4A Cl16 117.9(6) . 1_455
La9 Cl4A Cl16 64.8(3) 1_455 1_455
La3 Cl4A Cl16 155.0(6) 2_655 1_455
Cl0A Cl4A Cl16 65.2(4) 1_455 1_455
Cl1A Cl4A Cl16 116.5(5) 2_655 1_455
Cl10 Cl4A Cl16 149.1(6) 2_655 1_455
La3 Cl4A Cl16 111.4(5) . 1_455
Cl4B Cl4A Cl12 130.3(8) . 2_665
Cl1B Cl4A Cl12 93.8(7) 2_655 2_665
La4 Cl4A Cl12 55.0(3) . 2_665
Cl10 Cl4A Cl12 83.9(5) . 2_665
La9 Cl4A Cl12 99.7(5) 1_455 2_665
La3 Cl4A Cl12 93.7(4) 2_655 2_665
Cl0A Cl4A Cl12 127.4(6) 1_455 2_665
Cl1A Cl4A Cl12 95.6(5) 2_655 2_665
Cl10 Cl4A Cl12 148.1(6) 2_655 2_665
La3 Cl4A Cl12 133.1(5) . 2_665
Cl16 Cl4A Cl12 62.4(3) 1_455 2_665
Cl4B Cl4A Cl1A 63.8(7) . 1_455
Cl1B Cl4A Cl1A 58.4(6) 2_655 1_455
La4 Cl4A Cl1A 150.5(6) . 1_455
Cl10 Cl4A Cl1A 130.0(6) . 1_455
La9 Cl4A Cl1A 46.4(3) 1_455 1_455
La3 Cl4A Cl1A 88.2(4) 2_655 1_455
Cl0A Cl4A Cl1A 59.0(4) 1_455 1_455
Cl1A Cl4A Cl1A 54.5(4) 2_655 1_455
Cl10 Cl4A Cl1A 49.6(4) 2_655 1_455
La3 Cl4A Cl1A 85.9(4) . 1_455
Cl16 Cl4A Cl1A 105.7(5) 1_455 1_455
Cl12 Cl4A Cl1A 140.9(5) 2_665 1_455
Cl4B Cl4A Ru3 63.2(7) . .
Cl1B Cl4A Ru3 166.8(8) 2_655 .
La4 Cl4A Ru3 35.7(2) . .
Cl10 Cl4A Ru3 55.8(3) . .
La9 Cl4A Ru3 124.6(5) 1_455 .
La3 Cl4A Ru3 117.1(4) 2_655 .
Cl0A Cl4A Ru3 71.0(4) 1_455 .
Cl1A Cl4A Ru3 170.6(5) 2_655 .
Cl10 Cl4A Ru3 103.6(4) 2_655 .
La3 Cl4A Ru3 47.9(2) . .
Cl16 Cl4A Ru3 72.8(3) 1_455 .
Cl12 Cl4A Ru3 90.2(3) 2_665 .
Cl1A Cl4A Ru3 123.3(5) 1_455 .
Cl4B Cl4A Cl13 100.7(8) . 1_455
Cl1B Cl4A Cl13 65.7(7) 2_655 1_455
La4 Cl4A Cl13 99.0(4) . 1_455
Cl10 Cl4A Cl13 144.1(6) . 1_455
La9 Cl4A Cl13 39.2(2) 1_455 1_455
La3 Cl4A Cl13 109.1(4) 2_655 1_455
Cl0A Cl4A Cl13 91.2(4) 1_455 1_455
Cl1A Cl4A Cl13 62.6(4) 2_655 1_455
Cl10 Cl4A Cl13 124.7(5) 2_655 1_455
La3 Cl4A Cl13 156.6(5) . 1_455
Cl16 Cl4A Cl13 54.5(3) 1_455 1_455
Cl12 Cl4A Cl13 61.2(3) 2_665 1_455
Cl1A Cl4A Cl13 81.3(4) 1_455 1_455
Ru3 Cl4A Cl13 126.8(4) . 1_455
Cl4B Cl4A Cl7 164.3(9) . 2_655
Cl1B Cl4A Cl7 49.4(7) 2_655 2_655
La4 Cl4A Cl7 99.1(4) . 2_655
Cl10 Cl4A Cl7 86.9(5) . 2_655
La9 Cl4A Cl7 94.9(4) 1_455 2_655
La3 Cl4A Cl7 53.0(3) 2_655 2_655
Cl0A Cl4A Cl7 154.4(5) 1_455 2_655
Cl1A Cl4A Cl7 53.0(3) 2_655 2_655
Cl10 Cl4A Cl7 103.2(4) 2_655 2_655
La3 Cl4A Cl7 138.8(5) . 2_655
Cl16 Cl4A Cl7 102.4(4) 1_455 2_655
Cl12 Cl4A Cl7 48.1(2) 2_665 2_655
Cl1A Cl4A Cl7 107.4(4) 1_455 2_655
Ru3 Cl4A Cl7 128.7(4) . 2_655
Cl13 Cl4A Cl7 64.3(3) 1_455 2_655
Cl4B Cl4A Cl1B 69.3(8) . 1_455
Cl1B Cl4A Cl1B 52.7(8) 2_655 1_455
La4 Cl4A Cl1B 154.7(6) . 1_455
Cl10 Cl4A Cl1B 132.6(6) . 1_455
La9 Cl4A Cl1B 43.9(4) 1_455 1_455
La3 Cl4A Cl1B 85.6(5) 2_655 1_455
Cl0A Cl4A Cl1B 64.0(5) 1_455 1_455
Cl1A Cl4A Cl1B 48.6(4) 2_655 1_455
Cl10 Cl4A Cl1B 51.9(5) 2_655 1_455
La3 Cl4A Cl1B 91.7(5) . 1_455
Cl16 Cl4A Cl1B 105.9(5) 1_455 1_455
Cl12 Cl4A Cl1B 135.2(6) 2_665 1_455
Cl1A Cl4A Cl1B 6.3(4) 1_455 1_455
Ru3 Cl4A Cl1B 129.5(5) . 1_455
Cl13 Cl4A Cl1B 76.8(4) 1_455 1_455
Cl7 Cl4A Cl1B 101.3(5) 2_655 1_455
Cl4B Cl4A Cl4A 94.9(8) . 2_655
Cl1B Cl4A Cl4A 87.1(8) 2_655 2_655
La4 Cl4A Cl4A 103.9(6) . 2_655
Cl10 Cl4A Cl4A 44.4(4) . 2_655
La9 Cl4A Cl4A 132.1(6) 1_455 2_655
La3 Cl4A Cl4A 46.3(3) 2_655 2_655
Cl0A Cl4A Cl4A 102.6(6) 1_455 2_655
Cl1A Cl4A Cl4A 90.4(5) 2_655 2_655
Cl10 Cl4A Cl4A 36.3(4) 2_655 2_655
La3 Cl4A Cl4A 43.6(3) . 2_655
Cl16 Cl4A Cl4A 152.7(7) 1_455 2_655
Cl12 Cl4A Cl4A 122.6(6) 2_665 2_655
Cl1A Cl4A Cl4A 85.8(5) 1_455 2_655
Ru3 Cl4A Cl4A 80.2(4) . 2_655
Cl13 Cl4A Cl4A 152.8(6) 1_455 2_655
Cl7 Cl4A Cl4A 97.4(5) 2_655 2_655
Cl1B Cl4A Cl4A 88.2(5) 1_455 2_655
Cl4B Cl4A Cl8 154.1(8) . 2_655
Cl1B Cl4A Cl8 72.3(7) 2_655 2_655
La4 Cl4A Cl8 86.3(4) . 2_655
Cl10 Cl4A Cl8 46.5(3) . 2_655
La9 Cl4A Cl8 134.6(5) 1_455 2_655
La3 Cl4A Cl8 34.9(2) 2_655 2_655
Cl0A Cl4A Cl8 163.7(5) 1_455 2_655
Cl1A Cl4A Cl8 77.6(4) 2_655 2_655
Cl10 Cl4A Cl8 86.0(4) 2_655 2_655
La3 Cl4A Cl8 98.2(4) . 2_655
Cl16 Cl4A Cl8 124.9(4) 1_455 2_655
Cl12 Cl4A Cl8 63.4(3) 2_665 2_655
Cl1A Cl4A Cl8 122.4(4) 1_455 2_655
Ru3 Cl4A Cl8 98.5(3) . 2_655
Cl13 Cl4A Cl8 105.2(4) 1_455 2_655
Cl7 Cl4A Cl8 41.49(19) 2_655 2_655
Cl1B Cl4A Cl8 119.0(5) 1_455 2_655
Cl4A Cl4A Cl8 62.5(4) 2_655 2_655
Cl4B Cl4A La13 30.7(6) . .
Cl1B Cl4A La13 151.9(8) 2_655 .
La4 Cl4A La13 56.8(3) . .
Cl10 Cl4A La13 90.3(4) . .
La9 Cl4A La13 89.5(4) 1_455 .
La3 Cl4A La13 144.7(5) 2_655 .
Cl0A Cl4A La13 36.4(3) 1_455 .
Cl1A Cl4A La13 147.0(5) 2_655 .
Cl10 Cl4A La13 102.2(4) 2_655 .
La3 Cl4A La13 55.4(2) . .
Cl16 Cl4A La13 56.5(3) 1_455 .
Cl12 Cl4A La13 105.6(4) 2_665 .
Cl1A Cl4A La13 94.4(4) 1_455 .
Ru3 Cl4A La13 36.02(14) . .
Cl13 Cl4A La13 106.1(3) 1_455 .
Cl7 Cl4A La13 153.7(4) 2_655 .
Cl1B Cl4A La13 99.8(5) 1_455 .
Cl4A Cl4A La13 98.7(5) 2_655 .
Cl8 Cl4A La13 134.5(4) 2_655 .
Cl0A Cl4B Cl4A 154.9(16) 1_455 .
Cl0A Cl4B La3 116.5(13) 1_455 .
Cl4A Cl4B La3 87.3(8) . .
Cl0A Cl4B La9 85.3(11) 1_455 1_455
Cl4A Cl4B La9 69.8(7) . 1_455
La3 Cl4B La9 145.9(7) . 1_455
Cl0A Cl4B La13 64.2(10) 1_455 .
Cl4A Cl4B La13 130.8(9) . .
La3 Cl4B La13 82.8(5) . .
La9 Cl4B La13 131.3(6) 1_455 .
Cl0A Cl4B La4 131.5(13) 1_455 .
Cl4A Cl4B La4 55.1(6) . .
La3 Cl4B La4 82.7(5) . .
La9 Cl4B La4 102.8(6) 1_455 .
La13 Cl4B La4 75.9(4) . .
Cl0A Cl4B Cl16 91.3(11) 1_455 1_455
Cl4A Cl4B Cl16 75.9(7) . 1_455
La3 Cl4B Cl16 133.3(7) . 1_455
La9 Cl4B Cl16 66.5(4) 1_455 1_455
La13 Cl4B Cl16 76.7(4) . 1_455
La4 Cl4B Cl16 52.0(3) . 1_455
Cl0A Cl4B Cl0B 21.2(9) 1_455 1_455
Cl4A Cl4B Cl0B 175.2(10) . 1_455
La3 Cl4B Cl0B 95.8(6) . 1_455
La9 Cl4B Cl0B 105.7(6) 1_455 1_455
La13 Cl4B Cl0B 53.4(4) . 1_455
La4 Cl4B Cl0B 128.9(6) . 1_455
Cl16 Cl4B Cl0B 104.3(6) 1_455 1_455
Cl0A Cl4B Cl8 73.2(10) 1_455 .
Cl4A Cl4B Cl8 122.2(9) . .
La3 Cl4B Cl8 51.4(3) . .
La9 Cl4B Cl8 120.7(6) 1_455 .
La13 Cl4B Cl8 87.2(5) . .
La4 Cl4B Cl8 132.9(6) . .
Cl16 Cl4B Cl8 161.5(7) 1_455 .
Cl0B Cl4B Cl8 58.0(4) 1_455 .
Cl0A Cl4B Cl10 119.9(12) 1_455 2_655
Cl4A Cl4B Cl10 65.2(7) . 2_655
La3 Cl4B Cl10 56.9(4) . 2_655
La9 Cl4B Cl10 89.9(5) 1_455 2_655
La13 Cl4B Cl10 137.7(6) . 2_655
La4 Cl4B Cl10 107.9(6) . 2_655
Cl16 Cl4B Cl10 139.8(6) 1_455 2_655
Cl0B Cl4B Cl10 113.5(6) 1_455 2_655
Cl8 Cl4B Cl10 58.7(4) . 2_655
Cl0A Cl4B Cl1A 80.5(11) 1_455 1_455
Cl4A Cl4B Cl1A 86.6(8) . 1_455
La3 Cl4B Cl1A 103.4(6) . 1_455
La9 Cl4B Cl1A 51.9(4) 1_455 1_455
La13 Cl4B Cl1A 142.5(6) . 1_455
La4 Cl4B Cl1A 141.2(6) . 1_455
Cl16 Cl4B Cl1A 118.3(6) 1_455 1_455
Cl0B Cl4B Cl1A 89.1(5) 1_455 1_455
Cl8 Cl4B Cl1A 70.0(4) . 1_455
Cl10 Cl4B Cl1A 51.8(4) 2_655 1_455
Cl0A Cl4B La8 42.2(9) 1_455 1_455
Cl4A Cl4B La8 129.7(9) . 1_455
La3 Cl4B La8 101.4(5) . 1_455
La9 Cl4B La8 76.8(4) 1_455 1_455
La13 Cl4B La8 99.5(5) . 1_455
La4 Cl4B La8 173.6(6) . 1_455
Cl16 Cl4B La8 123.0(6) 1_455 1_455
Cl0B Cl4B La8 46.1(3) 1_455 1_455
Cl8 Cl4B La8 50.3(3) . 1_455
Cl10 Cl4B La8 78.5(5) 2_655 1_455
Cl1A Cl4B La8 43.1(3) 1_455 1_455
Cl0A Cl4B Ru3 110.6(12) 1_455 .
Cl4A Cl4B Ru3 88.8(8) . .
La3 Cl4B Ru3 55.6(3) . .
La9 Cl4B Ru3 143.9(6) 1_455 .
La13 Cl4B Ru3 46.7(3) . .
La4 Cl4B Ru3 42.3(2) . .
Cl16 Cl4B Ru3 80.5(4) 1_455 .
Cl0B Cl4B Ru3 96.0(5) 1_455 .
Cl8 Cl4B Ru3 95.2(5) . .
Cl10 Cl4B Ru3 107.7(5) 2_655 .
Cl1A Cl4B Ru3 158.7(6) 1_455 .
La8 Cl4B Ru3 136.6(5) 1_455 .
Cl0A Cl4B Cl10 162.6(13) 1_455 .
Cl4A Cl4B Cl10 42.3(6) . .
La3 Cl4B Cl10 49.1(3) . .
La9 Cl4B Cl10 112.0(6) 1_455 .
La13 Cl4B Cl10 101.3(5) . .
La4 Cl4B Cl10 45.9(3) . .
Cl16 Cl4B Cl10 94.7(5) 1_455 .
Cl0B Cl4B Cl10 142.0(6) 1_455 .
Cl8 Cl4B Cl10 97.5(5) . .
Cl10 Cl4B Cl10 63.4(5) 2_655 .
Cl1A Cl4B Cl10 110.6(5) 1_455 .
La8 Cl4B Cl10 140.3(6) 1_455 .
Ru3 Cl4B Cl10 54.7(3) . .
Cl0A Cl4B Cl1B 128.3(13) 1_455 2_655
Cl4A Cl4B Cl1B 32.9(7) . 2_655
La3 Cl4B Cl1B 98.6(6) . 2_655
La9 Cl4B Cl1B 48.9(5) 1_455 2_655
La13 Cl4B Cl1B 162.8(7) . 2_655
La4 Cl4B Cl1B 87.3(6) . 2_655
Cl16 Cl4B Cl1B 90.3(6) 1_455 2_655
Cl0B Cl4B Cl1B 142.5(7) 1_455 2_655
Cl8 Cl4B Cl1B 107.1(6) . 2_655
Cl10 Cl4B Cl1B 51.0(5) 2_655 2_655
Cl1A Cl4B Cl1B 54.0(5) 1_455 2_655
La8 Cl4B Cl1B 97.0(6) 1_455 2_655
Ru3 Cl4B Cl1B 120.6(7) . 2_655
Cl10 Cl4B Cl1B 68.1(5) . 2_655
Cl0A Cl4B La14 29.4(9) 1_455 1_455
Cl4A Cl4B La14 129.8(9) . 1_455
La3 Cl4B La14 142.0(6) . 1_455
La9 Cl4B La14 68.2(4) 1_455 1_455
La13 Cl4B La14 67.1(3) . 1_455
La4 Cl4B La14 110.2(5) . 1_455
Cl16 Cl4B La14 62.9(3) 1_455 1_455
Cl0B Cl4B La14 47.8(3) 1_455 1_455
Cl8 Cl4B La14 102.6(5) . 1_455
Cl10 Cl4B La14 139.2(6) 2_655 1_455
Cl1A Cl4B La14 88.6(4) 1_455 1_455
La8 Cl4B La14 63.6(3) 1_455 1_455
Ru3 Cl4B La14 110.0(4) . 1_455
Cl10 Cl4B La14 156.1(6) . 1_455
Cl1B Cl4B La14 117.1(6) 2_655 1_455
Cl0A Cl4B Ru2 88.2(11) 1_455 .
Cl4A Cl4B Ru2 116.3(8) . .
La3 Cl4B Ru2 41.4(3) . .
La9 Cl4B Ru2 172.5(6) 1_455 .
La13 Cl4B Ru2 41.6(2) . .
La4 Cl4B Ru2 78.8(4) . .
Cl16 Cl4B Ru2 109.9(5) 1_455 .
Cl0B Cl4B Ru2 68.3(4) 1_455 .
Cl8 Cl4B Ru2 60.7(3) . .
Cl10 Cl4B Ru2 96.7(4) 2_655 .
Cl1A Cl4B Ru2 130.6(5) 1_455 .
La8 Cl4B Ru2 100.9(4) 1_455 .
Ru3 Cl4B Ru2 36.56(18) . .
Cl10 Cl4B Ru2 74.4(4) . .
Cl1B Cl4B Ru2 138.6(6) 2_655 .
La14 Cl4B Ru2 104.3(4) 1_455 .
Cl0A Cl4B Cl1B 80.6(11) 1_455 1_455
Cl4A Cl4B Cl1B 85.2(8) . 1_455
La3 Cl4B Cl1B 106.7(6) . 1_455
La9 Cl4B Cl1B 48.3(4) 1_455 1_455
La13 Cl4B Cl1B 143.7(7) . 1_455
La4 Cl4B Cl1B 139.1(6) . 1_455
Cl16 Cl4B Cl1B 114.6(6) 1_455 1_455
Cl0B Cl4B Cl1B 90.4(6) 1_455 1_455
Cl8 Cl4B Cl1B 73.6(5) . 1_455
Cl10 Cl4B Cl1B 54.1(5) 2_655 1_455
Cl1A Cl4B Cl1B 3.7(4) 1_455 1_455
La8 Cl4B Cl1B 44.7(4) 1_455 1_455
Ru3 Cl4B Cl1B 161.6(6) . 1_455
Cl10 Cl4B Cl1B 111.3(6) . 1_455
Cl1B Cl4B Cl1B 52.4(7) 2_655 1_455
La14 Cl4B Cl1B 87.0(5) 1_455 1_455
Ru2 Cl4B Cl1B 134.2(6) . 1_455
Cl0A Cl4B Ru3 57.0(10) 1_455 1_455
Cl4A Cl4B Ru3 97.9(8) . 1_455
La3 Cl4B Ru3 161.1(6) . 1_455
La9 Cl4B Ru3 29.1(2) 1_455 1_455
La13 Cl4B Ru3 106.6(5) . 1_455
La4 Cl4B Ru3 115.2(5) . 1_455
Cl16 Cl4B Ru3 65.5(3) 1_455 1_455
Cl0B Cl4B Ru3 78.0(4) 1_455 1_455
Cl8 Cl4B Ru3 111.7(5) . 1_455
Cl10 Cl4B Ru3 108.9(5) 2_655 1_455
Cl1A Cl4B Ru3 59.1(3) 1_455 1_455
La8 Cl4B Ru3 61.4(3) 1_455 1_455
Ru3 Cl4B Ru3 142.2(5) . 1_455
Cl10 Cl4B Ru3 140.0(5) . 1_455
Cl1B Cl4B Ru3 77.3(5) 2_655 1_455
La14 Cl4B Ru3 40.12(18) 1_455 1_455
Ru2 Cl4B Ru3 143.7(5) . 1_455
Cl1B Cl4B Ru3 56.1(4) 1_455 1_455
Cl0A Cl4B ClB 31.0(9) 1_455 .
Cl4A Cl4B ClB 171.0(9) . .
La3 Cl4B ClB 85.7(5) . .
La9 Cl4B ClB 113.8(6) 1_455 .
La13 Cl4B ClB 53.7(3) . .
La4 Cl4B ClB 129.3(5) . .
Cl16 Cl4B ClB 113.0(5) 1_455 .
Cl0B Cl4B ClB 10.3(3) 1_455 .
Cl8 Cl4B ClB 48.8(3) . .
Cl10 Cl4B ClB 106.1(5) 2_655 .
Cl1A Cl4B ClB 89.5(5) 1_455 .
La8 Cl4B ClB 46.9(3) 1_455 .
Ru3 Cl4B ClB 91.8(4) . .
Cl10 Cl4B ClB 132.9(5) . .
Cl1B Cl4B ClB 143.4(7) 2_655 .
La14 Cl4B ClB 58.1(3) 1_455 .
Ru2 Cl4B ClB 60.8(3) . .
Cl1B Cl4B ClB 91.4(5) 1_455 .
Ru3 Cl4B ClB 87.0(4) 1_455 .
La10 Cl15 La11 85.45(19) . .
La10 Cl15 La5 106.1(2) . 1_655
La11 Cl15 La5 130.1(3) . 1_655
La10 Cl15 Cl7 62.71(19) . 1_565
La11 Cl15 Cl7 66.0(2) . 1_565
La5 Cl15 Cl7 161.6(4) 1_655 1_565
La10 Cl15 Cl17 91.2(2) . 1_655
La11 Cl15 Cl17 78.3(2) . 1_655
La5 Cl15 Cl17 53.69(17) 1_655 1_655
Cl7 Cl15 Cl17 136.3(3) 1_565 1_655
La10 Cl15 Cl8 128.4(3) . 1_665
La11 Cl15 Cl8 136.5(3) . 1_665
La5 Cl15 Cl8 72.00(19) 1_655 1_665
Cl7 Cl15 Cl8 102.7(3) 1_565 1_665
Cl17 Cl15 Cl8 120.7(3) 1_655 1_665
La10 Cl15 La8 107.4(2) . 1_565
La11 Cl15 La8 94.1(2) . 1_565
La5 Cl15 La8 125.7(2) 1_655 1_565
Cl7 Cl15 La8 52.11(17) 1_565 1_565
Cl17 Cl15 La8 159.4(3) 1_655 1_565
Cl8 Cl15 La8 53.68(18) 1_665 1_565
La10 Cl15 Cl6 118.4(2) . 1_565
La11 Cl15 Cl6 52.3(2) . 1_565
La5 Cl15 Cl6 134.9(3) 1_655 1_565
Cl7 Cl15 Cl6 59.9(2) 1_565 1_565
Cl17 Cl15 Cl6 115.8(3) 1_655 1_565
Cl8 Cl15 Cl6 85.1(3) 1_665 1_565
La8 Cl15 Cl6 47.62(18) 1_565 1_565
La10 Cl15 Cl16 51.84(18) . .
La11 Cl15 Cl16 112.0(3) . .
La5 Cl15 Cl16 54.74(17) 1_655 .
Cl7 Cl15 Cl16 114.1(3) 1_565 .
Cl17 Cl15 Cl16 56.8(2) 1_655 .
Cl8 Cl15 Cl16 110.8(3) 1_665 .
La8 Cl15 Cl16 142.6(3) 1_565 .
Cl6 Cl15 Cl16 164.1(3) 1_565 .
La10 Cl15 Cl9 150.5(3) . 1_655
La11 Cl15 Cl9 100.6(3) . 1_655
La5 Cl15 Cl9 48.50(14) 1_655 1_655
Cl7 Cl15 Cl9 145.9(3) 1_565 1_655
Cl17 Cl15 Cl9 62.4(2) 1_655 1_655
Cl8 Cl15 Cl9 64.5(2) 1_665 1_655
La8 Cl15 Cl9 101.0(2) 1_565 1_655
Cl6 Cl15 Cl9 86.8(2) 1_565 1_655
Cl16 Cl15 Cl9 99.9(2) . 1_655
La10 Cl15 Cl19 116.7(3) . .
La11 Cl15 Cl19 44.18(16) . .
La5 Cl15 Cl19 89.9(2) 1_655 .
Cl7 Cl15 Cl19 108.1(3) 1_565 .
Cl17 Cl15 Cl19 50.90(19) 1_655 .
Cl8 Cl15 Cl19 114.8(3) 1_665 .
La8 Cl15 Cl19 110.9(2) 1_565 .
Cl6 Cl15 Cl19 64.9(2) 1_565 .
Cl16 Cl15 Cl19 106.5(2) . .
Cl9 Cl15 Cl19 57.76(19) 1_655 .
La10 Cl15 Ru4 37.90(10) . .
La11 Cl15 Ru4 48.88(12) . .
La5 Cl15 Ru4 119.1(2) 1_655 .
Cl7 Cl15 Ru4 62.16(18) 1_565 .
Cl17 Cl15 Ru4 75.62(19) 1_655 .
Cl8 Cl15 Ru4 162.2(3) 1_665 .
La8 Cl15 Ru4 113.75(17) 1_565 .
Cl6 Cl15 Ru4 94.1(2) 1_565 .
Cl16 Cl15 Ru4 70.78(19) . .
Cl9 Cl15 Ru4 133.3(3) 1_655 .
Cl19 Cl15 Ru4 80.50(18) . .
La10 Cl15 Cl13 47.18(18) . 2_765
La11 Cl15 Cl13 130.6(3) . 2_765
La5 Cl15 Cl13 83.7(2) 1_655 2_765
Cl7 Cl15 Cl13 78.1(3) 1_565 2_765
Cl17 Cl15 Cl13 110.5(3) 1_655 2_765
Cl8 Cl15 Cl13 82.3(3) 1_665 2_765
La8 Cl15 Cl13 89.1(2) 1_565 2_765
Cl6 Cl15 Cl13 132.0(3) 1_565 2_765
Cl16 Cl15 Cl13 53.7(2) . 2_765
Cl9 Cl15 Cl13 127.2(2) 1_655 2_765
Cl19 Cl15 Cl13 158.9(3) . 2_765
Ru4 Cl15 Cl13 85.1(2) . 2_765
La10 Cl15 La14 60.58(14) . .
La11 Cl15 La14 58.69(14) . .
La5 Cl15 La14 84.69(17) 1_655 .
Cl7 Cl15 La14 100.4(2) 1_565 .
Cl17 Cl15 La14 36.98(14) 1_655 .
Cl8 Cl15 La14 156.5(2) 1_665 .
La8 Cl15 La14 149.46(18) 1_565 .
Cl6 Cl15 La14 110.4(2) 1_565 .
Cl16 Cl15 La14 54.71(17) . .
Cl9 Cl15 La14 97.8(2) 1_655 .
Cl19 Cl15 La14 60.71(15) . .
Ru4 Cl15 La14 38.69(8) . .
Cl13 Cl15 La14 98.5(2) 2_765 .
La10 Cl15 Cl1A 80.3(3) . 1_565
La11 Cl15 Cl1A 113.6(3) . 1_565
La5 Cl15 Cl1A 116.1(3) 1_655 1_565
Cl7 Cl15 Cl1A 49.9(3) 1_565 1_565
Cl17 Cl15 Cl1A 164.5(3) 1_655 1_565
Cl8 Cl15 Cl1A 58.1(3) 1_665 1_565
La8 Cl15 Cl1A 34.73(18) 1_565 1_565
Cl6 Cl15 Cl1A 79.8(2) 1_565 1_565
Cl16 Cl15 Cl1A 108.1(3) . 1_565
Cl9 Cl15 Cl1A 121.8(3) 1_655 1_565
Cl19 Cl15 Cl1A 144.6(3) . 1_565
Ru4 Cl15 Cl1A 104.2(3) . 1_565
Cl13 Cl15 Cl1A 54.4(2) 2_765 1_565
La14 Cl15 Cl1A 140.0(3) . 1_565
La10 Cl15 Cl12 87.0(2) . 1_655
La11 Cl15 Cl12 156.2(3) . 1_655
La5 Cl15 Cl12 32.73(12) 1_655 1_655
Cl7 Cl15 Cl12 128.9(3) 1_565 1_655
Cl17 Cl15 Cl12 79.3(2) 1_655 1_655
Cl8 Cl15 Cl12 63.8(2) 1_665 1_655
La8 Cl15 Cl12 109.7(2) 1_565 1_655
Cl6 Cl15 Cl12 148.5(3) 1_565 1_655
Cl16 Cl15 Cl12 47.25(19) . 1_655
Cl9 Cl15 Cl12 75.91(17) 1_655 1_655
Cl19 Cl15 Cl12 122.5(2) . 1_655
Ru4 Cl15 Cl12 116.9(2) . 1_655
Cl13 Cl15 Cl12 52.20(16) 2_765 1_655
La14 Cl15 Cl12 98.06(17) . 1_655
Cl1A Cl15 Cl12 87.2(2) 1_565 1_655
La10 Cl15 ClB 150.3(3) . 1_665
La11 Cl15 ClB 92.7(3) . 1_665
La5 Cl15 ClB 97.8(2) 1_655 1_665
Cl7 Cl15 ClB 89.4(3) 1_565 1_665
Cl17 Cl15 ClB 117.6(3) 1_655 1_665
Cl8 Cl15 ClB 44.1(2) 1_665 1_665
La8 Cl15 ClB 43.0(2) 1_565 1_665
Cl6 Cl15 ClB 43.9(3) 1_565 1_665
Cl16 Cl15 ClB 150.9(3) . 1_665
Cl9 Cl15 ClB 59.0(2) 1_655 1_665
Cl19 Cl15 ClB 80.1(2) . 1_665
Ru4 Cl15 ClB 138.0(3) . 1_665
Cl13 Cl15 ClB 120.6(3) 2_765 1_665
La14 Cl15 ClB 140.8(3) . 1_665
Cl1A Cl15 ClB 73.3(3) 1_565 1_665
Cl12 Cl15 ClB 104.9(2) 1_655 1_665
La10 Cl15 Cl1B 73.0(4) . 1_565
La11 Cl15 Cl1B 108.3(4) . 1_565
La5 Cl15 Cl1B 121.5(4) 1_655 1_565
Cl7 Cl15 Cl1B 43.1(4) 1_565 1_565
Cl17 Cl15 Cl1B 161.9(4) 1_655 1_565
Cl8 Cl15 Cl1B 66.5(4) 1_665 1_565
La8 Cl15 Cl1B 38.6(3) 1_565 1_565
Cl6 Cl15 Cl1B 80.3(3) 1_565 1_565
Cl16 Cl15 Cl1B 105.5(4) . 1_565
Cl9 Cl15 Cl1B 130.1(4) 1_655 1_565
Cl19 Cl15 Cl1B 144.4(4) . 1_565
Ru4 Cl15 Cl1B 95.8(4) . 1_565
Cl13 Cl15 Cl1B 52.2(3) 2_765 1_565
La14 Cl15 Cl1B 131.9(4) . 1_565
Cl1A Cl15 Cl1B 8.4(3) 1_565 1_565
Cl12 Cl15 Cl1B 90.9(4) 1_655 1_565
ClB Cl15 Cl1B 79.5(4) 1_665 1_565
La10 Cl15 La2 159.3(3) . 1_665
La11 Cl15 La2 114.5(2) . 1_665
La5 Cl15 La2 66.03(13) 1_655 1_665
Cl7 Cl15 La2 118.9(2) 1_565 1_665
Cl17 Cl15 La2 98.0(2) 1_655 1_665
Cl8 Cl15 La2 31.97(16) 1_665 1_665
La8 Cl15 La2 67.51(13) 1_565 1_665
Cl6 Cl15 La2 74.0(2) 1_565 1_665
Cl16 Cl15 La2 119.5(2) . 1_665
Cl9 Cl15 La2 35.94(12) 1_655 1_665
Cl19 Cl15 La2 83.13(17) . 1_665
Ru4 Cl15 La2 162.8(2) . 1_665
Cl13 Cl15 La2 112.1(2) 2_765 1_665
La14 Cl15 La2 133.62(17) . 1_665
Cl1A Cl15 La2 86.2(2) 1_565 1_665
Cl12 Cl15 La2 76.67(14) 1_655 1_665
ClB Cl15 La2 31.83(18) 1_665 1_665
Cl1B Cl15 La2 94.4(4) 1_565 1_665
La10 Cl15 Cl7 127.0(2) . 1_665
La11 Cl15 Cl7 142.6(3) . 1_665
La5 Cl15 Cl7 33.15(12) 1_655 1_665
Cl7 Cl15 Cl7 141.1(3) 1_565 1_665
Cl17 Cl15 Cl7 82.53(19) 1_655 1_665
Cl8 Cl15 Cl7 39.40(17) 1_665 1_665
La8 Cl15 Cl7 92.81(18) 1_565 1_665
Cl6 Cl15 Cl7 111.5(2) 1_565 1_665
Cl16 Cl15 Cl7 82.47(19) . 1_665
Cl9 Cl15 Cl7 42.10(16) 1_655 1_665
Cl19 Cl15 Cl7 99.4(2) . 1_665
Ru4 Cl15 Cl7 151.8(2) . 1_665
Cl13 Cl15 Cl7 86.2(2) 2_765 1_665
La14 Cl15 Cl7 117.08(17) . 1_665
Cl1A Cl15 Cl7 92.2(3) 1_565 1_665
Cl12 Cl15 Cl7 40.04(14) 1_655 1_665
ClB Cl15 Cl7 68.4(2) 1_665 1_665
Cl1B Cl15 Cl7 99.8(4) 1_565 1_665
La2 Cl15 Cl7 37.52(10) 1_665 1_665
La4 Cl16 La10 161.9(3) 1_655 .
La4 Cl16 La5 82.34(19) 1_655 1_655
La10 Cl16 La5 102.7(2) . 1_655
La4 Cl16 Cl17 107.4(2) 1_655 1_655
La10 Cl16 Cl17 89.0(2) . 1_655
La5 Cl16 Cl17 52.62(17) 1_655 1_655
La4 Cl16 Cl4B 63.3(4) 1_655 1_655
La10 Cl16 Cl4B 126.6(4) . 1_655
La5 Cl16 Cl4B 116.5(4) 1_655 1_655
Cl17 Cl16 Cl4B 87.6(4) 1_655 1_655
La4 Cl16 La9 99.2(2) 1_655 .
La10 Cl16 La9 81.56(19) . .
La5 Cl16 La9 161.7(3) 1_655 .
Cl17 Cl16 La9 110.3(3) 1_655 .
Cl4B Cl16 La9 50.5(3) 1_655 .
La4 Cl16 Cl4A 49.4(3) 1_655 1_655
La10 Cl16 Cl4A 128.0(4) . 1_655
La5 Cl16 Cl4A 129.4(3) 1_655 1_655
Cl17 Cl16 Cl4A 121.0(4) 1_655 1_655
Cl4B Cl16 Cl4A 34.4(4) 1_655 1_655
La9 Cl16 Cl4A 49.8(3) . 1_655
La4 Cl16 Cl13 107.0(3) 1_655 2_765
La10 Cl16 Cl13 55.69(18) . 2_765
La5 Cl16 Cl13 94.3(3) 1_655 2_765
Cl17 Cl16 Cl13 127.0(3) 1_655 2_765
Cl4B Cl16 Cl13 144.4(4) 1_655 2_765
La9 Cl16 Cl13 102.6(2) . 2_765
Cl4A Cl16 Cl13 111.9(4) 1_655 2_765
La4 Cl16 Cl12 55.01(18) 1_655 1_655
La10 Cl16 Cl12 115.3(3) . 1_655
La5 Cl16 Cl12 49.46(17) 1_655 1_655
Cl17 Cl16 Cl12 101.4(2) 1_655 1_655
Cl4B Cl16 Cl12 117.6(4) 1_655 1_655
La9 Cl16 Cl12 144.5(3) . 1_655
Cl4A Cl16 Cl12 100.1(3) 1_655 1_655
Cl13 Cl16 Cl12 68.5(2) 2_765 1_655
La4 Cl16 Cl0A 81.2(3) 1_655 .
La10 Cl16 Cl0A 112.3(3) . .
La5 Cl16 Cl0A 111.2(3) 1_655 .
Cl17 Cl16 Cl0A 70.3(3) 1_655 .
Cl4B Cl16 Cl0A 21.2(4) 1_655 .
La9 Cl16 Cl0A 51.6(3) . .
Cl4A Cl16 Cl0A 54.6(4) 1_655 .
Cl13 Cl16 Cl0A 154.2(4) 2_765 .
Cl12 Cl16 Cl0A 131.5(3) 1_655 .
La4 Cl16 Cl15 134.2(3) 1_655 .
La10 Cl16 Cl15 50.23(16) . .
La5 Cl16 Cl15 52.88(16) 1_655 .
Cl17 Cl16 Cl15 55.6(2) 1_655 .
Cl4B Cl16 Cl15 141.1(4) 1_655 .
La9 Cl16 Cl15 126.3(2) . .
Cl4A Cl16 Cl15 174.7(4) 1_655 .
Cl13 Cl16 Cl15 71.6(2) 2_765 .
Cl12 Cl16 Cl15 84.8(2) 1_655 .
Cl0A Cl16 Cl15 120.6(3) . .
La4 Cl16 Cl12 53.84(17) 1_655 2_765
La10 Cl16 Cl12 108.2(2) . 2_765
La5 Cl16 Cl12 105.1(3) 1_655 2_765
Cl17 Cl16 Cl12 155.3(3) 1_655 2_765
Cl4B Cl16 Cl12 95.5(4) 1_655 2_765
La9 Cl16 Cl12 90.1(2) . 2_765
Cl4A Cl16 Cl12 61.9(3) 1_655 2_765
Cl13 Cl16 Cl12 57.4(2) 2_765 2_765
Cl12 Cl16 Cl12 55.6(2) 1_655 2_765
Cl0A Cl16 Cl12 116.3(3) . 2_765
Cl15 Cl16 Cl12 123.1(3) . 2_765
La4 Cl16 Cl13 113.4(2) 1_655 .
La10 Cl16 Cl13 54.40(17) . .
La5 Cl16 Cl13 148.4(3) 1_655 .
Cl17 Cl16 Cl13 135.5(3) 1_655 .
Cl4B Cl16 Cl13 95.0(4) 1_655 .
La9 Cl16 Cl13 47.02(17) . .
Cl4A Cl16 Cl13 76.6(3) 1_655 .
Cl13 Cl16 Cl13 55.7(3) 2_765 .
Cl12 Cl16 Cl13 116.1(3) 1_655 .
Cl0A Cl16 Cl13 98.6(3) . .
Cl15 Cl16 Cl13 103.1(2) . .
Cl12 Cl16 Cl13 68.8(2) 2_765 .
La4 Cl16 La14 125.0(2) 1_655 .
La10 Cl16 La14 72.02(16) . .
La5 Cl16 La14 97.83(19) 1_655 .
Cl17 Cl16 La14 45.51(15) 1_655 .
Cl4B Cl16 La14 68.1(4) 1_655 .
La9 Cl16 La14 66.23(15) . .
Cl4A Cl16 La14 98.6(3) 1_655 .
Cl13 Cl16 La14 127.7(2) 2_765 .
Cl12 Cl16 La14 146.9(2) 1_655 .
Cl0A Cl16 La14 47.2(3) . .
Cl15 Cl16 La14 76.21(19) . .
Cl12 Cl16 La14 156.2(3) 2_765 .
Cl13 Cl16 La14 94.7(2) . .
La4 Cl16 La13 67.85(14) 1_655 1_655
La10 Cl16 La13 130.2(2) . 1_655
La5 Cl16 La13 67.92(14) 1_655 1_655
Cl17 Cl16 La13 45.16(15) 1_655 1_655
Cl4B Cl16 La13 50.5(3) 1_655 1_655
La9 Cl16 La13 95.60(19) . 1_655
Cl4A Cl16 La13 78.7(3) 1_655 1_655
Cl13 Cl16 La13 161.7(3) 2_765 1_655
Cl12 Cl16 La13 95.49(19) 1_655 1_655
Cl0A Cl16 La13 44.0(3) . 1_655
Cl15 Cl16 La13 99.0(2) . 1_655
Cl12 Cl16 La13 121.5(2) 2_765 1_655
Cl13 Cl16 La13 142.6(3) . 1_655
La14 Cl16 La13 61.84(12) . 1_655
La4 Cl16 Ru4 54.58(13) 1_655 1_655
La10 Cl16 Ru4 135.7(2) . 1_655
La5 Cl16 Ru4 35.04(9) 1_655 1_655
Cl17 Cl16 Ru4 57.29(16) 1_655 1_655
Cl4B Cl16 Ru4 83.4(4) 1_655 1_655
La9 Cl16 Ru4 133.8(2) . 1_655
Cl4A Cl16 Ru4 95.5(3) 1_655 1_655
Cl13 Cl16 Ru4 120.3(3) 2_765 1_655
Cl12 Cl16 Ru4 54.68(15) 1_655 1_655
Cl0A Cl16 Ru4 84.6(3) . 1_655
Cl15 Cl16 Ru4 85.69(19) . 1_655
Cl12 Cl16 Ru4 98.6(2) 2_765 1_655
Cl13 Cl16 Ru4 167.1(2) . 1_655
La14 Cl16 Ru4 96.51(16) . 1_655
La13 Cl16 Ru4 41.92(8) 1_655 1_655
La4 Cl16 Ru3 130.2(2) 1_655 .
La10 Cl16 Ru3 56.55(14) . .
La5 Cl16 Ru3 136.2(2) 1_655 .
Cl17 Cl16 Ru3 86.4(2) 1_655 .
Cl4B Cl16 Ru3 70.0(4) 1_655 .
La9 Cl16 Ru3 33.58(9) . .
Cl4A Cl16 Ru3 82.1(3) 1_655 .
Cl13 Cl16 Ru3 100.6(2) 2_765 .
Cl12 Cl16 Ru3 169.0(2) 1_655 .
Cl0A Cl16 Ru3 58.3(3) . .
Cl15 Cl16 Ru3 93.49(19) . .
Cl12 Cl16 Ru3 117.7(2) 2_765 .
Cl13 Cl16 Ru3 53.68(16) . .
La14 Cl16 Ru3 41.66(9) . .
La13 Cl16 Ru3 95.50(18) 1_655 .
Ru4 Cl16 Ru3 136.1(2) 1_655 .
La4 Cl16 Ru4 162.7(3) 1_655 .
La10 Cl16 Ru4 31.87(10) . .
La5 Cl16 Ru4 106.74(18) 1_655 .
Cl17 Cl16 Ru4 69.37(17) 1_655 .
Cl4B Cl16 Ru4 99.4(4) 1_655 .
La9 Cl16 Ru4 67.54(14) . .
Cl4A Cl16 Ru4 116.6(3) 1_655 .
Cl13 Cl16 Ru4 87.33(18) 2_765 .
Cl12 Cl16 Ru4 141.8(2) 1_655 .
Cl0A Cl16 Ru4 81.8(3) . .
Cl15 Cl16 Ru4 58.99(15) . .
Cl12 Cl16 Ru4 133.6(2) 2_765 .
Cl13 Cl16 Ru4 66.39(17) . .
La14 Cl16 Ru4 40.50(9) . .
La13 Cl16 Ru4 101.40(18) 1_655 .
Ru4 Cl16 Ru4 126.46(19) 1_655 .
Ru3 Cl16 Ru4 34.54(8) . .
La4 Cl16 Ru3 30.92(9) 1_655 1_655
La10 Cl16 Ru3 166.3(2) . 1_655
La5 Cl16 Ru3 68.54(13) 1_655 1_655
Cl17 Cl16 Ru3 77.24(18) 1_655 1_655
Cl4B Cl16 Ru3 54.3(3) 1_655 1_655
La9 Cl16 Ru3 103.60(18) . 1_655
Cl4A Cl16 Ru3 61.9(3) 1_655 1_655
Cl13 Cl16 Ru3 133.4(2) 2_765 1_655
Cl12 Cl16 Ru3 67.68(17) 1_655 1_655
Cl0A Cl16 Ru3 63.9(3) . 1_655
Cl15 Cl16 Ru3 119.0(2) . 1_655
Cl12 Cl16 Ru3 84.68(17) 2_765 1_655
Cl13 Cl16 Ru3 137.8(2) . 1_655
La14 Cl16 Ru3 98.15(17) . 1_655
La13 Cl16 Ru3 37.46(7) 1_655 1_655
Ru4 Cl16 Ru3 33.76(7) 1_655 1_655
Ru3 Cl16 Ru3 122.1(2) . 1_655
Ru4 Cl16 Ru3 138.5(2) . 1_655
La4 Cl16 La4 74.57(18) 1_655 2_765
La10 Cl16 La4 89.27(19) . 2_765
La5 Cl16 La4 78.66(17) 1_655 2_765
Cl17 Cl16 La4 129.4(2) 1_655 2_765
Cl4B Cl16 La4 131.3(4) 1_655 2_765
La9 Cl16 La4 119.43(19) . 2_765
Cl4A Cl16 La4 98.9(3) 1_655 2_765
Cl13 Cl16 La4 34.47(15) 2_765 2_765
Cl12 Cl16 La4 37.09(14) 1_655 2_765
Cl0A Cl16 La4 152.4(3) . 2_765
Cl15 Cl16 La4 86.2(2) . 2_765
Cl12 Cl16 La4 37.23(15) 2_765 2_765
Cl13 Cl16 La4 79.65(19) . 2_765
La14 Cl16 La4 159.87(17) . 2_765
La13 Cl16 La4 131.98(18) 1_655 2_765
Ru4 Cl16 La4 91.77(16) 1_655 2_765
Ru3 Cl16 La4 132.03(17) . 2_765
Ru4 Cl16 La4 121.14(16) . 2_765
Ru3 Cl16 La4 98.91(15) 1_655 2_765
La5 Cl17 La14 138.9(3) . 1_455
La5 Cl17 La13 90.46(18) . .
La14 Cl17 La13 90.9(2) 1_455 .
La5 Cl17 La6 92.46(19) . .
La14 Cl17 La6 128.6(3) 1_455 .
La13 Cl17 La6 86.60(18) . .
La5 Cl17 Cl19 113.0(3) . 1_455
La14 Cl17 Cl19 93.9(2) 1_455 1_455
La13 Cl17 Cl19 135.8(3) . 1_455
La6 Cl17 Cl19 56.89(17) . 1_455
La5 Cl17 Cl15 59.53(18) . 1_455
La14 Cl17 Cl15 99.9(2) 1_455 1_455
La13 Cl17 Cl15 144.5(3) . 1_455
La6 Cl17 Cl15 111.3(3) . 1_455
Cl19 Cl17 Cl15 77.5(2) 1_455 1_455
La5 Cl17 Cl16 60.5(2) . 1_455
La14 Cl17 Cl16 79.1(2) 1_455 1_455
La13 Cl17 Cl16 81.6(2) . 1_455
La6 Cl17 Cl16 150.2(3) . 1_455
Cl19 Cl17 Cl16 142.3(3) 1_455 1_455
Cl15 Cl17 Cl16 67.6(2) 1_455 1_455
La5 Cl17 Cl3 151.0(3) . .
La14 Cl17 Cl3 67.9(2) 1_455 .
La13 Cl17 Cl3 75.8(2) . .
La6 Cl17 Cl3 61.77(19) . .
Cl19 Cl17 Cl3 65.7(2) 1_455 .
Cl15 Cl17 Cl3 139.5(3) 1_455 .
Cl16 Cl17 Cl3 139.2(3) 1_455 .
La5 Cl17 Cl9 50.70(15) . .
La14 Cl17 Cl9 157.4(2) 1_455 .
La13 Cl17 Cl9 110.9(2) . .
La6 Cl17 Cl9 50.21(15) . .
Cl19 Cl17 Cl9 66.4(2) 1_455 .
Cl15 Cl17 Cl9 66.2(2) 1_455 .
Cl16 Cl17 Cl9 109.4(3) 1_455 .
Cl3 Cl17 Cl9 110.2(2) . .
La5 Cl17 Ru4 41.94(10) . .
La14 Cl17 Ru4 136.8(2) 1_455 .
La13 Cl17 Ru4 51.75(11) . .
La6 Cl17 Ru4 76.08(14) . .
Cl19 Cl17 Ru4 127.3(2) 1_455 .
Cl15 Cl17 Ru4 101.5(2) 1_455 .
Cl16 Cl17 Ru4 75.10(19) 1_455 .
Cl3 Cl17 Ru4 113.7(2) . .
Cl9 Cl17 Ru4 65.51(15) . .
La5 Cl17 Ru5 75.98(15) . .
La14 Cl17 Ru5 132.5(2) 1_455 .
La13 Cl17 Ru5 50.30(11) . .
La6 Cl17 Ru5 41.07(9) . .
Cl19 Cl17 Ru5 97.9(2) 1_455 .
Cl15 Cl17 Ru5 127.6(2) 1_455 .
Cl16 Cl17 Ru5 114.2(2) 1_455 .
Cl3 Cl17 Ru5 75.59(19) . .
Cl9 Cl17 Ru5 64.48(15) . .
Ru4 Cl17 Ru5 41.16(9) . .
La5 Cl17 La11 104.9(2) . 1_455
La14 Cl17 La11 71.59(13) 1_455 1_455
La13 Cl17 La11 162.2(2) . 1_455
La6 Cl17 La11 101.54(18) . 1_455
Cl19 Cl17 La11 45.72(15) 1_455 1_455
Cl15 Cl17 La11 46.50(16) 1_455 1_455
Cl16 Cl17 La11 97.8(2) 1_455 1_455
Cl3 Cl17 La11 93.9(2) . 1_455
Cl9 Cl17 La11 86.26(17) . 1_455
Ru4 Cl17 La11 145.5(2) . 1_455
Ru5 Cl17 La11 141.86(19) . 1_455
La5 Cl17 Cl0A 107.7(3) . 1_455
La14 Cl17 Cl0A 49.4(2) 1_455 1_455
La13 Cl17 Cl0A 46.8(2) . 1_455
La6 Cl17 Cl0A 127.6(3) . 1_455
Cl19 Cl17 Cl0A 139.0(3) 1_455 1_455
Cl15 Cl17 Cl0A 120.7(3) 1_455 1_455
Cl16 Cl17 Cl0A 58.5(3) 1_455 1_455
Cl3 Cl17 Cl0A 81.6(3) . 1_455
Cl9 Cl17 Cl0A 152.9(3) . 1_455
Ru4 Cl17 Cl0A 87.5(3) . 1_455
Ru5 Cl17 Cl0A 97.0(3) . 1_455
La11 Cl17 Cl0A 118.0(3) 1_455 1_455
La5 Cl17 Cl0B 132.1(3) . 1_455
La14 Cl17 Cl0B 48.3(2) 1_455 1_455
La13 Cl17 Cl0B 45.7(2) . 1_455
La6 Cl17 Cl0B 101.3(3) . 1_455
Cl19 Cl17 Cl0B 112.9(3) 1_455 1_455
Cl15 Cl17 Cl0B 145.4(3) 1_455 1_455
Cl16 Cl17 Cl0B 89.9(3) 1_455 1_455
Cl3 Cl17 Cl0B 50.3(2) . 1_455
Cl9 Cl17 Cl0B 148.4(3) . 1_455
Ru4 Cl17 Cl0B 97.4(2) . 1_455
Ru5 Cl17 Cl0B 85.0(2) . 1_455
La11 Cl17 Cl0B 116.6(2) 1_455 1_455
Cl0A Cl17 Cl0B 31.5(3) 1_455 1_455
La5 Cl17 La10 78.59(16) . 1_455
La14 Cl17 La10 65.53(13) 1_455 1_455
La13 Cl17 La10 120.40(19) . 1_455
La6 Cl17 La10 151.2(2) . 1_455
Cl19 Cl17 La10 101.30(19) 1_455 1_455
Cl15 Cl17 La10 40.88(16) 1_455 1_455
Cl16 Cl17 La10 42.03(14) 1_455 1_455
Cl3 Cl17 La10 130.4(2) . 1_455
Cl9 Cl17 La10 106.10(19) . 1_455
Ru4 Cl17 La10 111.51(17) . 1_455
Ru5 Cl17 La10 152.58(19) . 1_455
La11 Cl17 La10 55.88(9) 1_455 1_455
Cl0A Cl17 La10 81.1(2) 1_455 1_455
Cl0B Cl17 La10 105.0(2) 1_455 1_455
La5 Cl17 Ru4 110.85(19) . 1_455
La14 Cl17 Ru4 39.61(9) 1_455 1_455
La13 Cl17 Ru4 124.06(19) . 1_455
La6 Cl17 Ru4 139.6(2) . 1_455
Cl19 Cl17 Ru4 83.29(17) 1_455 1_455
Cl15 Cl17 Ru4 60.34(16) 1_455 1_455
Cl16 Cl17 Ru4 67.66(17) 1_455 1_455
Cl3 Cl17 Ru4 97.95(19) . 1_455
Cl9 Cl17 Ru4 122.84(19) . 1_455
Ru4 Cl17 Ru4 142.5(2) . 1_455
Ru5 Cl17 Ru4 172.0(2) . 1_455
La11 Cl17 Ru4 41.91(7) 1_455 1_455
Cl0A Cl17 Ru4 77.3(2) 1_455 1_455
Cl0B Cl17 Ru4 87.3(2) 1_455 1_455
La10 Cl17 Ru4 32.81(6) 1_455 1_455
La5 Cl17 Ru5 140.4(2) . 1_455
La14 Cl17 Ru5 35.92(9) 1_455 1_455
La13 Cl17 Ru5 122.6(2) . 1_455
La6 Cl17 Ru5 109.27(18) . 1_455
Cl19 Cl17 Ru5 59.80(16) 1_455 1_455
Cl15 Cl17 Ru5 81.45(18) 1_455 1_455
Cl16 Cl17 Ru5 100.1(2) 1_455 1_455
Cl3 Cl17 Ru5 66.23(17) . 1_455
Cl9 Cl17 Ru5 121.68(19) . 1_455
Ru4 Cl17 Ru5 172.69(19) . 1_455
Ru5 Cl17 Ru5 141.0(2) . 1_455
La11 Cl17 Ru5 39.74(7) 1_455 1_455
Cl0A Cl17 Ru5 85.3(2) 1_455 1_455
Cl0B Cl17 Ru5 76.9(2) 1_455 1_455
La10 Cl17 Ru5 66.33(10) 1_455 1_455
Ru4 Cl17 Ru5 34.06(7) 1_455 1_455
La5 Cl17 Cl4B 92.1(3) . .
La14 Cl17 Cl4B 61.8(3) 1_455 .
La13 Cl17 Cl4B 44.4(3) . .
La6 Cl17 Cl4B 130.8(3) . .
Cl19 Cl17 Cl4B 154.2(3) 1_455 .
Cl15 Cl17 Cl4B 113.0(3) 1_455 .
Cl16 Cl17 Cl4B 46.5(3) 1_455 .
Cl3 Cl17 Cl4B 95.3(3) . .
Cl9 Cl17 Cl4B 139.2(3) . .
Ru4 Cl17 Cl4B 75.3(3) . .
Ru5 Cl17 Cl4B 93.5(3) . .
La11 Cl17 Cl4B 124.2(3) 1_455 .
Cl0A Cl17 Cl4B 15.5(3) 1_455 .
Cl0B Cl17 Cl4B 45.1(3) 1_455 .
La10 Cl17 Cl4B 77.3(3) 1_455 .
Ru4 Cl17 Cl4B 82.3(3) 1_455 .
Ru5 Cl17 Cl4B 97.4(3) 1_455 .
La5 Cl17 La12 150.5(2) . 1_455
La14 Cl17 La12 59.44(12) 1_455 1_455
La13 Cl17 La12 115.0(2) . 1_455
La6 Cl17 La12 75.54(14) . 1_455
Cl19 Cl17 La12 38.13(15) 1_455 1_455
Cl15 Cl17 La12 99.4(2) 1_455 1_455
Cl16 Cl17 La12 134.2(2) 1_455 1_455
Cl3 Cl17 La12 40.60(14) . 1_455
Cl9 Cl17 La12 103.65(18) . 1_455
Ru4 Cl17 La12 149.36(18) . 1_455
Ru5 Cl17 La12 108.24(16) . 1_455
La11 Cl17 La12 53.35(9) 1_455 1_455
Cl0A Cl17 La12 100.8(3) 1_455 1_455
Cl0B Cl17 La12 77.2(2) 1_455 1_455
La10 Cl17 La12 98.94(12) 1_455 1_455
Ru4 Cl17 La12 68.01(10) 1_455 1_455
Ru5 Cl17 La12 34.33(6) 1_455 1_455
Cl4B Cl17 La12 116.2(3) . 1_455
La5 Cl17 La4 52.42(11) . .
La14 Cl17 La4 97.66(16) 1_455 .
La13 Cl17 La4 53.37(11) . .
La6 Cl17 La4 120.35(17) . .
Cl19 Cl17 La4 165.3(2) 1_455 .
Cl15 Cl17 La4 91.5(2) 1_455 .
Cl16 Cl17 La4 33.65(13) 1_455 .
Cl3 Cl17 La4 127.4(2) . .
Cl9 Cl17 La4 100.41(17) . .
Ru4 Cl17 La4 44.93(9) . .
Ru5 Cl17 La4 80.94(12) . .
La11 Cl17 La4 130.57(17) 1_455 .
Cl0A Cl17 La4 55.3(2) 1_455 .
Cl0B Cl17 La4 81.6(2) 1_455 .
La10 Cl17 La4 75.48(11) 1_455 .
Ru4 Cl17 La4 99.85(13) 1_455 .
Ru5 Cl17 La4 128.78(14) 1_455 .
Cl4B Cl17 La4 39.9(2) . .
La12 Cl17 La4 155.90(16) 1_455 .
La12 Cl18 La6 78.02(19) . .
La12 Cl18 La11 81.42(18) . .
La6 Cl18 La11 78.05(18) . .
La12 Cl18 Cl19 56.80(18) . .
La6 Cl18 Cl19 116.5(2) . .
La11 Cl18 Cl19 55.04(19) . .
La12 Cl18 Cl4 125.6(3) . 2_666
La6 Cl18 Cl4 63.92(19) . 2_666
La11 Cl18 Cl4 123.0(3) . 2_666
Cl19 Cl18 Cl4 177.2(4) . 2_666
La12 Cl18 La12 84.61(19) . 2_766
La6 Cl18 La12 154.9(3) . 2_766
La11 Cl18 La12 117.3(2) . 2_766
Cl19 Cl18 La12 66.34(19) . 2_766
Cl4 Cl18 La12 114.6(3) 2_666 2_766
La12 Cl18 Cl4 53.90(19) . .
La6 Cl18 Cl4 51.42(17) . .
La11 Cl18 Cl4 115.3(2) . .
Cl19 Cl18 Cl4 110.6(3) . .
Cl4 Cl18 Cl4 71.9(3) 2_666 .
La12 Cl18 Cl4 103.6(3) 2_766 .
La12 Cl18 Cl9 116.0(2) . .
La6 Cl18 Cl9 52.69(16) . .
La11 Cl18 Cl9 53.50(17) . .
Cl19 Cl18 Cl9 108.3(3) . .
Cl4 Cl18 Cl9 69.6(2) 2_666 .
La12 Cl18 Cl9 152.3(3) 2_766 .
Cl4 Cl18 Cl9 103.6(2) . .
La12 Cl18 Cl19 64.3(2) . 2_766
La6 Cl18 Cl19 105.0(3) . 2_766
La11 Cl18 Cl19 143.5(3) . 2_766
Cl19 Cl18 Cl19 93.6(3) . 2_766
Cl4 Cl18 Cl19 88.9(3) 2_666 2_766
La12 Cl18 Cl19 50.47(16) 2_766 2_766
Cl4 Cl18 Cl19 53.9(2) . 2_766
Cl9 Cl18 Cl19 153.9(3) . 2_766
La12 Cl18 Ru5 47.39(12) . .
La6 Cl18 Ru5 43.21(10) . .
La11 Cl18 Ru5 51.56(12) . .
Cl19 Cl18 Ru5 73.37(19) . .
Cl4 Cl18 Ru5 107.1(2) 2_666 .
La12 Cl18 Ru5 129.6(2) 2_766 .
Cl4 Cl18 Ru5 63.76(18) . .
Cl9 Cl18 Ru5 68.68(17) . .
Cl19 Cl18 Ru5 105.8(2) 2_766 .
La12 Cl18 Cl3 122.9(3) . 2_666
La6 Cl18 Cl3 125.8(3) . 2_666
La11 Cl18 Cl3 146.7(3) . 2_666
Cl19 Cl18 Cl3 116.2(3) . 2_666
Cl4 Cl18 Cl3 64.1(2) 2_666 2_666
La12 Cl18 Cl3 51.75(16) 2_766 2_666
Cl4 Cl18 Cl3 97.9(3) . 2_666
Cl9 Cl18 Cl3 118.8(2) . 2_666
Cl19 Cl18 Cl3 59.7(2) 2_766 2_666
Ru5 Cl18 Cl3 161.7(3) . 2_666
La12 Cl18 Cl5 118.5(3) . 2_766
La6 Cl18 Cl5 158.6(3) . 2_766
La11 Cl18 Cl5 90.6(3) . 2_766
Cl19 Cl18 Cl5 68.9(3) . 2_766
Cl4 Cl18 Cl5 109.7(3) 2_666 2_766
La12 Cl18 Cl5 46.34(18) 2_766 2_766
Cl4 Cl18 Cl5 148.8(3) . 2_766
Cl9 Cl18 Cl5 106.0(3) . 2_766
Cl19 Cl18 Cl5 94.9(2) 2_766 2_766
Ru5 Cl18 Cl5 137.8(3) . 2_766
Cl3 Cl18 Cl5 58.8(2) 2_666 2_766
La12 Cl18 Cl2A 170.6(4) . 1_565
La6 Cl18 Cl2A 102.3(3) . 1_565
La11 Cl18 Cl2A 89.4(3) . 1_565
Cl19 Cl18 Cl2A 115.9(4) . 1_565
Cl4 Cl18 Cl2A 61.6(3) 2_666 1_565
La12 Cl18 Cl2A 97.8(3) 2_766 1_565
Cl4 Cl18 Cl2A 133.4(3) . 1_565
Cl9 Cl18 Cl2A 58.9(3) . 1_565
Cl19 Cl18 Cl2A 124.1(3) 2_766 1_565
Ru5 Cl18 Cl2A 127.1(3) . 1_565
Cl3 Cl18 Cl2A 64.6(3) 2_666 1_565
Cl5 Cl18 Cl2A 59.1(3) 2_766 1_565
La12 Cl18 Cl6 121.4(3) . 1_565
La6 Cl18 Cl6 109.0(2) . 1_565
La11 Cl18 Cl6 46.86(18) . 1_565
Cl19 Cl18 Cl6 69.7(3) . 1_565
Cl4 Cl18 Cl6 107.5(3) 2_666 1_565
La12 Cl18 Cl6 95.5(2) 2_766 1_565
Cl4 Cl18 Cl6 159.3(3) . 1_565
Cl9 Cl18 Cl6 58.6(2) . 1_565
Cl19 Cl18 Cl6 145.9(3) 2_766 1_565
Ru5 Cl18 Cl6 97.9(2) . 1_565
Cl3 Cl18 Cl6 100.1(3) 2_666 1_565
Cl5 Cl18 Cl6 51.7(2) 2_766 1_565
Cl2A Cl18 Cl6 49.5(3) 1_565 1_565
La12 Cl18 La6 96.1(2) . 2_666
La6 Cl18 La6 81.97(18) . 2_666
La11 Cl18 La6 160.0(2) . 2_666
Cl19 Cl18 La6 138.7(3) . 2_666
Cl4 Cl18 La6 43.80(17) 2_666 2_666
La12 Cl18 La6 81.97(17) 2_766 2_666
Cl4 Cl18 La6 50.58(17) . 2_666
Cl9 Cl18 La6 111.9(2) . 2_666
Cl19 Cl18 La6 45.09(15) 2_766 2_666
Ru5 Cl18 La6 112.8(2) . 2_666
Cl3 Cl18 La6 49.35(16) 2_666 2_666
Cl5 Cl18 La6 107.9(2) 2_766 2_666
Cl2A Cl18 La6 93.3(3) 1_565 2_666
Cl6 Cl18 La6 142.2(2) 1_565 2_666
La12 Cl18 Cl2B 161.9(3) . 2_666
La6 Cl18 Cl2B 120.0(3) . 2_666
La11 Cl18 Cl2B 101.3(3) . 2_666
Cl19 Cl18 Cl2B 110.0(3) . 2_666
Cl4 Cl18 Cl2B 68.0(3) 2_666 2_666
La12 Cl18 Cl2B 78.3(2) 2_766 2_666
Cl4 Cl18 Cl2B 136.1(3) . 2_666
Cl9 Cl18 Cl2B 78.6(3) . 2_666
Cl19 Cl18 Cl2B 107.7(3) 2_766 2_666
Ru5 Cl18 Cl2B 146.0(3) . 2_666
Cl3 Cl18 Cl2B 48.3(2) 2_666 2_666
Cl5 Cl18 Cl2B 44.1(3) 2_766 2_666
Cl2A Cl18 Cl2B 19.8(3) 1_565 2_666
Cl6 Cl18 Cl2B 55.6(3) 1_565 2_666
La6 Cl18 Cl2B 87.3(2) 2_666 2_666
La12 Cl18 Cl18 44.69(13) . 2_766
La6 Cl18 Cl18 120.4(3) . 2_766
La11 Cl18 Cl18 103.2(2) . 2_766
Cl19 Cl18 Cl18 50.47(19) . 2_766
Cl4 Cl18 Cl18 132.0(4) 2_666 2_766
La12 Cl18 Cl18 39.92(12) 2_766 2_766
Cl4 Cl18 Cl18 77.6(3) . 2_766
Cl9 Cl18 Cl18 155.3(3) . 2_766
Cl19 Cl18 Cl18 43.15(18) 2_766 2_766
Ru5 Cl18 Cl18 90.8(2) . 2_766
Cl3 Cl18 Cl18 85.0(2) 2_666 2_766
Cl5 Cl18 Cl18 79.6(3) 2_766 2_766
Cl2A Cl18 Cl18 137.1(3) 1_565 2_766
Cl6 Cl18 Cl18 113.8(3) 1_565 2_766
La6 Cl18 Cl18 88.2(2) 2_666 2_766
Cl2B Cl18 Cl18 118.0(3) 2_666 2_766
La12 Cl18 La1 149.5(3) . 2_666
La6 Cl18 La1 96.63(16) . 2_666
La11 Cl18 La1 127.3(2) . 2_666
Cl19 Cl18 La1 144.7(2) . 2_666
Cl4 Cl18 La1 34.00(16) 2_666 2_666
La12 Cl18 La1 89.17(15) 2_766 2_666
Cl4 Cl18 La1 99.2(2) . 2_666
Cl9 Cl18 La1 81.40(17) . 2_666
Cl19 Cl18 La1 88.96(18) 2_766 2_666
Ru5 Cl18 La1 139.27(18) . 2_666
Cl3 Cl18 La1 38.50(13) 2_666 2_666
Cl5 Cl18 La1 75.8(2) 2_766 2_666
Cl2A Cl18 La1 39.8(2) 1_565 2_666
Cl6 Cl18 La1 88.9(2) 1_565 2_666
La6 Cl18 La1 53.51(9) 2_666 2_666
Cl2B Cl18 La1 37.00(19) 2_666 2_666
Cl18 Cl18 La1 123.1(2) 2_766 2_666
La12 Cl18 Cl4 76.41(17) . 2_766
La6 Cl18 Cl4 151.1(2) . 2_766
La11 Cl18 Cl4 85.06(18) . 2_766
Cl19 Cl18 Cl4 36.11(17) . 2_766
Cl4 Cl18 Cl4 144.0(3) 2_666 2_766
La12 Cl18 Cl4 32.38(11) 2_766 2_766
Cl4 Cl18 Cl4 119.2(2) . 2_766
Cl9 Cl18 Cl4 130.7(3) . 2_766
Cl19 Cl18 Cl4 75.44(18) 2_766 2_766
Ru5 Cl18 Cl4 108.23(18) . 2_766
Cl3 Cl18 Cl4 80.12(19) 2_666 2_766
Cl5 Cl18 Cl4 42.1(2) 2_766 2_766
Cl2A Cl18 Cl4 100.8(3) 1_565 2_766
Cl6 Cl18 Cl4 74.0(2) 1_565 2_766
La6 Cl18 Cl4 113.83(18) 2_666 2_766
Cl2B Cl18 Cl4 86.0(2) 2_666 2_766
Cl18 Cl18 Cl4 41.59(17) 2_766 2_766
La1 Cl18 Cl4 112.22(16) 2_666 2_766
La12 Cl18 Cl19 105.1(2) . 1_455
La6 Cl18 Cl19 29.79(11) . 1_455
La11 Cl18 Cl19 94.25(18) . 1_455
Cl19 Cl18 Cl19 144.1(3) . 1_455
Cl4 Cl18 Cl19 35.62(17) 2_666 1_455
La12 Cl18 Cl19 148.2(2) 2_766 1_455
Cl4 Cl18 Cl19 62.51(18) . 1_455
Cl9 Cl18 Cl19 47.90(17) . 1_455
Cl19 Cl18 Cl19 106.0(2) 2_766 1_455
Ru5 Cl18 Cl19 72.46(14) . 1_455
Cl3 Cl18 Cl19 99.7(2) 2_666 1_455
Cl5 Cl18 Cl19 136.4(3) 2_766 1_455
Cl2A Cl18 Cl19 77.6(3) 1_565 1_455
Cl6 Cl18 Cl19 104.4(2) 1_565 1_455
La6 Cl18 Cl19 67.05(14) 2_666 1_455
Cl2B Cl18 Cl19 92.6(2) 2_666 1_455
Cl18 Cl18 Cl19 140.1(3) 2_766 1_455
La1 Cl18 Cl19 66.98(12) 2_666 1_455
Cl4 Cl18 Cl19 178.3(2) 2_766 1_455
La11 Cl19 La12 85.43(18) . .
La11 Cl19 La6 134.2(3) . 1_655
La12 Cl19 La6 111.4(2) . 1_655
La11 Cl19 Cl18 60.57(19) . .
La12 Cl19 Cl18 58.4(2) . .
La6 Cl19 Cl18 163.8(3) 1_655 .
La11 Cl19 Cl4 143.1(3) . 2_766
La12 Cl19 Cl4 120.3(3) . 2_766
La6 Cl19 Cl4 64.42(19) 1_655 2_766
Cl18 Cl19 Cl4 108.4(3) . 2_766
La11 Cl19 Cl17 79.5(2) . 1_655
La12 Cl19 Cl17 98.0(2) . 1_655
La6 Cl19 Cl17 56.68(17) 1_655 1_655
Cl18 Cl19 Cl17 133.4(3) . 1_655
Cl4 Cl19 Cl17 118.1(3) 2_766 1_655
La11 Cl19 La12 114.8(2) . 2_766
La12 Cl19 La12 80.90(19) . 2_766
La6 Cl19 La12 109.9(2) 1_655 2_766
Cl18 Cl19 La12 58.15(18) . 2_766
Cl4 Cl19 La12 52.33(17) 2_766 2_766
Cl17 Cl19 La12 165.3(3) 1_655 2_766
La11 Cl19 Cl18 141.7(3) . 2_766
La12 Cl19 Cl18 59.31(19) . 2_766
La6 Cl19 Cl18 77.5(2) 1_655 2_766
Cl18 Cl19 Cl18 86.4(3) . 2_766
Cl4 Cl19 Cl18 62.1(2) 2_766 2_766
Cl17 Cl19 Cl18 117.3(3) 1_655 2_766
La12 Cl19 Cl18 49.67(16) 2_766 2_766
La11 Cl19 Cl3 111.3(2) . 1_655
La12 Cl19 Cl3 54.53(17) . 1_655
La6 Cl19 Cl3 58.79(17) 1_655 1_655
Cl18 Cl19 Cl3 112.9(3) . 1_655
Cl4 Cl19 Cl3 105.4(3) 2_766 1_655
Cl17 Cl19 Cl3 58.5(2) 1_655 1_655
La12 Cl19 Cl3 110.7(3) 2_766 1_655
Cl18 Cl19 Cl3 61.8(2) 2_766 1_655
La11 Cl19 Cl9 101.7(2) . 1_655
La12 Cl19 Cl9 157.3(2) . 1_655
La6 Cl19 Cl9 48.78(14) 1_655 1_655
Cl18 Cl19 Cl9 143.6(3) . 1_655
Cl4 Cl19 Cl9 65.4(2) 2_766 1_655
Cl17 Cl19 Cl9 62.8(2) 1_655 1_655
La12 Cl19 Cl9 114.3(2) 2_766 1_655
Cl18 Cl19 Cl9 116.6(2) 2_766 1_655
Cl3 Cl19 Cl9 103.1(2) 1_655 1_655
La11 Cl19 Cl5 90.6(2) . 2_766
La12 Cl19 Cl5 116.0(3) . 2_766
La6 Cl19 Cl5 115.9(2) 1_655 2_766
Cl18 Cl19 Cl5 64.5(2) . 2_766
Cl4 Cl19 Cl5 55.4(2) 2_766 2_766
Cl17 Cl19 Cl5 143.7(3) 1_655 2_766
La12 Cl19 Cl5 44.20(16) 2_766 2_766
Cl18 Cl19 Cl5 91.9(2) 2_766 2_766
Cl3 Cl19 Cl5 153.6(3) 1_655 2_766
Cl9 Cl19 Cl5 85.8(2) 1_655 2_766
La11 Cl19 Ru5 46.52(11) . .
La12 Cl19 Ru5 41.96(10) . .
La6 Cl19 Ru5 123.4(2) 1_655 .
Cl18 Cl19 Ru5 59.04(17) . .
Cl4 Cl19 Ru5 161.1(3) 2_766 .
Cl17 Cl19 Ru5 76.52(18) 1_655 .
La12 Cl19 Ru5 110.66(19) 2_766 .
Cl18 Cl19 Ru5 101.2(2) 2_766 .
Cl3 Cl19 Ru5 70.86(17) 1_655 .
Cl9 Cl19 Ru5 133.4(2) 1_655 .
Cl5 Cl19 Ru5 120.6(2) 2_766 .
La11 Cl19 Cl15 45.16(15) . .
La12 Cl19 Cl15 121.1(2) . .
La6 Cl19 Cl15 92.5(2) 1_655 .
Cl18 Cl19 Cl15 103.5(2) . .
Cl4 Cl19 Cl15 118.6(3) 2_766 .
Cl17 Cl19 Cl15 51.6(2) 1_655 .
La12 Cl19 Cl15 140.8(2) 2_766 .
Cl18 Cl19 Cl15 168.6(2) 2_766 .
Cl3 Cl19 Cl15 108.4(2) 1_655 .
Cl9 Cl19 Cl15 57.98(18) 1_655 .
Cl5 Cl19 Cl15 97.4(2) 2_766 .
Ru5 Cl19 Cl15 79.60(17) . .
La11 Cl19 Cl6 45.15(15) . 1_565
La12 Cl19 Cl6 118.6(2) . 1_565
La6 Cl19 Cl6 128.6(3) 1_655 1_565
Cl18 Cl19 Cl6 65.2(3) . 1_565
Cl4 Cl19 Cl6 97.9(3) 2_766 1_565
Cl17 Cl19 Cl6 103.8(3) 1_655 1_565
La12 Cl19 Cl6 89.4(2) 2_766 1_565
Cl18 Cl19 Cl6 138.9(3) 2_766 1_565
Cl3 Cl19 Cl6 155.5(3) 1_655 1_565
Cl9 Cl19 Cl6 79.8(2) 1_655 1_565
Cl5 Cl19 Cl6 49.90(19) 2_766 1_565
Ru5 Cl19 Cl6 89.34(18) . 1_565
Cl15 Cl19 Cl6 52.2(2) . 1_565
La11 Cl19 La14 62.64(13) . .
La12 Cl19 La14 61.87(13) . .
La6 Cl19 La14 87.46(16) 1_655 .
Cl18 Cl19 La14 96.9(2) . .
Cl4 Cl19 La14 151.0(2) 2_766 .
Cl17 Cl19 La14 39.91(14) 1_655 .
La12 Cl19 La14 142.7(2) 2_766 .
Cl18 Cl19 La14 106.9(2) 2_766 .
Cl3 Cl19 La14 49.97(16) 1_655 .
Cl9 Cl19 La14 102.03(19) 1_655 .
Cl5 Cl19 La14 153.0(2) 2_766 .
Ru5 Cl19 La14 37.89(7) . .
Cl15 Cl19 La14 66.72(16) . .
Cl6 Cl19 La14 105.56(19) 1_565 .
La11 Cl19 Cl4 160.0(2) . 1_655
La12 Cl19 Cl4 87.0(2) . 1_655
La6 Cl19 Cl4 34.88(13) 1_655 1_655
Cl18 Cl19 Cl4 128.9(3) . 1_655
Cl4 Cl19 Cl4 55.5(2) 2_766 1_655
Cl17 Cl19 Cl4 83.3(2) 1_655 1_655
La12 Cl19 Cl4 82.05(17) 2_766 1_655
Cl18 Cl19 Cl4 42.58(16) 2_766 1_655
Cl3 Cl19 Cl4 50.02(18) 1_655 1_655
Cl9 Cl19 Cl4 79.03(17) 1_655 1_655
Cl5 Cl19 Cl4 109.3(2) 2_766 1_655
Ru5 Cl19 Cl4 119.2(2) . 1_655
Cl15 Cl19 Cl4 127.2(2) . 1_655
Cl6 Cl19 Cl4 151.4(2) 1_565 1_655
La14 Cl19 Cl4 97.54(16) . 1_655
La11 Cl19 Cl19 104.7(2) . 2_766
La12 Cl19 Cl19 44.93(13) . 2_766
La6 Cl19 Cl19 117.4(3) 1_655 2_766
Cl18 Cl19 Cl19 46.41(19) . 2_766
Cl4 Cl19 Cl19 82.2(2) 2_766 2_766
Cl17 Cl19 Cl19 140.8(3) 1_655 2_766
La12 Cl19 Cl19 35.97(11) 2_766 2_766
Cl18 Cl19 Cl19 39.96(16) 2_766 2_766
Cl3 Cl19 Cl19 84.7(2) 1_655 2_766
Cl9 Cl19 Cl19 147.5(3) 1_655 2_766
Cl5 Cl19 Cl19 75.4(2) 2_766 2_766
Ru5 Cl19 Cl19 79.04(18) . 2_766
Cl15 Cl19 Cl19 149.5(2) . 2_766
Cl6 Cl19 Cl19 106.1(3) 1_565 2_766
La14 Cl19 Cl19 106.8(2) . 2_766
Cl4 Cl19 Cl19 82.5(2) 1_655 2_766
La11 Cl19 La5 80.34(17) . 1_655
La12 Cl19 La5 128.9(2) . 1_655
La6 Cl19 La5 55.56(13) 1_655 1_655
Cl18 Cl19 La5 140.4(3) . 1_655
Cl4 Cl19 La5 98.8(2) 2_766 1_655
Cl17 Cl19 La5 31.21(15) 1_655 1_655
La12 Cl19 La5 148.92(18) 2_766 1_655
Cl18 Cl19 La5 132.53(19) 2_766 1_655
Cl3 Cl19 La5 85.96(19) 1_655 1_655
Cl9 Cl19 La5 34.63(12) 1_655 1_655
Cl5 Cl19 La5 113.0(2) 2_766 1_655
Ru5 Cl19 La5 99.43(15) . 1_655
Cl15 Cl19 La5 37.01(11) . 1_655
Cl6 Cl19 La5 83.2(2) 1_565 1_655
La14 Cl19 La5 68.05(10) . 1_655
Cl4 Cl19 La5 90.18(14) 1_655 1_655
Cl19 Cl19 La5 170.5(2) 2_766 1_655
La11 Cl19 Cl18 144.3(3) . 1_655
La12 Cl19 Cl18 127.7(2) . 1_655
La6 Cl19 Cl18 30.13(11) 1_655 1_655
Cl18 Cl19 Cl18 144.1(3) . 1_655
Cl4 Cl19 Cl18 35.79(17) 2_766 1_655
Cl17 Cl19 Cl18 82.49(18) 1_655 1_655
La12 Cl19 Cl18 86.60(16) 2_766 1_655
Cl18 Cl19 Cl18 74.0(2) 2_766 1_655
Cl3 Cl19 Cl18 84.27(19) 1_655 1_655
Cl9 Cl19 Cl18 42.61(15) 1_655 1_655
Cl5 Cl19 Cl18 86.0(2) 2_766 1_655
Ru5 Cl19 Cl18 153.35(18) . 1_655
Cl15 Cl19 Cl18 100.07(19) . 1_655
Cl6 Cl19 Cl18 111.7(2) 1_565 1_655
La14 Cl19 Cl18 117.31(16) . 1_655
Cl4 Cl19 Cl18 40.86(14) 1_655 1_655
Cl19 Cl19 Cl18 108.7(2) 2_766 1_655
La5 Cl19 Cl18 68.57(13) 1_655 1_655
La11 Cl19 La6 160.7(2) . 2_766
La12 Cl19 La6 93.04(19) . 2_766
La6 Cl19 La6 64.08(13) 1_655 2_766
Cl18 Cl19 La6 102.4(2) . 2_766
Cl4 Cl19 La6 28.53(17) 2_766 2_766
Cl17 Cl19 La6 119.7(2) 1_655 2_766
La12 Cl19 La6 46.08(9) 2_766 2_766
Cl18 Cl19 La6 33.90(14) 2_766 2_766
Cl3 Cl19 La6 82.84(19) 1_655 2_766
Cl9 Cl19 La6 87.07(15) 1_655 2_766
Cl5 Cl19 La6 72.72(18) 2_766 2_766
Ru5 Cl19 La6 135.00(19) . 2_766
Cl15 Cl19 La6 144.64(19) . 2_766
Cl6 Cl19 La6 121.63(18) 1_565 2_766
La14 Cl19 La6 132.81(16) . 2_766
Cl4 Cl19 La6 38.28(11) 1_655 2_766
Cl19 Cl19 La6 62.32(15) 2_766 2_766
La5 Cl19 La6 114.79(12) 1_655 2_766
Cl18 Cl19 La6 46.50(11) 1_655 2_766
Cl4B Cl0A Cl0B 146.6(14) 1_655 .
Cl4B Cl0A La13 92.0(11) 1_655 1_655
Cl0B Cl0A La13 69.4(5) . 1_655
Cl4B Cl0A La8 120.5(12) 1_655 .
Cl0B Cl0A La8 64.7(5) . .
La13 Cl0A La8 132.5(5) 1_655 .
Cl4B Cl0A La14 138.5(12) 1_655 .
Cl0B Cl0A La14 70.5(5) . .
La13 Cl0A La14 87.6(4) 1_655 .
La8 Cl0A La14 88.2(4) . .
Cl4B Cl0A La9 69.7(10) 1_655 .
Cl0B Cl0A La9 142.1(7) . .
La13 Cl0A La9 137.7(5) 1_655 .
La8 Cl0A La9 88.5(4) . .
La14 Cl0A La9 83.0(4) . .
Cl4B Cl0A Cl4A 15.3(10) 1_655 1_655
Cl0B Cl0A Cl4A 161.6(8) . 1_655
La13 Cl0A Cl4A 102.3(5) 1_655 1_655
La8 Cl0A Cl4A 117.6(5) . 1_655
La14 Cl0A Cl4A 126.7(6) . 1_655
La9 Cl0A Cl4A 54.6(4) . 1_655
Cl4B Cl0A Cl8 85.0(11) 1_655 1_655
Cl0B Cl0A Cl8 70.0(5) . 1_655
La13 Cl0A Cl8 95.3(4) 1_655 1_655
La8 Cl0A Cl8 58.4(3) . 1_655
La14 Cl0A Cl8 136.4(5) . 1_655
La9 Cl0A Cl8 119.5(5) . 1_655
Cl4A Cl0A Cl8 95.3(5) 1_655 1_655
Cl4B Cl0A ClB 137.8(12) 1_655 1_655
Cl0B Cl0A ClB 9.9(5) . 1_655
La13 Cl0A ClB 69.9(4) 1_655 1_655
La8 Cl0A ClB 62.8(4) . 1_655
La14 Cl0A ClB 80.4(4) . 1_655
La9 Cl0A ClB 147.0(6) . 1_655
Cl4A Cl0A ClB 152.4(6) 1_655 1_655
Cl8 Cl0A ClB 60.4(4) 1_655 1_655
Cl4B Cl0A La3 44.4(10) 1_655 1_655
Cl0B Cl0A La3 102.7(6) . 1_655
La13 Cl0A La3 75.4(3) 1_655 1_655
La8 Cl0A La3 103.2(4) . 1_655
La14 Cl0A La3 163.0(5) . 1_655
La9 Cl0A La3 109.5(4) . 1_655
Cl4A Cl0A La3 59.0(4) 1_655 1_655
Cl8 Cl0A La3 47.6(2) 1_655 1_655
ClB Cl0A La3 93.5(4) 1_655 1_655
Cl4B Cl0A Cl16 67.5(10) 1_655 .
Cl0B Cl0A Cl16 129.6(7) . .
La13 Cl0A Cl16 76.6(3) 1_655 .
La8 Cl0A Cl16 145.0(5) . .
La14 Cl0A Cl16 72.1(3) . .
La9 Cl0A Cl16 61.3(3) . .
Cl4A Cl0A Cl16 60.2(4) 1_655 .
Cl8 Cl0A Cl16 150.7(5) 1_655 .
ClB Cl0A Cl16 137.0(5) 1_655 .
La3 Cl0A Cl16 103.3(4) 1_655 .
Cl4B Cl0A Cl1A 79.0(11) 1_655 .
Cl0B Cl0A Cl1A 111.6(7) . .
La13 Cl0A Cl1A 164.2(6) 1_655 .
La8 Cl0A Cl1A 47.2(3) . .
La14 Cl0A Cl1A 107.7(5) . .
La9 Cl0A Cl1A 50.9(3) . .
Cl4A Cl0A Cl1A 71.7(5) 1_655 .
Cl8 Cl0A Cl1A 71.3(4) 1_655 .
ClB Cl0A Cl1A 108.4(5) 1_655 .
La3 Cl0A Cl1A 89.3(4) 1_655 .
Cl16 Cl0A Cl1A 111.1(5) . .
Cl4B Cl0A Ru2 134.3(12) 1_655 .
Cl0B Cl0A Ru2 73.1(5) . .
La13 Cl0A Ru2 132.4(5) 1_655 .
La8 Cl0A Ru2 40.11(19) . .
La14 Cl0A Ru2 52.3(2) . .
La9 Cl0A Ru2 69.3(3) . .
Cl4A Cl0A Ru2 121.3(5) 1_655 .
Cl8 Cl0A Ru2 98.4(4) 1_655 .
ClB Cl0A Ru2 78.0(4) 1_655 .
La3 Cl0A Ru2 142.1(4) 1_655 .
Cl16 Cl0A Ru2 107.9(4) . .
Cl1A Cl0A Ru2 59.8(3) . .
Cl4B Cl0A Ru3 106.8(11) 1_655 .
Cl0B Cl0A Ru3 106.3(6) . .
La13 Cl0A Ru3 130.8(5) 1_655 .
La8 Cl0A Ru3 75.2(3) . .
La14 Cl0A Ru3 48.4(2) . .
La9 Cl0A Ru3 37.78(18) . .
Cl4A Cl0A Ru3 91.6(5) 1_655 .
Cl8 Cl0A Ru3 130.6(4) 1_655 .
ClB Cl0A Ru3 113.9(5) 1_655 .
La3 Cl0A Ru3 146.6(4) 1_655 .
Cl16 Cl0A Ru3 70.1(3) . .
Cl1A Cl0A Ru3 64.8(3) . .
Ru2 Cl0A Ru3 39.72(16) . .
Cl4B Cl0A Cl17 109.6(11) 1_655 1_655
Cl0B Cl0A Cl17 78.5(5) . 1_655
La13 Cl0A Cl17 47.0(2) 1_655 1_655
La8 Cl0A Cl17 129.3(5) . 1_655
La14 Cl0A Cl17 45.6(2) . 1_655
La9 Cl0A Cl17 102.3(4) . 1_655
Cl4A Cl0A Cl17 108.4(5) 1_655 1_655
Cl8 Cl0A Cl17 138.2(5) 1_655 1_655
ClB Cl0A Cl17 86.0(4) 1_655 1_655
La3 Cl0A Cl17 118.6(4) 1_655 1_655
Cl16 Cl0A Cl17 51.2(2) . 1_655
Cl1A Cl0A Cl17 148.4(5) . 1_655
Ru2 Cl0A Cl17 97.9(3) . 1_655
Ru3 Cl0A Cl17 83.8(3) . 1_655
Cl4B Cl0A La4 35.3(10) 1_655 1_655
Cl0B Cl0A La4 133.9(6) . 1_655
La13 Cl0A La4 64.8(3) 1_655 1_655
La8 Cl0A La4 155.8(5) . 1_655
La14 Cl0A La4 111.6(4) . 1_655
La9 Cl0A La4 80.6(3) . 1_655
Cl4A Cl0A La4 39.3(3) 1_655 1_655
Cl8 Cl0A La4 108.8(4) 1_655 1_655
ClB Cl0A La4 132.1(5) 1_655 1_655
La3 Cl0A La4 61.2(2) 1_655 1_655
Cl16 Cl0A La4 42.2(2) . 1_655
Cl1A Cl0A La4 111.0(4) . 1_655
Ru2 Cl0A La4 146.8(4) . 1_655
Ru3 Cl0A La4 107.1(3) . 1_655
Cl17 Cl0A La4 74.5(3) 1_655 1_655
Cl4B Cl0A Cl1B 82.1(11) 1_655 .
Cl0B Cl0A Cl1B 110.9(7) . .
La13 Cl0A Cl1B 169.0(6) 1_655 .
La8 Cl0A Cl1B 46.3(4) . .
La14 Cl0A Cl1B 102.9(5) . .
La9 Cl0A Cl1B 48.4(4) . .
Cl4A Cl0A Cl1B 74.0(5) 1_655 .
Cl8 Cl0A Cl1B 75.1(5) 1_655 .
ClB Cl0A Cl1B 108.5(6) 1_655 .
La3 Cl0A Cl1B 94.1(5) 1_655 .
Cl16 Cl0A Cl1B 109.3(5) . .
Cl1A Cl0A Cl1B 4.8(4) . .
Ru2 Cl0A Cl1B 55.6(4) . .
Ru3 Cl0A Cl1B 60.1(4) . .
Cl17 Cl0A Cl1B 143.9(5) 1_655 .
La4 Cl0A Cl1B 113.0(5) 1_655 .
Cl4B Cl0A Cl10 45.2(10) 1_655 2_755
Cl0B Cl0A Cl10 120.4(6) . 2_755
La13 Cl0A Cl10 120.0(5) 1_655 2_755
La8 Cl0A Cl10 76.1(4) . 2_755
La14 Cl0A Cl10 152.2(5) . 2_755
La9 Cl0A Cl10 73.9(3) . 2_755
Cl4A Cl0A Cl10 48.4(4) 1_655 2_755
Cl8 Cl0A Cl10 51.2(3) 1_655 2_755
ClB Cl0A Cl10 111.2(5) 1_655 2_755
La3 Cl0A Cl10 44.8(2) 1_655 2_755
Cl16 Cl0A Cl10 108.5(4) . 2_755
Cl1A Cl0A Cl10 45.1(3) . 2_755
Ru2 Cl0A Cl10 103.8(4) . 2_755
Ru3 Cl0A Cl10 104.6(4) . 2_755
Cl17 Cl0A Cl10 154.6(5) 1_655 2_755
La4 Cl0A Cl10 80.1(3) 1_655 2_755
Cl1B Cl0A Cl10 49.8(4) . 2_755
Cl4B Cl0A Ru3 53.5(10) 1_655 1_655
Cl0B Cl0A Ru3 101.7(6) . 1_655
La13 Cl0A Ru3 38.92(19) 1_655 1_655
La8 Cl0A Ru3 144.7(5) . 1_655
La14 Cl0A Ru3 119.1(4) . 1_655
La9 Cl0A Ru3 115.0(4) . 1_655
Cl4A Cl0A Ru3 65.5(4) 1_655 1_655
Cl8 Cl0A Ru3 86.5(3) 1_655 1_655
ClB Cl0A Ru3 98.0(4) 1_655 1_655
La3 Cl0A Ru3 45.64(18) 1_655 1_655
Cl16 Cl0A Ru3 69.4(3) . 1_655
Cl1A Cl0A Ru3 129.3(4) . 1_655
Ru2 Cl0A Ru3 170.9(4) . 1_655
Ru3 Cl0A Ru3 139.4(4) . 1_655
Cl17 Cl0A Ru3 73.5(3) 1_655 1_655
La4 Cl0A Ru3 34.81(12) 1_655 1_655
Cl1B Cl0A Ru3 133.4(5) . 1_655
Cl10 Cl0A Ru3 85.3(3) 2_755 1_655
Cl4B Cl0A Ru2 74.9(11) 1_655 1_655
Cl0B Cl0A Ru2 73.3(5) . 1_655
La13 Cl0A Ru2 38.88(19) 1_655 1_655
La8 Cl0A Ru2 113.2(4) . 1_655
La14 Cl0A Ru2 123.5(4) . 1_655
La9 Cl0A Ru2 144.4(4) . 1_655
Cl4A Cl0A Ru2 89.9(4) 1_655 1_655
Cl8 Cl0A Ru2 59.6(3) 1_655 1_655
ClB Cl0A Ru2 67.2(4) 1_655 1_655
La3 Cl0A Ru2 40.26(16) 1_655 1_655
Cl16 Cl0A Ru2 101.8(3) . 1_655
Cl1A Cl0A Ru2 125.5(4) . 1_655
Ru2 Cl0A Ru2 144.7(4) . 1_655
Ru3 Cl0A Ru2 169.5(4) . 1_655
Cl17 Cl0A Ru2 85.9(3) 1_655 1_655
La4 Cl0A Ru2 68.1(2) 1_655 1_655
Cl1B Cl0A Ru2 130.2(5) . 1_655
Cl10 Cl0A Ru2 84.1(3) 2_755 1_655
Ru3 Cl0A Ru2 33.90(12) 1_655 1_655
ClB Cl0B Cl0A 153.4(12) 1_655 .
ClB Cl0B La8 101.9(10) 1_655 .
Cl0A Cl0B La8 70.2(5) . .
ClB Cl0B La13 111.3(10) 1_655 1_655
Cl0A Cl0B La13 66.4(5) . 1_655
La8 Cl0B La13 135.0(5) . 1_655
ClB Cl0B La7 62.3(8) 1_655 .
Cl0A Cl0B La7 139.4(7) . .
La8 Cl0B La7 87.5(4) . .
La13 Cl0B La7 134.6(5) 1_655 .
ClB Cl0B La14 139.2(10) 1_655 .
Cl0A Cl0B La14 67.2(5) . .
La8 Cl0B La14 89.0(4) . .
La13 Cl0B La14 85.3(4) 1_655 .
La7 Cl0B La14 79.4(3) . .
ClB Cl0B ClA 12.5(8) 1_655 1_655
Cl0A Cl0B ClA 160.0(7) . 1_655
La8 Cl0B ClA 113.4(5) . 1_655
La13 Cl0B ClA 103.6(5) 1_655 1_655
La7 Cl0B ClA 60.0(4) . 1_655
La14 Cl0B ClA 131.0(5) . 1_655
ClB Cl0B Cl3 81.7(9) 1_655 1_655
Cl0A Cl0B Cl3 121.1(7) . 1_655
La8 Cl0B Cl3 140.1(5) . 1_655
La13 Cl0B Cl3 75.9(3) 1_655 1_655
La7 Cl0B Cl3 58.7(3) . 1_655
La14 Cl0B Cl3 66.0(3) . 1_655
ClA Cl0B Cl3 69.8(4) 1_655 1_655
ClB Cl0B Cl8 82.6(9) 1_655 1_655
Cl0A Cl0B Cl8 71.5(5) . 1_655
La8 Cl0B Cl8 59.8(3) . 1_655
La13 Cl0B Cl8 94.8(4) 1_655 1_655
La7 Cl0B Cl8 125.9(5) . 1_655
La14 Cl0B Cl8 134.8(5) . 1_655
ClA Cl0B Cl8 93.0(5) 1_655 1_655
Cl3 Cl0B Cl8 157.3(5) 1_655 1_655
ClB Cl0B Cl4B 142.4(11) 1_655 1_655
Cl0A Cl0B Cl4B 12.3(5) . 1_655
La8 Cl0B Cl4B 74.3(5) . 1_655
La13 Cl0B Cl4B 60.8(4) 1_655 1_655
La7 Cl0B Cl4B 151.4(6) . 1_655
La14 Cl0B Cl4B 78.4(5) . 1_655
ClA Cl0B Cl4B 147.8(6) 1_655 1_655
Cl3 Cl0B Cl4B 125.6(6) 1_655 1_655
Cl8 Cl0B Cl4B 62.9(4) 1_655 1_655
ClB Cl0B La2 50.2(8) 1_655 1_655
Cl0A Cl0B La2 106.1(6) . 1_655
La8 Cl0B La2 105.4(4) . 1_655
La13 Cl0B La2 76.2(3) 1_655 1_655
La7 Cl0B La2 112.4(4) . 1_655
La14 Cl0B La2 161.4(5) . 1_655
ClA Cl0B La2 54.0(3) 1_655 1_655
Cl3 Cl0B La2 106.9(4) 1_655 1_655
Cl8 Cl0B La2 50.4(2) 1_655 1_655
Cl4B Cl0B La2 93.9(5) 1_655 1_655
ClB Cl0B Ru2 118.4(10) 1_655 .
Cl0A Cl0B Ru2 72.6(5) . .
La8 Cl0B Ru2 40.00(19) . .
La13 Cl0B Ru2 129.7(4) 1_655 .
La7 Cl0B Ru2 68.8(3) . .
La14 Cl0B Ru2 51.9(2) . .
ClA Cl0B Ru2 123.5(5) 1_655 .
Cl3 Cl0B Ru2 103.1(4) 1_655 .
Cl8 Cl0B Ru2 98.8(4) 1_655 .
Cl4B Cl0B Ru2 83.3(4) 1_655 .
La2 Cl0B Ru2 144.7(4) 1_655 .
ClB Cl0B Cl6 60.7(8) 1_655 .
Cl0A Cl0B Cl6 118.4(6) . .
La8 Cl0B Cl6 48.3(2) . .
La13 Cl0B Cl6 170.8(5) 1_655 .
La7 Cl0B Cl6 47.5(2) . .
La14 Cl0B Cl6 103.7(4) . .
ClA Cl0B Cl6 69.2(4) 1_655 .
Cl3 Cl0B Cl6 105.9(4) 1_655 .
Cl8 Cl0B Cl6 80.2(4) 1_655 .
Cl4B Cl0B Cl6 122.2(5) 1_655 .
La2 Cl0B Cl6 94.7(4) 1_655 .
Ru2 Cl0B Cl6 59.1(2) . .
ClB Cl0B Ru1 99.5(9) 1_655 .
Cl0A Cl0B Ru1 102.3(6) . .
La8 Cl0B Ru1 73.8(3) . .
La13 Cl0B Ru1 126.7(4) 1_655 .
La7 Cl0B Ru1 37.56(16) . .
La14 Cl0B Ru1 45.75(19) . .
ClA Cl0B Ru1 97.4(4) 1_655 .
Cl3 Cl0B Ru1 66.4(3) 1_655 .
Cl8 Cl0B Ru1 132.7(4) 1_655 .
Cl4B Cl0B Ru1 114.6(5) 1_655 .
La2 Cl0B Ru1 149.4(4) 1_655 .
Ru2 Cl0B Ru1 38.87(15) . .
Cl6 Cl0B Ru1 61.3(3) . .
ClB Cl0B Cl17 128.5(10) 1_655 1_655
Cl0A Cl0B Cl17 70.1(5) . 1_655
La8 Cl0B Cl17 127.0(4) . 1_655
La13 Cl0B Cl17 44.7(2) 1_655 1_655
La7 Cl0B Cl17 101.1(4) . 1_655
La14 Cl0B Cl17 43.5(2) . 1_655
ClA Cl0B Cl17 116.0(5) 1_655 1_655
Cl3 Cl0B Cl17 51.5(3) 1_655 1_655
Cl8 Cl0B Cl17 132.8(4) 1_655 1_655
Cl4B Cl0B Cl17 74.3(4) 1_655 1_655
La2 Cl0B Cl17 118.3(4) 1_655 1_655
Ru2 Cl0B Cl17 94.8(3) . 1_655
Cl6 Cl0B Cl17 143.2(4) . 1_655
Ru1 Cl0B Cl17 82.0(3) . 1_655
ClB Cl0B La1 51.5(8) 1_655 1_655
Cl0A Cl0B La1 134.2(6) . 1_655
La8 Cl0B La1 153.3(5) . 1_655
La13 Cl0B La1 67.8(3) 1_655 1_655
La7 Cl0B La1 77.6(3) . 1_655
La14 Cl0B La1 109.4(4) . 1_655
ClA Cl0B La1 39.9(3) 1_655 1_655
Cl3 Cl0B La1 45.0(2) 1_655 1_655
Cl8 Cl0B La1 112.3(4) 1_655 1_655
Cl4B Cl0B La1 127.2(5) 1_655 1_655
La2 Cl0B La1 61.9(2) 1_655 1_655
Ru2 Cl0B La1 143.6(4) . 1_655
Cl6 Cl0B La1 106.9(3) . 1_655
Ru1 Cl0B La1 104.8(3) . 1_655
Cl17 Cl0B La1 78.0(3) 1_655 1_655
ClB Cl0B Ru2 84.6(9) 1_655 1_655
Cl0A Cl0B Ru2 77.9(5) . 1_655
La8 Cl0B Ru2 118.6(4) . 1_655
La13 Cl0B Ru2 40.44(18) 1_655 1_655
La7 Cl0B Ru2 142.2(4) . 1_655
La14 Cl0B Ru2 124.4(4) . 1_655
ClA Cl0B Ru2 83.6(4) 1_655 1_655
Cl3 Cl0B Ru2 101.3(4) 1_655 1_655
Cl8 Cl0B Ru2 60.9(3) 1_655 1_655
Cl4B Cl0B Ru2 66.3(4) 1_655 1_655
La2 Cl0B Ru2 38.02(15) 1_655 1_655
Ru2 Cl0B Ru2 148.5(4) . 1_655
Cl6 Cl0B Ru2 131.1(4) . 1_655
Ru1 Cl0B Ru2 166.1(4) . 1_655
Cl17 Cl0B Ru2 85.0(3) 1_655 1_655
La1 Cl0B Ru2 67.2(2) 1_655 1_655
ClB Cl0B Ru1 69.8(9) 1_655 1_655
Cl0A Cl0B Ru1 104.0(6) . 1_655
La8 Cl0B Ru1 150.4(4) . 1_655
La13 Cl0B Ru1 41.50(19) 1_655 1_655
La7 Cl0B Ru1 111.2(4) . 1_655
La14 Cl0B Ru1 116.3(4) . 1_655
ClA Cl0B Ru1 62.6(3) 1_655 1_655
Cl3 Cl0B Ru1 68.5(3) 1_655 1_655
Cl8 Cl0B Ru1 90.7(3) 1_655 1_655
Cl4B Cl0B Ru1 94.8(4) 1_655 1_655
La2 Cl0B Ru1 46.93(18) 1_655 1_655
Ru2 Cl0B Ru1 168.1(4) . 1_655
Cl6 Cl0B Ru1 130.3(4) . 1_655
Ru1 Cl0B Ru1 134.7(4) . 1_655
Cl17 Cl0B Ru1 73.4(2) 1_655 1_655
La1 Cl0B Ru1 33.69(12) 1_655 1_655
Ru2 Cl0B Ru1 34.62(12) 1_655 1_655
ClB Cl0B La3 105.5(9) 1_655 1_655
Cl0A Cl0B La3 49.3(5) . 1_655
La8 Cl0B La3 83.6(3) . 1_655
La13 Cl0B La3 59.2(2) 1_655 1_655
La7 Cl0B La3 163.0(4) . 1_655
La14 Cl0B La3 114.8(4) . 1_655
ClA Cl0B La3 110.8(4) 1_655 1_655
Cl3 Cl0B La3 134.3(4) 1_655 1_655
Cl8 Cl0B La3 37.3(2) 1_655 1_655
Cl4B Cl0B La3 37.2(4) 1_655 1_655
La2 Cl0B La3 56.8(2) 1_655 1_655
Ru2 Cl0B La3 111.5(3) . 1_655
Cl6 Cl0B La3 117.0(4) . 1_655
Ru1 Cl0B La3 149.2(4) . 1_655
Cl17 Cl0B La3 95.8(3) 1_655 1_655
La1 Cl0B La3 104.7(3) 1_655 1_655
Ru2 Cl0B La3 37.62(12) 1_655 1_655
Ru1 Cl0B La3 72.1(2) 1_655 1_655
ClB Cl0B Cl2B 40.9(8) 1_655 1_655
Cl0A Cl0B Cl2B 163.3(7) . 1_655
La8 Cl0B Cl2B 122.5(4) . 1_655
La13 Cl0B Cl2B 102.4(4) 1_655 1_655
La7 Cl0B Cl2B 41.0(2) . 1_655
La14 Cl0B Cl2B 100.5(4) . 1_655
ClA Cl0B Cl2B 30.6(3) 1_655 1_655
Cl3 Cl0B Cl2B 42.3(3) 1_655 1_655
Cl8 Cl0B Cl2B 123.3(4) 1_655 1_655
Cl4B Cl0B Cl2B 163.2(5) 1_655 1_655
La2 Cl0B Cl2B 82.0(3) 1_655 1_655
Ru2 Cl0B Cl2B 109.5(4) . 1_655
Cl6 Cl0B Cl2B 74.5(3) . 1_655
Ru1 Cl0B Cl2B 73.8(3) . 1_655
Cl17 Cl0B Cl2B 93.3(3) 1_655 1_655
La1 Cl0B Cl2B 37.1(2) 1_655 1_655
Ru2 Cl0B Cl2B 102.0(3) 1_655 1_655
Ru1 Cl0B Cl2B 70.4(3) 1_655 1_655
La3 Cl0B Cl2B 136.9(4) 1_655 1_655

loop_
_geom_bond_atom_site_label_1
_geom_bond_atom_site_label_2
_geom_bond_distance
_geom_bond_site_symmetry_2
La1 Ru1 2.580(3) .
La1 ClA 2.795(15) .
La1 Cl4 2.905(8) .
La1 Cl2B 2.939(14) 2_656
La1 Cl2A 2.940(16) .
La1 Cl2B 3.006(14) .
La1 Cl3 3.090(8) .
La1 Cl2A 3.179(16) 2_656
La1 Cl5 3.178(10) .
La1 ClA 3.355(15) 2_656
La1 ClB 3.669(16) .
La1 La7 3.762(3) .
La1 Ru5 3.878(4) .
La1 La12 3.983(3) .
La1 La2 4.095(3) .
La1 La6 4.164(3) .
La1 La13 4.266(3) .
La1 La1 4.347(4) 2_656
La1 Cl0B 4.353(15) 1_455
La1 La7 4.807(3) 1_455
La2 Ru2 2.781(4) .
La2 ClB 2.807(15) .
La2 Cl8 2.937(8) .
La2 Cl2A 2.950(16) .
La2 Cl6 3.015(9) .
La2 Cl9 3.058(7) 1_545
La2 ClA 3.098(15) .
La2 Ru1 3.332(4) .
La2 Cl7 3.341(8) .
La2 Cl0B 3.473(14) 1_455
La2 La8 3.802(3) .
La2 La13 4.040(3) .
La2 La3 4.041(3) .
La2 La7 4.160(3) .
La2 Cl2B 4.224(14) 2_656
La2 La11 4.621(3) 1_545
La2 Cl0A 4.645(15) 1_455
La2 La5 4.847(3) 1_545
La2 Cl4B 5.07(2) .
La3 Cl1B 2.58(3) .
La3 Cl4B 2.86(2) .
La3 Cl8 2.875(9) .
La3 Ru2 2.980(4) .
La3 Cl10 3.054(16) .
La3 Cl1A 3.073(15) .
La3 Cl10 3.206(11) 2_655
La3 Cl4A 3.291(17) 2_655
La3 Ru3 3.294(4) .
La3 Cl4A 3.450(17) .
La3 Cl0A 3.661(15) 1_455
La3 Cl7 3.725(9) .
La3 La8 3.967(4) .
La3 La9 3.967(3) .
La3 La13 4.099(3) .
La3 La4 4.140(4) .
La3 Cl0B 4.711(14) 1_455
La3 La3 4.761(5) 2_655
La3 Cl4B 4.97(2) 2_655
La4 Ru3 2.679(3) .
La4 Cl4A 2.771(16) .
La4 Cl10 2.952(10) .
La4 Cl16 2.977(7) 1_455
La4 Cl13 2.982(8) .
La4 Cl12 3.145(9) .
La4 Cl12 3.147(7) 2_665
La4 Cl4B 3.377(19) .
La4 Ru4 3.629(3) .
La4 La9 3.754(2) .
La4 La10 3.981(3) .
La4 La5 4.070(3) .
La4 La13 4.116(3) .
La4 Cl0A 4.378(15) 1_455
La4 La9 4.959(3) 1_455
La4 Ru2 5.035(4) .
La4 Cl17 5.128(7) .
La4 Cl16 5.169(9) 2_765
La4 Cl1B 5.19(3) 2_655
La5 Ru4 2.575(3) .
La5 Cl12 2.918(8) .
La5 Cl17 2.922(7) .
La5 Cl9 2.974(7) .
La5 Cl7 3.101(8) 1_565
La5 Cl15 3.125(7) 1_455
La5 Cl16 3.200(8) 1_455
La5 La10 3.761(2) .
La5 Cl8 3.814(8) 1_565
La5 La11 3.994(2) .
La5 La13 4.201(2) .
La5 Ru5 4.259(4) .
La5 La6 4.282(2) .
La5 Ru3 4.659(4) .
La5 La10 4.844(2) 1_455
La5 La2 4.846(3) 1_565
La5 Cl13 5.060(9) 2_665
La5 Cl19 5.191(8) 1_455
La5 Cl15 5.263(7) .
La6 Ru5 2.554(3) .
La6 Cl4 2.886(8) .
La6 Cl9 2.964(7) .
La6 Cl17 3.007(7) .
La6 Cl19 3.014(7) 1_455
La6 Cl18 3.046(7) .
La6 Cl3 3.308(8) .
La6 Cl4 3.331(8) 2_666
La6 La12 3.801(2) .
La6 La11 3.853(3) .
La6 La13 4.116(2) .
La6 Cl18 4.155(9) 2_666
La6 Ru4 4.279(4) .
La6 Ru1 4.470(4) .
La6 La6 4.796(3) 2_666
La6 La12 4.920(2) 1_455
La6 Cl15 5.236(9) 1_455
La6 Cl19 5.275(8) 2_766
La7 Ru1 2.555(3) .
La7 ClB 2.819(15) 1_655
La7 Cl5 2.947(14) .
La7 Cl6 2.958(8) .
La7 Cl2B 3.146(14) 2_656
La7 Cl0B 3.181(15) .
La7 Cl3 3.206(8) 1_655
La7 Cl5 3.210(11) 2_756
La7 ClA 3.265(15) 1_655
La7 Cl2B 3.285(14) 1_655
La7 Cl2A 3.497(15) .
La7 Ru2 4.007(4) .
La7 La14 4.063(3) .
La7 La12 4.102(3) .
La7 La8 4.204(3) .
La7 La7 4.492(4) 2_756
La7 Ru5 4.691(4) .
La7 Cl2A 4.716(16) 2_756
La8 Ru2 2.472(3) .
La8 Cl1A 2.795(14) .
La8 Cl0B 2.893(14) .
La8 Cl6 2.962(11) .
La8 Cl0A 3.012(15) .
La8 Cl7 3.073(8) .
La8 Cl8 3.178(7) 1_655
La8 Cl1B 3.22(3) .
La8 ClB 3.436(16) 1_655
La8 Cl15 3.656(8) 1_545
La8 Cl4B 3.865(19) 1_655
La8 La14 4.262(3) .
La8 La9 4.298(3) .
La8 Ru3 4.361(4) .
La8 Ru1 4.375(4) .
La8 Cl10 4.779(16) 2_755
La8 La11 4.854(3) 1_545
La9 Ru3 2.461(3) .
La9 Cl13 2.940(9) .
La9 Cl4B 2.96(2) 1_655
La9 Cl4A 2.968(16) 1_655
La9 Cl1A 3.017(13) .
La9 Cl1B 3.10(3) 2_755
La9 Cl10 3.107(12) .
La9 Cl0A 3.148(15) .
La9 Cl1A 3.255(13) 2_755
La9 Cl1B 3.33(3) .
La9 Cl16 3.520(9) .
La9 Ru2 4.008(4) .
La9 La14 4.149(3) .
La9 La10 4.278(3) .
La9 Ru4 4.593(4) .
La9 Cl10 4.724(11) 2_755
La9 La4 4.959(3) 1_655
La10 Ru4 2.582(3) .
La10 Cl15 2.936(8) .
La10 Cl12 2.990(7) .
La10 Cl16 3.003(7) .
La10 Cl13 3.183(8) 2_765
La10 Cl13 3.201(9) .
La10 Cl7 3.261(8) 1_565
La10 Ru3 3.745(4) .
La10 La11 3.988(3) .
La10 La14 4.220(3) .
La10 Cl17 4.485(7) 1_655
La10 La5 4.844(2) 1_655
La10 Ru5 4.996(4) .
La10 Cl1B 5.11(3) 1_565
La10 Cl16 5.220(8) 2_765
La10 Cl1A 5.246(13) 1_565
La10 La8 5.330(3) 1_565
La11 Cl19 2.892(7) .
La11 Cl15 2.943(8) .
La11 Cl6 2.992(8) 1_565
La11 Ru5 2.996(3) .
La11 Cl9 3.014(7) .
La11 Cl18 3.073(8) .
La11 Ru4 3.143(3) .
La11 Cl7 3.413(10) 1_565
La11 La12 3.957(3) .
La11 Cl17 3.972(7) 1_655
La11 La14 4.125(2) .
La11 La2 4.621(3) 1_565
La11 La8 4.854(3) 1_565
La11 Cl2A 5.015(15) 1_565
La11 Cl5 5.035(11) 2_766
La11 Cl17 5.279(7) .
La11 Cl9 5.303(7) 1_655
La12 Ru5 2.763(3) .
La12 Cl5 2.915(11) .
La12 Cl19 2.941(8) .
La12 Cl18 2.992(8) .
La12 Cl4 2.995(7) .
La12 Cl3 3.075(7) 1_655
La12 Cl18 3.279(7) 2_766
La12 Cl19 3.536(8) 2_766
La12 Ru1 3.574(4) .
La12 La14 4.096(2) .
La12 La12 4.227(4) 2_766
La12 Cl17 4.717(7) 1_655
La12 Cl2B 4.871(14) 1_655
La12 La6 4.920(2) 1_655
La12 Ru4 5.234(4) .
La12 Cl4 5.352(8) 2_766
La13 Ru3 2.920(3) .
La13 Ru2 2.953(3) .
La13 Cl0A 2.986(15) 1_455
La13 Cl17 2.995(7) .
La13 Ru1 3.022(3) .
La13 Ru5 3.033(3) .
La13 Cl0B 3.049(14) 1_455
La13 Ru4 3.086(3) .
La13 Cl4B 3.31(2) .
La13 ClB 3.756(15) .
La13 La14 3.911(2) .
La13 Cl3 3.942(8) .
La13 Cl16 4.178(8) 1_455
La13 La14 4.222(2) 1_455
La14 Ru5 2.849(3) .
La14 Cl17 2.931(7) 1_655
La14 Ru1 3.009(3) .
La14 Ru4 3.029(3) .
La14 Ru3 3.037(3) .
La14 Cl0A 3.112(15) .
La14 Ru2 3.131(3) .
La14 Cl0B 3.182(14) .
La14 Cl3 3.559(8) 1_655
La14 Cl16 4.034(9) .
La14 Cl4B 4.206(19) 1_655
La14 La13 4.222(2) 1_655
La14 ClB 4.296(16) 1_655
Ru1 Ru5 2.667(4) .
Ru1 Ru2 2.691(5) .
Ru1 Cl2A 3.752(16) .
Ru1 Cl5 3.775(10) .
Ru1 Cl2B 4.006(14) 2_656
Ru1 Cl6 4.149(8) .
Ru2 Ru3 2.673(5) .
Ru2 Cl1A 3.788(13) .
Ru2 Cl0A 3.835(15) .
Ru2 Cl6 3.842(9) .
Ru2 Cl0B 3.845(15) .
Ru2 Cl1B 3.90(3) .
Ru3 Ru4 2.684(4) .
Ru3 Cl10 3.652(10) .
Ru3 Cl13 3.769(9) .
Ru3 Cl4B 3.916(19) .
Ru3 Cl0A 4.017(15) .
Ru4 Ru5 2.720(4) .
Ru4 Cl12 3.784(8) .
Ru4 Cl17 3.852(7) .
Ru4 Cl7 3.924(9) 1_565
Ru4 Cl9 4.131(7) .
Ru5 Cl18 3.695(8) .
Ru5 Cl4 3.818(8) .
Ru5 Cl17 3.886(7) .
Ru5 Cl9 4.091(7) .
ClA ClB 2.05(2) .
ClA Cl2A 2.20(2) .
ClA Cl2B 2.67(2) .
ClA Cl5 3.108(18) 2_656
ClA La7 3.265(15) 1_455
ClA Cl2B 3.27(2) 2_656
ClA Cl0B 3.34(2) 1_455
ClA La1 3.355(15) 2_656
ClA Cl2A 3.75(2) 2_656
ClA Cl3 3.827(17) .
ClA Cl4 4.092(17) 2_656
ClA Cl9 4.123(16) 1_545
ClA Cl6 4.171(17) 1_455
ClA ClA 4.39(3) 2_656
ClA Cl8 4.908(17) .
ClA Cl5 5.04(2) 1_455
ClB Cl0B 1.35(2) 1_455
ClB La7 2.819(15) 1_455
ClB Cl3 3.425(17) .
ClB La8 3.436(16) 1_455
ClB Cl6 3.491(18) 1_455
ClB Cl8 3.511(17) .
ClB Cl0A 3.53(2) 1_455
ClB Cl2A 3.79(2) .
ClB Cl2B 4.02(2) .
ClB Cl5 4.243(18) 2_656
ClB La14 4.296(16) 1_455
ClB Cl9 4.508(17) 1_545
ClB Cl4B 4.61(3) .
ClB Ru1 4.605(16) 1_455
Cl2A Cl2B 1.47(2) 2_656
Cl2A La1 3.179(16) 2_656
Cl2A Cl6 3.38(2) .
Cl2A Cl9 3.731(17) 1_545
Cl2A ClA 3.75(2) 2_656
Cl2A Cl4 3.758(17) 2_656
Cl2A Cl5 3.921(19) 2_756
Cl2A Cl2B 3.92(2) .
Cl2A Cl18 3.993(17) 1_545
Cl2A Cl3 4.126(18) 2_656
Cl2A Cl5 4.232(19) .
Cl2A Cl2A 4.31(3) 2_656
Cl2A Cl5 4.570(19) 2_656
Cl2A La7 4.716(16) 2_756
Cl2B Cl2A 1.47(2) 2_656
Cl2B La1 2.939(14) 2_656
Cl2B Cl5 3.112(17) 2_656
Cl2B Cl5 3.132(19) 1_455
Cl2B La7 3.146(14) 2_656
Cl2B ClA 3.27(2) 2_656
Cl2B La7 3.285(14) 1_455
Cl2B Cl3 3.339(16) .
Cl2B Cl6 3.929(18) 2_656
Cl2B Ru1 4.006(14) 2_656
Cl2B Cl2B 4.06(3) 2_656
Cl2B La2 4.224(14) 2_656
Cl2B Cl4 4.328(16) .
Cl2B Cl18 4.330(15) 2_666
Cl2B Cl2B 4.60(3) 2_556
Cl2B La12 4.871(14) 1_455
Cl3 La12 3.075(7) 1_455
Cl3 La7 3.206(8) 1_455
Cl3 Cl0B 3.348(16) 1_455
Cl3 Cl17 3.403(11) .
Cl3 La14 3.559(8) 1_455
Cl3 Cl19 3.634(10) 1_455
Cl3 Cl4 3.711(10) .
Cl3 Cl18 3.710(11) 2_666
Cl3 Cl5 3.771(13) 1_455
Cl3 Cl2A 4.126(18) 2_656
Cl3 Ru1 4.186(8) 1_455
Cl3 Ru5 4.518(8) 1_455
Cl4 Cl19 3.226(10) 2_766
Cl4 Cl18 3.240(10) 2_666
Cl4 La6 3.331(8) 2_666
Cl4 Cl5 3.486(17) .
Cl4 Cl18 3.530(12) .
Cl4 Cl2A 3.758(17) 2_656
Cl4 Cl9 3.887(10) 2_666
Cl4 Cl4 3.981(17) 2_666
Cl4 ClA 4.092(17) 2_656
Cl4 Cl19 4.787(10) 1_455
Cl4 Cl2B 5.150(16) 2_656
Cl4 Cl18 5.196(10) 2_766
Cl4 La12 5.352(8) 2_766
Cl5 ClA 3.108(18) 2_656
Cl5 Cl2B 3.112(17) 2_656
Cl5 Cl2B 3.132(19) 1_655
Cl5 La7 3.210(11) 2_756
Cl5 Cl6 3.507(13) 2_756
Cl5 Cl3 3.771(13) 1_655
Cl5 Cl2A 3.921(19) 2_756
Cl5 Cl18 3.958(13) 2_766
Cl5 Cl19 4.091(16) 2_766
Cl5 Cl5 4.22(3) 2_756
Cl5 ClB 4.243(18) 2_656
Cl5 Cl2A 4.570(19) 2_656
Cl5 La11 5.035(11) 2_766
Cl6 La11 2.992(8) 1_545
Cl6 ClB 3.491(18) 1_655
Cl6 Cl7 3.504(12) .
Cl6 Cl5 3.507(13) 2_756
Cl6 Cl15 3.681(13) 1_545
Cl6 Cl9 3.767(12) 1_545
Cl6 Cl2B 3.929(18) 2_656
Cl6 Cl0B 3.949(18) .
Cl6 Cl18 4.082(14) 1_545
Cl6 ClA 4.171(17) 1_655
Cl6 Cl19 4.218(11) 1_545
Cl6 Cl8 4.765(15) 1_655
Cl6 Cl9 5.213(12) 1_645
Cl7 La5 3.101(8) 1_545
Cl7 La10 3.261(8) 1_545
Cl7 Cl15 3.302(10) 1_545
Cl7 Cl8 3.369(10) .
Cl7 La11 3.413(10) 1_545
Cl7 Cl9 3.489(12) 1_545
Cl7 Cl12 3.501(11) 1_545
Cl7 Cl1B 3.53(3) .
Cl7 Cl1A 3.727(17) .
Cl7 Ru4 3.924(8) 1_545
Cl7 Cl4A 4.62(2) 2_655
Cl7 Cl13 4.882(12) 2_755
Cl7 Cl8 5.202(10) 1_655
Cl7 Cl15 5.204(10) 1_445
Cl7 Cl10 5.299(13) 2_655
Cl8 La8 3.178(7) 1_455
Cl8 Cl15 3.356(11) 1_445
Cl8 Cl0B 3.420(16) 1_455
Cl8 Cl0A 3.452(17) 1_455
Cl8 Cl10 3.568(15) 2_655
Cl8 Cl4B 3.59(2) .
Cl8 La5 3.814(8) 1_545
Cl8 Cl9 3.904(11) 1_545
Cl8 Cl1A 4.208(18) 1_455
Cl8 Cl12 4.635(11) 1_545
Cl8 Cl6 4.765(15) 1_455
Cl8 Cl1B 4.78(3) .
Cl8 Cl4A 4.873(19) 2_655
Cl8 Cl1B 4.88(3) 1_455
Cl9 La2 3.058(7) 1_565
Cl9 Cl7 3.489(12) 1_565
Cl9 Cl18 3.555(10) .
Cl9 Cl2A 3.731(17) 1_565
Cl9 Cl6 3.767(12) 1_565
Cl9 Cl17 3.782(10) .
Cl9 Cl4 3.887(10) 2_666
Cl9 Cl19 3.896(10) 1_455
Cl9 Cl8 3.904(11) 1_565
Cl9 Cl15 3.906(10) 1_455
Cl9 ClA 4.123(16) 1_565
Cl9 ClB 4.508(17) 1_565
Cl9 Cl2B 5.032(15) 2_666
Cl9 Cl6 5.213(12) 1_465
Cl9 La11 5.303(7) 1_455
Cl10 Cl4A 2.86(2) .
Cl10 La3 3.206(11) 2_655
Cl10 Cl1A 3.25(2) 2_755
Cl10 Cl1B 3.38(3) .
Cl10 Cl4A 3.39(2) 2_655
Cl10 Cl8 3.568(15) 2_655
Cl10 Cl13 3.574(17) .
Cl10 Cl4B 3.69(2) 2_655
Cl10 Cl1A 3.751(18) .
Cl10 Cl1B 3.77(4) 2_755
Cl10 Cl4B 4.03(3) .
Cl10 Cl10 4.07(3) 2_655
Cl10 Cl12 4.484(13) 2_665
Cl10 Cl0A 4.505(18) 2_755
Cl10 Cl1B 4.55(4) 2_655
Cl10 La9 4.724(11) 2_755
Cl1A Cl1B 0.77(3) .
Cl1A Cl10 3.25(2) 2_755
Cl1A La9 3.255(13) 2_755
Cl1A Cl4A 3.34(2) 2_655
Cl1A Cl1A 3.51(3) 2_755
Cl1A Cl1B 3.57(3) 2_755
Cl1A Cl4B 3.74(3) 1_655
Cl1A Cl0A 3.76(2) .
Cl1A Cl4A 4.16(2) 1_655
Cl1A Cl8 4.208(18) 1_655
Cl1A Cl13 4.236(16) 2_755
Cl1A Cl4B 4.66(3) 2_655
Cl1A Cl15 4.868(16) 1_545
Cl1B Cl4A 2.62(4) 2_655
Cl1B La9 3.10(3) 2_755
Cl1B Cl1A 3.57(3) 2_755
Cl1B Cl10 3.77(3) 2_755
Cl1B Cl1B 3.79(5) 2_755
Cl1B Cl4B 4.10(4) 2_655
Cl1B Cl13 4.23(3) 2_755
Cl1B Cl0A 4.45(4) .
Cl1B Cl4B 4.47(4) 1_655
Cl1B Cl10 4.55(4) 2_655
Cl1B Cl12 4.73(3) 1_545
Cl1B Cl4A 4.76(4) 1_655
Cl12 La4 3.147(7) 2_665
Cl12 Cl12 3.492(15) 2_665
Cl12 Cl7 3.501(11) 1_565
Cl12 Cl13 3.589(11) .
Cl12 Cl16 3.693(12) 1_455
Cl12 Cl4A 3.770(19) 2_665
Cl12 Cl16 3.788(11) 2_765
Cl12 Cl13 4.156(11) 2_665
Cl12 Cl13 4.295(11) 2_765
Cl12 Cl10 4.484(13) 2_665
Cl12 Cl8 4.635(11) 1_565
Cl12 Cl1B 4.73(3) 1_565
Cl12 Cl15 5.008(11) 1_455
Cl12 La3 5.163(9) 1_565
Cl12 La9 5.176(9) 2_765
Cl13 La10 3.183(8) 2_765
Cl13 Cl13 3.506(19) 2_765
Cl13 Cl16 3.687(12) 2_765
Cl13 Cl16 3.819(12) .
Cl13 Cl12 4.156(11) 2_665
Cl13 Cl1B 4.22(3) 2_755
Cl13 Cl1A 4.236(16) 2_755
Cl13 Cl12 4.295(11) 2_765
Cl13 Cl15 4.340(12) 2_765
Cl13 Cl4A 4.562(19) 1_655
Cl13 Cl7 4.882(12) 2_755
Cl13 La5 5.060(9) 2_665
Cl13 Cl8 5.118(12) 2_655
Cl4A Cl4B 2.06(3) .
Cl4A Cl1B 2.62(4) 2_655
Cl4A La9 2.968(16) 1_455
Cl4A La3 3.291(17) 2_655
Cl4A Cl0A 3.32(2) 1_455
Cl4A Cl1A 3.34(2) 2_655
Cl4A Cl10 3.39(2) 2_655
Cl4A Cl16 3.536(18) 1_455
Cl4A Cl12 3.770(19) 2_665
Cl4A Cl1A 4.16(2) 1_455
Cl4A Cl13 4.562(18) 1_455
Cl4A Cl7 4.62(2) 2_655
Cl4A Cl1B 4.76(4) 1_455
Cl4A Cl4A 4.78(3) 2_655
Cl4A Cl8 4.873(19) 2_655
Cl4B Cl0A 1.34(2) 1_455
Cl4B La9 2.96(2) 1_455
Cl4B Cl16 3.42(2) 1_455
Cl4B Cl0B 3.46(2) 1_455
Cl4B Cl10 3.69(2) 2_655
Cl4B Cl1A 3.74(3) 1_455
Cl4B La8 3.865(19) 1_455
Cl4B Cl1B 4.10(4) 2_655
Cl4B La14 4.206(19) 1_455
Cl4B Cl1B 4.47(4) 1_455
Cl4B Ru3 4.59(2) 1_455
Cl15 La5 3.125(7) 1_655
Cl15 Cl7 3.302(10) 1_565
Cl15 Cl17 3.332(11) 1_655
Cl15 Cl8 3.356(11) 1_665
Cl15 La8 3.656(8) 1_565
Cl15 Cl6 3.681(13) 1_565
Cl15 Cl16 3.735(11) .
Cl15 Cl9 3.906(10) 1_655
Cl15 Cl19 4.149(12) .
Cl15 Cl13 4.340(12) 2_765
Cl15 Cl1A 4.868(16) 1_565
Cl15 Cl12 5.008(11) 1_655
Cl15 ClB 5.034(17) 1_665
Cl15 Cl1B 5.12(3) 1_565
Cl15 La2 5.186(8) 1_665
Cl15 Cl7 5.204(10) 1_665
Cl16 La4 2.977(7) 1_655
Cl16 La5 3.200(8) 1_655
Cl16 Cl17 3.381(10) 1_655
Cl16 Cl4B 3.42(2) 1_655
Cl16 Cl4A 3.536(18) 1_655
Cl16 Cl13 3.687(12) 2_765
Cl16 Cl12 3.693(12) 1_655
Cl16 Cl0A 3.698(17) .
Cl16 Cl12 3.788(11) 2_765
Cl16 La13 4.178(8) 1_655
Cl16 Ru4 4.424(8) 1_655
Cl16 Ru3 4.754(8) 1_655
Cl16 La4 5.169(9) 2_765
Cl17 La14 2.931(7) 1_455
Cl17 Cl19 3.299(10) 1_455
Cl17 Cl15 3.332(11) 1_455
Cl17 Cl16 3.381(10) 1_455
Cl17 La11 3.972(7) 1_455
Cl17 Cl0A 4.086(16) 1_455
Cl17 Cl0B 4.259(16) 1_455
Cl17 La10 4.485(7) 1_455
Cl17 Ru4 4.642(7) 1_455
Cl17 Ru5 4.645(7) 1_455
Cl17 La12 4.717(7) 1_455
Cl18 Cl19 3.182(10) .
Cl18 Cl4 3.240(10) 2_666
Cl18 La12 3.279(7) 2_766
Cl18 Cl19 3.588(12) 2_766
Cl18 Cl3 3.710(11) 2_666
Cl18 Cl5 3.958(13) 2_766
Cl18 Cl2A 3.993(17) 1_565
Cl18 Cl6 4.082(14) 1_565
Cl18 La6 4.155(8) 2_666
Cl18 Cl2B 4.330(15) 2_666
Cl18 Cl18 4.642(15) 2_766
Cl18 La1 4.956(7) 2_666
Cl18 Cl4 5.196(10) 2_766
Cl18 Cl19 5.251(9) 1_455
Cl19 La6 3.014(7) 1_655
Cl19 Cl4 3.226(10) 2_766
Cl19 Cl17 3.299(10) 1_655
Cl19 La12 3.536(8) 2_766
Cl19 Cl18 3.588(12) 2_766
Cl19 Cl3 3.634(10) 1_655
Cl19 Cl9 3.896(10) 1_655
Cl19 Cl5 4.091(16) 2_766
Cl19 Cl6 4.218(11) 1_565
Cl19 Cl4 4.787(10) 1_655
Cl19 Cl19 4.944(16) 2_766
Cl19 La5 5.191(8) 1_655
Cl19 Cl18 5.251(9) 1_655
Cl19 La6 5.275(7) 2_766
Cl0A Cl4B 1.34(2) 1_655
Cl0A Cl0B 2.27(2) .
Cl0A La13 2.986(15) 1_655
Cl0A Cl4A 3.32(2) 1_655
Cl0A Cl8 3.452(17) 1_655
Cl0A ClB 3.53(2) 1_655
Cl0A La3 3.661(15) 1_655
Cl0A Cl17 4.086(16) 1_655
Cl0A La4 4.378(15) 1_655
Cl0A Cl10 4.505(18) 2_755
Cl0A Ru3 4.561(15) 1_655
Cl0A Ru2 4.606(15) 1_655
Cl0B ClB 1.35(2) 1_655
Cl0B La13 3.049(14) 1_655
Cl0B ClA 3.34(2) 1_655
Cl0B Cl3 3.348(16) 1_655
Cl0B Cl8 3.420(16) 1_655
Cl0B Cl4B 3.46(2) 1_655
Cl0B La2 3.473(14) 1_655
Cl0B Cl17 4.259(16) 1_655
Cl0B La1 4.353(14) 1_655
Cl0B Ru2 4.514(14) 1_655
Cl0B Ru1 4.531(14) 1_655
Cl0B La3 4.711(14) 1_655
Cl0B Cl2B 4.94(2) 1_655
